data_1558866
loop_
_publ_author_name
'Somsri, Supattra'
'Kuwamura, Naoto'
'Kojima, Tatsuhiro'
'Yoshinari, Nobuto'
'Konno, Takumi'

_publ_section_title
;
 Self-assembly of Cyclic Hexamers of \g-Cyclodextrin in a
 Metallosupramolecular Framework with D-Penicillamine
;
_journal_name_full 'Chemical Science'
_journal_paper_doi 10.1039/D0SC03925J
_journal_year 2020
_chemical_absolute_configuration rmad
_chemical_formula_sum 'C378 H613 Au9 Co6 N18 Na10 O301.5 S18'
_chemical_formula_weight 13167.09
_space_group_crystal_system monoclinic
_space_group_IT_number 5
_space_group_name_Hall 'C 2y'
_space_group_name_H-M_alt 'C 1 2 1'
_atom_sites_solution_hydrogens geom
_audit_creation_method SHELXL-2018/3
_audit_update_record
;
2020-05-29 deposited with the CCDC.	2020-08-17 downloaded from the CCDC.
;
_cell_angle_alpha 90.00(4)
_cell_angle_beta 97.93(4)
_cell_angle_gamma 90.00(3)
_cell_formula_units_Z 4
_cell_length_a 48.570(8)
_cell_length_b 28.050(8)
_cell_length_c 52.051(10)
_cell_measurement_reflns_used 226850
_cell_measurement_temperature 100(2)
_cell_measurement_theta_max 29.821
_cell_measurement_theta_min 1.338
_cell_volume 70236(3)
_computing_cell_refinement HKL3000
_computing_data_collection '<i>PAL BL2D-SMDC Program</i>(Shin et.al, 2016)'
_computing_data_reduction HKL3000
_computing_molecular_graphics Mercury
_computing_publication_material WinGX
_computing_structure_refinement 'SHELXL-2018/3 (Sheldrick, 2018)'
_computing_structure_solution 'SHELXS-2014 (Sheldrick, 2014)'
_diffrn_ambient_temperature 100(2)
_diffrn_measured_fraction_theta_full 0.946
_diffrn_measured_fraction_theta_max 0.571
_diffrn_measurement_device_type 'Rayonix MX225HS CCD area detector'
_diffrn_measurement_method 'omega scan'
_diffrn_radiation_monochromator 'Si(111) double crystal monochromator'
_diffrn_radiation_type synchrotron
_diffrn_reflns_av_R_equivalents 0.1734
_diffrn_reflns_av_unetI/netI 0.3986
_diffrn_reflns_Laue_measured_fraction_full 0.946
_diffrn_reflns_Laue_measured_fraction_max 0.571
_diffrn_reflns_limit_h_max 65
_diffrn_reflns_limit_h_min -59
_diffrn_reflns_limit_k_max 41
_diffrn_reflns_limit_k_min -40
_diffrn_reflns_limit_l_max 73
_diffrn_reflns_limit_l_min -72
_diffrn_reflns_number 226850
_diffrn_reflns_point_group_measured_fraction_full 0.894
_diffrn_reflns_point_group_measured_fraction_max 0.509
_diffrn_reflns_theta_full 22.955
_diffrn_reflns_theta_max 29.821
_diffrn_reflns_theta_min 1.338
_diffrn_source 'PLSII 2D bending magnet'
_exptl_absorpt_coefficient_mu 1.629
_exptl_absorpt_correction_T_max 1.00
_exptl_absorpt_correction_T_min 0.99
_exptl_absorpt_correction_type multi-scan
_exptl_absorpt_process_details HKL3000
_exptl_crystal_colour purple
_exptl_crystal_density_diffrn 1.245
_exptl_crystal_description 'hexagonal thin plate'
_exptl_crystal_F_000 26760
_exptl_crystal_recrystallization_method 'Re-crystallisation from solvent: water'
_exptl_crystal_size_max 0.850
_exptl_crystal_size_mid 0.670
_exptl_crystal_size_min 0.120
_refine_diff_density_max 3.571
_refine_diff_density_min -2.615
_refine_diff_density_rms 0.186
_refine_ls_abs_structure_details
;
 Flack x determined using 13381 quotients [(I+)-(I-)]/[(I+)+(I-)]
 (Parsons, Flack and Wagner, Acta Cryst. B69 (2013) 249-259).
;
_refine_ls_abs_structure_Flack 0.074(5)
_refine_ls_extinction_method none
_refine_ls_goodness_of_fit_ref 0.866
_refine_ls_hydrogen_treatment constr
_refine_ls_matrix_type full
_refine_ls_number_parameters 6672
_refine_ls_number_reflns 134066
_refine_ls_number_restraints 44136
_refine_ls_restrained_S_all 0.835
_refine_ls_R_factor_all 0.1974
_refine_ls_R_factor_gt 0.0809
_refine_ls_shift/su_max 0.007
_refine_ls_shift/su_mean 0.000
_refine_ls_structure_factor_coef Fsqd
_refine_ls_weighting_details 'w=1/[\s^2^(Fo^2^)+(0.0584P)^2^] where P=(Fo^2^+2Fc^2^)/3'
_refine_ls_weighting_scheme calc
_refine_ls_wR_factor_gt 0.1746
_refine_ls_wR_factor_ref 0.2033
_reflns_Friedel_coverage 0.750
_reflns_Friedel_fraction_full 0.840
_reflns_Friedel_fraction_max 0.444
_reflns_number_gt 52614
_reflns_number_total 134066
_reflns_threshold_expression 'I > 2\s(I)'
_cod_data_source_file d0sc03925j2.cif
_cod_data_source_block 3D
_cod_original_cell_volume 70236(28)
_cod_original_sg_symbol_H-M 'C 2'
_cod_original_formula_sum 'C378 H613 Au9 Co6 N18 Na10 O301.50 S18'
_cod_database_code 1558866
_shelx_shelxl_version_number 2018/3
_shelx_space_group_comment
;
The symmetry employed for this shelxl refinement is uniquely defined
by the following loop, which should always be used as a source of
symmetry information in preference to the above space-group names.
They are only intended as comments.
;
_shelx_estimated_absorpt_t_min 0.338
_shelx_estimated_absorpt_t_max 0.829

loop_
_space_group_symop_operation_xyz
'x, y, z'
'-x, y, -z'
'x+1/2, y+1/2, z'
'-x+1/2, y+1/2, -z'

loop_
_atom_site_label
_atom_site_type_symbol
_atom_site_fract_x
_atom_site_fract_y
_atom_site_fract_z
_atom_site_U_iso_or_equiv
_atom_site_adp_type
_atom_site_occupancy
_atom_site_site_symmetry_order
_atom_site_calc_flag
_atom_site_refinement_flags_posn
_atom_site_refinement_flags_adp
_atom_site_refinement_flags_occupancy
_atom_site_disorder_assembly
_atom_site_disorder_group
Au1 Au 0.48977(2) 0.19551(4) 0.37154(2) 0.0256(2) Uani 1 1 d . . . . .
Au2 Au 0.48778(2) 0.24781(4) 0.42063(2) 0.0264(2) Uani 1 1 d . . . . .
Au3 Au 0.47061(2) 0.30056(4) 0.37183(2) 0.0256(2) Uani 1 1 d . . . . .
S1 S 0.53026(11) 0.2273(2) 0.36093(11) 0.0263(14) Uani 1 1 d . U . . .
S2 S 0.53464(10) 0.2547(2) 0.42185(10) 0.0222(13) Uani 1 1 d . U . . .
S3 S 0.51244(11) 0.3367(2) 0.37923(11) 0.0230(13) Uani 1 1 d . U . . .
Co1 Co 0.54886(6) 0.28689(11) 0.38588(6) 0.0205(7) Uani 1 1 d . . . . .
C1 C 0.5577(4) 0.1824(8) 0.3649(4) 0.022(3) Uani 1 1 d . U . . .
C2 C 0.5583(4) 0.1494(8) 0.3897(4) 0.027(5) Uani 1 1 d . U . . .
H1 H 0.560508 0.169194 0.405339 0.040 Uiso 1 1 calc R U . . .
H2 H 0.540891 0.131434 0.388583 0.040 Uiso 1 1 calc R U . . .
H3 H 0.573962 0.127105 0.390450 0.040 Uiso 1 1 calc R U . . .
C3 C 0.5543(4) 0.1521(8) 0.3406(4) 0.029(5) Uani 1 1 d . U . . .
H4 H 0.537132 0.133510 0.339692 0.043 Uiso 1 1 calc R U . . .
H5 H 0.553498 0.172642 0.325312 0.043 Uiso 1 1 calc R U . . .
H6 H 0.570207 0.130330 0.341133 0.043 Uiso 1 1 calc R U . . .
C4 C 0.5837(4) 0.2131(8) 0.3686(4) 0.025(3) Uani 1 1 d . U . . .
H7 H 0.583498 0.232126 0.352339 0.031 Uiso 1 1 calc R U . . .
C5 C 0.6123(4) 0.1829(9) 0.3720(5) 0.028(3) Uani 1 1 d . U . . .
O1 O 0.6203(3) 0.1711(6) 0.3511(3) 0.035(4) Uani 1 1 d . U . . .
O2 O 0.6233(3) 0.1745(6) 0.3947(3) 0.031(4) Uani 1 1 d . U . . .
N1 N 0.5839(3) 0.2481(7) 0.3900(3) 0.025(3) Uani 1 1 d . U . . .
H8 H 0.598759 0.267791 0.390143 0.030 Uiso 1 1 calc R U . . .
H9 H 0.585615 0.232324 0.405401 0.030 Uiso 1 1 calc R U . . .
N2 N 0.5697(4) 0.3354(7) 0.4103(3) 0.031(4) Uani 1 1 d . U . . .
H11 H 0.586160 0.342919 0.404777 0.037 Uiso 1 1 calc R U . . .
H12 H 0.559494 0.362479 0.410550 0.037 Uiso 1 1 calc R U . . .
N3 N 0.5599(3) 0.3161(7) 0.3541(3) 0.027(4) Uani 1 1 d . U . . .
H13 H 0.578830 0.316977 0.355743 0.032 Uiso 1 1 calc R U . . .
H14 H 0.553937 0.296897 0.340332 0.032 Uiso 1 1 calc R U . . .
C6 C 0.5481(4) 0.3003(9) 0.4467(4) 0.031(4) Uani 1 1 d . U . . .
C7 C 0.5528(4) 0.2700(8) 0.4714(4) 0.029(5) Uani 1 1 d . U . . .
H15 H 0.534790 0.261533 0.476663 0.043 Uiso 1 1 calc R U . . .
H16 H 0.562837 0.240858 0.468056 0.043 Uiso 1 1 calc R U . . .
H17 H 0.563714 0.288197 0.485310 0.043 Uiso 1 1 calc R U . . .
C8 C 0.5282(4) 0.3402(9) 0.4486(4) 0.037(5) Uani 1 1 d . U . . .
H18 H 0.511000 0.327555 0.453939 0.055 Uiso 1 1 calc R U . . .
H19 H 0.536487 0.363353 0.461498 0.055 Uiso 1 1 calc R U . . .
H20 H 0.523908 0.355823 0.431706 0.055 Uiso 1 1 calc R U . . .
C9 C 0.5754(4) 0.3131(9) 0.4388(4) 0.032(3) Uani 1 1 d . U . . .
H21 H 0.587307 0.283987 0.438770 0.038 Uiso 1 1 calc R U . . .
C10 C 0.5916(5) 0.3542(10) 0.4575(5) 0.035(4) Uani 1 1 d . U . . .
O3 O 0.6018(3) 0.3353(6) 0.4775(3) 0.038(4) Uani 1 1 d . U . . .
O4 O 0.5919(3) 0.3947(6) 0.4494(3) 0.037(4) Uani 1 1 d . U . . .
C11 C 0.5163(4) 0.3663(9) 0.3465(4) 0.032(4) Uani 1 1 d . U . . .
C12 C 0.5079(4) 0.4154(9) 0.3472(4) 0.035(5) Uani 1 1 d . U . . .
H22 H 0.516472 0.430003 0.363466 0.053 Uiso 1 1 calc R U . . .
H23 H 0.514035 0.432487 0.332518 0.053 Uiso 1 1 calc R U . . .
H24 H 0.487663 0.417312 0.345988 0.053 Uiso 1 1 calc R U . . .
C13 C 0.5060(4) 0.3380(9) 0.3242(4) 0.034(5) Uani 1 1 d . U . . .
H25 H 0.513415 0.305561 0.326469 0.051 Uiso 1 1 calc R U . . .
H26 H 0.485689 0.337054 0.322122 0.051 Uiso 1 1 calc R U . . .
H27 H 0.512061 0.352229 0.308652 0.051 Uiso 1 1 calc R U . . .
C14 C 0.5493(4) 0.3642(9) 0.3483(4) 0.032(3) Uani 1 1 d . U . . .
H28 H 0.556883 0.384644 0.363368 0.038 Uiso 1 1 calc R U . . .
C15 C 0.5600(5) 0.3862(11) 0.3237(5) 0.038(3) Uani 1 1 d . U . . .
O5 O 0.5615(3) 0.3569(6) 0.3060(3) 0.036(4) Uani 1 1 d . U . . .
O6 O 0.5634(3) 0.4292(7) 0.3237(3) 0.049(4) Uani 1 1 d . U . . .
S4 S 0.44990(11) 0.1584(2) 0.37871(11) 0.0254(14) Uani 1 1 d . U . . .
S5 S 0.44135(11) 0.2409(2) 0.42167(10) 0.0248(14) Uani 1 1 d . U . . .
S6 S 0.42755(10) 0.2685(2) 0.36121(11) 0.0266(14) Uani 1 1 d . U . . .
Co2 Co 0.41564(5) 0.20886(11) 0.38619(6) 0.0205(7) Uani 1 1 d . . . . .
C16 C 0.4358(5) 0.1296(9) 0.3466(4) 0.035(4) Uani 1 1 d . U . . .
C17 C 0.4426(5) 0.1588(9) 0.3247(4) 0.037(5) Uani 1 1 d . U . . .
H29 H 0.434962 0.190933 0.325901 0.056 Uiso 1 1 calc R U . . .
H30 H 0.462818 0.160727 0.325301 0.056 Uiso 1 1 calc R U . . .
H31 H 0.434469 0.144087 0.308295 0.056 Uiso 1 1 calc R U . . .
C18 C 0.4457(4) 0.0781(8) 0.3487(4) 0.031(5) Uani 1 1 d . U . . .
H32 H 0.439659 0.063414 0.364124 0.046 Uiso 1 1 calc R U . . .
H33 H 0.437631 0.060487 0.333215 0.046 Uiso 1 1 calc R U . . .
H34 H 0.465980 0.077127 0.350221 0.046 Uiso 1 1 calc R U . . .
C19 C 0.4038(4) 0.1323(9) 0.3498(5) 0.038(3) Uani 1 1 d . U . . .
H35 H 0.401414 0.111280 0.364824 0.046 Uiso 1 1 calc R U . . .
C20 C 0.3851(5) 0.1090(11) 0.3251(5) 0.048(4) Uani 1 1 d . U . . .
O7 O 0.3827(4) 0.0663(8) 0.3229(4) 0.060(4) Uani 1 1 d . U . . .
O8 O 0.3760(3) 0.1421(7) 0.3064(3) 0.049(4) Uani 1 1 d . U . . .
N4 N 0.3943(4) 0.1800(7) 0.3566(3) 0.033(4) Uani 1 1 d . U . . .
H36 H 0.376352 0.177763 0.359564 0.040 Uiso 1 1 calc R U . . .
H37 H 0.394680 0.199593 0.342694 0.040 Uiso 1 1 calc R U . . .
N5 N 0.4023(3) 0.1612(7) 0.4107(3) 0.026(4) Uani 1 1 d . U . . .
H38 H 0.384305 0.153436 0.404972 0.031 Uiso 1 1 calc R U . . .
H39 H 0.412687 0.134231 0.410839 0.031 Uiso 1 1 calc R U . . .
N6 N 0.3814(3) 0.2497(7) 0.3905(3) 0.028(3) Uani 1 1 d . U . . .
H40 H 0.366602 0.230730 0.392133 0.033 Uiso 1 1 calc R U . . .
H41 H 0.384952 0.268279 0.404898 0.033 Uiso 1 1 calc R U . . .
C21 C 0.4359(4) 0.1957(9) 0.4478(4) 0.031(4) Uani 1 1 d . U . . .
C22 C 0.4395(4) 0.2186(8) 0.4732(4) 0.031(5) Uani 1 1 d . U . . .
H42 H 0.427258 0.246500 0.472763 0.047 Uiso 1 1 calc R U . . .
H43 H 0.434674 0.195975 0.486245 0.047 Uiso 1 1 calc R U . . .
H44 H 0.458846 0.228679 0.477712 0.047 Uiso 1 1 calc R U . . .
C23 C 0.4546(4) 0.1540(9) 0.4493(4) 0.032(5) Uani 1 1 d . U . . .
H45 H 0.452656 0.137856 0.432447 0.049 Uiso 1 1 calc R U . . .
H46 H 0.473885 0.164530 0.453987 0.049 Uiso 1 1 calc R U . . .
H47 H 0.449712 0.131826 0.462520 0.049 Uiso 1 1 calc R U . . .
C24 C 0.4044(4) 0.1814(9) 0.4385(4) 0.029(3) Uani 1 1 d . U . . .
H48 H 0.392651 0.210720 0.438130 0.035 Uiso 1 1 calc R U . . .
C25 C 0.3939(4) 0.1447(10) 0.4569(5) 0.032(4) Uani 1 1 d . U . . .
O9 O 0.3921(3) 0.1009(6) 0.4508(3) 0.033(3) Uani 1 1 d . U . . .
O10 O 0.3905(3) 0.1600(6) 0.4775(3) 0.033(4) Uani 1 1 d . U . . .
C26 C 0.4018(4) 0.3111(9) 0.3660(4) 0.027(4) Uani 1 1 d . U . . .
C27 C 0.4080(4) 0.3472(8) 0.3897(4) 0.019(4) Uani 1 1 d . U . . .
H49 H 0.411358 0.329167 0.406004 0.029 Uiso 1 1 calc R U . . .
H50 H 0.424511 0.366195 0.387713 0.029 Uiso 1 1 calc R U . . .
H51 H 0.392033 0.368354 0.390088 0.029 Uiso 1 1 calc R U . . .
C28 C 0.3973(4) 0.3438(9) 0.3432(4) 0.032(5) Uani 1 1 d . U . . .
H52 H 0.413973 0.363220 0.342726 0.047 Uiso 1 1 calc R U . . .
H53 H 0.393520 0.325038 0.327264 0.047 Uiso 1 1 calc R U . . .
H54 H 0.381413 0.364653 0.344793 0.047 Uiso 1 1 calc R U . . .
C29 C 0.3756(4) 0.2791(8) 0.3677(4) 0.029(3) Uani 1 1 d . U . . .
H55 H 0.370717 0.259530 0.351656 0.035 Uiso 1 1 calc R U . . .
C30 C 0.3496(5) 0.3143(9) 0.3730(5) 0.034(4) Uani 1 1 d . U . . .
O11 O 0.3448(3) 0.3235(6) 0.3964(3) 0.043(4) Uani 1 1 d . U . . .
O12 O 0.3342(3) 0.3270(6) 0.3530(3) 0.033(4) Uani 1 1 d . U . . .
Au4 Au 0.19896(2) 0.01201(3) 0.37313(2) 0.0269(2) Uani 1 1 d . . . . .
Au5 Au 0.23801(2) -0.00100(3) 0.42147(2) 0.0265(2) Uani 1 1 d . . . . .
Au6 Au 0.26126(2) -0.01214(3) 0.37224(2) 0.0268(2) Uani 1 1 d . . . . .
S7 S 0.19218(11) -0.0654(2) 0.36118(11) 0.0275(14) Uani 1 1 d . U . . .
S8 S 0.21847(11) -0.0763(2) 0.42217(11) 0.0214(13) Uani 1 1 d . U . . .
S9 S 0.26033(11) -0.0923(2) 0.37849(11) 0.0237(14) Uani 1 1 d . U . . .
S10 S 0.20294(11) 0.0909(2) 0.38136(12) 0.0276(14) Uani 1 1 d . U . . .
S11 S 0.25791(11) 0.0733(2) 0.42332(11) 0.0292(15) Uani 1 1 d . U . . .
S12 S 0.26433(11) 0.0661(2) 0.36209(12) 0.0285(14) Uani 1 1 d . U . . .
Co3 Co 0.21834(5) -0.11937(11) 0.38545(6) 0.0219(7) Uani 1 1 d . . . . .
N7 N 0.1821(3) -0.1503(7) 0.3895(3) 0.026(4) Uani 1 1 d . U . . .
H56 H 0.184812 -0.182332 0.390823 0.031 Uiso 1 1 calc R U . . .
H57 H 0.176797 -0.140140 0.404719 0.031 Uiso 1 1 calc R U . . .
N8 N 0.2203(3) -0.1590(7) 0.3549(3) 0.034(4) Uani 1 1 d . U . . .
H58 H 0.212124 -0.187548 0.357352 0.041 Uiso 1 1 calc R U . . .
H59 H 0.210281 -0.144744 0.340990 0.041 Uiso 1 1 calc R U . . .
N9 N 0.2384(3) -0.1707(7) 0.4105(3) 0.030(4) Uani 1 1 d . U . . .
H60 H 0.232626 -0.200330 0.405017 0.036 Uiso 1 1 calc R U . . .
H61 H 0.257089 -0.168959 0.410326 0.036 Uiso 1 1 calc R U . . .
C31 C 0.1553(4) -0.0827(9) 0.3674(4) 0.032(4) Uani 1 1 d . U . . .
C32 C 0.1371(4) -0.0689(9) 0.3435(4) 0.037(5) Uani 1 1 d . U . . .
H62 H 0.144324 -0.082613 0.328461 0.056 Uiso 1 1 calc R U . . .
H63 H 0.118268 -0.080926 0.344201 0.056 Uiso 1 1 calc R U . . .
H64 H 0.136634 -0.034110 0.342017 0.056 Uiso 1 1 calc R U . . .
C33 C 0.1457(4) -0.0636(8) 0.3903(4) 0.021(4) Uani 1 1 d . U . . .
H65 H 0.158318 -0.073516 0.405732 0.031 Uiso 1 1 calc R U . . .
H66 H 0.145318 -0.028681 0.389324 0.031 Uiso 1 1 calc R U . . .
H67 H 0.126952 -0.075497 0.391507 0.031 Uiso 1 1 calc R U . . .
C34 C 0.1589(4) -0.1409(9) 0.3683(4) 0.031(3) Uani 1 1 d . U . . .
C35 C 0.1326(5) -0.1669(10) 0.3719(5) 0.036(4) Uani 1 1 d . U . . .
O13 O 0.1164(3) -0.1749(6) 0.3527(3) 0.042(4) Uani 1 1 d . U . . .
O14 O 0.1266(3) -0.1721(6) 0.3948(3) 0.033(4) Uani 1 1 d . U . . .
C36 C 0.2394(4) -0.1141(9) 0.4467(4) 0.029(3) Uani 1 1 d . U . . .
C37 C 0.2306(4) -0.1043(9) 0.4717(4) 0.036(5) Uani 1 1 d . U . . .
H68 H 0.235926 -0.071742 0.477110 0.054 Uiso 1 1 calc R U . . .
H69 H 0.210362 -0.107670 0.470326 0.054 Uiso 1 1 calc R U . . .
H70 H 0.239533 -0.126942 0.484595 0.054 Uiso 1 1 calc R U . . .
C38 C 0.2714(4) -0.1033(9) 0.4486(4) 0.036(5) Uani 1 1 d . U . . .
H71 H 0.277650 -0.109779 0.431808 0.054 Uiso 1 1 calc R U . . .
H72 H 0.274887 -0.069781 0.453227 0.054 Uiso 1 1 calc R U . . .
H73 H 0.281682 -0.123720 0.461907 0.054 Uiso 1 1 calc R U . . .
C39 C 0.2323(4) -0.1631(9) 0.4367(4) 0.033(3) Uani 1 1 d . U . . .
C40 C 0.2461(5) -0.2016(9) 0.4564(5) 0.034(4) Uani 1 1 d . U . . .
O15 O 0.2368(3) -0.2049(6) 0.4763(3) 0.036(4) Uani 1 1 d . U . . .
O16 O 0.2660(3) -0.2263(6) 0.4479(3) 0.034(4) Uani 1 1 d . U . . .
C41 C 0.2639(4) -0.1203(9) 0.3468(4) 0.033(4) Uani 1 1 d . U . . .
C42 C 0.2534(4) -0.0880(8) 0.3245(4) 0.029(5) Uani 1 1 d . U . . .
H74 H 0.264885 -0.059175 0.325249 0.043 Uiso 1 1 calc R U . . .
H75 H 0.254261 -0.104632 0.308108 0.043 Uiso 1 1 calc R U . . .
H76 H 0.234065 -0.079042 0.325677 0.043 Uiso 1 1 calc R U . . .
C43 C 0.2962(4) -0.1345(9) 0.3487(5) 0.041(5) Uani 1 1 d . U . . .
H77 H 0.301311 -0.155446 0.363649 0.061 Uiso 1 1 calc R U . . .
H78 H 0.299383 -0.151163 0.332794 0.061 Uiso 1 1 calc R U . . .
H79 H 0.307632 -0.105587 0.350706 0.061 Uiso 1 1 calc R U . . .
C44 C 0.2482(5) -0.1680(9) 0.3489(5) 0.035(3) Uani 1 1 d . U . . .
C45 C 0.2490(5) -0.1984(10) 0.3219(5) 0.042(4) Uani 1 1 d . U . . .
O19 O 0.1784(3) 0.2244(6) 0.3260(3) 0.038(4) Uani 1 1 d . U . . .
O20 O 0.2121(3) 0.1891(6) 0.3086(3) 0.034(3) Uani 1 1 d . U . . .
O17 O 0.2277(3) -0.1875(6) 0.3029(3) 0.043(4) Uani 1 1 d . U . . .
O18 O 0.2671(3) -0.2247(7) 0.3213(3) 0.055(4) Uani 1 1 d . U . . .
Co4 Co 0.24658(6) 0.11820(12) 0.38785(6) 0.0245(8) Uani 1 1 d . . . . .
N10 N 0.2343(3) 0.1577(7) 0.3569(3) 0.028(4) Uani 1 1 d . U . . .
H80 H 0.243648 0.185870 0.358501 0.033 Uiso 1 1 calc R U . . .
H81 H 0.238859 0.142548 0.342658 0.033 Uiso 1 1 calc R U . . .
N11 N 0.2358(3) 0.1663(7) 0.4141(3) 0.029(4) Uani 1 1 d . U . . .
H82 H 0.239578 0.196224 0.408832 0.035 Uiso 1 1 calc R U . . .
H83 H 0.217137 0.164355 0.414553 0.035 Uiso 1 1 calc R U . . .
N12 N 0.2847(3) 0.1490(7) 0.3918(3) 0.025(4) Uani 1 1 d . U . . .
H84 H 0.283013 0.180940 0.394195 0.031 Uiso 1 1 calc R U . . .
H85 H 0.295412 0.136865 0.406039 0.031 Uiso 1 1 calc R U . . .
C46 C 0.1876(4) 0.1218(9) 0.3502(4) 0.032(4) Uani 1 1 d . U . . .
C47 C 0.1573(4) 0.1336(8) 0.3524(4) 0.030(5) Uani 1 1 d . U . . .
H86 H 0.146173 0.104325 0.350616 0.046 Uiso 1 1 calc R U . . .
H87 H 0.156071 0.148132 0.369334 0.046 Uiso 1 1 calc R U . . .
H88 H 0.150097 0.156011 0.338619 0.046 Uiso 1 1 calc R U . . .
C48 C 0.1928(4) 0.0909(9) 0.3268(4) 0.035(5) Uani 1 1 d . U . . .
H89 H 0.212760 0.085484 0.327251 0.052 Uiso 1 1 calc R U . . .
H90 H 0.183267 0.060184 0.327508 0.052 Uiso 1 1 calc R U . . .
H91 H 0.185505 0.107377 0.310644 0.052 Uiso 1 1 calc R U . . .
C49 C 0.2054(4) 0.1674(9) 0.3530(4) 0.031(3) Uani 1 1 d . U . . .
C50 C 0.1988(5) 0.1987(9) 0.3265(4) 0.034(3) Uani 1 1 d . U . . .
C51 C 0.2449(4) 0.1072(9) 0.4480(4) 0.034(4) Uani 1 1 d . U . . .
C52 C 0.2136(4) 0.0995(9) 0.4511(5) 0.040(5) Uani 1 1 d . U . . .
H92 H 0.201961 0.106366 0.434657 0.061 Uiso 1 1 calc R U . . .
H93 H 0.210759 0.066370 0.456151 0.061 Uiso 1 1 calc R U . . .
H94 H 0.208557 0.120943 0.464599 0.061 Uiso 1 1 calc R U . . .
C53 C 0.2621(4) 0.0964(9) 0.4734(4) 0.035(5) Uani 1 1 d . U . . .
H95 H 0.258435 0.063699 0.478588 0.053 Uiso 1 1 calc R U . . .
H96 H 0.281834 0.099839 0.471684 0.053 Uiso 1 1 calc R U . . .
H97 H 0.257252 0.118677 0.486578 0.053 Uiso 1 1 calc R U . . .
C54 C 0.2500(4) 0.1583(9) 0.4390(4) 0.034(3) Uani 1 1 d . U . . .
C55 C 0.2420(5) 0.1995(10) 0.4585(5) 0.039(4) Uani 1 1 d . U . . .
O21 O 0.2568(3) 0.2018(6) 0.4793(3) 0.036(4) Uani 1 1 d . U . . .
O22 O 0.2187(3) 0.2235(6) 0.4529(3) 0.047(4) Uani 1 1 d . U . . .
C56 C 0.3002(4) 0.0851(9) 0.3655(4) 0.033(4) Uani 1 1 d . U . . .
C59 C 0.2977(4) 0.1410(9) 0.3700(4) 0.031(3) Uani 1 1 d . U . . .
C57 C 0.3116(5) 0.0705(9) 0.3424(4) 0.040(5) Uani 1 1 d . U . . .
H98 H 0.312116 0.035635 0.341582 0.061 Uiso 1 1 calc R U . . .
H99 H 0.299866 0.082867 0.326996 0.061 Uiso 1 1 calc R U . . .
H100 H 0.330459 0.083200 0.343010 0.061 Uiso 1 1 calc R U . . .
C58 C 0.3199(4) 0.0607(9) 0.3895(4) 0.036(5) Uani 1 1 d . U . . .
H101 H 0.313261 0.069246 0.405831 0.054 Uiso 1 1 calc R U . . .
H102 H 0.319430 0.025963 0.387423 0.054 Uiso 1 1 calc R U . . .
H103 H 0.339037 0.072052 0.389770 0.054 Uiso 1 1 calc R U . . .
C60 C 0.3283(5) 0.1648(9) 0.3729(5) 0.035(4) Uani 1 1 d . U . . .
O23 O 0.3406(3) 0.1697(6) 0.3961(3) 0.034(4) Uani 1 1 d . U . . .
O24 O 0.3379(3) 0.1778(6) 0.3523(3) 0.035(4) Uani 1 1 d . U . . .
Au7 Au 0.20923(2) 0.45899(4) 0.37167(2) 0.0260(2) Uani 1 1 d . . . . .
Au8 Au 0.23804(2) 0.49989(4) 0.42041(2) 0.0271(2) Uani 1 1 d . . . . .
Au9 Au 0.25209(2) 0.53990(4) 0.37138(2) 0.0264(2) Uani 1 1 d . . . . .
S13 S 0.17125(10) 0.5025(2) 0.37832(11) 0.0254(13) Uani 1 1 d . U . . .
S14 S 0.21045(10) 0.5659(2) 0.42092(11) 0.0252(14) Uani 1 1 d . U . . .
S15 S 0.21424(11) 0.5865(2) 0.35958(11) 0.0286(14) Uani 1 1 d . U . . .
S16 S 0.24408(11) 0.4111(2) 0.36135(11) 0.0264(14) Uani 1 1 d . U . . .
S17 S 0.26547(10) 0.4326(2) 0.42232(11) 0.0230(13) Uani 1 1 d . U . . .
S18 S 0.29206(11) 0.4963(2) 0.37894(11) 0.0270(14) Uani 1 1 d . U . . .
Co5 Co 0.18029(6) 0.58064(11) 0.38512(6) 0.0222(7) Uani 1 1 d . . . . .
N13 N 0.1521(3) 0.5894(7) 0.3536(3) 0.027(4) Uani 1 1 d . U . . .
H104 H 0.142551 0.616716 0.355518 0.033 Uiso 1 1 calc R U . . .
H105 H 0.161262 0.593130 0.339630 0.033 Uiso 1 1 calc R U . . .
N14 N 0.1520(3) 0.5818(7) 0.4096(3) 0.027(4) Uani 1 1 d . U . . .
H106 H 0.138920 0.604208 0.404119 0.032 Uiso 1 1 calc R U . . .
H107 H 0.143307 0.552987 0.409075 0.032 Uiso 1 1 calc R U . . .
N15 N 0.1848(3) 0.6502(7) 0.3892(3) 0.026(4) Uani 1 1 d . U . . .
H108 H 0.167971 0.663261 0.390855 0.031 Uiso 1 1 calc R U . . .
H109 H 0.196423 0.656221 0.404059 0.031 Uiso 1 1 calc R U . . .
C61 C 0.1471(4) 0.5048(10) 0.3461(4) 0.035(4) Uani 1 1 d . U . . .
C62 C 0.1645(4) 0.5014(9) 0.3233(4) 0.032(5) Uani 1 1 d . U . . .
H110 H 0.172940 0.469663 0.323179 0.048 Uiso 1 1 calc R U . . .
H111 H 0.152365 0.506638 0.306868 0.048 Uiso 1 1 calc R U . . .
H112 H 0.179143 0.525652 0.325408 0.048 Uiso 1 1 calc R U . . .
C63 C 0.1264(4) 0.4615(9) 0.3476(4) 0.038(5) Uani 1 1 d . U . . .
H113 H 0.136296 0.431435 0.345947 0.057 Uiso 1 1 calc R U . . .
H114 H 0.119166 0.462178 0.364241 0.057 Uiso 1 1 calc R U . . .
H115 H 0.110921 0.464075 0.333412 0.057 Uiso 1 1 calc R U . . .
C64 C 0.1330(4) 0.5518(9) 0.3485(4) 0.032(3) Uani 1 1 d . U . . .
H116 H 0.121793 0.549645 0.363228 0.039 Uiso 1 1 calc R U . . .
C65 C 0.1127(5) 0.5623(10) 0.3230(5) 0.038(3) Uani 1 1 d . U . . .
O25 O 0.0888(3) 0.5457(7) 0.3230(3) 0.046(4) Uani 1 1 d . U . . .
O26 O 0.1217(3) 0.5821(6) 0.3045(3) 0.040(4) Uani 1 1 d . U . . .
C66 C 0.1882(4) 0.5572(9) 0.4464(4) 0.030(4) Uani 1 1 d . U . . .
C67 C 0.2040(4) 0.5752(8) 0.4714(4) 0.027(5) Uani 1 1 d . U . . .
H117 H 0.210511 0.607790 0.468877 0.041 Uiso 1 1 calc R U . . .
H118 H 0.191836 0.575176 0.484872 0.041 Uiso 1 1 calc R U . . .
H119 H 0.220057 0.554496 0.476635 0.041 Uiso 1 1 calc R U . . .
C68 C 0.1770(4) 0.5076(9) 0.4472(4) 0.037(5) Uani 1 1 d . U . . .
H120 H 0.167093 0.499212 0.430051 0.055 Uiso 1 1 calc R U . . .
H121 H 0.192347 0.485230 0.451842 0.055 Uiso 1 1 calc R U . . .
H122 H 0.164127 0.505909 0.460079 0.055 Uiso 1 1 calc R U . . .
C69 C 0.1642(4) 0.5925(9) 0.4370(4) 0.030(3) Uani 1 1 d . U . . .
H123 H 0.172874 0.624754 0.436695 0.036 Uiso 1 1 calc R U . . .
C70 C 0.1403(5) 0.5974(9) 0.4545(5) 0.036(4) Uani 1 1 d . U . . .
O27 O 0.1491(3) 0.6166(6) 0.4763(3) 0.034(4) Uani 1 1 d . U . . .
O28 O 0.1169(3) 0.5749(6) 0.4477(3) 0.036(4) Uani 1 1 d . U . . .
C71 C 0.2241(4) 0.6505(8) 0.3648(4) 0.025(3) Uani 1 1 d . U . . .
C72 C 0.2353(4) 0.6639(9) 0.3410(4) 0.030(5) Uani 1 1 d . U . . .
H124 H 0.221265 0.657937 0.325952 0.045 Uiso 1 1 calc R U . . .
H125 H 0.240125 0.697888 0.341718 0.045 Uiso 1 1 calc R U . . .
H126 H 0.251948 0.645007 0.339525 0.045 Uiso 1 1 calc R U . . .
C73 C 0.2445(4) 0.6587(8) 0.3891(4) 0.027(5) Uani 1 1 d . U . . .
H127 H 0.236047 0.649158 0.404335 0.040 Uiso 1 1 calc R U . . .
H128 H 0.261323 0.639675 0.388261 0.040 Uiso 1 1 calc R U . . .
H129 H 0.249500 0.692556 0.390455 0.040 Uiso 1 1 calc R U . . .
C74 C 0.1961(4) 0.6740(8) 0.3669(4) 0.025(3) Uani 1 1 d . U . . .
H130 H 0.183221 0.667112 0.350631 0.031 Uiso 1 1 calc R U . . .
C75 C 0.1977(4) 0.7271(9) 0.3706(4) 0.029(3) Uani 1 1 d . U . . .
O29 O 0.1963(3) 0.7533(7) 0.3502(3) 0.040(4) Uani 1 1 d . U . . .
O30 O 0.2016(3) 0.7447(6) 0.3944(3) 0.033(4) Uani 1 1 d . U . . .
Co6 Co 0.28535(6) 0.41819(11) 0.38656(6) 0.0219(7) Uani 1 1 d . . . . .
N16 N 0.2824(3) 0.3463(7) 0.3909(3) 0.029(4) Uani 1 1 d . U . . .
H131 H 0.299714 0.333355 0.392323 0.035 Uiso 1 1 calc R U . . .
H132 H 0.275290 0.340028 0.405788 0.035 Uiso 1 1 calc R U . . .
N17 N 0.3214(3) 0.4162(7) 0.4118(3) 0.026(4) Uani 1 1 d . U . . .
H133 H 0.332523 0.393004 0.406681 0.031 Uiso 1 1 calc R U . . .
H134 H 0.330339 0.444550 0.411105 0.031 Uiso 1 1 calc R U . . .
N18 N 0.3024(3) 0.4066(7) 0.3551(3) 0.026(4) Uani 1 1 d . U . . .
H135 H 0.311766 0.378353 0.356854 0.032 Uiso 1 1 calc R U . . .
H136 H 0.288786 0.403893 0.341358 0.032 Uiso 1 1 calc R U . . .
C76 C 0.2355(4) 0.3468(9) 0.3671(4) 0.028(4) Uani 1 1 d . U . . .
C77 C 0.2210(4) 0.3384(8) 0.3909(4) 0.028(5) Uani 1 1 d . U . . .
H137 H 0.233151 0.348623 0.406490 0.041 Uiso 1 1 calc R U . . .
H138 H 0.203665 0.356837 0.389165 0.041 Uiso 1 1 calc R U . . .
H139 H 0.216736 0.304434 0.392209 0.041 Uiso 1 1 calc R U . . .
C78 C 0.2162(4) 0.3306(9) 0.3425(4) 0.029(5) Uani 1 1 d . U . . .
H140 H 0.225487 0.335990 0.327199 0.044 Uiso 1 1 calc R U . . .
H141 H 0.211952 0.296653 0.343880 0.044 Uiso 1 1 calc R U . . .
H142 H 0.198881 0.349056 0.340836 0.044 Uiso 1 1 calc R U . . .
C79 C 0.2652(4) 0.3243(9) 0.3696(4) 0.030(3) Uani 1 1 d . U . . .
H143 H 0.273334 0.329936 0.353266 0.036 Uiso 1 1 calc R U . . .
C80 C 0.2621(4) 0.2682(10) 0.3739(5) 0.033(3) Uani 1 1 d . U . . .
O31 O 0.2600(3) 0.2442(6) 0.3535(3) 0.035(4) Uani 1 1 d . U . . .
O32 O 0.2660(3) 0.2537(6) 0.3963(3) 0.032(3) Uani 1 1 d . U . . .
C81 C 0.2960(4) 0.4385(9) 0.4462(4) 0.026(3) Uani 1 1 d . U . . .
C82 C 0.3091(4) 0.4935(9) 0.4481(4) 0.035(5) Uani 1 1 d . U . . .
H144 H 0.295332 0.515674 0.453332 0.053 Uiso 1 1 calc R U . . .
H145 H 0.325883 0.494181 0.460995 0.053 Uiso 1 1 calc R U . . .
H146 H 0.313916 0.502962 0.431161 0.053 Uiso 1 1 calc R U . . .
C83 C 0.2878(4) 0.4247(8) 0.4729(4) 0.022(4) Uani 1 1 d . U . . .
H147 H 0.273570 0.446831 0.477414 0.033 Uiso 1 1 calc R U . . .
H148 H 0.280307 0.392155 0.472090 0.033 Uiso 1 1 calc R U . . .
H149 H 0.304167 0.426282 0.486152 0.033 Uiso 1 1 calc R U . . .
C84 C 0.3169(4) 0.4071(9) 0.4385(4) 0.025(3) Uani 1 1 d . U . . .
H150 H 0.308464 0.374506 0.438247 0.030 Uiso 1 1 calc R U . . .
C85 C 0.3447(4) 0.4033(9) 0.4582(5) 0.032(4) Uani 1 1 d . U . . .
O33 O 0.3437(3) 0.3826(6) 0.4772(3) 0.037(4) Uani 1 1 d . U . . .
O34 O 0.3661(3) 0.4227(6) 0.4502(3) 0.035(4) Uani 1 1 d . U . . .
C86 C 0.3054(4) 0.4934(9) 0.3465(4) 0.029(3) Uani 1 1 d . U . . .
C87 C 0.3275(4) 0.5360(8) 0.3482(4) 0.029(5) Uani 1 1 d . U . . .
H151 H 0.341454 0.531556 0.363487 0.044 Uiso 1 1 calc R U . . .
H152 H 0.336627 0.536201 0.332549 0.044 Uiso 1 1 calc R U . . .
H153 H 0.317902 0.566477 0.349623 0.044 Uiso 1 1 calc R U . . .
C88 C 0.2831(4) 0.4936(8) 0.3252(4) 0.024(4) Uani 1 1 d . U . . .
H154 H 0.273649 0.524585 0.324438 0.036 Uiso 1 1 calc R U . . .
H155 H 0.290635 0.488166 0.308913 0.036 Uiso 1 1 calc R U . . .
H156 H 0.269803 0.468343 0.327691 0.036 Uiso 1 1 calc R U . . .
C89 C 0.3222(4) 0.4452(9) 0.3496(4) 0.033(3) Uani 1 1 d . U . . .
H157 H 0.337023 0.448198 0.364905 0.039 Uiso 1 1 calc R U . . .
C90 C 0.3359(5) 0.4356(10) 0.3256(5) 0.040(3) Uani 1 1 d . U . . .
O35 O 0.3587(3) 0.4525(7) 0.3238(3) 0.048(4) Uani 1 1 d . U . . .
O36 O 0.3208(3) 0.4168(7) 0.3065(3) 0.046(4) Uani 1 1 d . U . . .
Na1 Na 0.3002(2) 0.2448(5) 0.2806(2) 0.076(3) Uani 1 1 d . . . . .
O37 O 0.3339(4) 0.2887(8) 0.3024(4) 0.078(4) Uani 1 1 d . U . . .
O38 O 0.3090(4) 0.1761(8) 0.3032(4) 0.075(4) Uani 1 1 d . U . . .
O39 O 0.2672(3) 0.2734(7) 0.3038(3) 0.059(4) Uani 1 1 d . U . . .
O40 O 0.2968(4) 0.3087(9) 0.2554(4) 0.092(5) Uani 1 1 d . U . . .
O41 O 0.3261(4) 0.2094(8) 0.2524(4) 0.084(5) Uani 1 1 d . U . . .
O42 O 0.2634(4) 0.2112(9) 0.2559(4) 0.098(6) Uani 1 1 d . U . . .
Na2 Na 0.3797(3) 0.2361(5) 0.3012(3) 0.103(4) Uani 1 1 d . . . . .
O43 O 0.4092(4) 0.2066(9) 0.2587(4) 0.092(6) Uani 1 1 d . U . . .
Na3 Na 0.2570(3) 0.1354(6) 0.3023(4) 0.129(6) Uani 1 1 d . . . . .
O44 O 0.2177(4) 0.0985(9) 0.2561(4) 0.097(8) Uani 1 1 d . U . . .
Na4 Na 0.2701(3) 0.3674(5) 0.3026(3) 0.085(3) Uani 1 1 d . . . . .
O46 O 0.2640(4) 0.4363(8) 0.2608(4) 0.073(5) Uani 1 1 d . U . . .
Na5 Na 0.3900(4) 0.0096(7) 0.3644(3) 0.136(5) Uani 1 1 d . . . . .
O47 O 0.4263(6) -0.0520(13) 0.3643(6) 0.163(10) Uani 1 1 d . U . . .
O48 O 0.3449(7) -0.0501(14) 0.3692(7) 0.185(11) Uani 1 1 d . U . . .
O49 O 0.4116(4) 0.0556(8) 0.4085(4) 0.076(6) Uani 1 1 d . U . . .
Na6 Na 0.1770(3) 0.2093(6) 0.4126(3) 0.102(5) Uani 1 1 d . . . . .
O50 O 0.1391(5) 0.1458(9) 0.4270(5) 0.106(7) Uani 1 1 d . U . . .
O51 O 0.1559(3) 0.2520(8) 0.3678(3) 0.069(5) Uani 1 1 d . U . . .
O52 O 0.3686(4) 0.4842(8) 0.4083(4) 0.075(6) Uani 1 1 d . U . . .
Na7 Na 0.3932(3) 0.4849(7) 0.3656(3) 0.127(5) Uani 1 1 d . . . . .
O53 O 0.4054(6) 0.5657(13) 0.3624(6) 0.165(10) Uani 1 1 d . U . . .
O54 O 0.4462(5) 0.4477(11) 0.3697(5) 0.136(8) Uani 1 1 d . U . . .
Na8 Na 0.5685(4) 0.4847(7) 0.3670(3) 0.126(5) Uani 1 1 d . . . . .
O55 O 0.5582(4) 0.4401(8) 0.4099(4) 0.079(6) Uani 1 1 d . U . . .
O56 O 0.5296(5) 0.5471(11) 0.3649(6) 0.139(9) Uani 1 1 d . U . . .
O57 O 0.6112(7) 0.5559(14) 0.3720(7) 0.185(11) Uani 1 1 d . U . . .
Na9 Na 0.3016(3) -0.2531(6) 0.3639(2) 0.095(3) Uani 1 1 d . . . . .
O58 O 0.3557(4) -0.2238(8) 0.3627(4) 0.089(6) Uani 1 1 d . U . . .
O59 O 0.3144(5) -0.3511(9) 0.3661(5) 0.100(7) Uani 1 1 d . U . . .
O60 O 0.2962(3) -0.2054(7) 0.4093(4) 0.065(5) Uani 1 1 d . U . . .
Na10 Na 0.0661(3) 0.5159(6) 0.3633(3) 0.104(4) Uani 1 1 d . . . . .
O61 O 0.0558(5) 0.4234(10) 0.3632(5) 0.112(7) Uani 1 1 d . U . . .
O62 O 0.1022(4) 0.5156(8) 0.4080(4) 0.070(5) Uani 1 1 d . U . . .
O63 O 0.5143(5) 0.0467(11) 0.3691(6) 0.139(11) Uani 1 1 d . U . . .
O1A O 0.1116(3) 0.0443(5) 0.2686(3) 0.033(3) Uani 1 1 d D U . . .
C1A C 0.1231(3) 0.0798(6) 0.2875(4) 0.040(3) Uani 1 1 d D U . . .
H1A H 0.134467 0.063648 0.302522 0.048 Uiso 1 1 calc R U . . .
C2A C 0.0996(4) 0.1053(7) 0.2966(4) 0.044(4) Uani 1 1 d D U . . .
H2A H 0.107230 0.126475 0.311363 0.053 Uiso 1 1 calc R U . . .
O2A O 0.0798(3) 0.0725(6) 0.3058(3) 0.048(4) Uani 1 1 d D U . . .
H3A H 0.085374 0.044336 0.304721 0.073 Uiso 1 1 calc R U . . .
C3A C 0.0833(4) 0.1361(7) 0.2755(4) 0.040(4) Uani 1 1 d D U . . .
H4A H 0.074199 0.115931 0.260889 0.048 Uiso 1 1 calc R U . . .
O3A O 0.0632(3) 0.1634(6) 0.2867(3) 0.049(4) Uani 1 1 d D U . . .
H5A H 0.051787 0.144888 0.292335 0.074 Uiso 1 1 calc R U . . .
C4A C 0.1044(4) 0.1705(7) 0.2660(4) 0.043(3) Uani 1 1 d D U . . .
H6A H 0.112810 0.193000 0.279782 0.051 Uiso 1 1 calc R U . . .
C5A C 0.1264(4) 0.1401(8) 0.2545(4) 0.046(4) Uani 1 1 d D U . . .
H7A H 0.117212 0.119343 0.240205 0.055 Uiso 1 1 calc R U . . .
C6A C 0.1491(4) 0.1709(8) 0.2448(5) 0.059(5) Uani 1 1 d D U . . .
H8A H 0.140686 0.195641 0.232643 0.070 Uiso 1 1 calc R U . . .
H9A H 0.160507 0.186895 0.259616 0.070 Uiso 1 1 calc R U . . .
O5A O 0.1661(4) 0.1392(8) 0.2320(4) 0.080(6) Uani 1 1 d D U . . .
H10A H 0.178980 0.154762 0.226654 0.121 Uiso 1 1 calc R U . . .
O4A O 0.1395(3) 0.1113(5) 0.2760(3) 0.044(3) Uani 1 1 d D U . . .
O6A O 0.0891(3) 0.1947(6) 0.2436(3) 0.044(3) Uani 1 1 d D U . . .
C7A C 0.0847(3) 0.2438(7) 0.2494(3) 0.046(3) Uani 1 1 d D U . . .
H11A H 0.087403 0.249067 0.268579 0.055 Uiso 1 1 calc R U . . .
C8A C 0.0554(3) 0.2577(8) 0.2378(3) 0.050(4) Uani 1 1 d D U . . .
H12A H 0.051659 0.290796 0.243537 0.060 Uiso 1 1 calc R U . . .
O7A O 0.0359(3) 0.2254(6) 0.2475(3) 0.057(5) Uani 1 1 d D U . . .
H13A H 0.044703 0.205442 0.257523 0.086 Uiso 1 1 calc R U . . .
C9A C 0.0499(3) 0.2559(8) 0.2080(3) 0.053(4) Uani 1 1 d D U . . .
H14A H 0.051596 0.222750 0.201283 0.064 Uiso 1 1 calc R U . . .
O8A O 0.0231(3) 0.2766(7) 0.1988(3) 0.068(5) Uani 1 1 d D U . . .
H15A H 0.025241 0.301162 0.190068 0.102 Uiso 1 1 calc R U . . .
C10A C 0.0711(3) 0.2899(9) 0.1981(4) 0.054(3) Uani 1 1 d D U . . .
H16A H 0.068108 0.322937 0.204322 0.065 Uiso 1 1 calc R U . . .
C11A C 0.1006(3) 0.2729(8) 0.2092(3) 0.048(3) Uani 1 1 d D U . . .
H17A H 0.102380 0.239313 0.203246 0.058 Uiso 1 1 calc R U . . .
C12A C 0.1241(4) 0.3004(7) 0.2004(4) 0.044(4) Uani 1 1 d D U . . .
H18A H 0.141914 0.284140 0.206375 0.053 Uiso 1 1 calc R U . . .
H19A H 0.121644 0.301560 0.181197 0.053 Uiso 1 1 calc R U . . .
O10A O 0.1249(3) 0.3481(6) 0.2106(3) 0.042(4) Uani 1 1 d D U . . .
H20A H 0.127502 0.347050 0.226836 0.064 Uiso 1 1 calc R U . . .
O9A O 0.1040(3) 0.2717(6) 0.2374(3) 0.047(3) Uani 1 1 d D U . . .
O11A O 0.0654(3) 0.2889(7) 0.1705(3) 0.060(4) Uani 1 1 d D U . . .
C13A C 0.0648(4) 0.3345(8) 0.1566(4) 0.070(4) Uani 1 1 d D U . . .
H21A H 0.064057 0.361351 0.169154 0.084 Uiso 1 1 calc R U . . .
C14A C 0.0388(4) 0.3337(9) 0.1379(4) 0.076(4) Uani 1 1 d D U . . .
H22A H 0.036566 0.364508 0.128194 0.092 Uiso 1 1 calc R U . . .
O12A O 0.0140(4) 0.3240(8) 0.1501(4) 0.093(6) Uani 1 1 d D U . . .
H23A H 0.018607 0.320567 0.166147 0.140 Uiso 1 1 calc R U . . .
C15A C 0.0404(4) 0.2916(9) 0.1185(4) 0.075(4) Uani 1 1 d D U . . .
H24A H 0.040042 0.259321 0.126682 0.090 Uiso 1 1 calc R U . . .
O13A O 0.0168(4) 0.3009(9) 0.0985(4) 0.097(6) Uani 1 1 d D U . . .
H25A H 0.017490 0.282346 0.085886 0.146 Uiso 1 1 calc R U . . .
C16A C 0.0664(4) 0.3011(11) 0.1063(4) 0.071(4) Uani 1 1 d D U . . .
H26A H 0.064292 0.331317 0.096025 0.085 Uiso 1 1 calc R U . . .
C17A C 0.0927(4) 0.3027(10) 0.1256(4) 0.071(4) Uani 1 1 d D U . . .
H27A H 0.095600 0.270883 0.134232 0.086 Uiso 1 1 calc R U . . .
C18A C 0.1193(4) 0.3166(11) 0.1145(4) 0.076(5) Uani 1 1 d D U . . .
H28A H 0.120182 0.298243 0.098430 0.091 Uiso 1 1 calc R U . . .
H29A H 0.118323 0.350820 0.109949 0.091 Uiso 1 1 calc R U . . .
O15A O 0.1441(3) 0.3080(8) 0.1322(4) 0.078(6) Uani 1 1 d D U . . .
H30A H 0.143357 0.323100 0.146026 0.117 Uiso 1 1 calc R U . . .
O14A O 0.0888(3) 0.3383(7) 0.1450(3) 0.070(4) Uani 1 1 d D U . . .
O16A O 0.0677(3) 0.2602(8) 0.0890(3) 0.065(4) Uani 1 1 d D U . . .
C19A C 0.0727(4) 0.2741(8) 0.0631(4) 0.064(3) Uani 1 1 d D U . . .
H31A H 0.072124 0.309586 0.061200 0.077 Uiso 1 1 calc R U . . .
C20A C 0.0497(4) 0.2513(8) 0.0449(4) 0.062(4) Uani 1 1 d D U . . .
H32A H 0.052116 0.260632 0.026782 0.074 Uiso 1 1 calc R U . . .
O17A O 0.0223(3) 0.2671(7) 0.0496(3) 0.064(5) Uani 1 1 d D U . . .
H33A H 0.023987 0.286462 0.062000 0.097 Uiso 1 1 calc R U . . .
C21A C 0.0514(4) 0.1972(7) 0.0468(5) 0.058(4) Uani 1 1 d D U . . .
H34A H 0.047516 0.187368 0.064386 0.070 Uiso 1 1 calc R U . . .
O18A O 0.0307(3) 0.1757(6) 0.0276(3) 0.058(5) Uani 1 1 d D U . . .
H35A H 0.038542 0.157085 0.018213 0.087 Uiso 1 1 calc R U . . .
C22A C 0.0801(4) 0.1796(8) 0.0431(5) 0.056(4) Uani 1 1 d D U . . .
H36A H 0.083405 0.187528 0.025019 0.068 Uiso 1 1 calc R U . . .
C23A C 0.1023(4) 0.2046(8) 0.0620(5) 0.066(4) Uani 1 1 d D U . . .
H37A H 0.099556 0.196641 0.080208 0.079 Uiso 1 1 calc R U . . .
C24A C 0.1327(4) 0.1917(10) 0.0578(5) 0.075(5) Uani 1 1 d D U . . .
H38A H 0.146301 0.208034 0.070790 0.090 Uiso 1 1 calc R U . . .
H39A H 0.135792 0.156839 0.059511 0.090 Uiso 1 1 calc R U . . .
O20A O 0.1361(4) 0.2070(8) 0.0322(4) 0.076(5) Uani 1 1 d D U . . .
H40A H 0.133896 0.236673 0.031139 0.114 Uiso 1 1 calc R U . . .
O19A O 0.0985(3) 0.2559(7) 0.0577(3) 0.066(4) Uani 1 1 d D U . . .
O21A O 0.0817(3) 0.1305(6) 0.0461(3) 0.053(3) Uani 1 1 d D U . . .
C25A C 0.0850(3) 0.1017(7) 0.0238(4) 0.050(3) Uani 1 1 d D U . . .
H41A H 0.080691 0.120998 0.007641 0.060 Uiso 1 1 calc R U . . .
C26A C 0.0645(3) 0.0608(7) 0.0236(4) 0.048(4) Uani 1 1 d D U . . .
H42A H 0.065390 0.040320 0.007985 0.058 Uiso 1 1 calc R U . . .
O22A O 0.0365(3) 0.0807(7) 0.0227(3) 0.054(4) Uani 1 1 d D U . . .
H43A H 0.037388 0.110642 0.022402 0.081 Uiso 1 1 calc R U . . .
C27A C 0.0717(3) 0.0306(7) 0.0487(4) 0.049(4) Uani 1 1 d D U . . .
H44A H 0.069567 0.049354 0.064643 0.059 Uiso 1 1 calc R U . . .
O23A O 0.0538(3) -0.0094(7) 0.0459(3) 0.062(5) Uani 1 1 d D U . . .
H45A H 0.063200 -0.034185 0.044622 0.093 Uiso 1 1 calc R U . . .
C28A C 0.1015(3) 0.0138(8) 0.0486(5) 0.048(3) Uani 1 1 d D U . . .
H46A H 0.102566 -0.005964 0.032732 0.058 Uiso 1 1 calc R U . . .
C29A C 0.1209(3) 0.0553(7) 0.0488(4) 0.046(3) Uani 1 1 d D U . . .
H47A H 0.119668 0.075156 0.064555 0.056 Uiso 1 1 calc R U . . .
C30A C 0.1510(3) 0.0403(9) 0.0482(4) 0.048(4) Uani 1 1 d D U . . .
H48A H 0.163164 0.068745 0.048752 0.058 Uiso 1 1 calc R U . . .
H49A H 0.157595 0.019958 0.063381 0.058 Uiso 1 1 calc R U . . .
O25A O 0.1519(3) 0.0138(6) 0.0242(3) 0.043(4) Uani 1 1 d D U . . .
H50A H 0.139391 0.023816 0.012726 0.065 Uiso 1 1 calc R U . . .
O24A O 0.1120(3) 0.0834(6) 0.0256(3) 0.047(3) Uani 1 1 d D U . . .
O26A O 0.1080(3) -0.0143(6) 0.0706(3) 0.053(3) Uani 1 1 d D U . . .
C31A C 0.1236(4) -0.0581(7) 0.0691(4) 0.054(3) Uani 1 1 d D U . . .
H51A H 0.132116 -0.057191 0.052667 0.065 Uiso 1 1 calc R U . . .
C32A C 0.1051(4) -0.1009(8) 0.0680(3) 0.054(4) Uani 1 1 d D U . . .
H52A H 0.116184 -0.130103 0.065432 0.065 Uiso 1 1 calc R U . . .
O27A O 0.0825(3) -0.0967(7) 0.0466(3) 0.066(5) Uani 1 1 d D U . . .
H53A H 0.083842 -0.070723 0.038905 0.099 Uiso 1 1 calc R U . . .
C33A C 0.0919(4) -0.1060(8) 0.0939(3) 0.053(4) Uani 1 1 d D U . . .
H54A H 0.079505 -0.078787 0.097098 0.064 Uiso 1 1 calc R U . . .
O28A O 0.0783(3) -0.1515(7) 0.0932(3) 0.060(5) Uani 1 1 d D U . . .
H55A H 0.087008 -0.169473 0.104424 0.090 Uiso 1 1 calc R U . . .
C34A C 0.1179(4) -0.1106(9) 0.1146(4) 0.054(3) Uani 1 1 d D U . . .
H56A H 0.128656 -0.140635 0.113016 0.065 Uiso 1 1 calc R U . . .
C35A C 0.1359(4) -0.0654(9) 0.1149(3) 0.057(4) Uani 1 1 d D U . . .
H57A H 0.124221 -0.036948 0.117751 0.069 Uiso 1 1 calc R U . . .
C36A C 0.1624(4) -0.0644(9) 0.1348(4) 0.063(5) Uani 1 1 d D U . . .
H58A H 0.173345 -0.035503 0.132176 0.076 Uiso 1 1 calc R U . . .
H59A H 0.157386 -0.063553 0.152570 0.076 Uiso 1 1 calc R U . . .
O30A O 0.1786(4) -0.1060(8) 0.1316(4) 0.078(6) Uani 1 1 d D U . . .
H60A H 0.169262 -0.130496 0.133887 0.117 Uiso 1 1 calc R U . . .
O29A O 0.1449(3) -0.0619(6) 0.0896(3) 0.054(3) Uani 1 1 d D U . . .
O31A O 0.1042(3) -0.1083(6) 0.1396(3) 0.053(3) Uani 1 1 d D U . . .
C37A C 0.1104(3) -0.1507(8) 0.1552(4) 0.054(3) Uani 1 1 d D U . . .
H61A H 0.112254 -0.178207 0.143390 0.065 Uiso 1 1 calc R U . . .
C38A C 0.0859(3) -0.1595(8) 0.1693(3) 0.053(4) Uani 1 1 d D U . . .
H62A H 0.088418 -0.191667 0.177627 0.063 Uiso 1 1 calc R U . . .
O32A O 0.0596(3) -0.1600(7) 0.1526(3) 0.066(5) Uani 1 1 d D U . . .
H63A H 0.062292 -0.155356 0.137223 0.099 Uiso 1 1 calc R U . . .
C39A C 0.0843(3) -0.1224(8) 0.1913(4) 0.048(4) Uani 1 1 d D U . . .
H64A H 0.080522 -0.089575 0.184257 0.057 Uiso 1 1 calc R U . . .
O33A O 0.0627(3) -0.1385(6) 0.2062(3) 0.048(4) Uani 1 1 d D U . . .
H65A H 0.061522 -0.119391 0.218404 0.072 Uiso 1 1 calc R U . . .
C40A C 0.1134(3) -0.1260(9) 0.2082(4) 0.045(3) Uani 1 1 d D U . . .
H66A H 0.117886 -0.157749 0.216429 0.054 Uiso 1 1 calc R U . . .
C41A C 0.1342(3) -0.1082(8) 0.1908(4) 0.052(4) Uani 1 1 d D U . . .
H67A H 0.127030 -0.078259 0.181887 0.062 Uiso 1 1 calc R U . . .
C42A C 0.1634(4) -0.0994(8) 0.2049(5) 0.058(5) Uani 1 1 d D U . . .
H68A H 0.176538 -0.094769 0.192215 0.070 Uiso 1 1 calc R U . . .
H69A H 0.163568 -0.070347 0.215731 0.070 Uiso 1 1 calc R U . . .
O35A O 0.1717(3) -0.1400(7) 0.2210(3) 0.063(5) Uani 1 1 d D U . . .
H70A H 0.171522 -0.164483 0.211776 0.094 Uiso 1 1 calc R U . . .
O34A O 0.1353(3) -0.1455(6) 0.1718(3) 0.053(3) Uani 1 1 d D U . . .
O36A O 0.1113(3) -0.0848(6) 0.2272(3) 0.039(3) Uani 1 1 d D U . . .
C43A C 0.1220(3) -0.0973(7) 0.2534(3) 0.038(3) Uani 1 1 d D U . . .
H71A H 0.126326 -0.132152 0.254833 0.045 Uiso 1 1 calc R U . . .
C44A C 0.1002(3) -0.0840(6) 0.2704(4) 0.035(3) Uani 1 1 d D U . . .
H72A H 0.107031 -0.091283 0.289023 0.042 Uiso 1 1 calc R U . . .
O37A O 0.0759(3) -0.1138(5) 0.2611(3) 0.036(4) Uani 1 1 d D U . . .
H73A H 0.079574 -0.131170 0.248860 0.053 Uiso 1 1 calc R U . . .
C45A C 0.0922(3) -0.0315(6) 0.2672(4) 0.035(3) Uani 1 1 d D U . . .
H74A H 0.083872 -0.024815 0.248851 0.041 Uiso 1 1 calc R U . . .
O38A O 0.0731(3) -0.0162(6) 0.2854(3) 0.042(4) Uani 1 1 d D U . . .
H75A H 0.069461 -0.039539 0.294487 0.063 Uiso 1 1 calc R U . . .
C46A C 0.1193(3) -0.0034(7) 0.2742(4) 0.036(3) Uani 1 1 d D U . . .
H76A H 0.126428 -0.007227 0.293019 0.043 Uiso 1 1 calc R U . . .
C47A C 0.1412(3) -0.0189(7) 0.2576(4) 0.043(3) Uani 1 1 d D U . . .
H77A H 0.135239 -0.010966 0.238936 0.051 Uiso 1 1 calc R U . . .
C48A C 0.1698(4) 0.0022(9) 0.2671(4) 0.056(4) Uani 1 1 d D U . . .
H78A H 0.183542 -0.008176 0.255838 0.067 Uiso 1 1 calc R U . . .
H79A H 0.169020 0.037436 0.267056 0.067 Uiso 1 1 calc R U . . .
O40A O 0.1775(4) -0.0158(8) 0.2936(3) 0.077(5) Uani 1 1 d D U . . .
H80A H 0.193037 -0.004514 0.299807 0.116 Uiso 1 1 calc R U . . .
O39A O 0.1457(3) -0.0704(5) 0.2611(3) 0.040(3) Uani 1 1 d D U . . .
O1B O 0.2936(3) 0.1179(6) 0.1385(3) 0.043(3) Uani 1 1 d D U . . .
C1B C 0.2918(3) 0.1590(7) 0.1549(3) 0.040(3) Uani 1 1 d D U . . .
H1B H 0.287912 0.187746 0.143618 0.048 Uiso 1 1 calc R U . . .
C2B C 0.3198(3) 0.1649(8) 0.1710(3) 0.041(3) Uani 1 1 d D U . . .
H2B H 0.318979 0.195437 0.180815 0.050 Uiso 1 1 calc R U . . .
O2B O 0.3422(3) 0.1696(7) 0.1562(3) 0.055(5) Uani 1 1 d D U . . .
H3B H 0.335964 0.168822 0.140307 0.082 Uiso 1 1 calc R U . . .
C3B C 0.3259(3) 0.1257(8) 0.1913(3) 0.036(3) Uani 1 1 d D U . . .
H4B H 0.328312 0.094375 0.182677 0.043 Uiso 1 1 calc R U . . .
O3B O 0.3507(3) 0.1380(6) 0.2081(3) 0.038(4) Uani 1 1 d D U . . .
H5B H 0.347160 0.140736 0.223361 0.056 Uiso 1 1 calc R U . . .
C4B C 0.3013(3) 0.1237(9) 0.2064(3) 0.034(3) Uani 1 1 d D U . . .
H6B H 0.299358 0.154389 0.215725 0.040 Uiso 1 1 calc R U . . .
C5B C 0.2749(3) 0.1130(7) 0.1873(3) 0.038(3) Uani 1 1 d D U . . .
H7B H 0.278461 0.084337 0.176763 0.046 Uiso 1 1 calc R U . . .
C6B C 0.2483(4) 0.1043(8) 0.1993(4) 0.049(4) Uani 1 1 d D U . . .
H8B H 0.232105 0.102841 0.185500 0.059 Uiso 1 1 calc R U . . .
H9B H 0.249616 0.073544 0.208720 0.059 Uiso 1 1 calc R U . . .
O5B O 0.2448(3) 0.1420(7) 0.2166(3) 0.061(5) Uani 1 1 d D U . . .
H10B H 0.230540 0.137030 0.223691 0.091 Uiso 1 1 calc R U . . .
O4B O 0.2705(3) 0.1538(5) 0.1700(3) 0.036(3) Uani 1 1 d D U . . .
O6B O 0.3082(3) 0.0853(6) 0.2245(3) 0.035(3) Uani 1 1 d D U . . .
C7B C 0.3020(3) 0.0920(7) 0.2509(3) 0.044(3) Uani 1 1 d D U . . .
H11B H 0.296157 0.125677 0.253412 0.053 Uiso 1 1 calc R U . . .
C8B C 0.3272(3) 0.0805(6) 0.2694(4) 0.044(3) Uani 1 1 d D U . . .
H12B H 0.323519 0.085774 0.287594 0.053 Uiso 1 1 calc R U . . .
O7B O 0.3496(3) 0.1120(6) 0.2636(3) 0.043(4) Uani 1 1 d D U . . .
H13B H 0.343683 0.129766 0.251117 0.064 Uiso 1 1 calc R U . . .
C9B C 0.3354(3) 0.0285(7) 0.2657(4) 0.047(4) Uani 1 1 d D U . . .
H14B H 0.341010 0.023690 0.248140 0.056 Uiso 1 1 calc R U . . .
O8B O 0.3578(3) 0.0146(7) 0.2857(3) 0.064(5) Uani 1 1 d D U . . .
H15B H 0.352160 -0.006653 0.295094 0.096 Uiso 1 1 calc R U . . .
C10B C 0.3097(4) -0.0019(8) 0.2689(4) 0.052(3) Uani 1 1 d D U . . .
H16B H 0.304120 0.001508 0.286605 0.063 Uiso 1 1 calc R U . . .
C11B C 0.2865(4) 0.0128(7) 0.2479(5) 0.066(4) Uani 1 1 d D U . . .
H17B H 0.294339 0.014314 0.231086 0.079 Uiso 1 1 calc R U . . .
C12B C 0.2598(5) -0.0172(10) 0.2436(5) 0.084(5) Uani 1 1 d D U . . .
H18B H 0.244974 -0.000215 0.232127 0.101 Uiso 1 1 calc R U . . .
H19B H 0.263248 -0.048258 0.235572 0.101 Uiso 1 1 calc R U . . .
O10B O 0.2522(4) -0.0237(9) 0.2682(4) 0.115(7) Uani 1 1 d D U . . .
H20B H 0.247205 0.002541 0.273896 0.172 Uiso 1 1 calc R U . . .
O9B O 0.2807(3) 0.0605(6) 0.2553(3) 0.056(3) Uani 1 1 d D U . . .
O11B O 0.3187(3) -0.0499(6) 0.2642(3) 0.045(3) Uani 1 1 d D U . . .
C13B C 0.3123(3) -0.0861(7) 0.2825(4) 0.047(3) Uani 1 1 d D U . . .
H21B H 0.304844 -0.071232 0.297548 0.057 Uiso 1 1 calc R U . . .
C14B C 0.3382(4) -0.1138(7) 0.2915(4) 0.052(4) Uani 1 1 d D U . . .
H22B H 0.334374 -0.135207 0.305893 0.062 Uiso 1 1 calc R U . . .
O12B O 0.3605(3) -0.0794(6) 0.3021(3) 0.053(4) Uani 1 1 d D U . . .
H23B H 0.354075 -0.051536 0.301295 0.079 Uiso 1 1 calc R U . . .
C15B C 0.3485(4) -0.1445(7) 0.2706(4) 0.050(4) Uani 1 1 d D U . . .
H24B H 0.354153 -0.122963 0.256940 0.060 Uiso 1 1 calc R U . . .
O13B O 0.3723(3) -0.1724(6) 0.2811(3) 0.055(5) Uani 1 1 d D U . . .
H25B H 0.385018 -0.154286 0.287896 0.083 Uiso 1 1 calc R U . . .
C16B C 0.3253(4) -0.1758(8) 0.2585(5) 0.052(3) Uani 1 1 d D U . . .
H26B H 0.319815 -0.199802 0.270998 0.063 Uiso 1 1 calc R U . . .
C17B C 0.3012(4) -0.1447(8) 0.2477(4) 0.050(4) Uani 1 1 d D U . . .
H27B H 0.307071 -0.123015 0.234136 0.060 Uiso 1 1 calc R U . . .
C18B C 0.2753(4) -0.1735(8) 0.2359(5) 0.054(5) Uani 1 1 d D U . . .
H28B H 0.279833 -0.193800 0.221527 0.065 Uiso 1 1 calc R U . . .
H29B H 0.269037 -0.194436 0.249329 0.065 Uiso 1 1 calc R U . . .
O15B O 0.2536(3) -0.1403(7) 0.2265(3) 0.059(5) Uani 1 1 d D U . . .
H30B H 0.239416 -0.155394 0.219805 0.088 Uiso 1 1 calc R U . . .
O14B O 0.2924(3) -0.1162(6) 0.2686(3) 0.051(3) Uani 1 1 d D U . . .
O16B O 0.3363(3) -0.1990(7) 0.2360(3) 0.061(4) Uani 1 1 d D U . . .
C19B C 0.3407(4) -0.2495(8) 0.2393(4) 0.071(4) Uani 1 1 d D U . . .
H31B H 0.341374 -0.257451 0.258133 0.085 Uiso 1 1 calc R U . . .
C20B C 0.3678(4) -0.2635(9) 0.2308(4) 0.075(4) Uani 1 1 d D U . . .
H32B H 0.371207 -0.297850 0.235235 0.090 Uiso 1 1 calc R U . . .
O17B O 0.3918(4) -0.2363(8) 0.2425(4) 0.093(6) Uani 1 1 d D U . . .
H33B H 0.386815 -0.216239 0.252935 0.140 Uiso 1 1 calc R U . . .
C21B C 0.3662(4) -0.2581(11) 0.2008(4) 0.077(4) Uani 1 1 d D U . . .
H34B H 0.363660 -0.223913 0.195593 0.093 Uiso 1 1 calc R U . . .
O18B O 0.3925(3) -0.2763(7) 0.1943(4) 0.077(5) Uani 1 1 d D U . . .
H35B H 0.389451 -0.299934 0.184415 0.115 Uiso 1 1 calc R U . . .
C22B C 0.3422(4) -0.2880(11) 0.1879(5) 0.085(4) Uani 1 1 d D U . . .
H36B H 0.345135 -0.323133 0.189978 0.102 Uiso 1 1 calc R U . . .
C23B C 0.3156(4) -0.2700(9) 0.1971(4) 0.083(4) Uani 1 1 d D U . . .
H37B H 0.312095 -0.236016 0.191944 0.100 Uiso 1 1 calc R U . . .
C24B C 0.2893(5) -0.3012(10) 0.1877(6) 0.093(6) Uani 1 1 d D U . . .
H38B H 0.272997 -0.288304 0.194992 0.112 Uiso 1 1 calc R U . . .
H39B H 0.285159 -0.299801 0.168560 0.112 Uiso 1 1 calc R U . . .
O20B O 0.2939(4) -0.3498(9) 0.1959(5) 0.107(7) Uani 1 1 d D U . . .
H40B H 0.297347 -0.350906 0.212106 0.160 Uiso 1 1 calc R U . . .
O19B O 0.3193(3) -0.2745(7) 0.2254(3) 0.077(4) Uani 1 1 d D U . . .
O21B O 0.3371(4) -0.2712(8) 0.1595(4) 0.087(4) Uani 1 1 d D U . . .
C25B C 0.3370(4) -0.3139(9) 0.1435(4) 0.088(4) Uani 1 1 d D U . . .
H41B H 0.341514 -0.342667 0.154608 0.105 Uiso 1 1 calc R U . . .
C26B C 0.3581(4) -0.3075(10) 0.1254(4) 0.089(4) Uani 1 1 d D U . . .
H42B H 0.358597 -0.337530 0.115124 0.106 Uiso 1 1 calc R U . . .
O22B O 0.3857(4) -0.3002(8) 0.1394(4) 0.092(6) Uani 1 1 d D U . . .
H43B H 0.385009 -0.301608 0.155440 0.138 Uiso 1 1 calc R U . . .
C27B C 0.3506(4) -0.2661(10) 0.1059(4) 0.087(4) Uani 1 1 d D U . . .
H44B H 0.353005 -0.234392 0.114628 0.104 Uiso 1 1 calc R U . . .
O23B O 0.3691(4) -0.2716(8) 0.0865(4) 0.089(6) Uani 1 1 d D U . . .
H45B H 0.359715 -0.276975 0.072004 0.134 Uiso 1 1 calc R U . . .
C28B C 0.3209(4) -0.2735(12) 0.0933(5) 0.085(4) Uani 1 1 d D U . . .
H46B H 0.319668 -0.303641 0.083006 0.102 Uiso 1 1 calc R U . . .
C29B C 0.3018(4) -0.2766(10) 0.1137(5) 0.087(4) Uani 1 1 d D U . . .
H47B H 0.303064 -0.247476 0.124874 0.105 Uiso 1 1 calc R U . . .
C30B C 0.2716(4) -0.2882(12) 0.1028(5) 0.087(5) Uani 1 1 d D U . . .
H48B H 0.265328 -0.266982 0.087893 0.105 Uiso 1 1 calc R U . . .
H49B H 0.270264 -0.321561 0.096468 0.105 Uiso 1 1 calc R U . . .
O25B O 0.2538(4) -0.2819(9) 0.1226(4) 0.101(7) Uani 1 1 d D U . . .
H50B H 0.237283 -0.287907 0.116377 0.152 Uiso 1 1 calc R U . . .
O24B O 0.3110(4) -0.3191(7) 0.1287(4) 0.087(4) Uani 1 1 d D U . . .
O26B O 0.3158(4) -0.2324(8) 0.0756(3) 0.081(4) Uani 1 1 d D U . . .
C31B C 0.3025(4) -0.2424(8) 0.0493(4) 0.077(4) Uani 1 1 d D U . . .
H51B H 0.301876 -0.277521 0.045811 0.093 Uiso 1 1 calc R U . . .
C32B C 0.3195(4) -0.2176(8) 0.0316(5) 0.077(4) Uani 1 1 d D U . . .
H52B H 0.312287 -0.225381 0.013132 0.093 Uiso 1 1 calc R U . . .
O27B O 0.3485(4) -0.2339(8) 0.0379(4) 0.096(6) Uani 1 1 d D U . . .
H53B H 0.349614 -0.253623 0.050205 0.144 Uiso 1 1 calc R U . . .
C33B C 0.3206(4) -0.1637(8) 0.0354(5) 0.073(4) Uani 1 1 d D U . . .
H54B H 0.330034 -0.155102 0.053065 0.088 Uiso 1 1 calc R U . . .
O28B O 0.3345(4) -0.1426(7) 0.0155(4) 0.083(6) Uani 1 1 d D U . . .
H55B H 0.323418 -0.124730 0.006110 0.125 Uiso 1 1 calc R U . . .
C34B C 0.2906(4) -0.1475(9) 0.0314(5) 0.067(4) Uani 1 1 d D U . . .
H56B H 0.282180 -0.155218 0.013284 0.080 Uiso 1 1 calc R U . . .
C35B C 0.2737(4) -0.1714(8) 0.0500(5) 0.070(4) Uani 1 1 d D U . . .
H57B H 0.283161 -0.164614 0.067918 0.084 Uiso 1 1 calc R U . . .
C36B C 0.2427(4) -0.1590(11) 0.0494(5) 0.076(5) Uani 1 1 d D U . . .
O30B O 0.2295(4) -0.1679(8) 0.0238(4) 0.083(6) Uani 1 1 d D U . . .
H58B H 0.231358 -0.196747 0.020113 0.124 Uiso 1 1 calc R U . . .
O29B O 0.2756(3) -0.2227(7) 0.0459(4) 0.074(4) Uani 1 1 d D U . . .
O31B O 0.2908(3) -0.0967(7) 0.0347(3) 0.062(4) Uani 1 1 d D U . . .
C37B C 0.2756(4) -0.0690(7) 0.0136(4) 0.057(3) Uani 1 1 d D U . . .
H59B H 0.273396 -0.088972 -0.002420 0.069 Uiso 1 1 calc R U . . .
C38B C 0.2940(4) -0.0274(7) 0.0095(4) 0.061(4) Uani 1 1 d D U . . .
H60B H 0.285372 -0.009969 -0.006359 0.073 Uiso 1 1 calc R U . . .
O32B O 0.3216(3) -0.0434(7) 0.0052(3) 0.071(5) Uani 1 1 d D U . . .
H61B H 0.322153 -0.073367 0.005489 0.106 Uiso 1 1 calc R U . . .
C39B C 0.2970(4) 0.0073(8) 0.0322(5) 0.064(4) Uani 1 1 d D U . . .
H62B H 0.307467 -0.008004 0.047923 0.077 Uiso 1 1 calc R U . . .
O33B O 0.3111(4) 0.0495(7) 0.0256(4) 0.079(5) Uani 1 1 d D U . . .
H63B H 0.312195 0.068964 0.038009 0.118 Uiso 1 1 calc R U . . .
C40B C 0.2671(4) 0.0185(8) 0.0369(5) 0.058(4) Uani 1 1 d D U . . .
H64B H 0.257673 0.038800 0.022517 0.069 Uiso 1 1 calc R U . . .
C41B C 0.2495(4) -0.0245(7) 0.0408(4) 0.054(4) Uani 1 1 d D U . . .
H65B H 0.258079 -0.041494 0.056811 0.065 Uiso 1 1 calc R U . . .
C42B C 0.2196(4) -0.0129(9) 0.0437(4) 0.055(4) Uani 1 1 d D U . . .
O35B O 0.2071(3) 0.0114(6) 0.0203(3) 0.052(4) Uani 1 1 d D U . . .
H66B H 0.190407 0.017544 0.021442 0.078 Uiso 1 1 calc R U . . .
O34B O 0.2493(3) -0.0565(6) 0.0190(3) 0.053(4) Uani 1 1 d D U . . .
O36B O 0.2717(3) 0.0450(7) 0.0604(3) 0.059(4) Uani 1 1 d D U . . .
C43B C 0.2544(4) 0.0865(7) 0.0624(4) 0.058(3) Uani 1 1 d D U . . .
H67B H 0.240979 0.089741 0.046132 0.070 Uiso 1 1 calc R U . . .
C44B C 0.2725(4) 0.1301(8) 0.0659(3) 0.058(4) Uani 1 1 d D U . . .
H68B H 0.260182 0.158844 0.065107 0.069 Uiso 1 1 calc R U . . .
O37B O 0.2891(3) 0.1329(7) 0.0448(3) 0.060(5) Uani 1 1 d D U . . .
H69B H 0.285479 0.109361 0.034910 0.091 Uiso 1 1 calc R U . . .
C45B C 0.2921(4) 0.1308(8) 0.0923(3) 0.054(4) Uani 1 1 d D U . . .
H70B H 0.305819 0.104135 0.092868 0.065 Uiso 1 1 calc R U . . .
O38B O 0.3064(3) 0.1757(6) 0.0963(3) 0.054(4) Uani 1 1 d D U . . .
H71B H 0.316507 0.179756 0.084674 0.081 Uiso 1 1 calc R U . . .
C46B C 0.2731(4) 0.1235(8) 0.1134(4) 0.050(3) Uani 1 1 d D U . . .
H72B H 0.260354 0.151294 0.114369 0.060 Uiso 1 1 calc R U . . .
C47B C 0.2568(4) 0.0770(8) 0.1086(3) 0.054(4) Uani 1 1 d D U . . .
H73B H 0.270349 0.050320 0.107765 0.065 Uiso 1 1 calc R U . . .
C48B C 0.2377(5) 0.0643(9) 0.1287(5) 0.068(5) Uani 1 1 d D U . . .
O40B O 0.2202(4) 0.1057(8) 0.1303(4) 0.090(6) Uani 1 1 d D U . . .
H74B H 0.230139 0.129235 0.135507 0.135 Uiso 1 1 calc R U . . .
O39B O 0.2396(3) 0.0810(6) 0.0836(3) 0.054(3) Uani 1 1 d D U . . .
O1C O 0.4963(3) 0.0737(6) 0.2678(3) 0.033(3) Uani 1 1 d D U . . .
C1C C 0.4794(3) 0.0664(7) 0.2877(4) 0.038(3) Uani 1 1 d D U . . .
H1C H 0.486234 0.087323 0.302772 0.046 Uiso 1 1 calc R U . . .
C2C C 0.4816(3) 0.0157(6) 0.2963(4) 0.042(3) Uani 1 1 d D U . . .
H2C H 0.471909 0.012743 0.311958 0.050 Uiso 1 1 calc R U . . .
O2C O 0.5107(3) 0.0030(6) 0.3040(3) 0.047(4) Uani 1 1 d D U . . .
H3C H 0.520813 0.026914 0.302543 0.070 Uiso 1 1 calc R U . . .
C3C C 0.4679(4) -0.0194(6) 0.2759(4) 0.041(3) Uani 1 1 d D U . . .
H4C H 0.478000 -0.017871 0.260422 0.049 Uiso 1 1 calc R U . . .
O3C O 0.4695(3) -0.0674(6) 0.2857(3) 0.049(4) Uani 1 1 d D U . . .
H5C H 0.453373 -0.078635 0.285084 0.074 Uiso 1 1 calc R U . . .
C4C C 0.4385(3) -0.0024(7) 0.2679(4) 0.040(3) Uani 1 1 d D U . . .
H6C H 0.426908 -0.005522 0.282288 0.048 Uiso 1 1 calc R U . . .
C5C C 0.4391(4) 0.0481(6) 0.2581(4) 0.045(3) Uani 1 1 d D U . . .
H7C H 0.449546 0.049834 0.242827 0.054 Uiso 1 1 calc R U . . .
C6C C 0.4096(4) 0.0676(8) 0.2508(5) 0.056(4) Uani 1 1 d D U . . .
H8C H 0.398454 0.046042 0.238350 0.067 Uiso 1 1 calc R U . . .
H9C H 0.400164 0.070675 0.266443 0.067 Uiso 1 1 calc R U . . .
O5C O 0.4127(4) 0.1137(7) 0.2392(4) 0.077(5) Uani 1 1 d D U . . .
H10C H 0.396900 0.125679 0.234665 0.115 Uiso 1 1 calc R U . . .
O4C O 0.4523(3) 0.0776(6) 0.2790(3) 0.044(3) Uani 1 1 d D U . . .
O6C O 0.4279(3) -0.0317(6) 0.2456(3) 0.039(3) Uani 1 1 d D U . . .
C7C C 0.4063(3) -0.0642(7) 0.2498(4) 0.044(3) Uani 1 1 d D U . . .
H11C H 0.405862 -0.066417 0.268949 0.053 Uiso 1 1 calc R U . . .
C8C C 0.4123(4) -0.1126(7) 0.2402(4) 0.050(4) Uani 1 1 d D U . . .
H12C H 0.397998 -0.135277 0.245072 0.060 Uiso 1 1 calc R U . . .
O7C O 0.4397(3) -0.1288(6) 0.2520(3) 0.052(4) Uani 1 1 d D U . . .
H13C H 0.447191 -0.107613 0.261969 0.079 Uiso 1 1 calc R U . . .
C9C C 0.4105(4) -0.1120(8) 0.2105(4) 0.056(4) Uani 1 1 d D U . . .
H14C H 0.424467 -0.089816 0.204555 0.067 Uiso 1 1 calc R U . . .
O8C O 0.4137(4) -0.1599(7) 0.2012(4) 0.078(5) Uani 1 1 d D U . . .
H15C H 0.398705 -0.168821 0.192543 0.116 Uiso 1 1 calc R U . . .
C10C C 0.3807(4) -0.0963(8) 0.2008(4) 0.055(3) Uani 1 1 d D U . . .
H16C H 0.366521 -0.118463 0.206285 0.066 Uiso 1 1 calc R U . . .
C11C C 0.3776(4) -0.0454(8) 0.2104(3) 0.046(3) Uani 1 1 d D U . . .
H17C H 0.392966 -0.025051 0.205442 0.055 Uiso 1 1 calc R U . . .
C12C C 0.3493(3) -0.0211(7) 0.2015(4) 0.040(4) Uani 1 1 d D U . . .
H18C H 0.348699 0.010115 0.210286 0.048 Uiso 1 1 calc R U . . .
H19C H 0.347225 -0.015299 0.182571 0.048 Uiso 1 1 calc R U . . .
O10C O 0.3270(3) -0.0496(6) 0.2073(3) 0.040(4) Uani 1 1 d D U . . .
H20C H 0.328443 -0.053747 0.223408 0.060 Uiso 1 1 calc R U . . .
O9C O 0.3798(3) -0.0487(6) 0.2381(3) 0.042(3) Uani 1 1 d D U . . .
O11C O 0.3793(3) -0.0932(7) 0.1711(3) 0.061(4) Uani 1 1 d D U . . .
C13C C 0.3554(4) -0.1191(7) 0.1576(4) 0.063(4) Uani 1 1 d D U . . .
H21C H 0.345558 -0.136890 0.170320 0.075 Uiso 1 1 calc R U . . .
C14C C 0.3667(4) -0.1534(7) 0.1392(4) 0.066(4) Uani 1 1 d D U . . .
H22C H 0.351538 -0.172905 0.129436 0.079 Uiso 1 1 calc R U . . .
O12C O 0.3883(4) -0.1836(7) 0.1533(3) 0.068(5) Uani 1 1 d D U . . .
H23C H 0.389939 -0.177189 0.169166 0.102 Uiso 1 1 calc R U . . .
C15C C 0.3825(5) -0.1244(7) 0.1206(4) 0.067(4) Uani 1 1 d D U . . .
H24C H 0.399193 -0.108794 0.130468 0.080 Uiso 1 1 calc R U . . .
O13C O 0.3910(4) -0.1573(7) 0.1015(4) 0.081(6) Uani 1 1 d D U . . .
H25C H 0.383336 -0.149458 0.086594 0.121 Uiso 1 1 calc R U . . .
C16C C 0.3626(5) -0.0868(8) 0.1074(4) 0.062(4) Uani 1 1 d D U . . .
H26C H 0.346892 -0.103485 0.096689 0.075 Uiso 1 1 calc R U . . .
C17C C 0.3505(5) -0.0549(7) 0.1272(4) 0.066(4) Uani 1 1 d D U . . .
H27C H 0.365331 -0.034329 0.136765 0.079 Uiso 1 1 calc R U . . .
C18C C 0.3260(5) -0.0240(8) 0.1138(4) 0.071(5) Uani 1 1 d D U . . .
H28C H 0.331581 -0.008573 0.098231 0.085 Uiso 1 1 calc R U . . .
H29C H 0.309854 -0.044813 0.108163 0.085 Uiso 1 1 calc R U . . .
O15C O 0.3180(3) 0.0122(7) 0.1311(3) 0.067(5) Uani 1 1 d D U . . .
H30C H 0.312684 -0.000839 0.144090 0.101 Uiso 1 1 calc R U . . .
O14C O 0.3381(3) -0.0849(6) 0.1449(3) 0.063(4) Uani 1 1 d D U . . .
O16C O 0.3772(3) -0.0586(7) 0.0903(3) 0.057(4) Uani 1 1 d D U . . .
C19C C 0.3656(4) -0.0472(8) 0.0640(4) 0.058(4) Uani 1 1 d D U . . .
H31C H 0.347559 -0.064749 0.059955 0.070 Uiso 1 1 calc R U . . .
C20C C 0.3857(4) -0.0681(7) 0.0474(4) 0.061(4) Uani 1 1 d D U . . .
H32C H 0.376956 -0.065039 0.028892 0.074 Uiso 1 1 calc R U . . .
O17C O 0.3926(3) -0.1181(6) 0.0520(4) 0.061(5) Uani 1 1 d D U . . .
H33C H 0.383795 -0.128817 0.063570 0.092 Uiso 1 1 calc R U . . .
C21C C 0.4129(4) -0.0397(7) 0.0504(5) 0.062(4) Uani 1 1 d D U . . .
H34C H 0.423088 -0.042872 0.068326 0.075 Uiso 1 1 calc R U . . .
O18C O 0.4299(3) -0.0567(7) 0.0311(3) 0.067(5) Uani 1 1 d D U . . .
H35C H 0.444773 -0.041129 0.032481 0.101 Uiso 1 1 calc R U . . .
C22C C 0.4042(5) 0.0120(7) 0.0445(5) 0.065(4) Uani 1 1 d D U . . .
H36C H 0.394286 0.014365 0.026394 0.077 Uiso 1 1 calc R U . . .
C23C C 0.3851(4) 0.0293(7) 0.0636(5) 0.068(4) Uani 1 1 d D U . . .
H37C H 0.395066 0.024348 0.081546 0.081 Uiso 1 1 calc R U . . .
C24C C 0.3749(6) 0.0816(8) 0.0615(5) 0.083(5) Uani 1 1 d D U . . .
H38C H 0.360659 0.087377 0.072990 0.099 Uiso 1 1 calc R U . . .
H39C H 0.390603 0.103949 0.066271 0.099 Uiso 1 1 calc R U . . .
O20C O 0.3634(5) 0.0875(9) 0.0346(4) 0.113(7) Uani 1 1 d D U . . .
H40C H 0.349689 0.069171 0.031096 0.170 Uiso 1 1 calc R U . . .
O19C O 0.3601(5) 0.0010(8) 0.0609(5) 0.055(4) Uani 0.5 1 d D U P . .
O21C O 0.4307(4) 0.0411(7) 0.0468(4) 0.067(4) Uani 1 1 d D U . . .
C25C C 0.4336(4) 0.0732(7) 0.0260(4) 0.071(4) Uani 1 1 d D U . . .
H41C H 0.419620 0.063919 0.010923 0.086 Uiso 1 1 calc R U . . .
C26C C 0.4615(4) 0.0673(8) 0.0181(5) 0.073(4) Uani 1 1 d D U . . .
H42C H 0.462287 0.087009 0.002146 0.087 Uiso 1 1 calc R U . . .
O22C O 0.4685(4) 0.0182(7) 0.0122(4) 0.078(5) Uani 1 1 d D U . . .
H43C H 0.455046 0.000324 0.014011 0.117 Uiso 1 1 calc R U . . .
C27C C 0.4833(4) 0.0876(9) 0.0400(5) 0.074(4) Uani 1 1 d D U . . .
H44C H 0.482083 0.068340 0.056022 0.089 Uiso 1 1 calc R U . . .
O23C O 0.5108(3) 0.0837(8) 0.0341(4) 0.089(6) Uani 1 1 d D U . . .
H45C H 0.518177 0.110909 0.034562 0.133 Uiso 1 1 calc R U . . .
C28C C 0.4748(4) 0.1387(9) 0.0454(6) 0.073(4) Uani 1 1 d D U . . .
H46C H 0.475635 0.160430 0.030318 0.087 Uiso 1 1 calc DR U . . .
C29C C 0.4465(4) 0.1388(8) 0.0548(4) 0.075(4) Uani 1 1 d D U . . .
H47C H 0.446474 0.119991 0.071114 0.090 Uiso 1 1 calc R U . . .
C30C C 0.4361(6) 0.1907(8) 0.0575(5) 0.086(5) Uani 1 1 d D U . . .
H48C H 0.416328 0.191358 0.060189 0.104 Uiso 1 1 calc R U . . .
H49C H 0.447392 0.207569 0.071983 0.104 Uiso 1 1 calc R U . . .
O25C O 0.4398(5) 0.2113(9) 0.0329(5) 0.109(7) Uani 1 1 d D U . . .
H50C H 0.428206 0.199459 0.021168 0.164 Uiso 1 1 calc DR U . . .
O24C O 0.4271(3) 0.1195(6) 0.0333(4) 0.072(4) Uani 1 1 d D U . . .
O26C O 0.4954(4) 0.1517(7) 0.0684(4) 0.071(4) Uani 1 1 d D U . . .
C31C C 0.5072(4) 0.1984(8) 0.0661(4) 0.077(4) Uani 1 1 d D U . . .
H51C H 0.499491 0.213221 0.049132 0.092 Uiso 1 1 calc R U . . .
C32C C 0.5376(4) 0.1919(10) 0.0677(4) 0.079(4) Uani 1 1 d D U . . .
H52C H 0.545531 0.224197 0.065027 0.094 Uiso 1 1 calc R U . . .
O27C O 0.5458(4) 0.1615(8) 0.0473(4) 0.086(6) Uani 1 1 d D U . . .
H53C H 0.531503 0.151992 0.037728 0.128 Uiso 1 1 calc R U . . .
C33C C 0.5523(4) 0.1737(10) 0.0939(4) 0.077(4) Uani 1 1 d D U . . .
H54C H 0.547559 0.139594 0.096541 0.093 Uiso 1 1 calc R U . . .
O28C O 0.5816(3) 0.1794(8) 0.0942(4) 0.081(6) Uani 1 1 d D U . . .
H55C H 0.589883 0.170499 0.108634 0.122 Uiso 1 1 calc R U . . .
C34C C 0.5419(4) 0.2058(11) 0.1147(4) 0.074(4) Uani 1 1 d D U . . .
H56C H 0.549998 0.238585 0.115183 0.089 Uiso 1 1 calc R U . . .
C35C C 0.5103(4) 0.2063(9) 0.1125(4) 0.083(4) Uani 1 1 d D U . . .
H57C H 0.502568 0.173775 0.114798 0.099 Uiso 1 1 calc R U . . .
C36C C 0.5001(6) 0.2431(10) 0.1310(5) 0.098(6) Uani 1 1 d D U . . .
H58C H 0.479724 0.246906 0.127061 0.117 Uiso 1 1 calc R U . . .
H59C H 0.504675 0.232157 0.149167 0.117 Uiso 1 1 calc R U . . .
O30C O 0.5139(5) 0.2884(9) 0.1275(5) 0.120(7) Uani 1 1 d D U . . .
H60C H 0.531232 0.284841 0.130839 0.180 Uiso 1 1 calc R U . . .
O29C O 0.5006(4) 0.2261(7) 0.0866(3) 0.082(4) Uani 1 1 d D U . . .
O31C O 0.5521(3) 0.1766(7) 0.1394(3) 0.063(4) Uani 1 1 d D U . . .
C37C C 0.5738(4) 0.2041(7) 0.1553(4) 0.057(4) Uani 1 1 d D U . . .
H61C H 0.584375 0.223672 0.143892 0.068 Uiso 1 1 calc R U . . .
C38C C 0.5926(4) 0.1691(7) 0.1703(4) 0.055(4) Uani 1 1 d D U . . .
H62C H 0.608993 0.186054 0.179893 0.065 Uiso 1 1 calc R U . . .
O32C O 0.6018(4) 0.1331(7) 0.1535(4) 0.074(5) Uani 1 1 d D U . . .
H63C H 0.595004 0.138681 0.138116 0.111 Uiso 1 1 calc R U . . .
C39C C 0.5777(4) 0.1400(7) 0.1896(4) 0.046(4) Uani 1 1 d D U . . .
H64C H 0.562496 0.119962 0.180218 0.056 Uiso 1 1 calc R U . . .
O33C O 0.5981(3) 0.1106(6) 0.2052(3) 0.049(4) Uani 1 1 d D U . . .
H65C H 0.599308 0.118963 0.220842 0.074 Uiso 1 1 calc R U . . .
C40C C 0.5659(5) 0.1771(7) 0.2067(4) 0.046(3) Uani 1 1 d D U . . .
H66C H 0.581340 0.196580 0.216163 0.055 Uiso 1 1 calc R U . . .
C41C C 0.5459(4) 0.2089(7) 0.1896(4) 0.053(4) Uani 1 1 d D U . . .
H67C H 0.531406 0.188639 0.179432 0.063 Uiso 1 1 calc R U . . .
C42C C 0.5316(4) 0.2476(9) 0.2039(4) 0.062(5) Uani 1 1 d D U . . .
H68C H 0.521280 0.269534 0.191106 0.074 Uiso 1 1 calc R U . . .
H69C H 0.518203 0.232737 0.214117 0.074 Uiso 1 1 calc R U . . .
O35C O 0.5518(4) 0.2736(7) 0.2206(4) 0.076(6) Uani 1 1 d D U . . .
H70C H 0.543797 0.294467 0.228496 0.114 Uiso 1 1 calc R U . . .
O34C O 0.5616(3) 0.2335(6) 0.1719(3) 0.053(4) Uani 1 1 d D U . . .
O36C O 0.5526(3) 0.1489(6) 0.2253(3) 0.042(3) Uani 1 1 d D U . . .
C43C C 0.5584(4) 0.1638(7) 0.2519(3) 0.040(3) Uani 1 1 d D U . . .
H71C H 0.573654 0.188052 0.253775 0.048 Uiso 1 1 calc R U . . .
C44C C 0.5673(3) 0.1208(6) 0.2684(4) 0.036(3) Uani 1 1 d D U . . .
H72C H 0.571308 0.130079 0.287131 0.043 Uiso 1 1 calc R U . . .
O37C O 0.5922(3) 0.1014(6) 0.2594(3) 0.035(4) Uani 1 1 d D U . . .
H73C H 0.596523 0.118458 0.247311 0.053 Uiso 1 1 calc R U . . .
C45C C 0.5444(3) 0.0835(6) 0.2645(4) 0.037(3) Uani 1 1 d D U . . .
H74C H 0.540128 0.074262 0.245849 0.045 Uiso 1 1 calc R U . . .
O38C O 0.5504(3) 0.0424(6) 0.2806(3) 0.048(4) Uani 1 1 d D U . . .
H75C H 0.565936 0.045838 0.289711 0.072 Uiso 1 1 calc R U . . .
C46C C 0.5193(4) 0.1081(7) 0.2740(4) 0.040(3) Uani 1 1 d D U . . .
H76C H 0.522627 0.116851 0.292805 0.048 Uiso 1 1 calc R U . . .
C47C C 0.5107(4) 0.1509(7) 0.2563(4) 0.050(4) Uani 1 1 d D U . . .
H77C H 0.505215 0.141740 0.237697 0.060 Uiso 1 1 calc R U . . .
C48C C 0.4882(5) 0.1809(9) 0.2675(5) 0.071(5) Uani 1 1 d D U . . .
H78C H 0.471767 0.161333 0.269755 0.086 Uiso 1 1 calc R U . . .
H79C H 0.495744 0.195424 0.284391 0.086 Uiso 1 1 calc R U . . .
O40C O 0.4815(4) 0.2174(8) 0.2474(4) 0.107(7) Uani 1 1 d D U . . .
H80C H 0.469419 0.236018 0.251817 0.160 Uiso 1 1 calc R U . . .
O39C O 0.5348(3) 0.1828(5) 0.2602(3) 0.045(3) Uani 1 1 d D U . . .
O1D O 0.3388(3) 0.3311(6) 0.1380(3) 0.041(3) Uani 1 1 d D U . . .
C1D C 0.3236(4) 0.3027(6) 0.1543(3) 0.037(3) Uani 1 1 d D U . . .
H1D H 0.308981 0.283793 0.143260 0.045 Uiso 1 1 calc R U . . .
C2D C 0.3099(4) 0.3371(7) 0.1706(3) 0.035(3) Uani 1 1 d D U . . .
H2D H 0.297626 0.317868 0.180608 0.042 Uiso 1 1 calc R U . . .
O2D O 0.2920(3) 0.3711(6) 0.1553(3) 0.047(4) Uani 1 1 d D U . . .
H3D H 0.291855 0.365172 0.139430 0.070 Uiso 1 1 calc R U . . .
C3D C 0.3300(4) 0.3647(6) 0.1906(3) 0.032(3) Uani 1 1 d D U . . .
H4D H 0.342418 0.386096 0.181986 0.039 Uiso 1 1 calc R U . . .
O3D O 0.3138(3) 0.3913(5) 0.2071(3) 0.030(3) Uani 1 1 d D U . . .
H5D H 0.324562 0.406061 0.218451 0.044 Uiso 1 1 calc R U . . .
C4D C 0.3468(4) 0.3252(7) 0.2067(3) 0.031(3) Uani 1 1 d D U . . .
H6D H 0.333965 0.305039 0.215475 0.037 Uiso 1 1 calc R U . . .
C5D C 0.3618(4) 0.2945(6) 0.1893(3) 0.035(3) Uani 1 1 d D U . . .
H7D H 0.373288 0.315960 0.179663 0.042 Uiso 1 1 calc R U . . .
C6D C 0.3808(4) 0.2555(7) 0.2018(4) 0.039(4) Uani 1 1 d D U . . .
H8D H 0.386313 0.234029 0.188301 0.046 Uiso 1 1 calc R U . . .
H9D H 0.397782 0.269735 0.211429 0.046 Uiso 1 1 calc R U . . .
O5D O 0.3662(3) 0.2294(6) 0.2190(3) 0.047(4) Uani 1 1 d D U . . .
H10D H 0.376402 0.207451 0.225964 0.070 Uiso 1 1 calc R U . . .
O4D O 0.3411(3) 0.2716(5) 0.1701(3) 0.038(3) Uani 1 1 d D U . . .
O6D O 0.3652(3) 0.3521(5) 0.2261(2) 0.028(3) Uani 1 1 d D U . . .
C7D C 0.3677(3) 0.3348(6) 0.2523(3) 0.035(3) Uani 1 1 d D U . . .
H11D H 0.352873 0.310400 0.253546 0.042 Uiso 1 1 calc R U . . .
C8D C 0.3633(3) 0.3768(6) 0.2696(4) 0.037(3) Uani 1 1 d D U . . .
H12D H 0.364714 0.366336 0.288099 0.044 Uiso 1 1 calc R U . . .
O7D O 0.3356(3) 0.3958(6) 0.2609(3) 0.037(4) Uani 1 1 d D U . . .
H13D H 0.327883 0.379394 0.248469 0.056 Uiso 1 1 calc R U . . .
C9D C 0.3859(3) 0.4139(6) 0.2664(4) 0.037(3) Uani 1 1 d D U . . .
H14D H 0.383697 0.424510 0.247882 0.044 Uiso 1 1 calc R U . . .
O8D O 0.3838(3) 0.4548(6) 0.2826(3) 0.048(4) Uani 1 1 d D U . . .
H15D H 0.398680 0.458149 0.292734 0.072 Uiso 1 1 calc R U . . .
C10D C 0.4141(3) 0.3900(7) 0.2730(4) 0.037(3) Uani 1 1 d D U . . .
H16D H 0.416983 0.381402 0.291798 0.045 Uiso 1 1 calc R U . . .
C11D C 0.4168(3) 0.3452(6) 0.2569(4) 0.045(3) Uani 1 1 d D U . . .
H17D H 0.417127 0.352925 0.238244 0.054 Uiso 1 1 calc R U . . .
C12D C 0.4424(4) 0.3156(8) 0.2683(5) 0.058(5) Uani 1 1 d D U . . .
H18D H 0.459668 0.333722 0.267124 0.070 Uiso 1 1 calc R U . . .
H19D H 0.441535 0.308012 0.286732 0.070 Uiso 1 1 calc R U . . .
O10D O 0.4418(4) 0.2729(7) 0.2533(4) 0.086(6) Uani 1 1 d D U . . .
H20D H 0.427642 0.256934 0.255252 0.128 Uiso 1 1 calc R U . . .
O9D O 0.3935(3) 0.3146(5) 0.2603(3) 0.042(3) Uani 1 1 d D U . . .
O11D O 0.4344(3) 0.4247(6) 0.2682(3) 0.031(3) Uani 1 1 d D U . . .
C13D C 0.4578(3) 0.4301(7) 0.2882(4) 0.039(3) Uani 1 1 d D U . . .
H21D H 0.455851 0.407141 0.302542 0.047 Uiso 1 1 calc R U . . .
C14D C 0.4579(4) 0.4795(6) 0.2984(4) 0.042(3) Uani 1 1 d D U . . .
H22D H 0.472960 0.481631 0.313545 0.051 Uiso 1 1 calc R U . . .
O12D O 0.4314(3) 0.4927(6) 0.3076(3) 0.045(4) Uani 1 1 d D U . . .
H23D H 0.420559 0.469322 0.305897 0.068 Uiso 1 1 calc R U . . .
C15D C 0.4646(4) 0.5155(6) 0.2780(4) 0.043(3) Uani 1 1 d D U . . .
H24D H 0.449365 0.515379 0.262899 0.052 Uiso 1 1 calc R U . . .
O13D O 0.4667(3) 0.5620(6) 0.2896(3) 0.054(4) Uani 1 1 d D U . . .
H25D H 0.482638 0.573103 0.289048 0.080 Uiso 1 1 calc R U . . .
C16D C 0.4918(4) 0.5010(7) 0.2690(4) 0.044(3) Uani 1 1 d D U . . .
H26D H 0.507645 0.502377 0.283478 0.053 Uiso 1 1 calc R U . . .
C17D C 0.4880(4) 0.4509(7) 0.2573(4) 0.047(3) Uani 1 1 d D U . . .
H27D H 0.471890 0.449925 0.243114 0.056 Uiso 1 1 calc R U . . .
C18D C 0.5145(4) 0.4328(8) 0.2477(5) 0.053(5) Uani 1 1 d D U . . .
H28D H 0.520291 0.455483 0.234893 0.064 Uiso 1 1 calc R U . . .
H29D H 0.529687 0.430667 0.262449 0.064 Uiso 1 1 calc R U . . .
O15D O 0.5099(3) 0.3868(7) 0.2359(3) 0.060(5) Uani 1 1 d D U . . .
H30D H 0.524718 0.376838 0.231239 0.090 Uiso 1 1 calc R U . . .
O14D O 0.4829(3) 0.4215(6) 0.2787(3) 0.044(3) Uani 1 1 d D U . . .
O16D O 0.4958(3) 0.5328(6) 0.2485(3) 0.044(3) Uani 1 1 d D U . . .
C19D C 0.5188(4) 0.5656(7) 0.2541(4) 0.047(3) Uani 1 1 d D U . . .
H31D H 0.524961 0.565416 0.273255 0.056 Uiso 1 1 calc R U . . .
C20D C 0.5093(4) 0.6149(7) 0.2463(4) 0.051(4) Uani 1 1 d D U . . .
H32D H 0.524815 0.637613 0.252094 0.062 Uiso 1 1 calc R U . . .
O17D O 0.4854(3) 0.6289(7) 0.2583(3) 0.056(5) Uani 1 1 d D U . . .
H33D H 0.480884 0.606400 0.267508 0.083 Uiso 1 1 calc R U . . .
C21D C 0.5021(4) 0.6187(8) 0.2164(4) 0.058(4) Uani 1 1 d D U . . .
H34D H 0.485755 0.598658 0.209351 0.070 Uiso 1 1 calc R U . . .
O18D O 0.4978(4) 0.6691(7) 0.2106(4) 0.073(5) Uani 1 1 d D U . . .
H35D H 0.510492 0.679223 0.202639 0.109 Uiso 1 1 calc R U . . .
C22D C 0.5292(5) 0.6033(8) 0.2059(4) 0.057(3) Uani 1 1 d D U . . .
H36D H 0.545182 0.624873 0.211944 0.068 Uiso 1 1 calc R U . . .
C23D C 0.5352(4) 0.5518(8) 0.2137(3) 0.050(3) Uani 1 1 d D U . . .
H37D H 0.517992 0.532647 0.208566 0.060 Uiso 1 1 calc R U . . .
C24D C 0.5594(4) 0.5264(8) 0.2040(4) 0.048(4) Uani 1 1 d D U . . .
H38D H 0.561353 0.493665 0.211113 0.058 Uiso 1 1 calc R U . . .
H39D H 0.556594 0.524658 0.184846 0.058 Uiso 1 1 calc R U . . .
O20D O 0.5838(3) 0.5549(6) 0.2133(3) 0.045(4) Uani 1 1 d D U . . .
H40D H 0.585859 0.556194 0.229576 0.067 Uiso 1 1 calc R U . . .
O19D O 0.5415(3) 0.5517(6) 0.2416(3) 0.048(3) Uani 1 1 d D U . . .
O21D O 0.5222(3) 0.6033(7) 0.1770(3) 0.063(4) Uani 1 1 d D U . . .
C25D C 0.5414(4) 0.6291(7) 0.1634(4) 0.066(4) Uani 1 1 d D U . . .
H41D H 0.555496 0.646584 0.175718 0.080 Uiso 1 1 calc R U . . .
C26D C 0.5245(5) 0.6632(7) 0.1450(4) 0.073(4) Uani 1 1 d D U . . .
H42D H 0.536751 0.682966 0.135340 0.088 Uiso 1 1 calc R U . . .
O22D O 0.5076(4) 0.6935(8) 0.1598(4) 0.091(6) Uani 1 1 d D U . . .
H43D H 0.511233 0.686968 0.175697 0.136 Uiso 1 1 calc R U . . .
C27D C 0.5028(5) 0.6357(8) 0.1261(4) 0.069(4) Uani 1 1 d D U . . .
H44D H 0.490114 0.617336 0.136037 0.082 Uiso 1 1 calc R U . . .
O23D O 0.4870(4) 0.6685(7) 0.1086(4) 0.089(6) Uani 1 1 d D U . . .
H45D H 0.489851 0.662855 0.093318 0.134 Uiso 1 1 calc R U . . .
C28D C 0.5192(5) 0.6020(8) 0.1114(4) 0.064(4) Uani 1 1 d D U . . .
H46D H 0.531652 0.618941 0.100614 0.076 Uiso 1 1 calc R U . . .
C29D C 0.5350(4) 0.5670(8) 0.1308(4) 0.067(4) Uani 1 1 d D U . . .
H47D H 0.521905 0.548102 0.140015 0.080 Uiso 1 1 calc R U . . .
C30D C 0.5538(5) 0.5337(9) 0.1166(5) 0.081(5) Uani 1 1 d D U . . .
H48D H 0.541985 0.510718 0.105595 0.098 Uiso 1 1 calc R U . . .
H49D H 0.564060 0.553044 0.105151 0.098 Uiso 1 1 calc R U . . .
O25D O 0.5731(4) 0.5082(9) 0.1348(4) 0.102(7) Uani 1 1 d D U . . .
H50D H 0.582613 0.489770 0.126747 0.152 Uiso 1 1 calc R U . . .
O24D O 0.5540(3) 0.5955(7) 0.1490(3) 0.064(4) Uani 1 1 d D U . . .
O26D O 0.4978(3) 0.5731(7) 0.0958(3) 0.056(4) Uani 1 1 d D U . . .
C31D C 0.5012(4) 0.5686(7) 0.0690(4) 0.055(3) Uani 1 1 d D U . . .
H51D H 0.517744 0.587178 0.065360 0.066 Uiso 1 1 calc R U . . .
C32D C 0.4759(4) 0.5859(7) 0.0523(4) 0.053(4) Uani 1 1 d D U . . .
H52D H 0.479616 0.586272 0.033839 0.064 Uiso 1 1 calc R U . . .
O27D O 0.4687(3) 0.6336(6) 0.0595(3) 0.054(4) Uani 1 1 d D U . . .
H53D H 0.480315 0.643181 0.071882 0.081 Uiso 1 1 calc R U . . .
C33D C 0.4504(4) 0.5539(7) 0.0543(4) 0.051(4) Uani 1 1 d D U . . .
H54D H 0.445712 0.554552 0.072349 0.061 Uiso 1 1 calc R U . . .
O28D O 0.4270(3) 0.5698(7) 0.0362(3) 0.055(5) Uani 1 1 d D U . . .
H55D H 0.421660 0.547586 0.025897 0.082 Uiso 1 1 calc R U . . .
C34D C 0.4572(4) 0.5032(7) 0.0468(4) 0.052(3) Uani 1 1 d D U . . .
H56D H 0.461939 0.502476 0.028729 0.062 Uiso 1 1 calc R U . . .
C35D C 0.4823(4) 0.4872(7) 0.0662(4) 0.056(4) Uani 1 1 d D U . . .
H57D H 0.477677 0.488034 0.084305 0.067 Uiso 1 1 calc R U . . .
C36D C 0.4929(5) 0.4370(8) 0.0597(4) 0.074(5) Uani 1 1 d D U . . .
H58D H 0.511136 0.430489 0.070064 0.089 Uiso 1 1 calc R U . . .
H59D H 0.479558 0.412198 0.063593 0.089 Uiso 1 1 calc R U . . .
O30D O 0.4953(4) 0.4373(9) 0.0318(4) 0.103(6) Uani 1 1 d D U . . .
H60D H 0.506562 0.458669 0.028726 0.155 Uiso 1 1 calc R U . . .
O29D O 0.5046(3) 0.5206(6) 0.0632(3) 0.050(3) Uani 1 1 d D U . . .
O31D O 0.4336(3) 0.4737(6) 0.0488(3) 0.054(4) Uani 1 1 d D U . . .
C37D C 0.4260(4) 0.4447(7) 0.0257(4) 0.056(3) Uani 1 1 d D U . . .
H61D H 0.436335 0.455472 0.011375 0.067 Uiso 1 1 calc R U . . .
C38D C 0.3950(3) 0.4505(7) 0.0178(4) 0.055(4) Uani 1 1 d D U . . .
H62D H 0.389413 0.433476 0.001073 0.066 Uiso 1 1 calc R U . . .
O32D O 0.3876(3) 0.5001(6) 0.0146(3) 0.054(4) Uani 1 1 d D U . . .
H63D H 0.401950 0.516951 0.017337 0.082 Uiso 1 1 calc R U . . .
C39D C 0.3779(3) 0.4309(8) 0.0383(4) 0.055(4) Uani 1 1 d D U . . .
H64D H 0.381076 0.450714 0.054363 0.066 Uiso 1 1 calc R U . . .
O33D O 0.3490(3) 0.4304(7) 0.0280(3) 0.054(4) Uani 1 1 d D U . . .
H65D H 0.343141 0.402200 0.027300 0.080 Uiso 1 1 calc R U . . .
C40D C 0.3877(4) 0.3800(8) 0.0441(5) 0.057(3) Uani 1 1 d D U . . .
H66D H 0.382510 0.359830 0.028350 0.068 Uiso 1 1 calc R U . . .
C41D C 0.4184(4) 0.3768(8) 0.0524(4) 0.061(4) Uani 1 1 d D U . . .
H67D H 0.423357 0.395660 0.068685 0.073 Uiso 1 1 calc R U . . .
C42D C 0.4301(5) 0.3259(8) 0.0566(5) 0.075(5) Uani 1 1 d D U . . .
H68D H 0.450676 0.325988 0.059286 0.091 Uiso 1 1 calc R U . . .
H69D H 0.423365 0.310438 0.071696 0.091 Uiso 1 1 calc R U . . .
O35D O 0.4193(4) 0.3023(8) 0.0327(4) 0.102(6) Uani 1 1 d D U . . .
H70D H 0.424535 0.273722 0.033260 0.153 Uiso 1 1 calc R U . . .
O34D O 0.4323(3) 0.3972(6) 0.0321(3) 0.057(4) Uani 1 1 d D U . . .
O36D O 0.3721(3) 0.3627(6) 0.0656(3) 0.054(4) Uani 1 1 d D U . . .
C43D C 0.3612(4) 0.3145(7) 0.0641(4) 0.054(3) Uani 1 1 d D U . . .
H71D H 0.364115 0.299609 0.047251 0.065 Uiso 1 1 calc R U . . .
C44D C 0.3306(4) 0.3168(8) 0.0663(3) 0.054(4) Uani 1 1 d D U . . .
H72D H 0.322234 0.284209 0.064222 0.065 Uiso 1 1 calc R U . . .
O37D O 0.3167(3) 0.3491(7) 0.0460(3) 0.065(5) Uani 1 1 d D U . . .
H73D H 0.328467 0.359984 0.037213 0.097 Uiso 1 1 calc R U . . .
C45D C 0.3265(3) 0.3378(9) 0.0928(3) 0.050(4) Uani 1 1 d D U . . .
H74D H 0.333579 0.371311 0.094397 0.061 Uiso 1 1 calc R U . . .
O38D O 0.2966(3) 0.3365(6) 0.0949(3) 0.047(4) Uani 1 1 d D U . . .
H75D H 0.287971 0.353878 0.083334 0.070 Uiso 1 1 calc R U . . .
C46D C 0.3425(4) 0.3062(9) 0.1136(4) 0.049(3) Uani 1 1 d D U . . .
H76D H 0.334600 0.273247 0.113099 0.058 Uiso 1 1 calc R U . . .
C47D C 0.3732(4) 0.3056(8) 0.1109(3) 0.053(3) Uani 1 1 d D U . . .
H77D H 0.380655 0.338841 0.112583 0.064 Uiso 1 1 calc R U . . .
C48D C 0.3913(4) 0.2731(8) 0.1302(4) 0.061(5) Uani 1 1 d D U . . .
H78D H 0.410471 0.271995 0.125623 0.074 Uiso 1 1 calc R U . . .
H79D H 0.392254 0.286188 0.147903 0.074 Uiso 1 1 calc R U . . .
O40D O 0.3799(4) 0.2253(7) 0.1295(4) 0.072(5) Uani 1 1 d D U . . .
H80D H 0.364030 0.226038 0.134062 0.108 Uiso 1 1 calc R U . . .
O39D O 0.3753(3) 0.2878(6) 0.0851(3) 0.053(3) Uani 1 1 d D U . . .
O1E O 0.2881(3) 0.6361(6) 0.2672(3) 0.037(3) Uani 1 1 d D U . . .
C1E C 0.3038(4) 0.6096(6) 0.2884(4) 0.043(3) Uani 1 1 d D U . . .
H1E H 0.292838 0.607366 0.303257 0.052 Uiso 1 1 calc R U . . .
C2E C 0.3304(3) 0.6366(7) 0.2965(4) 0.047(4) Uani 1 1 d D U . . .
H2E H 0.340369 0.620672 0.312269 0.056 Uiso 1 1 calc R U . . .
O2E O 0.3245(3) 0.6866(6) 0.3037(3) 0.053(4) Uani 1 1 d D U . . .
H3E H 0.307178 0.690913 0.301950 0.079 Uiso 1 1 calc R U . . .
C3E C 0.3499(3) 0.6378(7) 0.2761(4) 0.043(3) Uani 1 1 d D U . . .
H4E H 0.341985 0.658207 0.261170 0.052 Uiso 1 1 calc R U . . .
O3E O 0.3765(3) 0.6567(6) 0.2879(3) 0.054(5) Uani 1 1 d D U . . .
H5E H 0.387614 0.657157 0.276892 0.081 Uiso 1 1 calc R U . . .
C4E C 0.3540(4) 0.5868(7) 0.2669(4) 0.041(3) Uani 1 1 d D U . . .
H6E H 0.364369 0.568226 0.281518 0.049 Uiso 1 1 calc R U . . .
C5E C 0.3258(4) 0.5627(7) 0.2585(4) 0.046(3) Uani 1 1 d D U . . .
H7E H 0.315827 0.580178 0.243229 0.055 Uiso 1 1 calc R U . . .
C6E C 0.3284(4) 0.5104(8) 0.2513(5) 0.053(4) Uani 1 1 d D U . . .
O5E O 0.3007(3) 0.4945(7) 0.2395(3) 0.071(5) Uani 1 1 d D U . . .
H8E H 0.301328 0.465615 0.235440 0.107 Uiso 1 1 calc R U . . .
O4E O 0.3091(3) 0.5647(5) 0.2798(3) 0.044(3) Uani 1 1 d D U . . .
O6E O 0.3691(3) 0.5869(6) 0.2465(3) 0.037(3) Uani 1 1 d D U . . .
C7E C 0.3967(3) 0.5666(6) 0.2512(4) 0.037(3) Uani 1 1 d D U . . .
H9E H 0.402305 0.562014 0.270279 0.044 Uiso 1 1 calc R U . . .
C8E C 0.4159(4) 0.6021(6) 0.2410(3) 0.039(3) Uani 1 1 d D U . . .
H10E H 0.435403 0.590231 0.244913 0.047 Uiso 1 1 calc R U . . .
O7E O 0.4140(3) 0.6483(6) 0.2537(3) 0.052(4) Uani 1 1 d D U . . .
H11E H 0.402494 0.646493 0.264405 0.077 Uiso 1 1 calc R U . . .
C9E C 0.4084(4) 0.6077(7) 0.2116(3) 0.041(3) Uani 1 1 d D U . . .
H12E H 0.389138 0.620122 0.206544 0.049 Uiso 1 1 calc R U . . .
O8E O 0.4298(3) 0.6381(6) 0.2020(3) 0.062(5) Uani 1 1 d D U . . .
H13E H 0.426190 0.640920 0.185840 0.092 Uiso 1 1 calc R U . . .
C10E C 0.4124(4) 0.5571(6) 0.2008(4) 0.041(3) Uani 1 1 d D U . . .
H14E H 0.431729 0.545175 0.206338 0.049 Uiso 1 1 calc R U . . .
C11E C 0.3908(4) 0.5242(6) 0.2105(3) 0.037(3) Uani 1 1 d D U . . .
H15E H 0.371727 0.537784 0.205815 0.044 Uiso 1 1 calc R U . . .
C12E C 0.3915(4) 0.4720(7) 0.2013(4) 0.041(4) Uani 1 1 d D U . . .
O10E O 0.4186(3) 0.4518(6) 0.2084(3) 0.042(4) Uani 1 1 d D U . . .
H16E H 0.422719 0.452243 0.224594 0.063 Uiso 1 1 calc R U . . .
O9E O 0.3980(3) 0.5224(5) 0.2383(3) 0.035(3) Uani 1 1 d D U . . .
O11E O 0.4063(3) 0.5610(6) 0.1723(3) 0.043(3) Uani 1 1 d D U . . .
C13E C 0.4257(4) 0.5415(6) 0.1565(4) 0.049(3) Uani 1 1 d D U . . .
H17E H 0.442881 0.530935 0.167954 0.059 Uiso 1 1 calc R U . . .
C14E C 0.4329(4) 0.5804(7) 0.1392(4) 0.054(4) Uani 1 1 d D U . . .
H18E H 0.446986 0.568170 0.128547 0.065 Uiso 1 1 calc R U . . .
O12E O 0.4442(3) 0.6228(6) 0.1534(3) 0.064(5) Uani 1 1 d D U . . .
H19E H 0.444794 0.618124 0.169395 0.096 Uiso 1 1 calc R U . . .
C15E C 0.4067(4) 0.5965(7) 0.1205(4) 0.053(4) Uani 1 1 d D U . . .
H20E H 0.392369 0.609921 0.130611 0.064 Uiso 1 1 calc R U . . .
O13E O 0.4156(4) 0.6326(7) 0.1033(4) 0.072(5) Uani 1 1 d D U . . .
H21E H 0.412664 0.622822 0.087876 0.107 Uiso 1 1 calc R U . . .
C16E C 0.3954(5) 0.5516(7) 0.1056(4) 0.050(3) Uani 1 1 d D U . . .
H22E H 0.409403 0.539601 0.094798 0.060 Uiso 1 1 calc R U . . .
C17E C 0.3888(4) 0.5129(6) 0.1243(4) 0.049(3) Uani 1 1 d D U . . .
H23E H 0.373244 0.522840 0.133831 0.059 Uiso 1 1 calc R U . . .
C18E C 0.3824(5) 0.4642(7) 0.1106(4) 0.053(4) Uani 1 1 d D U . . .
O15E O 0.3746(3) 0.4309(6) 0.1295(3) 0.061(5) Uani 1 1 d D U . . .
H24E H 0.371119 0.404253 0.122444 0.092 Uiso 1 1 calc R U . . .
O14E O 0.4140(3) 0.5027(6) 0.1422(3) 0.051(3) Uani 1 1 d D U . . .
O16E O 0.3714(3) 0.5656(6) 0.0896(3) 0.048(3) Uani 1 1 d D U . . .
C19E C 0.3682(4) 0.5508(7) 0.0630(4) 0.048(3) Uani 1 1 d D U . . .
H25E H 0.385310 0.532775 0.060399 0.057 Uiso 1 1 calc R U . . .
C20E C 0.3665(3) 0.5931(6) 0.0455(4) 0.046(4) Uani 1 1 d D U . . .
H26E H 0.367233 0.581599 0.027391 0.056 Uiso 1 1 calc R U . . .
O17E O 0.3892(3) 0.6266(6) 0.0524(3) 0.044(4) Uani 1 1 d D U . . .
H27E H 0.399734 0.616351 0.065417 0.067 Uiso 1 1 calc R U . . .
C21E C 0.3390(3) 0.6194(7) 0.0459(4) 0.046(4) Uani 1 1 d D U . . .
H28E H 0.338319 0.633645 0.063429 0.055 Uiso 1 1 calc R U . . .
O18E O 0.3366(3) 0.6560(6) 0.0265(3) 0.052(4) Uani 1 1 d D U . . .
H29E H 0.321385 0.670293 0.026444 0.078 Uiso 1 1 calc R U . . .
C22E C 0.3154(4) 0.5832(7) 0.0394(5) 0.046(3) Uani 1 1 d D U . . .
H30E H 0.315558 0.570737 0.021448 0.055 Uiso 1 1 calc R U . . .
C23E C 0.3186(3) 0.5427(7) 0.0583(4) 0.047(3) Uani 1 1 d D U . . .
H31E H 0.319455 0.556945 0.076033 0.056 Uiso 1 1 calc R U . . .
C24E C 0.2971(4) 0.5038(8) 0.0564(4) 0.052(4) Uani 1 1 d D U . . .
O20E O 0.2955(3) 0.4823(6) 0.0309(3) 0.050(4) Uani 1 1 d D U . . .
H32E H 0.311023 0.470841 0.028942 0.075 Uiso 1 1 calc R U . . .
O19E O 0.3455(3) 0.5195(5) 0.0571(3) 0.049(3) Uani 1 1 d D U . . .
O21E O 0.2897(3) 0.6081(7) 0.0408(3) 0.050(3) Uani 1 1 d D U . . .
C25E C 0.2674(4) 0.6037(7) 0.0195(4) 0.053(3) Uani 1 1 d D U . . .
H33E H 0.274613 0.587841 0.004603 0.064 Uiso 1 1 calc R U . . .
C26E C 0.2570(4) 0.6526(7) 0.0115(4) 0.055(4) Uani 1 1 d D U . . .
H34E H 0.242571 0.648790 -0.003990 0.066 Uiso 1 1 calc R U . . .
O22E O 0.2792(4) 0.6805(7) 0.0037(3) 0.068(5) Uani 1 1 d D U . . .
H35E H 0.293826 0.664151 0.005178 0.101 Uiso 1 1 calc R U . . .
C27E C 0.2432(4) 0.6780(7) 0.0325(4) 0.058(4) Uani 1 1 d D U . . .
H36E H 0.257527 0.685508 0.047721 0.070 Uiso 1 1 calc R U . . .
O23E O 0.2299(4) 0.7209(6) 0.0227(4) 0.071(5) Uani 1 1 d D U . . .
H37E H 0.212793 0.719023 0.023410 0.107 Uiso 1 1 calc R U . . .
C28E C 0.2225(5) 0.6439(7) 0.0405(5) 0.056(4) Uani 1 1 d D U . . .
H38E H 0.207917 0.638893 0.025173 0.068 Uiso 1 1 calc R U . . .
C29E C 0.2338(4) 0.5950(7) 0.0492(4) 0.057(4) Uani 1 1 d D U . . .
H39E H 0.247952 0.597585 0.065020 0.069 Uiso 1 1 calc R U . . .
C30E C 0.2104(4) 0.5607(8) 0.0537(5) 0.065(5) Uani 1 1 d D U . . .
O25E O 0.2247(4) 0.5176(7) 0.0644(4) 0.087(6) Uani 1 1 d D U . . .
H40E H 0.212865 0.497200 0.067458 0.130 Uiso 1 1 calc R U . . .
O24E O 0.2461(3) 0.5760(6) 0.0274(3) 0.054(4) Uani 1 1 d D U . . .
O26E O 0.2091(3) 0.6649(7) 0.0606(4) 0.063(4) Uani 1 1 d D U . . .
C31E C 0.1787(4) 0.6663(7) 0.0596(4) 0.070(4) Uani 1 1 d D U . . .
H41E H 0.169952 0.655550 0.042067 0.084 Uiso 1 1 calc R U . . .
C32E C 0.1697(5) 0.7161(7) 0.0638(4) 0.081(4) Uani 1 1 d D U . . .
H42E H 0.148988 0.718759 0.060700 0.097 Uiso 1 1 calc R U . . .
O27E O 0.1825(4) 0.7484(8) 0.0461(4) 0.110(6) Uani 1 1 d D U . . .
H43E H 0.192700 0.732475 0.037523 0.164 Uiso 1 1 calc R U . . .
C33E C 0.1814(6) 0.7332(7) 0.0918(4) 0.080(4) Uani 1 1 d D U . . .
H44E H 0.202127 0.731894 0.094067 0.096 Uiso 1 1 calc R U . . .
O28E O 0.1727(4) 0.7816(7) 0.0958(4) 0.098(6) Uani 1 1 d D U . . .
H45E H 0.162439 0.782053 0.107557 0.146 Uiso 1 1 calc R U . . .
C34E C 0.1707(6) 0.6954(7) 0.1092(4) 0.071(4) Uani 1 1 d D U . . .
H46E H 0.149898 0.694312 0.107381 0.085 Uiso 1 1 calc R U . . .
C35E C 0.1835(5) 0.6465(8) 0.1049(4) 0.072(4) Uani 1 1 d D U . . .
H47E H 0.204170 0.649272 0.106391 0.086 Uiso 1 1 calc R U . . .
C36E C 0.1756(5) 0.6033(9) 0.1205(5) 0.088(5) Uani 1 1 d D U . . .
O30E O 0.1456(4) 0.6059(9) 0.1205(5) 0.108(7) Uani 1 1 d D U . . .
H48E H 0.141580 0.631765 0.127206 0.162 Uiso 1 1 calc R U . . .
O29E O 0.1717(3) 0.6346(6) 0.0778(3) 0.066(4) Uani 1 1 d D U . . .
O31E O 0.1842(3) 0.7106(7) 0.1371(3) 0.063(4) Uani 1 1 d D U . . .
C37E C 0.1633(4) 0.7240(6) 0.1528(4) 0.055(3) Uani 1 1 d D U . . .
H49E H 0.146128 0.733995 0.141198 0.066 Uiso 1 1 calc R U . . .
C38E C 0.1745(4) 0.7663(6) 0.1688(4) 0.056(4) Uani 1 1 d D U . . .
H50E H 0.159658 0.778399 0.178606 0.067 Uiso 1 1 calc R U . . .
O32E O 0.1828(4) 0.8046(7) 0.1528(4) 0.074(5) Uani 1 1 d D U . . .
H51E H 0.179348 0.796861 0.137072 0.111 Uiso 1 1 calc R U . . .
C39E C 0.1996(4) 0.7508(7) 0.1885(3) 0.050(4) Uani 1 1 d D U . . .
H52E H 0.215965 0.741934 0.179817 0.060 Uiso 1 1 calc R U . . .
O33E O 0.2053(3) 0.7911(6) 0.2055(3) 0.056(4) Uani 1 1 d D U . . .
H53E H 0.218620 0.784605 0.217031 0.083 Uiso 1 1 calc R U . . .
C40E C 0.1895(4) 0.7089(7) 0.2040(4) 0.043(3) Uani 1 1 d D U . . .
H54E H 0.173736 0.719646 0.213099 0.052 Uiso 1 1 calc R U . . .
C41E C 0.1800(4) 0.6678(7) 0.1857(4) 0.048(4) Uani 1 1 d D U . . .
H55E H 0.195448 0.659769 0.175632 0.057 Uiso 1 1 calc R U . . .
C42E C 0.1716(5) 0.6222(7) 0.1988(4) 0.057(5) Uani 1 1 d D U . . .
O35E O 0.1520(4) 0.6354(7) 0.2158(4) 0.070(5) Uani 1 1 d D U . . .
H56E H 0.147308 0.611043 0.223603 0.106 Uiso 1 1 calc R U . . .
O34E O 0.1568(3) 0.6853(6) 0.1679(3) 0.049(3) Uani 1 1 d D U . . .
O36E O 0.2131(3) 0.6956(6) 0.2231(3) 0.038(3) Uani 1 1 d D U . . .
C43E C 0.2092(4) 0.6886(6) 0.2498(3) 0.040(3) Uani 1 1 d D U . . .
H57E H 0.189981 0.699035 0.251866 0.048 Uiso 1 1 calc R U . . .
C44E C 0.2293(3) 0.7185(6) 0.2672(4) 0.038(3) Uani 1 1 d D U . . .
H58E H 0.226030 0.714622 0.285630 0.046 Uiso 1 1 calc R U . . .
O37E O 0.2258(3) 0.7686(5) 0.2594(3) 0.037(4) Uani 1 1 d D U . . .
H59E H 0.213194 0.770839 0.246727 0.056 Uiso 1 1 calc R U . . .
C45E C 0.2586(3) 0.7046(6) 0.2644(4) 0.038(3) Uani 1 1 d D U . . .
H60E H 0.261573 0.707474 0.245789 0.046 Uiso 1 1 calc R U . . .
O38E O 0.2802(3) 0.7300(6) 0.2807(3) 0.042(4) Uani 1 1 d D U . . .
H61E H 0.272959 0.749844 0.289803 0.063 Uiso 1 1 calc R U . . .
C46E C 0.2596(4) 0.6514(6) 0.2724(4) 0.040(3) Uani 1 1 d D U . . .
H62E H 0.257031 0.647068 0.291015 0.048 Uiso 1 1 calc R U . . .
C47E C 0.2393(4) 0.6215(6) 0.2542(4) 0.047(3) Uani 1 1 d D U . . .
H63E H 0.243249 0.622164 0.235867 0.057 Uiso 1 1 calc R U . . .
C48E C 0.2377(5) 0.5705(7) 0.2649(5) 0.060(5) Uani 1 1 d D U . . .
O40E O 0.2164(4) 0.5464(8) 0.2471(4) 0.093(6) Uani 1 1 d D U . . .
H64E H 0.214857 0.518117 0.252024 0.139 Uiso 1 1 calc R U . . .
O39E O 0.2120(3) 0.6404(5) 0.2571(3) 0.044(3) Uani 1 1 d D U . . .
O1F O 0.1670(3) 0.3572(7) 0.0685(3) 0.054(3) Uani 1 1 d D U . . .
C1F C 0.1964(4) 0.3652(7) 0.0690(4) 0.052(3) Uani 1 1 d D U . . .
C2F C 0.2091(4) 0.3158(6) 0.0710(3) 0.053(4) Uani 1 1 d D U . . .
H1F H 0.229554 0.318139 0.070206 0.063 Uiso 1 1 calc R U . . .
O2F O 0.1957(3) 0.2893(6) 0.0485(3) 0.056(5) Uani 1 1 d D U . . .
H2F H 0.184379 0.307143 0.039381 0.085 Uiso 1 1 calc R U . . .
C3F C 0.2042(5) 0.2896(7) 0.0961(3) 0.053(4) Uani 1 1 d D U . . .
H3F H 0.184041 0.284431 0.097384 0.063 Uiso 1 1 calc R U . . .
O3F O 0.2200(3) 0.2457(6) 0.0974(3) 0.061(4) Uani 1 1 d D U . . .
H4F H 0.217945 0.230917 0.111072 0.091 Uiso 1 1 calc R U . . .
C4F C 0.2190(5) 0.3221(7) 0.1184(4) 0.047(3) Uani 1 1 d D U . . .
H5F H 0.239578 0.325270 0.118570 0.056 Uiso 1 1 calc R U . . .
C5F C 0.2031(4) 0.3693(7) 0.1158(3) 0.049(3) Uani 1 1 d D U . . .
H6F H 0.182830 0.362267 0.115314 0.059 Uiso 1 1 calc R U . . .
C6F C 0.2116(4) 0.4060(8) 0.1376(4) 0.048(4) Uani 1 1 d D U . . .
H7F H 0.201347 0.436249 0.133690 0.057 Uiso 1 1 calc R U . . .
H8F H 0.207219 0.393635 0.154363 0.057 Uiso 1 1 calc R U . . .
O5F O 0.2414(3) 0.4138(7) 0.1388(3) 0.054(5) Uani 1 1 d D U . . .
H9F H 0.249851 0.387880 0.141875 0.082 Uiso 1 1 calc R U . . .
O4F O 0.2072(3) 0.3913(6) 0.0913(3) 0.053(3) Uani 1 1 d D U . . .
O6F O 0.2103(3) 0.2977(6) 0.1427(3) 0.038(3) Uani 1 1 d D U . . .
C7F C 0.2354(4) 0.2833(6) 0.1587(3) 0.041(3) Uani 1 1 d D U . . .
H10F H 0.249374 0.273573 0.147306 0.049 Uiso 1 1 calc R U . . .
C8F C 0.2283(4) 0.2405(6) 0.1742(3) 0.042(3) Uani 1 1 d D U . . .
H11F H 0.246138 0.228244 0.183904 0.050 Uiso 1 1 calc R U . . .
O7F O 0.2161(3) 0.2025(6) 0.1581(3) 0.055(4) Uani 1 1 d D U . . .
H12F H 0.214899 0.210662 0.142434 0.083 Uiso 1 1 calc R U . . .
C9F C 0.2094(4) 0.2524(6) 0.1941(3) 0.041(3) Uani 1 1 d D U . . .
H13F H 0.190757 0.262907 0.185304 0.049 Uiso 1 1 calc R U . . .
O8F O 0.2065(3) 0.2121(5) 0.2106(3) 0.041(4) Uani 1 1 d D U . . .
H14F H 0.215459 0.188957 0.205797 0.062 Uiso 1 1 calc R U . . .
C10F C 0.2240(4) 0.2937(6) 0.2105(3) 0.035(3) Uani 1 1 d D U . . .
H15F H 0.242492 0.283572 0.219771 0.042 Uiso 1 1 calc R U . . .
C11F C 0.2269(4) 0.3354(6) 0.1924(3) 0.036(3) Uani 1 1 d D U . . .
H16F H 0.208282 0.342507 0.182319 0.043 Uiso 1 1 calc R U . . .
C12F C 0.2387(4) 0.3812(7) 0.2057(4) 0.040(4) Uani 1 1 d D U . . .
H17F H 0.242446 0.404848 0.192502 0.048 Uiso 1 1 calc R U . . .
H18F H 0.225133 0.395166 0.216105 0.048 Uiso 1 1 calc R U . . .
O10F O 0.2640(3) 0.3702(6) 0.2222(3) 0.041(4) Uani 1 1 d D U . . .
H19F H 0.270551 0.395149 0.229623 0.062 Uiso 1 1 calc R U . . .
O9F O 0.2461(3) 0.3212(5) 0.1744(3) 0.036(3) Uani 1 1 d D U . . .
O11F O 0.2051(3) 0.3070(6) 0.2286(2) 0.032(3) Uani 1 1 d D U . . .
C13F C 0.2165(4) 0.3132(6) 0.2553(3) 0.036(3) Uani 1 1 d D U . . .
H20F H 0.236216 0.301971 0.257529 0.043 Uiso 1 1 calc R U . . .
C14F C 0.2006(3) 0.2829(6) 0.2720(4) 0.034(3) Uani 1 1 d D U . . .
H21F H 0.208422 0.286905 0.290633 0.041 Uiso 1 1 calc R U . . .
O12F O 0.2034(3) 0.2333(5) 0.2641(3) 0.034(3) Uani 1 1 d D U . . .
H22F H 0.213037 0.232122 0.251883 0.051 Uiso 1 1 calc R U . . .
C15F C 0.1698(3) 0.2988(6) 0.2675(4) 0.033(3) Uani 1 1 d D U . . .
H23F H 0.161555 0.294423 0.248937 0.039 Uiso 1 1 calc R U . . .
O13F O 0.1538(3) 0.2739(5) 0.2847(3) 0.038(4) Uani 1 1 d D U . . .
H24F H 0.147765 0.293556 0.294810 0.057 Uiso 1 1 calc R U . . .
C16F C 0.1702(4) 0.3519(6) 0.2752(4) 0.035(3) Uani 1 1 d D U . . .
H25F H 0.176570 0.356490 0.294122 0.042 Uiso 1 1 calc R U . . .
C17F C 0.1881(3) 0.3801(6) 0.2585(4) 0.044(3) Uani 1 1 d D U . . .
H26F H 0.180407 0.379780 0.239643 0.053 Uiso 1 1 calc R U . . .
C18F C 0.1920(5) 0.4310(7) 0.2695(5) 0.057(5) Uani 1 1 d D U . . .
H27F H 0.173713 0.446477 0.269565 0.069 Uiso 1 1 calc R U . . .
H28F H 0.201516 0.429829 0.287640 0.069 Uiso 1 1 calc R U . . .
O15F O 0.2083(4) 0.4576(7) 0.2540(4) 0.083(6) Uani 1 1 d D U . . .
H29F H 0.223510 0.443778 0.253516 0.124 Uiso 1 1 calc R U . . .
O14F O 0.2162(3) 0.3603(5) 0.2635(3) 0.040(3) Uani 1 1 d D U . . .
O16F O 0.1410(3) 0.3646(5) 0.2682(3) 0.032(3) Uani 1 1 d D U . . .
C19F C 0.1300(4) 0.3941(6) 0.2871(4) 0.038(3) Uani 1 1 d D U . . .
H30F H 0.144790 0.398717 0.302327 0.046 Uiso 1 1 calc R U . . .
C20F C 0.1060(3) 0.3702(7) 0.2961(4) 0.041(3) Uani 1 1 d D U . . .
H31F H 0.100776 0.388247 0.311271 0.050 Uiso 1 1 calc R U . . .
O17F O 0.1131(3) 0.3212(6) 0.3043(3) 0.048(4) Uani 1 1 d D U . . .
H32F H 0.129763 0.315606 0.302537 0.072 Uiso 1 1 calc R U . . .
C21F C 0.0804(3) 0.3681(7) 0.2749(4) 0.039(3) Uani 1 1 d D U . . .
H33F H 0.085529 0.348151 0.260361 0.046 Uiso 1 1 calc R U . . .
O18F O 0.0570(3) 0.3462(6) 0.2841(3) 0.044(4) Uani 1 1 d D U . . .
H34F H 0.043590 0.365336 0.282339 0.066 Uiso 1 1 calc R U . . .
C22F C 0.0753(3) 0.4182(7) 0.2649(4) 0.039(3) Uani 1 1 d D U . . .
H35F H 0.069427 0.439800 0.278441 0.047 Uiso 1 1 calc R U . . .
C23F C 0.1007(4) 0.4373(7) 0.2542(4) 0.044(3) Uani 1 1 d D U . . .
H36F H 0.105885 0.416906 0.239912 0.052 Uiso 1 1 calc R U . . .
C24F C 0.0969(4) 0.4906(8) 0.2458(5) 0.053(4) Uani 1 1 d D U . . .
H37F H 0.080183 0.494547 0.232727 0.064 Uiso 1 1 calc R U . . .
H38F H 0.094904 0.511145 0.260927 0.064 Uiso 1 1 calc R U . . .
O20F O 0.1217(3) 0.5025(8) 0.2349(4) 0.075(5) Uani 1 1 d D U . . .
H39F H 0.120871 0.531007 0.229909 0.112 Uiso 1 1 calc R U . . .
O19F O 0.1225(3) 0.4383(5) 0.2764(3) 0.044(3) Uani 1 1 d D U . . .
O21F O 0.0529(3) 0.4134(6) 0.2418(3) 0.040(3) Uani 1 1 d D U . . .
C25F C 0.0259(4) 0.4311(6) 0.2459(4) 0.046(3) Uani 1 1 d D U . . .
H40F H 0.025239 0.434675 0.264936 0.055 Uiso 1 1 calc R U . . .
C26F C 0.0051(4) 0.3952(7) 0.2351(4) 0.053(4) Uani 1 1 d D U . . .
H41F H -0.013227 0.405616 0.239905 0.063 Uiso 1 1 calc R U . . .
O22F O 0.0105(4) 0.3476(6) 0.2459(4) 0.074(5) Uani 1 1 d D U . . .
H42F H 0.025106 0.347949 0.256574 0.112 Uiso 1 1 calc R U . . .
C27F C 0.0017(4) 0.3921(7) 0.2053(4) 0.055(4) Uani 1 1 d D U . . .
H43F H 0.018766 0.379553 0.198856 0.066 Uiso 1 1 calc R U . . .
O23F O -0.0227(3) 0.3635(6) 0.1964(3) 0.065(5) Uani 1 1 d D U . . .
H44F H -0.034866 0.380808 0.188001 0.098 Uiso 1 1 calc R U . . .
C28F C -0.0054(5) 0.4429(7) 0.1956(4) 0.058(4) Uani 1 1 d D U . . .
H45F H -0.023280 0.453892 0.201223 0.070 Uiso 1 1 calc R U . . .
C29F C 0.0183(4) 0.4758(7) 0.2061(4) 0.053(3) Uani 1 1 d D U . . .
H46F H 0.035951 0.463842 0.200550 0.064 Uiso 1 1 calc R U . . .
C30F C 0.0143(4) 0.5281(7) 0.1985(5) 0.053(4) Uani 1 1 d D U . . .
H47F H 0.031338 0.546106 0.205149 0.064 Uiso 1 1 calc R U . . .
H48F H 0.011384 0.530861 0.179371 0.064 Uiso 1 1 calc R U . . .
O25F O -0.0092(3) 0.5489(6) 0.2088(3) 0.050(4) Uani 1 1 d D U . . .
H49F H -0.006672 0.547017 0.225038 0.074 Uiso 1 1 calc R U . . .
O24F O 0.0205(3) 0.4746(5) 0.2339(3) 0.050(3) Uani 1 1 d D U . . .
O26F O -0.0076(3) 0.4415(7) 0.1682(3) 0.065(4) Uani 1 1 d D U . . .
C31F C -0.0331(4) 0.4611(7) 0.1536(4) 0.077(4) Uani 1 1 d D U . . .
H50F H -0.047272 0.468058 0.165284 0.093 Uiso 1 1 calc R U . . .
C32F C -0.0434(5) 0.4246(8) 0.1339(4) 0.086(4) Uani 1 1 d D U . . .
H51F H -0.060459 0.437090 0.123081 0.103 Uiso 1 1 calc R U . . .
O27F O -0.0504(4) 0.3797(8) 0.1462(4) 0.101(6) Uani 1 1 d D U . . .
H52F H -0.047903 0.382992 0.162369 0.151 Uiso 1 1 calc R U . . .
C33F C -0.0218(5) 0.4115(8) 0.1157(4) 0.088(5) Uani 1 1 d D U . . .
H53F H -0.004666 0.396702 0.125378 0.106 Uiso 1 1 calc R U . . .
O28F O -0.0357(5) 0.3798(8) 0.0957(4) 0.113(7) Uani 1 1 d D U . . .
H54F H -0.037177 0.393505 0.081255 0.170 Uiso 1 1 calc R U . . .
C34F C -0.0157(6) 0.4588(8) 0.1033(4) 0.079(4) Uani 1 1 d D U . . .
H55F H -0.032627 0.470986 0.092137 0.095 Uiso 1 1 calc R U . . .
C35F C -0.0047(5) 0.4956(8) 0.1237(4) 0.081(4) Uani 1 1 d D U . . .
H56F H 0.013584 0.485760 0.133469 0.097 Uiso 1 1 calc R U . . .
C36F C -0.0031(6) 0.5458(9) 0.1114(5) 0.092(6) Uani 1 1 d D U . . .
H57F H 0.005887 0.543987 0.095482 0.111 Uiso 1 1 calc R U . . .
H58F H -0.021880 0.559570 0.106973 0.111 Uiso 1 1 calc R U . . .
O30F O 0.0134(4) 0.5743(8) 0.1309(5) 0.108(7) Uani 1 1 d D U . . .
H59F H 0.005341 0.576028 0.144127 0.161 Uiso 1 1 calc R U . . .
O29F O -0.0259(4) 0.5023(7) 0.1412(3) 0.080(4) Uani 1 1 d D U . . .
O31F O 0.0063(4) 0.4465(7) 0.0874(3) 0.072(4) Uani 1 1 d D U . . .
C37F C 0.0027(5) 0.4633(7) 0.0615(4) 0.074(4) Uani 1 1 d D U . . .
H60F H -0.015692 0.479825 0.057883 0.089 Uiso 1 1 calc R U . . .
C38F C 0.0031(4) 0.4220(8) 0.0428(5) 0.075(4) Uani 1 1 d D U . . .
H61F H -0.001238 0.433942 0.024625 0.089 Uiso 1 1 calc R U . . .
O32F O -0.0170(4) 0.3860(7) 0.0474(4) 0.080(6) Uani 1 1 d D U . . .
H62F H -0.025737 0.394905 0.059353 0.120 Uiso 1 1 calc R U . . .
C39F C 0.0318(4) 0.3977(8) 0.0464(5) 0.074(4) Uani 1 1 d D U . . .
H63F H 0.035526 0.380645 0.063439 0.089 Uiso 1 1 calc R U . . .
O33F O 0.0307(4) 0.3651(7) 0.0248(4) 0.084(6) Uani 1 1 d D U . . .
H64F H 0.045992 0.350873 0.025404 0.126 Uiso 1 1 calc R U . . .
C40F C 0.0532(5) 0.4368(8) 0.0441(5) 0.073(4) Uani 1 1 d D U . . .
H65F H 0.050102 0.451286 0.026376 0.087 Uiso 1 1 calc R U . . .
C41F C 0.0518(4) 0.4751(8) 0.0648(5) 0.078(4) Uani 1 1 d D U . . .
H66F H 0.054847 0.460628 0.082518 0.094 Uiso 1 1 calc R U . . .
C42F C 0.0714(5) 0.5183(10) 0.0634(5) 0.095(6) Uani 1 1 d D U . . .
H67F H 0.067292 0.543803 0.075458 0.114 Uiso 1 1 calc R U . . .
H68F H 0.091110 0.508650 0.067873 0.114 Uiso 1 1 calc R U . . .
O35F O 0.0661(5) 0.5345(10) 0.0370(5) 0.134(8) Uani 1 1 d D U . . .
H69F H 0.049526 0.543784 0.033706 0.201 Uiso 1 1 calc R U . . .
O34F O 0.0235(3) 0.4957(6) 0.0594(3) 0.075(4) Uani 1 1 d D U . . .
O36F O 0.0795(3) 0.4131(7) 0.0482(3) 0.065(4) Uani 1 1 d D U . . .
C43F C 0.0974(4) 0.4204(7) 0.0278(4) 0.066(4) Uani 1 1 d D U . . .
H70F H 0.086093 0.436596 0.012745 0.080 Uiso 1 1 calc R U . . .
C44F C 0.1065(4) 0.3732(7) 0.0187(4) 0.067(4) Uani 1 1 d D U . . .
H71F H 0.114603 0.377344 0.002238 0.080 Uiso 1 1 calc R U . . .
O37F O 0.0819(4) 0.3413(7) 0.0142(4) 0.073(5) Uani 1 1 d D U . . .
H72F H 0.067784 0.356008 0.017598 0.110 Uiso 1 1 calc R U . . .
C45F C 0.1281(4) 0.3499(7) 0.0394(5) 0.066(4) Uani 1 1 d D U . . .
H73F H 0.119147 0.340338 0.054812 0.079 Uiso 1 1 calc R U . . .
O38F O 0.1391(4) 0.3091(7) 0.0281(4) 0.077(5) Uani 1 1 d D U . . .
H74F H 0.156282 0.312540 0.028198 0.115 Uiso 1 1 calc R U . . .
C46F C 0.1508(4) 0.3864(7) 0.0473(5) 0.063(4) Uani 1 1 d D U . . .
H75F H 0.161888 0.393903 0.032935 0.075 Uiso 1 1 calc R U . . .
C47F C 0.1386(4) 0.4305(7) 0.0580(4) 0.070(4) Uani 1 1 d D U . . .
H76F H 0.127606 0.420545 0.072034 0.084 Uiso 1 1 calc R U . . .
C48F C 0.1575(5) 0.4720(9) 0.0680(5) 0.086(5) Uani 1 1 d D U . . .
H77F H 0.147285 0.502653 0.066304 0.103 Uiso 1 1 calc R U . . .
H78F H 0.165371 0.467242 0.086414 0.103 Uiso 1 1 calc R U . . .
O40F O 0.1790(4) 0.4709(9) 0.0514(5) 0.120(7) Uani 1 1 d D U . . .
H79F H 0.171946 0.475454 0.035963 0.181 Uiso 1 1 calc R U . . .
O39F O 0.1196(3) 0.4496(6) 0.0366(3) 0.066(4) Uani 1 1 d D U . . .

loop_
_atom_site_aniso_label
_atom_site_aniso_U_11
_atom_site_aniso_U_22
_atom_site_aniso_U_33
_atom_site_aniso_U_23
_atom_site_aniso_U_13
_atom_site_aniso_U_12
Au1 0.0232(5) 0.0250(6) 0.0295(6) -0.0027(4) 0.0076(4) -0.0019(4)
Au2 0.0267(4) 0.0213(6) 0.0323(5) 0.0008(4) 0.0084(4) -0.0012(5)
Au3 0.0240(5) 0.0244(6) 0.0294(6) 0.0019(4) 0.0075(4) 0.0015(4)
S1 0.023(2) 0.025(3) 0.033(3) 0.000(2) 0.008(2) 0.000(2)
S2 0.025(2) 0.016(3) 0.026(2) 0.002(2) 0.005(2) 0.001(2)
S3 0.022(2) 0.020(3) 0.027(3) 0.001(2) 0.003(2) 0.002(2)
Co1 0.0253(16) 0.0059(18) 0.0323(19) 0.0058(13) 0.0106(13) 0.0006(13)
C1 0.022(4) 0.022(5) 0.023(4) -0.001(3) 0.006(3) 0.001(3)
C2 0.025(8) 0.027(8) 0.028(6) 0.004(5) 0.004(5) -0.006(6)
C3 0.024(8) 0.033(8) 0.030(6) -0.009(5) 0.005(5) 0.006(6)
C4 0.025(4) 0.025(4) 0.027(4) 0.002(3) 0.003(3) -0.001(3)
C5 0.026(4) 0.026(5) 0.032(4) 0.001(3) 0.003(3) 0.000(3)
O1 0.042(7) 0.030(7) 0.036(5) 0.003(4) 0.011(5) 0.004(5)
O2 0.030(6) 0.031(7) 0.033(4) 0.002(4) 0.002(4) 0.006(5)
N1 0.025(5) 0.024(4) 0.026(4) 0.002(3) 0.005(3) 0.001(4)
N2 0.033(5) 0.028(5) 0.031(4) -0.004(3) 0.005(3) 0.000(4)
N3 0.026(5) 0.029(4) 0.027(5) 0.001(3) 0.006(3) -0.002(3)
C6 0.031(4) 0.032(5) 0.031(5) 0.001(3) 0.005(3) -0.001(3)
C7 0.026(8) 0.030(8) 0.030(6) 0.000(5) 0.003(5) -0.007(6)
C8 0.034(7) 0.040(7) 0.036(8) 0.004(6) 0.005(6) 0.007(6)
C9 0.032(4) 0.032(5) 0.032(4) -0.002(3) 0.006(3) -0.001(3)
C10 0.036(5) 0.033(4) 0.035(5) -0.002(3) 0.004(3) -0.003(3)
O3 0.042(6) 0.036(7) 0.034(5) -0.001(5) 0.003(4) -0.002(5)
O4 0.038(7) 0.033(5) 0.039(7) 0.000(4) -0.001(5) -0.004(4)
C11 0.031(4) 0.032(5) 0.032(5) 0.001(3) 0.004(3) 0.000(3)
C12 0.037(8) 0.032(5) 0.036(8) 0.002(5) 0.002(6) 0.000(5)
C13 0.035(8) 0.031(8) 0.034(6) 0.001(5) 0.002(5) -0.002(6)
C14 0.032(4) 0.030(4) 0.033(4) -0.001(3) 0.004(3) 0.000(3)
C15 0.035(5) 0.042(4) 0.036(4) 0.004(3) 0.006(3) -0.001(3)
O5 0.033(6) 0.040(6) 0.033(5) 0.006(5) 0.005(5) 0.003(5)
O6 0.048(5) 0.044(4) 0.054(5) 0.008(3) 0.011(4) -0.003(3)
S4 0.023(2) 0.026(3) 0.029(3) -0.002(2) 0.005(2) 0.002(2)
S5 0.026(2) 0.019(3) 0.030(3) 0.000(2) 0.006(2) 0.002(2)
S6 0.020(2) 0.028(3) 0.033(3) -0.006(2) 0.010(2) -0.001(2)
Co2 0.0200(15) 0.0097(19) 0.0329(19) -0.0045(13) 0.0075(13) 0.0010(13)
C16 0.037(4) 0.034(5) 0.035(5) -0.003(3) 0.005(3) 0.003(3)
C17 0.044(8) 0.033(8) 0.034(7) -0.006(5) 0.004(5) -0.004(6)
C18 0.027(7) 0.033(5) 0.028(8) -0.008(5) -0.011(6) 0.003(5)
C19 0.038(4) 0.037(4) 0.039(5) 0.001(3) 0.007(3) 0.004(3)
C20 0.046(5) 0.053(4) 0.046(4) -0.004(3) 0.005(3) -0.001(3)
O7 0.060(5) 0.055(4) 0.065(5) -0.008(3) 0.007(4) -0.004(3)
O8 0.049(5) 0.054(5) 0.045(5) -0.005(3) 0.005(3) 0.001(3)
N4 0.033(5) 0.035(4) 0.032(5) 0.001(3) 0.006(4) 0.000(3)
N5 0.025(5) 0.026(5) 0.029(4) 0.002(3) 0.007(3) -0.002(4)
N6 0.028(5) 0.028(5) 0.027(4) 0.000(3) 0.002(3) -0.001(4)
C21 0.030(4) 0.031(5) 0.032(5) -0.002(3) 0.004(3) -0.002(3)
C22 0.030(8) 0.031(8) 0.033(5) -0.003(5) 0.007(5) -0.007(6)
C23 0.034(7) 0.033(7) 0.031(8) 0.001(5) 0.006(6) 0.000(5)
C24 0.029(4) 0.029(5) 0.029(4) 0.000(3) 0.003(3) -0.002(3)
C25 0.032(5) 0.031(4) 0.032(4) 0.001(3) 0.006(3) -0.002(3)
O9 0.034(6) 0.031(5) 0.036(7) 0.000(4) 0.010(5) -0.002(4)
O10 0.034(6) 0.033(7) 0.032(4) 0.002(4) 0.005(4) 0.002(5)
C26 0.027(4) 0.028(5) 0.027(5) -0.001(3) 0.006(3) 0.000(3)
C27 0.011(7) 0.026(7) 0.023(6) 0.002(5) 0.013(5) -0.005(6)
C28 0.029(8) 0.034(8) 0.031(6) 0.004(5) 0.001(5) -0.004(6)
C29 0.029(4) 0.029(4) 0.029(4) 0.002(3) 0.003(3) -0.001(3)
C30 0.032(5) 0.034(5) 0.037(4) 0.000(3) 0.004(3) 0.002(3)
O11 0.045(7) 0.047(8) 0.039(5) 0.000(4) 0.008(4) 0.008(6)
O12 0.029(5) 0.035(7) 0.036(5) -0.001(5) 0.005(4) 0.005(5)
Au4 0.0269(5) 0.0183(6) 0.0359(6) 0.0016(4) 0.0055(4) -0.0051(4)
Au5 0.0313(5) 0.0143(6) 0.0352(6) 0.0012(4) 0.0087(4) -0.0008(4)
Au6 0.0307(5) 0.0156(6) 0.0357(6) -0.0003(4) 0.0102(4) -0.0041(4)
S7 0.032(3) 0.018(3) 0.035(3) 0.003(2) 0.011(2) -0.003(2)
S8 0.025(2) 0.015(3) 0.025(3) 0.001(2) 0.007(2) 0.000(2)
S9 0.030(3) 0.014(3) 0.028(3) 0.002(2) 0.009(2) -0.002(2)
S10 0.025(2) 0.022(3) 0.035(3) 0.003(2) 0.001(2) -0.005(2)
S11 0.031(3) 0.024(3) 0.033(3) 0.002(2) 0.005(2) -0.005(2)
S12 0.031(3) 0.014(3) 0.039(3) 0.003(2) 0.001(2) -0.001(2)
Co3 0.0200(15) 0.018(2) 0.0303(18) -0.0015(14) 0.0114(13) -0.0034(14)
N7 0.026(4) 0.027(5) 0.026(4) -0.002(4) 0.008(3) -0.002(3)
N8 0.035(4) 0.034(5) 0.034(5) -0.002(4) 0.006(3) 0.001(3)
N9 0.028(5) 0.031(5) 0.032(4) 0.000(3) 0.003(3) -0.001(4)
C31 0.035(5) 0.031(4) 0.032(4) 0.001(3) 0.010(3) -0.001(3)
C32 0.042(7) 0.036(9) 0.036(6) 0.005(6) 0.009(5) 0.005(6)
C33 0.025(7) 0.012(7) 0.026(5) 0.009(5) 0.006(5) -0.002(6)
C34 0.032(4) 0.031(4) 0.031(4) 0.001(3) 0.004(3) 0.000(3)
C35 0.034(4) 0.037(5) 0.038(4) 0.001(3) 0.007(3) -0.002(3)
O13 0.040(6) 0.046(8) 0.040(5) 0.001(5) 0.004(4) -0.007(5)
O14 0.029(6) 0.033(7) 0.039(5) 0.002(4) 0.006(4) -0.005(6)
C36 0.029(4) 0.030(4) 0.030(5) 0.001(3) 0.006(3) 0.000(3)
C37 0.039(8) 0.040(9) 0.031(5) -0.001(5) 0.008(5) 0.000(7)
C38 0.030(5) 0.041(9) 0.039(9) -0.001(7) 0.007(5) -0.002(5)
C39 0.034(5) 0.032(4) 0.031(4) -0.001(3) 0.003(3) 0.000(3)
C40 0.035(5) 0.034(5) 0.034(4) 0.001(3) 0.005(3) 0.001(3)
O15 0.038(6) 0.035(8) 0.035(5) 0.003(4) 0.007(4) 0.001(6)
O16 0.036(5) 0.032(6) 0.035(6) 0.004(5) 0.008(5) 0.000(5)
C41 0.034(4) 0.032(4) 0.033(5) -0.001(3) 0.006(3) 0.000(3)
C42 0.031(7) 0.026(7) 0.030(6) -0.005(5) 0.008(5) 0.000(6)
C43 0.035(5) 0.043(9) 0.045(9) -0.009(7) 0.005(5) 0.002(5)
C44 0.034(4) 0.033(4) 0.037(4) 0.002(3) 0.006(3) 0.000(3)
C45 0.044(4) 0.043(5) 0.042(4) -0.004(3) 0.009(3) -0.005(3)
O19 0.040(5) 0.036(6) 0.038(7) 0.007(5) 0.006(4) 0.001(5)
O20 0.034(4) 0.034(5) 0.032(4) 0.003(3) 0.001(3) -0.004(3)
O17 0.047(5) 0.037(8) 0.045(6) -0.004(5) 0.006(4) -0.004(5)
O18 0.054(5) 0.053(5) 0.060(5) -0.006(4) 0.014(3) 0.003(3)
Co4 0.0198(16) 0.017(2) 0.036(2) 0.0038(14) 0.0044(13) -0.0029(14)
N10 0.030(4) 0.026(5) 0.028(5) -0.001(4) 0.004(3) 0.000(3)
N11 0.027(5) 0.030(5) 0.031(4) -0.001(3) 0.007(3) -0.003(4)
N12 0.024(5) 0.025(5) 0.028(4) 0.000(3) 0.001(3) -0.004(3)
C46 0.031(4) 0.031(4) 0.032(5) 0.002(3) 0.002(3) -0.001(3)
C47 0.029(5) 0.032(9) 0.030(8) 0.009(7) 0.001(5) -0.003(5)
C48 0.038(8) 0.032(8) 0.033(6) 0.001(5) 0.001(6) -0.001(6)
C49 0.031(4) 0.031(4) 0.031(4) 0.001(3) 0.004(3) 0.000(3)
C50 0.035(4) 0.033(5) 0.033(4) 0.003(3) 0.002(3) -0.002(3)
C51 0.035(5) 0.033(4) 0.034(5) 0.001(3) 0.005(3) -0.001(3)
C52 0.037(5) 0.041(9) 0.043(9) -0.001(7) 0.008(5) -0.006(5)
C53 0.041(7) 0.030(9) 0.035(6) 0.000(6) 0.003(5) 0.001(7)
C54 0.035(5) 0.034(4) 0.033(4) 0.002(3) 0.005(3) -0.001(3)
C55 0.041(4) 0.038(5) 0.039(4) -0.002(3) 0.008(3) -0.001(3)
O21 0.036(5) 0.036(8) 0.038(4) -0.003(4) 0.010(4) -0.001(5)
O22 0.047(4) 0.044(5) 0.051(5) -0.001(4) 0.010(3) 0.005(3)
C56 0.033(5) 0.030(4) 0.034(5) 0.000(3) 0.004(3) -0.003(3)
C59 0.031(4) 0.031(4) 0.031(4) 0.000(3) 0.005(3) -0.001(3)
C57 0.045(8) 0.038(9) 0.040(6) -0.001(5) 0.012(6) -0.003(6)
C58 0.035(7) 0.034(8) 0.040(7) 0.003(6) 0.003(5) 0.001(6)
C60 0.033(4) 0.034(5) 0.038(4) 0.000(3) 0.006(3) -0.002(3)
O23 0.033(6) 0.032(7) 0.038(5) 0.001(4) 0.006(4) -0.001(5)
O24 0.037(6) 0.029(7) 0.040(5) 0.000(5) 0.009(5) -0.002(5)
Au7 0.0263(5) 0.0210(6) 0.0311(6) -0.0001(4) 0.0056(4) 0.0031(4)
Au8 0.0274(5) 0.0216(6) 0.0332(6) -0.0005(4) 0.0081(4) 0.0030(4)
Au9 0.0294(5) 0.0183(6) 0.0337(6) 0.0000(4) 0.0115(4) 0.0021(4)
S13 0.028(2) 0.018(3) 0.031(3) -0.001(2) 0.006(2) 0.001(2)
S14 0.017(2) 0.030(3) 0.030(3) -0.001(2) 0.008(2) -0.001(2)
S15 0.029(3) 0.024(3) 0.034(3) 0.000(2) 0.009(2) 0.001(2)
S16 0.026(2) 0.020(3) 0.033(3) -0.002(2) 0.004(2) 0.000(2)
S17 0.020(2) 0.023(3) 0.028(3) 0.002(2) 0.009(2) 0.005(2)
S18 0.030(2) 0.023(3) 0.030(3) 0.001(2) 0.009(2) 0.002(2)
Co5 0.0213(15) 0.013(2) 0.0314(19) -0.0004(13) 0.0012(13) 0.0014(13)
N13 0.026(4) 0.029(5) 0.027(5) 0.000(3) 0.004(3) 0.001(3)
N14 0.026(5) 0.025(5) 0.029(4) 0.001(3) 0.004(3) 0.000(4)
N15 0.028(5) 0.025(5) 0.026(5) 0.001(3) 0.004(3) 0.001(3)
C61 0.036(5) 0.034(4) 0.035(5) 0.000(3) 0.005(3) 0.001(3)
C62 0.032(7) 0.029(9) 0.033(6) 0.002(6) 0.003(5) 0.003(6)
C63 0.039(7) 0.034(6) 0.041(9) -0.004(6) 0.007(6) -0.001(6)
C64 0.032(4) 0.032(4) 0.033(4) -0.001(3) 0.006(3) -0.003(3)
C65 0.040(4) 0.036(5) 0.036(4) -0.001(3) 0.002(3) 0.003(3)
O25 0.042(4) 0.045(5) 0.049(5) -0.002(4) 0.001(3) 0.000(3)
O26 0.042(6) 0.036(7) 0.041(5) 0.003(5) 0.004(5) 0.005(5)
C66 0.030(4) 0.030(5) 0.028(5) -0.002(3) 0.003(3) 0.001(3)
C67 0.027(7) 0.026(8) 0.027(6) -0.001(5) 0.002(5) 0.008(6)
C68 0.040(8) 0.032(5) 0.036(8) 0.002(5) 0.001(6) -0.002(5)
C69 0.029(4) 0.029(5) 0.030(4) 0.000(3) 0.002(3) -0.001(3)
C70 0.035(4) 0.037(5) 0.036(4) 0.000(3) 0.007(3) 0.001(3)
O27 0.039(6) 0.031(7) 0.033(5) 0.004(4) 0.009(4) -0.006(5)
O28 0.035(5) 0.038(7) 0.035(7) -0.002(5) 0.006(4) 0.001(5)
C71 0.025(4) 0.022(5) 0.026(4) 0.001(3) 0.003(3) 0.001(3)
C72 0.030(7) 0.031(9) 0.030(6) 0.005(5) 0.006(5) -0.001(6)
C73 0.023(6) 0.028(8) 0.028(5) -0.002(6) 0.003(5) 0.003(6)
C74 0.025(4) 0.026(4) 0.025(4) 0.001(3) 0.003(3) 0.001(3)
C75 0.028(5) 0.027(4) 0.034(4) 0.000(3) 0.007(3) -0.001(3)
O29 0.042(7) 0.037(6) 0.039(5) 0.007(5) 0.005(5) -0.006(6)
O30 0.033(6) 0.030(7) 0.037(4) -0.004(4) 0.010(4) -0.004(6)
Co6 0.0254(16) 0.0088(19) 0.0336(19) -0.0005(13) 0.0118(13) 0.0010(13)
N16 0.029(5) 0.028(5) 0.031(5) 0.000(3) 0.006(3) 0.001(3)
N17 0.026(5) 0.025(5) 0.027(4) 0.000(3) 0.005(3) 0.001(4)
N18 0.025(5) 0.028(5) 0.026(5) -0.002(3) 0.005(4) 0.005(3)
C76 0.029(4) 0.028(5) 0.028(4) -0.001(3) 0.004(3) 0.001(3)
C77 0.030(7) 0.026(9) 0.027(6) -0.003(5) 0.004(5) 0.001(6)
C78 0.031(7) 0.028(8) 0.029(6) -0.001(6) 0.002(5) 0.002(6)
C79 0.030(4) 0.030(4) 0.031(4) -0.001(3) 0.005(3) 0.002(3)
C80 0.034(5) 0.030(4) 0.034(4) 0.000(3) 0.004(3) 0.000(3)
O31 0.050(7) 0.021(6) 0.034(4) 0.003(4) 0.005(5) -0.006(5)
O32 0.036(6) 0.026(7) 0.034(4) -0.001(4) 0.003(4) -0.004(6)
C81 0.026(4) 0.027(5) 0.025(5) -0.001(3) 0.004(3) 0.002(3)
C82 0.039(8) 0.027(5) 0.038(8) 0.000(6) 0.004(6) 0.000(5)
C83 0.020(7) 0.023(8) 0.024(6) 0.000(5) 0.002(5) 0.007(6)
C84 0.027(4) 0.024(5) 0.026(4) -0.001(3) 0.005(3) 0.001(3)
C85 0.031(4) 0.032(5) 0.032(4) -0.001(3) 0.002(3) 0.001(3)
O33 0.041(7) 0.035(7) 0.033(5) 0.001(4) 0.003(4) 0.002(5)
O34 0.031(5) 0.037(7) 0.036(6) 0.003(5) 0.001(4) 0.000(5)
C86 0.029(4) 0.030(4) 0.029(5) 0.001(3) 0.009(3) -0.002(3)
C87 0.030(6) 0.028(6) 0.033(8) -0.002(6) 0.012(6) -0.001(5)
C88 0.025(5) 0.025(8) 0.025(6) -0.005(6) 0.013(4) 0.003(6)
C89 0.032(4) 0.032(4) 0.034(4) 0.000(3) 0.005(3) 0.000(3)
C90 0.042(4) 0.040(5) 0.039(4) 0.002(3) 0.012(3) 0.004(3)
O35 0.045(4) 0.049(5) 0.053(5) 0.003(4) 0.017(3) 0.001(3)
O36 0.049(4) 0.045(5) 0.045(4) -0.003(3) 0.009(3) 0.003(3)
Na1 0.082(6) 0.078(6) 0.072(7) -0.002(5) 0.021(4) -0.002(4)
O37 0.080(5) 0.077(6) 0.076(6) 0.002(4) 0.010(4) 0.000(4)
O38 0.077(5) 0.075(5) 0.074(6) -0.002(4) 0.013(4) 0.004(4)
O39 0.060(5) 0.057(5) 0.058(5) 0.003(4) 0.006(4) -0.002(4)
O40 0.091(9) 0.090(8) 0.093(8) 0.012(6) 0.008(6) -0.005(7)
O41 0.087(8) 0.086(9) 0.084(8) 0.000(6) 0.029(6) 0.000(7)
O42 0.093(7) 0.099(9) 0.098(8) -0.004(7) 0.003(6) -0.002(7)
Na2 0.107(7) 0.059(6) 0.139(11) -0.005(8) 0.008(7) 0.010(6)
O43 0.092(9) 0.082(10) 0.097(9) 0.013(7) -0.002(7) 0.000(7)
Na3 0.088(7) 0.078(11) 0.237(19) 0.020(11) 0.081(11) 0.022(6)
O44 0.092(10) 0.100(11) 0.103(10) 0.001(7) 0.028(7) 0.007(7)
Na4 0.090(7) 0.061(6) 0.105(10) -0.006(6) 0.018(7) -0.025(6)
O46 0.070(8) 0.080(9) 0.069(8) -0.010(6) 0.009(6) -0.008(7)
Na5 0.219(13) 0.109(14) 0.080(9) 0.007(6) 0.014(9) -0.003(8)
O47 0.163(11) 0.154(12) 0.171(12) 0.004(8) 0.017(8) -0.006(7)
O48 0.189(12) 0.176(13) 0.189(13) 0.004(8) 0.022(8) -0.011(8)
O49 0.073(8) 0.073(9) 0.083(8) 0.007(6) 0.020(6) 0.011(7)
Na6 0.084(8) 0.132(15) 0.083(9) 0.006(8) -0.012(6) 0.000(8)
O50 0.107(9) 0.100(10) 0.110(10) -0.002(7) 0.011(7) 0.002(7)
O51 0.065(8) 0.070(9) 0.072(7) -0.007(6) 0.008(6) -0.001(7)
O52 0.070(8) 0.064(9) 0.088(8) 0.000(7) -0.001(6) -0.005(7)
Na7 0.122(9) 0.172(12) 0.086(8) -0.029(10) 0.003(6) -0.024(9)
O53 0.164(12) 0.162(11) 0.170(12) 0.001(8) 0.024(8) -0.004(7)
O54 0.136(9) 0.139(11) 0.136(11) 0.001(8) 0.022(7) -0.008(7)
Na8 0.187(12) 0.116(13) 0.080(8) -0.017(6) 0.040(9) 0.012(8)
O55 0.085(9) 0.074(9) 0.078(8) -0.014(6) 0.008(7) 0.002(7)
O56 0.141(10) 0.135(11) 0.142(11) 0.004(8) 0.025(8) 0.001(7)
O57 0.179(12) 0.181(13) 0.194(13) 0.006(8) 0.027(8) -0.011(8)
Na9 0.083(7) 0.109(9) 0.091(7) 0.000(7) 0.003(6) 0.012(8)
O58 0.085(7) 0.093(10) 0.091(9) -0.005(7) 0.020(7) 0.009(7)
O59 0.102(9) 0.099(8) 0.102(10) -0.009(7) 0.021(7) 0.002(7)
O60 0.053(8) 0.066(9) 0.077(7) 0.019(6) 0.014(6) 0.003(7)
Na10 0.113(10) 0.129(10) 0.072(8) 0.006(8) 0.019(6) -0.037(10)
O61 0.107(10) 0.112(9) 0.117(10) 0.005(7) 0.016(7) -0.005(7)
O62 0.064(7) 0.065(9) 0.081(7) 0.004(7) 0.015(6) -0.004(7)
O63 0.133(12) 0.140(13) 0.143(12) 0.001(8) 0.020(8) 0.009(8)
O1A 0.032(4) 0.035(4) 0.032(4) 0.003(3) 0.004(3) -0.001(3)
C1A 0.040(4) 0.039(4) 0.040(4) -0.002(3) 0.003(3) 0.000(3)
C2A 0.045(4) 0.043(5) 0.043(5) -0.001(3) 0.006(3) 0.004(3)
O2A 0.054(6) 0.044(7) 0.049(7) -0.004(5) 0.015(6) 0.002(5)
C3A 0.040(4) 0.041(5) 0.040(5) -0.002(3) 0.006(3) 0.001(3)
O3A 0.046(6) 0.047(7) 0.057(7) -0.005(6) 0.015(5) 0.001(5)
C4A 0.042(4) 0.042(5) 0.044(4) 0.000(3) 0.005(3) -0.001(3)
C5A 0.046(4) 0.046(5) 0.047(5) -0.002(3) 0.006(3) 0.001(3)
C6A 0.057(5) 0.060(6) 0.060(6) 0.004(4) 0.012(4) -0.005(3)
O5A 0.072(8) 0.081(8) 0.095(9) 0.000(6) 0.031(6) 0.004(6)
O4A 0.042(4) 0.043(5) 0.048(4) 0.000(3) 0.006(3) -0.001(3)
O6A 0.044(5) 0.043(4) 0.044(4) 0.000(3) 0.005(3) 0.000(3)
C7A 0.048(4) 0.044(4) 0.046(5) -0.001(3) 0.008(3) -0.001(3)
C8A 0.049(4) 0.049(5) 0.053(4) -0.001(3) 0.007(3) 0.001(3)
O7A 0.054(6) 0.053(7) 0.066(8) 0.005(6) 0.014(6) 0.003(5)
C9A 0.053(4) 0.053(5) 0.053(4) -0.001(3) 0.006(3) 0.000(3)
O8A 0.058(5) 0.066(9) 0.078(8) 0.007(6) 0.001(5) 0.005(6)
C10A 0.053(4) 0.054(5) 0.056(4) 0.000(3) 0.010(3) 0.002(3)
C11A 0.050(4) 0.048(5) 0.046(4) -0.001(3) 0.008(3) -0.003(3)
C12A 0.045(5) 0.042(5) 0.044(6) -0.004(3) 0.008(4) 0.001(3)
O10A 0.046(7) 0.042(5) 0.039(7) -0.004(5) 0.003(6) 0.000(5)
O9A 0.048(4) 0.046(5) 0.046(4) -0.001(3) 0.009(3) -0.002(3)
O11A 0.061(5) 0.062(5) 0.058(4) -0.004(3) 0.007(3) 0.002(4)
C13A 0.073(4) 0.067(5) 0.070(5) 0.002(3) 0.009(3) 0.001(3)
C14A 0.076(5) 0.077(5) 0.075(5) -0.001(3) 0.006(3) 0.003(4)
O12A 0.094(7) 0.098(10) 0.091(9) -0.005(7) 0.025(6) 0.000(6)
C15A 0.074(5) 0.076(6) 0.075(5) -0.001(3) 0.010(3) 0.001(4)
O13A 0.090(7) 0.103(10) 0.093(8) -0.013(7) -0.007(6) 0.015(7)
C16A 0.073(4) 0.070(5) 0.070(5) -0.002(3) 0.008(3) 0.001(4)
C17A 0.072(5) 0.071(5) 0.070(5) -0.001(3) 0.009(3) 0.001(4)
C18A 0.075(5) 0.077(7) 0.075(6) 0.001(4) 0.011(4) -0.001(4)
O15A 0.077(6) 0.082(9) 0.076(8) -0.004(7) 0.011(5) 0.006(6)
O14A 0.072(5) 0.069(5) 0.068(5) 0.000(3) 0.009(3) 0.001(3)
O16A 0.066(5) 0.066(5) 0.064(4) 0.001(3) 0.007(3) 0.001(4)
C19A 0.064(4) 0.065(5) 0.064(4) -0.001(3) 0.008(3) 0.000(3)
C20A 0.063(5) 0.061(4) 0.062(5) 0.000(4) 0.008(3) 0.002(3)
O17A 0.065(6) 0.066(8) 0.062(8) -0.009(6) 0.006(5) 0.005(5)
C21A 0.057(4) 0.060(4) 0.057(5) -0.002(4) 0.008(3) 0.001(3)
O18A 0.058(6) 0.058(8) 0.058(7) 0.000(6) 0.005(5) 0.003(6)
C22A 0.058(4) 0.056(4) 0.056(5) 0.001(3) 0.010(3) 0.002(3)
C23A 0.066(5) 0.065(4) 0.066(5) -0.002(3) 0.005(3) -0.002(3)
C24A 0.072(5) 0.076(6) 0.077(6) -0.003(4) 0.011(4) 0.002(4)
O20A 0.077(8) 0.074(9) 0.079(7) -0.003(6) 0.018(5) 0.018(7)
O19A 0.064(4) 0.066(4) 0.067(5) -0.003(4) 0.008(3) 0.001(3)
O21A 0.053(5) 0.055(4) 0.052(4) -0.001(3) 0.008(4) 0.001(3)
C25A 0.048(4) 0.050(4) 0.051(5) 0.001(3) 0.008(3) -0.001(3)
C26A 0.047(4) 0.050(5) 0.049(5) 0.000(3) 0.006(3) -0.001(3)
O22A 0.048(5) 0.059(8) 0.056(8) 0.008(6) 0.009(5) 0.002(5)
C27A 0.049(4) 0.050(5) 0.049(5) 0.000(3) 0.009(3) 0.002(3)
O23A 0.064(6) 0.060(6) 0.065(8) -0.001(6) 0.017(6) -0.009(5)
C28A 0.049(4) 0.048(4) 0.048(5) -0.001(3) 0.008(3) 0.001(3)
C29A 0.047(4) 0.047(4) 0.045(5) -0.001(3) 0.007(3) 0.002(3)
C30A 0.047(5) 0.049(6) 0.047(5) -0.003(4) 0.006(3) 0.002(3)
O25A 0.036(7) 0.046(7) 0.045(5) -0.003(5) -0.004(5) 0.009(6)
O24A 0.047(4) 0.048(5) 0.046(4) 0.001(3) 0.008(3) -0.002(3)
O26A 0.055(5) 0.055(4) 0.050(4) 0.002(3) 0.008(3) 0.003(3)
C31A 0.055(4) 0.054(4) 0.054(5) 0.000(3) 0.008(3) 0.002(3)
C32A 0.056(5) 0.055(5) 0.053(4) 0.001(3) 0.010(3) 0.001(3)
O27A 0.069(6) 0.071(9) 0.055(6) 0.002(6) 0.003(5) -0.001(6)
C33A 0.053(5) 0.054(5) 0.052(4) 0.000(3) 0.008(3) 0.000(3)
O28A 0.060(7) 0.059(6) 0.061(8) 0.004(6) 0.009(6) -0.006(5)
C34A 0.054(4) 0.055(5) 0.053(4) 0.001(3) 0.008(3) 0.001(3)
C35A 0.059(5) 0.057(5) 0.056(4) 0.000(3) 0.010(3) -0.001(3)
C36A 0.063(5) 0.064(6) 0.062(6) 0.002(4) 0.005(3) -0.003(4)
O30A 0.074(8) 0.075(7) 0.084(9) 0.008(6) 0.009(6) 0.008(6)
O29A 0.053(4) 0.055(5) 0.055(4) 0.000(3) 0.008(3) 0.002(4)
O31A 0.054(5) 0.053(5) 0.053(4) -0.001(3) 0.008(3) 0.000(3)
C37A 0.056(4) 0.054(5) 0.053(4) 0.000(3) 0.009(3) 0.001(3)
C38A 0.055(4) 0.052(5) 0.051(5) -0.002(3) 0.008(3) -0.001(3)
O32A 0.066(6) 0.067(9) 0.063(7) 0.000(6) -0.003(5) -0.012(6)
C39A 0.047(4) 0.048(5) 0.047(4) 0.000(3) 0.005(3) -0.001(3)
O33A 0.050(6) 0.052(8) 0.042(7) 0.004(6) 0.004(5) 0.001(6)
C40A 0.046(4) 0.043(5) 0.044(4) -0.004(3) 0.006(3) 0.001(3)
C41A 0.053(4) 0.052(5) 0.051(4) 0.000(3) 0.011(3) 0.001(3)
C42A 0.056(5) 0.060(6) 0.060(6) 0.000(4) 0.008(3) -0.001(4)
O35A 0.064(7) 0.061(7) 0.064(7) 0.002(6) 0.013(6) 0.005(6)
O34A 0.055(4) 0.053(5) 0.052(4) -0.001(3) 0.010(3) 0.005(3)
O36A 0.040(5) 0.039(4) 0.038(4) -0.001(3) 0.005(3) -0.001(4)
C43A 0.037(4) 0.038(5) 0.038(4) 0.001(3) 0.006(3) 0.000(3)
C44A 0.035(4) 0.034(4) 0.036(5) 0.001(3) 0.004(3) 0.000(3)
O37A 0.038(5) 0.033(6) 0.036(7) -0.001(5) 0.005(5) 0.000(5)
C45A 0.035(4) 0.035(4) 0.034(5) 0.001(3) 0.006(3) 0.000(3)
O38A 0.046(6) 0.042(7) 0.040(6) 0.007(5) 0.015(5) 0.006(5)
C46A 0.036(4) 0.035(4) 0.037(5) 0.002(3) 0.004(3) -0.001(3)
C47A 0.045(4) 0.041(4) 0.043(5) 0.000(3) 0.010(3) 0.002(3)
C48A 0.050(5) 0.055(6) 0.062(5) -0.004(4) 0.007(3) -0.004(4)
O40A 0.078(8) 0.083(9) 0.069(6) 0.003(6) -0.001(5) 0.000(7)
O39A 0.038(4) 0.040(4) 0.042(5) -0.001(3) 0.004(3) 0.000(3)
O1B 0.044(4) 0.042(4) 0.044(4) -0.003(3) 0.006(3) 0.000(3)
C1B 0.040(4) 0.039(4) 0.039(4) 0.000(3) 0.005(3) 0.000(3)
C2B 0.042(4) 0.040(5) 0.041(4) 0.003(3) 0.002(3) -0.002(3)
O2B 0.054(6) 0.060(8) 0.051(7) 0.004(6) 0.013(5) -0.004(5)
C3B 0.035(4) 0.036(5) 0.035(4) -0.001(3) 0.004(3) -0.001(3)
O3B 0.041(5) 0.035(7) 0.035(6) -0.003(5) 0.001(4) -0.001(5)
C4B 0.035(4) 0.032(5) 0.034(4) 0.000(3) 0.004(3) 0.001(3)
C5B 0.038(4) 0.037(5) 0.038(4) 0.001(3) 0.000(3) -0.001(3)
C6B 0.046(5) 0.051(6) 0.050(6) 0.004(4) 0.009(4) -0.001(4)
O5B 0.060(8) 0.061(7) 0.061(7) -0.006(6) 0.007(6) 0.000(6)
O4B 0.038(4) 0.034(4) 0.035(4) -0.002(3) 0.002(3) 0.001(3)
O6B 0.033(4) 0.033(4) 0.038(4) 0.003(3) 0.003(3) 0.000(3)
C7B 0.044(4) 0.046(5) 0.041(4) 0.001(3) 0.008(3) 0.001(3)
C8B 0.045(4) 0.045(4) 0.042(5) 0.001(3) 0.008(3) 0.002(3)
O7B 0.043(5) 0.042(6) 0.043(7) 0.006(6) 0.004(5) 0.005(5)
C9B 0.048(4) 0.046(4) 0.047(5) 0.000(3) 0.007(3) 0.002(3)
O8B 0.064(6) 0.057(8) 0.067(7) 0.005(6) -0.007(5) 0.003(6)
C10B 0.053(4) 0.050(4) 0.054(5) -0.001(3) 0.011(3) -0.001(3)
C11B 0.066(5) 0.064(4) 0.067(5) 0.002(3) 0.004(3) 0.005(3)
C12B 0.081(6) 0.083(6) 0.089(6) 0.000(4) 0.007(4) -0.008(4)
O10B 0.120(10) 0.127(11) 0.101(7) 0.009(6) 0.027(6) 0.000(7)
O9B 0.052(4) 0.058(4) 0.059(5) 0.008(3) 0.014(3) -0.004(3)
O11B 0.043(5) 0.047(4) 0.045(5) 0.001(3) 0.009(3) -0.002(3)
C13B 0.048(4) 0.048(4) 0.047(5) 0.002(3) 0.010(3) -0.001(3)
C14B 0.052(4) 0.052(5) 0.051(5) 0.000(3) 0.008(3) 0.002(3)
O12B 0.055(6) 0.049(7) 0.054(7) 0.000(6) 0.005(5) 0.004(5)
C15B 0.049(5) 0.050(5) 0.050(5) 0.000(3) 0.007(3) 0.001(3)
O13B 0.052(6) 0.053(8) 0.059(8) 0.001(6) 0.002(5) 0.002(5)
C16B 0.052(4) 0.050(5) 0.054(5) 0.002(3) 0.006(3) -0.002(3)
C17B 0.050(4) 0.050(5) 0.050(5) 0.001(3) 0.007(3) -0.003(3)
C18B 0.053(5) 0.053(6) 0.056(6) -0.001(4) 0.005(3) -0.004(3)
O15B 0.048(6) 0.060(8) 0.067(8) 0.003(6) 0.000(6) -0.006(5)
O14B 0.049(4) 0.052(5) 0.051(4) 0.002(3) 0.009(3) -0.003(3)
O16B 0.063(5) 0.064(4) 0.058(5) -0.001(3) 0.010(4) 0.001(3)
C19B 0.073(4) 0.066(4) 0.072(5) 0.003(3) 0.010(3) 0.002(3)
C20B 0.076(5) 0.075(6) 0.076(5) 0.000(4) 0.012(3) 0.003(3)
O17B 0.092(7) 0.090(9) 0.095(9) -0.003(7) 0.000(6) -0.006(6)
C21B 0.079(5) 0.077(6) 0.076(5) 0.001(4) 0.012(3) 0.002(3)
O18B 0.087(6) 0.070(9) 0.074(8) -0.010(7) 0.013(6) 0.005(6)
C22B 0.085(5) 0.085(6) 0.084(5) -0.002(4) 0.011(3) -0.002(3)
C23B 0.085(5) 0.084(6) 0.080(5) 0.001(4) 0.010(3) 0.001(3)
C24B 0.091(6) 0.094(6) 0.095(7) 0.000(4) 0.010(4) -0.006(4)
O20B 0.106(9) 0.094(7) 0.119(10) 0.004(6) 0.010(7) -0.009(6)
O19B 0.078(5) 0.075(5) 0.078(5) 0.001(4) 0.010(3) -0.003(4)
O21B 0.089(6) 0.087(5) 0.085(5) -0.001(3) 0.011(3) -0.003(4)
C25B 0.088(5) 0.087(5) 0.087(5) -0.002(3) 0.012(3) 0.000(4)
C26B 0.090(5) 0.088(6) 0.088(5) 0.000(4) 0.012(3) 0.001(4)
O22B 0.092(6) 0.094(10) 0.090(8) -0.015(7) 0.009(5) 0.005(6)
C27B 0.087(5) 0.087(6) 0.086(5) -0.001(4) 0.013(3) 0.000(3)
O23B 0.093(8) 0.088(10) 0.088(8) -0.002(6) 0.017(6) -0.002(6)
C28B 0.086(5) 0.084(5) 0.086(5) 0.001(3) 0.012(3) 0.001(3)
C29B 0.089(5) 0.087(6) 0.087(5) -0.001(4) 0.013(3) -0.001(3)
C30B 0.087(5) 0.088(7) 0.086(6) 0.001(4) 0.012(3) 0.000(4)
O25B 0.102(8) 0.110(10) 0.094(8) 0.001(7) 0.023(7) 0.000(7)
O24B 0.088(5) 0.086(5) 0.086(5) -0.002(4) 0.011(3) -0.002(3)
O26B 0.082(5) 0.082(5) 0.079(4) -0.003(3) 0.013(3) 0.002(4)
C31B 0.077(4) 0.077(5) 0.078(5) -0.001(3) 0.012(3) 0.002(3)
C32B 0.079(5) 0.076(5) 0.077(6) -0.002(3) 0.013(4) 0.002(3)
O27B 0.088(6) 0.102(9) 0.097(9) -0.003(7) 0.015(6) 0.018(6)
C33B 0.071(5) 0.075(5) 0.073(6) 0.001(4) 0.011(4) 0.003(3)
O28B 0.086(8) 0.083(9) 0.085(8) 0.008(6) 0.025(6) 0.012(7)
C34B 0.069(5) 0.064(4) 0.066(5) -0.002(3) 0.008(3) -0.001(3)
C35B 0.072(5) 0.070(5) 0.069(5) 0.000(3) 0.010(3) -0.001(3)
C36B 0.074(5) 0.076(6) 0.079(6) 0.001(4) 0.011(3) 0.001(4)
O30B 0.080(8) 0.083(9) 0.083(6) 0.000(6) 0.007(5) 0.001(7)
O29B 0.075(5) 0.070(5) 0.075(6) -0.001(4) 0.010(3) 0.000(3)
O31B 0.062(5) 0.063(4) 0.060(5) 0.001(3) 0.007(3) 0.001(3)
C37B 0.057(4) 0.059(5) 0.057(5) -0.002(3) 0.009(3) 0.002(3)
C38B 0.060(5) 0.062(5) 0.061(5) 0.001(3) 0.011(4) 0.001(3)
O32B 0.064(6) 0.071(9) 0.078(8) -0.005(7) 0.014(5) 0.005(5)
C39B 0.062(5) 0.066(5) 0.065(5) -0.002(3) 0.009(4) 0.002(3)
O33B 0.076(8) 0.075(7) 0.086(9) 0.007(6) 0.017(6) -0.002(6)
C40B 0.059(4) 0.056(5) 0.058(5) -0.002(3) 0.007(3) -0.001(3)
C41B 0.055(4) 0.054(5) 0.052(5) -0.002(3) 0.006(3) 0.002(3)
C42B 0.055(5) 0.055(6) 0.054(5) 0.001(4) 0.007(3) 0.001(4)
O35B 0.049(6) 0.058(8) 0.051(6) -0.001(5) 0.015(5) 0.012(6)
O34B 0.054(4) 0.052(5) 0.051(5) -0.001(3) 0.006(3) 0.001(3)
O36B 0.060(5) 0.058(5) 0.058(5) -0.003(3) 0.006(3) 0.000(3)
C43B 0.058(5) 0.058(4) 0.058(5) 0.000(3) 0.006(3) 0.000(3)
C44B 0.059(5) 0.057(5) 0.057(4) 0.001(4) 0.004(3) 0.001(3)
O37B 0.069(7) 0.058(9) 0.053(6) -0.002(6) 0.005(5) 0.001(6)
C45B 0.055(5) 0.054(5) 0.054(4) 0.000(3) 0.008(3) -0.001(3)
O38B 0.059(7) 0.055(6) 0.048(7) 0.007(5) 0.006(6) -0.004(5)
C46B 0.051(4) 0.050(5) 0.047(4) 0.000(3) 0.003(3) 0.001(3)
C47B 0.054(5) 0.052(5) 0.056(4) 0.000(3) 0.001(3) -0.001(3)
C48B 0.067(6) 0.069(6) 0.067(6) 0.001(4) 0.012(4) -0.007(4)
O40B 0.095(8) 0.084(8) 0.090(9) -0.002(6) 0.011(6) 0.010(6)
O39B 0.053(4) 0.052(5) 0.055(4) 0.000(3) 0.002(3) 0.001(4)
O1C 0.035(4) 0.032(4) 0.030(4) -0.001(3) 0.005(3) 0.002(3)
C1C 0.040(4) 0.039(4) 0.036(4) -0.002(3) 0.009(3) -0.001(3)
C2C 0.043(4) 0.041(4) 0.042(5) 0.001(3) 0.006(3) -0.001(3)
O2C 0.043(4) 0.046(8) 0.051(7) 0.002(6) 0.002(4) -0.002(5)
C3C 0.041(4) 0.041(4) 0.041(5) 0.000(3) 0.007(3) 0.000(3)
O3C 0.049(7) 0.044(5) 0.055(7) 0.006(5) 0.008(6) 0.000(5)
C4C 0.040(4) 0.042(4) 0.040(4) -0.001(3) 0.008(3) -0.001(3)
C5C 0.047(4) 0.043(4) 0.044(5) -0.001(3) 0.006(3) -0.002(3)
C6C 0.051(5) 0.057(6) 0.058(6) 0.000(4) 0.008(4) 0.005(3)
O5C 0.076(8) 0.067(7) 0.087(9) 0.015(6) 0.012(6) 0.007(5)
O4C 0.042(4) 0.044(5) 0.045(4) -0.004(3) 0.007(3) 0.002(3)
O6C 0.038(4) 0.038(4) 0.040(4) 0.001(3) 0.007(3) 0.002(3)
C7C 0.042(4) 0.045(4) 0.045(5) 0.003(3) 0.007(3) -0.002(3)
C8C 0.049(5) 0.048(4) 0.053(4) 0.000(3) 0.008(3) -0.001(3)
O7C 0.050(5) 0.046(8) 0.060(7) 0.001(6) 0.004(5) -0.003(5)
C9C 0.055(5) 0.058(5) 0.054(4) 0.001(3) 0.008(3) 0.000(4)
O8C 0.083(8) 0.065(6) 0.084(8) -0.014(6) 0.009(7) 0.000(6)
C10C 0.055(5) 0.053(4) 0.057(4) -0.003(3) 0.008(3) 0.000(3)
C11C 0.044(4) 0.049(4) 0.045(4) 0.002(3) 0.006(3) -0.001(3)
C12C 0.040(4) 0.041(5) 0.040(6) 0.001(4) 0.007(3) -0.004(3)
O10C 0.037(5) 0.040(7) 0.042(7) 0.006(5) 0.005(5) -0.003(5)
O9C 0.042(4) 0.040(5) 0.045(4) 0.002(3) 0.006(3) -0.003(3)
O11C 0.062(5) 0.062(5) 0.059(4) -0.004(3) 0.009(3) 0.000(4)
C13C 0.061(5) 0.063(5) 0.063(5) -0.002(3) 0.008(3) -0.001(3)
C14C 0.067(5) 0.065(5) 0.065(5) -0.003(3) 0.010(3) -0.001(3)
O12C 0.079(7) 0.063(8) 0.063(8) -0.006(6) 0.016(6) 0.010(6)
C15C 0.068(5) 0.066(5) 0.066(5) 0.001(3) 0.010(3) 0.002(3)
O13C 0.094(9) 0.075(8) 0.074(7) -0.005(6) 0.014(6) 0.011(6)
C16C 0.062(5) 0.062(5) 0.062(5) -0.001(3) 0.010(3) -0.002(3)
C17C 0.067(5) 0.066(5) 0.065(5) -0.002(3) 0.011(3) 0.000(3)
C18C 0.071(6) 0.072(6) 0.070(6) -0.003(4) 0.010(4) 0.004(4)
O15C 0.067(8) 0.071(7) 0.066(7) 0.004(6) 0.017(6) 0.007(6)
O14C 0.063(5) 0.064(5) 0.063(5) -0.002(3) 0.009(3) 0.000(3)
O16C 0.059(5) 0.054(5) 0.057(4) -0.004(3) 0.007(3) 0.000(4)
C19C 0.059(5) 0.058(5) 0.058(4) -0.001(3) 0.007(3) 0.001(3)
C20C 0.061(5) 0.062(5) 0.061(5) -0.002(4) 0.010(4) 0.000(3)
O17C 0.065(8) 0.059(5) 0.060(8) -0.008(5) 0.007(6) -0.003(5)
C21C 0.061(5) 0.063(5) 0.062(5) 0.000(4) 0.007(4) -0.001(3)
O18C 0.067(7) 0.072(9) 0.062(7) -0.002(6) 0.009(6) 0.001(6)
C22C 0.065(4) 0.064(4) 0.065(5) 0.001(3) 0.008(3) 0.000(3)
C23C 0.065(5) 0.071(5) 0.067(5) -0.002(3) 0.011(3) -0.005(3)
C24C 0.082(7) 0.077(5) 0.089(6) 0.000(4) 0.012(4) 0.002(4)
O20C 0.118(10) 0.116(10) 0.101(7) 0.007(7) -0.002(6) 0.004(7)
O19C 0.057(5) 0.057(5) 0.052(6) -0.001(3) 0.008(4) 0.003(3)
O21C 0.067(5) 0.067(5) 0.066(5) -0.001(3) 0.008(3) -0.001(3)
C25C 0.072(5) 0.071(4) 0.071(5) 0.003(3) 0.009(3) -0.001(3)
C26C 0.074(5) 0.073(5) 0.072(5) 0.000(4) 0.011(3) 0.000(3)
O22C 0.086(8) 0.074(6) 0.073(8) -0.006(6) 0.007(6) -0.001(6)
C27C 0.076(5) 0.073(5) 0.072(5) -0.001(4) 0.010(3) 0.000(3)
O23C 0.083(6) 0.093(10) 0.093(9) -0.001(7) 0.023(6) 0.002(6)
C28C 0.074(5) 0.073(5) 0.072(5) 0.000(4) 0.009(3) -0.001(3)
C29C 0.074(5) 0.077(5) 0.073(5) -0.001(4) 0.010(3) -0.001(3)
C30C 0.087(7) 0.082(6) 0.089(6) -0.003(4) 0.011(4) 0.004(4)
O25C 0.121(10) 0.105(10) 0.102(8) 0.010(6) 0.018(6) 0.000(7)
O24C 0.072(5) 0.072(5) 0.072(5) 0.003(3) 0.009(3) 0.000(3)
O26C 0.071(5) 0.072(5) 0.070(5) 0.001(4) 0.011(3) 0.000(3)
C31C 0.077(5) 0.075(5) 0.078(5) 0.003(3) 0.010(3) -0.003(3)
C32C 0.078(5) 0.080(6) 0.078(5) 0.001(4) 0.011(3) -0.002(4)
O27C 0.083(8) 0.087(9) 0.088(7) -0.009(6) 0.017(6) -0.010(7)
C33C 0.077(5) 0.078(6) 0.077(5) -0.001(3) 0.012(3) -0.001(4)
O28C 0.078(5) 0.087(10) 0.081(9) -0.006(7) 0.021(5) 0.001(5)
C34C 0.078(5) 0.074(5) 0.070(5) 0.003(3) 0.008(3) 0.000(3)
C35C 0.080(5) 0.086(6) 0.083(5) 0.003(3) 0.010(3) 0.000(4)
C36C 0.099(7) 0.099(6) 0.096(7) -0.005(4) 0.015(4) 0.006(4)
O30C 0.121(10) 0.112(8) 0.125(10) 0.000(7) 0.008(7) -0.010(6)
O29C 0.083(5) 0.081(5) 0.081(4) -0.001(3) 0.009(3) 0.000(4)
O31C 0.061(5) 0.063(5) 0.063(4) -0.002(3) 0.010(3) -0.002(3)
C37C 0.059(5) 0.056(5) 0.057(4) 0.004(3) 0.009(3) 0.000(3)
C38C 0.054(5) 0.056(5) 0.054(5) 0.004(3) 0.009(3) -0.002(3)
O32C 0.073(8) 0.077(7) 0.075(8) -0.009(6) 0.019(6) 0.007(6)
C39C 0.045(5) 0.047(5) 0.046(5) -0.001(3) 0.005(3) 0.001(3)
O33C 0.050(6) 0.050(7) 0.047(7) -0.003(5) 0.001(5) 0.006(5)
C40C 0.046(5) 0.045(4) 0.046(4) 0.000(3) 0.008(3) -0.002(3)
C41C 0.052(5) 0.053(5) 0.053(5) 0.004(3) 0.006(3) 0.000(3)
C42C 0.063(6) 0.061(6) 0.063(6) -0.001(4) 0.009(4) 0.003(4)
O35C 0.078(8) 0.078(8) 0.070(7) -0.005(6) 0.005(6) -0.008(6)
O34C 0.053(5) 0.053(5) 0.053(4) 0.004(3) 0.005(3) -0.002(3)
O36C 0.040(5) 0.043(5) 0.042(4) 0.000(3) 0.006(3) 0.001(4)
C43C 0.039(4) 0.038(4) 0.042(4) 0.001(3) 0.005(3) 0.001(3)
C44C 0.034(4) 0.037(4) 0.037(5) -0.001(3) 0.005(3) 0.001(3)
O37C 0.033(5) 0.034(7) 0.038(7) -0.001(5) 0.004(5) 0.001(5)
C45C 0.037(4) 0.038(4) 0.036(5) -0.001(3) 0.003(3) -0.001(3)
O38C 0.049(7) 0.043(6) 0.051(7) 0.006(5) 0.003(5) 0.002(5)
C46C 0.039(4) 0.041(4) 0.041(5) -0.003(3) 0.007(3) -0.003(3)
C47C 0.050(4) 0.049(4) 0.051(5) 0.005(3) 0.005(3) -0.004(3)
C48C 0.066(6) 0.074(6) 0.076(6) -0.005(4) 0.015(4) 0.005(4)
O40C 0.109(9) 0.103(9) 0.111(9) 0.023(6) 0.024(7) 0.016(6)
O39C 0.044(4) 0.043(4) 0.048(5) -0.003(3) 0.009(3) 0.001(3)
O1D 0.041(5) 0.040(5) 0.043(4) 0.002(3) 0.008(3) -0.002(3)
C1D 0.036(4) 0.038(4) 0.038(4) -0.001(3) 0.006(3) 0.000(3)
C2D 0.035(4) 0.036(4) 0.035(4) 0.000(3) 0.003(3) 0.000(3)
O2D 0.048(6) 0.048(7) 0.043(7) 0.005(5) 0.000(5) 0.009(5)
C3D 0.032(4) 0.032(4) 0.033(4) 0.002(3) 0.004(3) 0.002(3)
O3D 0.026(6) 0.029(6) 0.032(6) -0.002(5) 0.000(5) -0.002(5)
C4D 0.031(4) 0.030(4) 0.030(4) 0.001(3) 0.003(3) -0.001(3)
C5D 0.035(4) 0.035(4) 0.035(4) -0.002(3) 0.006(3) 0.000(3)
C6D 0.040(5) 0.038(5) 0.038(5) -0.001(3) 0.004(3) 0.002(3)
O5D 0.044(6) 0.049(7) 0.047(7) 0.008(5) 0.008(5) 0.002(6)
O4D 0.039(4) 0.038(4) 0.037(4) -0.002(3) 0.003(3) -0.001(3)
O6D 0.026(4) 0.028(4) 0.031(3) -0.001(3) 0.005(3) 0.002(3)
C7D 0.038(4) 0.035(4) 0.033(4) 0.001(3) 0.006(3) 0.000(3)
C8D 0.037(4) 0.037(4) 0.036(5) -0.001(3) 0.006(3) -0.001(3)
O7D 0.036(4) 0.034(7) 0.041(7) -0.005(5) 0.006(5) -0.002(5)
C9D 0.038(4) 0.037(4) 0.035(5) 0.001(3) 0.005(3) -0.001(3)
O8D 0.049(7) 0.046(6) 0.049(7) -0.010(5) 0.005(6) 0.001(5)
C10D 0.037(4) 0.039(4) 0.037(5) 0.001(3) 0.007(3) -0.002(3)
C11D 0.047(4) 0.044(4) 0.045(5) -0.005(3) 0.007(3) -0.002(3)
C12D 0.055(5) 0.059(6) 0.061(6) 0.001(4) 0.005(4) 0.005(4)
O10D 0.084(9) 0.074(7) 0.096(8) -0.019(6) 0.002(7) 0.009(6)
O9D 0.041(4) 0.040(4) 0.044(5) -0.002(3) 0.002(3) 0.002(3)
O11D 0.032(4) 0.032(4) 0.030(4) 0.001(3) 0.005(3) 0.003(3)
C13D 0.038(4) 0.040(4) 0.038(4) 0.000(3) 0.000(3) 0.001(3)
C14D 0.043(5) 0.040(4) 0.043(5) -0.001(3) 0.003(3) 0.000(3)
O12D 0.045(5) 0.040(8) 0.050(7) -0.001(6) 0.007(5) -0.001(5)
C15D 0.043(5) 0.042(4) 0.043(5) -0.001(3) 0.005(3) 0.000(3)
O13D 0.058(7) 0.046(5) 0.055(7) -0.007(5) 0.000(6) -0.001(5)
C16D 0.043(4) 0.045(4) 0.045(5) -0.001(3) 0.005(3) 0.001(3)
C17D 0.048(5) 0.045(4) 0.047(5) -0.001(3) 0.007(3) 0.000(3)
C18D 0.051(5) 0.054(6) 0.055(6) -0.001(4) 0.010(4) 0.002(3)
O15D 0.052(7) 0.060(6) 0.071(8) -0.010(5) 0.016(6) 0.001(5)
O14D 0.042(4) 0.044(5) 0.046(4) -0.001(3) 0.005(3) 0.001(3)
O16D 0.041(4) 0.043(4) 0.045(4) -0.002(3) 0.003(3) 0.000(3)
C19D 0.045(4) 0.048(4) 0.047(5) -0.002(3) 0.004(3) -0.003(3)
C20D 0.050(5) 0.050(5) 0.054(4) 0.000(3) 0.007(3) 0.000(3)
O17D 0.051(6) 0.058(8) 0.059(7) 0.003(6) 0.010(5) 0.003(5)
C21D 0.060(5) 0.060(5) 0.055(4) 0.000(3) 0.007(3) 0.002(3)
O18D 0.080(8) 0.063(6) 0.075(8) 0.008(5) 0.012(7) 0.007(5)
C22D 0.057(5) 0.054(5) 0.058(4) 0.001(3) 0.007(3) -0.001(3)
C23D 0.049(5) 0.052(5) 0.049(4) -0.001(3) 0.007(3) -0.001(3)
C24D 0.048(5) 0.049(5) 0.048(6) 0.001(4) 0.007(3) -0.003(3)
O20D 0.048(5) 0.047(7) 0.040(7) 0.014(6) 0.008(5) -0.006(5)
O19D 0.049(4) 0.047(5) 0.049(4) -0.002(3) 0.007(3) -0.002(3)
O21D 0.063(5) 0.063(5) 0.060(4) 0.001(3) 0.006(3) -0.001(4)
C25D 0.067(5) 0.067(5) 0.066(5) 0.000(3) 0.011(3) -0.001(3)
C26D 0.075(5) 0.071(5) 0.073(5) 0.002(3) 0.005(3) -0.002(3)
O22D 0.100(8) 0.089(9) 0.083(8) -0.004(6) 0.010(6) 0.013(6)
C27D 0.069(5) 0.069(5) 0.068(5) 0.000(3) 0.009(3) 0.001(3)
O23D 0.098(8) 0.083(8) 0.083(8) 0.006(6) -0.004(6) 0.010(6)
C28D 0.062(5) 0.065(5) 0.064(5) -0.001(3) 0.006(3) -0.004(3)
C29D 0.067(5) 0.067(5) 0.065(5) 0.002(3) 0.007(3) -0.003(3)
C30D 0.082(6) 0.080(6) 0.082(6) -0.003(4) 0.015(4) 0.004(4)
O25D 0.103(8) 0.101(9) 0.098(8) 0.005(7) 0.007(6) 0.015(7)
O24D 0.063(5) 0.066(5) 0.064(5) 0.001(3) 0.009(3) -0.002(3)
O26D 0.057(5) 0.056(5) 0.056(4) 0.000(3) 0.009(3) 0.001(4)
C31D 0.055(5) 0.054(4) 0.056(4) 0.000(3) 0.009(3) 0.001(3)
C32D 0.053(4) 0.054(5) 0.055(5) 0.001(3) 0.009(3) -0.001(3)
O27D 0.059(7) 0.053(5) 0.051(8) 0.001(5) 0.009(6) -0.001(5)
C33D 0.050(4) 0.052(4) 0.051(5) 0.001(3) 0.006(3) 0.000(3)
O28D 0.052(6) 0.057(8) 0.053(7) -0.001(6) 0.002(5) 0.002(6)
C34D 0.052(4) 0.052(4) 0.052(5) 0.000(3) 0.009(3) -0.001(3)
C35D 0.052(4) 0.060(4) 0.055(5) 0.005(3) 0.007(3) -0.004(3)
C36D 0.073(6) 0.068(5) 0.081(6) -0.003(4) 0.010(4) 0.003(4)
O30D 0.112(10) 0.112(10) 0.087(6) -0.009(6) 0.018(6) 0.008(7)
O29D 0.049(4) 0.053(4) 0.049(5) 0.001(3) 0.011(4) 0.000(3)
O31D 0.055(4) 0.054(5) 0.053(5) 0.000(3) 0.008(3) -0.004(3)
C37D 0.056(4) 0.056(4) 0.055(5) -0.002(3) 0.007(3) 0.000(3)
C38D 0.056(4) 0.055(5) 0.053(5) 0.000(3) 0.007(3) -0.002(3)
O32D 0.058(7) 0.054(5) 0.051(7) -0.002(5) 0.007(6) -0.003(5)
C39D 0.055(4) 0.055(5) 0.054(5) -0.001(3) 0.007(3) -0.002(3)
O33D 0.055(5) 0.057(8) 0.049(7) -0.006(6) 0.007(5) 0.000(5)
C40D 0.059(4) 0.056(5) 0.056(5) 0.000(3) 0.011(3) -0.001(3)
C41D 0.059(4) 0.065(5) 0.060(5) 0.001(3) 0.011(3) -0.003(3)
C42D 0.077(6) 0.071(5) 0.078(6) 0.003(4) 0.011(4) 0.005(4)
O35D 0.114(9) 0.095(9) 0.094(8) -0.012(6) 0.002(6) 0.002(7)
O34D 0.058(5) 0.056(4) 0.057(5) -0.001(3) 0.011(3) 0.002(3)
O36D 0.055(5) 0.053(4) 0.053(5) 0.001(3) 0.008(3) 0.001(3)
C43D 0.055(4) 0.054(4) 0.054(5) -0.001(3) 0.007(3) 0.000(3)
C44D 0.056(4) 0.055(5) 0.053(4) -0.001(3) 0.007(3) 0.000(3)
O37D 0.070(7) 0.067(8) 0.056(7) 0.004(6) 0.007(6) 0.008(6)
C45D 0.050(4) 0.051(5) 0.051(4) 0.001(3) 0.006(3) -0.002(3)
O38D 0.048(5) 0.045(8) 0.045(7) 0.003(6) 0.000(5) -0.005(5)
C46D 0.051(4) 0.049(5) 0.046(4) -0.002(3) 0.008(3) 0.001(3)
C47D 0.053(4) 0.054(5) 0.052(4) -0.003(3) 0.010(3) 0.000(3)
C48D 0.059(6) 0.063(5) 0.062(6) 0.003(4) 0.008(4) 0.003(3)
O40D 0.073(8) 0.066(6) 0.079(8) 0.006(6) 0.018(7) -0.001(5)
O39D 0.055(5) 0.052(5) 0.052(4) -0.002(3) 0.010(3) 0.001(4)
O1E 0.038(4) 0.038(5) 0.037(4) 0.000(3) 0.006(3) 0.001(3)
C1E 0.044(4) 0.043(4) 0.042(4) 0.003(3) 0.004(3) 0.002(3)
C2E 0.045(4) 0.049(5) 0.046(5) 0.000(3) 0.007(3) 0.000(3)
O2E 0.052(7) 0.052(5) 0.053(7) -0.008(5) 0.006(6) -0.002(5)
C3E 0.043(4) 0.043(4) 0.044(5) -0.002(3) 0.006(3) -0.002(3)
O3E 0.051(5) 0.056(8) 0.055(7) -0.006(6) 0.004(5) -0.011(5)
C4E 0.041(4) 0.042(4) 0.040(4) 0.001(3) 0.008(3) 0.001(3)
C5E 0.044(4) 0.048(4) 0.045(5) 0.001(3) 0.008(3) -0.003(3)
C6E 0.055(5) 0.050(5) 0.055(6) -0.001(4) 0.007(4) 0.001(3)
O5E 0.063(6) 0.067(8) 0.081(8) -0.010(7) 0.002(5) -0.006(5)
O4E 0.045(5) 0.042(4) 0.045(4) 0.004(3) 0.009(3) 0.000(3)
O6E 0.036(4) 0.037(5) 0.039(4) 0.001(3) 0.005(3) 0.000(3)
C7E 0.037(4) 0.037(4) 0.036(5) -0.001(3) 0.005(3) 0.001(3)
C8E 0.038(5) 0.040(4) 0.040(4) 0.001(3) 0.006(3) 0.000(3)
O7E 0.050(7) 0.048(5) 0.058(7) -0.009(5) 0.012(6) 0.000(5)
C9E 0.040(5) 0.041(4) 0.041(4) 0.001(3) 0.006(3) 0.001(3)
O8E 0.064(7) 0.061(7) 0.064(8) 0.001(6) 0.021(6) -0.013(6)
C10E 0.040(5) 0.040(4) 0.042(4) 0.001(3) 0.005(3) 0.000(3)
C11E 0.036(5) 0.038(4) 0.036(4) 0.000(3) 0.005(3) 0.003(3)
C12E 0.042(5) 0.039(4) 0.041(6) -0.002(3) 0.004(4) 0.003(3)
O10E 0.043(5) 0.037(7) 0.046(7) 0.004(6) 0.008(5) 0.005(5)
O9E 0.033(4) 0.036(4) 0.036(4) 0.000(3) 0.005(3) 0.002(3)
O11E 0.042(5) 0.044(5) 0.043(4) 0.002(3) 0.005(3) -0.001(3)
C13E 0.048(5) 0.051(4) 0.049(4) -0.002(3) 0.008(3) 0.002(3)
C14E 0.054(5) 0.055(5) 0.053(5) 0.001(3) 0.009(3) -0.002(3)
O12E 0.065(7) 0.065(7) 0.063(8) -0.008(6) 0.009(6) -0.008(5)
C15E 0.054(5) 0.053(5) 0.053(5) -0.001(3) 0.008(3) -0.002(3)
O13E 0.078(8) 0.068(7) 0.068(8) 0.010(6) 0.009(6) -0.014(6)
C16E 0.049(4) 0.051(4) 0.049(4) 0.002(3) 0.007(3) 0.000(3)
C17E 0.048(4) 0.050(4) 0.049(5) 0.001(3) 0.008(3) 0.001(3)
C18E 0.054(6) 0.052(5) 0.053(5) -0.002(3) 0.005(4) 0.001(4)
O15E 0.071(8) 0.057(7) 0.056(7) 0.002(5) 0.007(6) -0.002(6)
O14E 0.051(4) 0.051(4) 0.051(4) -0.001(3) 0.005(3) 0.001(3)
O16E 0.049(4) 0.049(5) 0.047(4) 0.001(3) 0.007(3) -0.002(3)
C19E 0.048(4) 0.048(4) 0.047(4) 0.001(3) 0.007(3) 0.000(3)
C20E 0.046(4) 0.047(4) 0.046(5) 0.000(3) 0.006(3) -0.001(3)
O17E 0.049(5) 0.044(6) 0.040(7) 0.003(6) 0.003(5) 0.000(5)
C21E 0.047(4) 0.046(5) 0.045(5) 0.000(3) 0.006(3) 0.000(3)
O18E 0.060(7) 0.047(7) 0.047(7) 0.001(5) 0.003(5) 0.000(5)
C22E 0.047(4) 0.047(4) 0.045(5) -0.001(3) 0.007(3) 0.000(3)
C23E 0.048(4) 0.047(4) 0.046(5) 0.000(3) 0.008(3) 0.000(3)
C24E 0.052(5) 0.052(5) 0.053(5) 0.000(4) 0.008(4) -0.003(4)
O20E 0.046(7) 0.052(8) 0.052(5) 0.003(5) 0.008(5) 0.002(6)
O19E 0.048(4) 0.049(4) 0.050(5) 0.001(4) 0.009(3) 0.000(3)
O21E 0.050(4) 0.052(5) 0.049(5) -0.004(4) 0.008(3) 0.003(3)
C25E 0.052(4) 0.054(4) 0.052(5) 0.000(3) 0.006(3) 0.000(3)
C26E 0.055(5) 0.055(4) 0.054(5) 0.001(3) 0.006(4) -0.001(3)
O22E 0.068(7) 0.068(8) 0.068(8) -0.002(6) 0.016(6) -0.012(6)
C27E 0.058(5) 0.059(5) 0.058(5) -0.001(3) 0.008(4) 0.000(3)
O23E 0.076(8) 0.065(7) 0.071(8) 0.004(5) 0.004(6) 0.006(5)
C28E 0.055(5) 0.058(4) 0.056(5) -0.001(3) 0.006(4) 0.001(3)
C29E 0.058(5) 0.058(4) 0.056(5) -0.001(3) 0.008(4) 0.002(3)
C30E 0.065(6) 0.067(6) 0.064(6) -0.001(4) 0.011(4) -0.005(3)
O25E 0.085(8) 0.080(7) 0.094(9) 0.010(6) 0.007(7) 0.004(6)
O24E 0.054(4) 0.053(5) 0.054(5) -0.002(3) 0.006(3) 0.000(3)
O26E 0.064(4) 0.063(5) 0.060(5) -0.004(4) 0.010(3) 0.001(3)
C31E 0.066(4) 0.074(5) 0.071(5) 0.001(3) 0.010(3) -0.001(3)
C32E 0.083(6) 0.079(5) 0.082(5) -0.003(3) 0.010(3) 0.005(4)
O27E 0.126(9) 0.106(9) 0.102(8) 0.011(6) 0.034(7) 0.005(7)
C33E 0.081(6) 0.080(5) 0.078(5) 0.001(3) 0.013(3) 0.001(4)
O28E 0.115(9) 0.088(6) 0.092(9) 0.000(6) 0.020(7) 0.016(6)
C34E 0.071(5) 0.073(5) 0.068(4) -0.006(3) 0.008(3) 0.001(3)
C35E 0.072(5) 0.074(5) 0.069(5) -0.006(3) 0.008(3) 0.002(3)
C36E 0.093(6) 0.086(6) 0.086(7) 0.004(4) 0.013(4) -0.003(4)
O30E 0.097(7) 0.113(10) 0.114(10) -0.003(7) 0.019(6) -0.003(6)
O29E 0.065(5) 0.068(5) 0.066(4) -0.004(3) 0.011(3) 0.001(4)
O31E 0.061(5) 0.065(5) 0.064(4) -0.002(3) 0.012(3) 0.001(4)
C37E 0.057(5) 0.054(4) 0.054(5) 0.000(3) 0.006(3) -0.001(3)
C38E 0.055(5) 0.055(5) 0.056(5) -0.002(3) 0.003(3) 0.001(3)
O32E 0.081(8) 0.070(7) 0.071(8) 0.010(6) 0.009(6) -0.003(6)
C39E 0.051(5) 0.049(4) 0.051(5) 0.001(3) 0.008(3) 0.000(3)
O33E 0.058(7) 0.050(6) 0.056(7) -0.001(5) -0.004(6) 0.005(6)
C40E 0.041(4) 0.045(4) 0.043(4) -0.002(3) 0.005(3) 0.003(3)
C41E 0.048(5) 0.047(4) 0.047(4) -0.004(3) 0.006(3) 0.000(3)
C42E 0.058(6) 0.055(5) 0.057(6) 0.004(4) 0.006(4) -0.002(4)
O35E 0.072(7) 0.071(9) 0.070(8) -0.005(6) 0.017(6) -0.003(6)
O34E 0.049(4) 0.048(5) 0.048(4) -0.005(3) 0.004(3) -0.001(3)
O36E 0.038(4) 0.036(5) 0.039(4) -0.001(3) 0.007(3) 0.002(4)
C43E 0.039(5) 0.041(4) 0.040(4) 0.000(3) 0.007(3) 0.000(3)
C44E 0.039(4) 0.037(4) 0.039(5) 0.000(3) 0.008(3) 0.001(3)
O37E 0.033(6) 0.038(5) 0.039(7) 0.002(5) 0.000(5) -0.002(4)
C45E 0.039(4) 0.039(4) 0.038(5) -0.002(3) 0.008(3) 0.001(3)
O38E 0.043(6) 0.044(7) 0.041(6) -0.007(5) 0.009(5) -0.001(5)
C46E 0.040(4) 0.041(4) 0.039(5) 0.000(3) 0.008(3) 0.003(3)
C47E 0.044(4) 0.049(4) 0.048(5) -0.004(3) 0.005(3) 0.001(3)
C48E 0.062(6) 0.055(5) 0.064(6) 0.004(4) 0.010(4) 0.002(3)
O40E 0.091(8) 0.086(9) 0.095(8) -0.010(7) -0.004(6) -0.012(6)
O39E 0.045(4) 0.042(4) 0.046(5) 0.001(3) 0.008(3) 0.000(3)
O1F 0.053(4) 0.056(5) 0.053(5) -0.001(4) 0.011(3) 0.001(3)
C1F 0.052(4) 0.053(4) 0.052(5) 0.001(3) 0.009(3) 0.001(3)
C2F 0.054(5) 0.052(4) 0.052(4) -0.002(3) 0.007(3) 0.000(3)
O2F 0.052(7) 0.062(8) 0.054(6) -0.007(5) 0.004(5) 0.006(6)
C3F 0.054(5) 0.052(5) 0.051(4) -0.002(3) 0.006(3) 0.001(3)
O3F 0.070(7) 0.055(6) 0.057(7) -0.006(5) 0.009(6) 0.007(5)
C4F 0.049(5) 0.048(4) 0.045(4) 0.002(3) 0.009(3) 0.000(3)
C5F 0.051(5) 0.048(4) 0.050(4) -0.001(3) 0.008(3) 0.001(3)
C6F 0.048(5) 0.047(5) 0.047(5) 0.001(4) 0.006(4) 0.001(4)
O5F 0.048(5) 0.055(8) 0.061(8) -0.017(6) 0.011(5) 0.003(5)
O4F 0.055(5) 0.053(5) 0.051(4) 0.001(3) 0.009(3) 0.000(4)
O6F 0.038(4) 0.037(5) 0.038(4) -0.003(3) 0.005(3) 0.000(3)
C7F 0.040(4) 0.040(4) 0.041(4) -0.001(3) 0.004(3) 0.002(3)
C8F 0.042(5) 0.042(4) 0.042(4) 0.000(3) 0.006(3) 0.003(3)
O7F 0.065(7) 0.048(7) 0.051(7) -0.007(5) 0.007(6) -0.002(5)
C9F 0.043(5) 0.040(4) 0.041(4) -0.002(3) 0.005(3) 0.000(3)
O8F 0.042(7) 0.039(6) 0.045(6) -0.001(5) 0.011(5) 0.003(5)
C10F 0.035(4) 0.037(4) 0.036(4) 0.001(3) 0.007(3) 0.001(3)
C11F 0.036(5) 0.036(4) 0.036(4) 0.002(3) 0.006(3) 0.001(3)
C12F 0.041(5) 0.039(5) 0.040(5) -0.001(3) 0.007(3) -0.001(3)
O10F 0.042(5) 0.039(8) 0.043(6) 0.002(5) 0.008(5) 0.001(5)
O9F 0.034(4) 0.038(4) 0.037(4) 0.002(3) 0.006(3) 0.001(3)
O11F 0.030(4) 0.032(5) 0.033(3) 0.001(3) 0.004(3) 0.001(3)
C13F 0.036(4) 0.037(4) 0.035(4) 0.001(3) 0.003(3) -0.001(3)
C14F 0.033(4) 0.034(4) 0.035(5) -0.001(3) 0.004(3) 0.000(3)
O12F 0.038(6) 0.033(5) 0.033(6) 0.003(4) 0.010(5) 0.000(4)
C15F 0.033(4) 0.034(4) 0.031(5) 0.000(3) 0.004(3) 0.000(3)
O13F 0.039(6) 0.039(7) 0.037(6) 0.003(5) 0.007(5) 0.000(5)
C16F 0.034(4) 0.035(4) 0.035(5) -0.002(3) 0.004(3) 0.002(3)
C17F 0.041(4) 0.047(4) 0.046(5) 0.004(3) 0.010(3) 0.001(3)
C18F 0.060(6) 0.053(5) 0.059(6) -0.003(3) 0.009(4) 0.001(3)
O15F 0.086(8) 0.076(8) 0.092(8) 0.004(6) 0.032(6) -0.009(6)
O14F 0.040(4) 0.039(4) 0.042(5) -0.002(3) 0.008(3) -0.001(3)
O16F 0.033(4) 0.032(4) 0.031(4) -0.001(3) 0.002(3) -0.001(3)
C19F 0.038(4) 0.039(4) 0.038(4) -0.005(3) 0.007(3) -0.001(3)
C20F 0.039(4) 0.044(5) 0.041(5) -0.001(3) 0.006(3) -0.001(3)
O17F 0.048(7) 0.050(5) 0.049(7) 0.008(5) 0.015(6) 0.004(5)
C21F 0.038(4) 0.039(4) 0.039(5) -0.002(3) 0.006(3) -0.001(3)
O18F 0.039(5) 0.042(7) 0.052(7) -0.002(6) 0.009(5) -0.002(5)
C22F 0.039(4) 0.040(4) 0.039(4) -0.002(3) 0.006(3) 0.001(3)
C23F 0.042(4) 0.047(5) 0.043(4) -0.001(3) 0.008(3) -0.001(3)
C24F 0.055(5) 0.049(5) 0.055(6) 0.002(4) 0.005(4) 0.000(3)
O20F 0.068(6) 0.071(9) 0.089(8) 0.008(7) 0.021(6) -0.006(6)
O19F 0.043(4) 0.042(4) 0.046(4) -0.001(3) 0.005(3) 0.000(3)
O21F 0.041(4) 0.040(5) 0.040(4) -0.003(3) 0.006(3) 0.002(3)
C25F 0.044(4) 0.048(4) 0.048(5) -0.001(3) 0.008(3) 0.005(3)
C26F 0.049(5) 0.054(5) 0.055(4) -0.001(3) 0.007(3) -0.001(3)
O22F 0.071(8) 0.062(6) 0.087(8) 0.013(6) 0.001(7) 0.002(5)
C27F 0.054(5) 0.056(5) 0.055(4) -0.002(3) 0.009(3) 0.000(3)
O23F 0.061(6) 0.061(7) 0.070(8) 0.001(6) -0.003(5) -0.003(5)
C28F 0.056(5) 0.057(4) 0.061(4) 0.001(3) 0.008(3) -0.001(3)
C29F 0.054(5) 0.053(4) 0.052(4) 0.001(3) 0.008(3) 0.002(3)
C30F 0.054(5) 0.053(5) 0.054(6) -0.001(4) 0.008(4) 0.003(3)
O25F 0.048(6) 0.052(8) 0.048(7) 0.003(6) 0.002(5) 0.005(5)
O24F 0.049(5) 0.049(4) 0.051(4) 0.000(3) 0.008(3) 0.006(3)
O26F 0.066(5) 0.068(5) 0.063(4) -0.001(3) 0.010(3) -0.003(4)
C31F 0.074(5) 0.079(5) 0.078(5) 0.003(3) 0.008(3) 0.004(3)
C32F 0.084(6) 0.087(5) 0.084(5) -0.001(3) 0.008(3) -0.002(3)
O27F 0.103(9) 0.096(7) 0.100(9) 0.009(6) 0.006(7) -0.009(6)
C33F 0.089(6) 0.087(5) 0.088(6) 0.001(3) 0.013(4) -0.001(3)
O28F 0.118(9) 0.112(9) 0.109(9) -0.014(6) 0.011(6) -0.019(7)
C34F 0.077(5) 0.082(5) 0.078(5) -0.003(3) 0.011(3) 0.002(3)
C35F 0.080(5) 0.083(5) 0.079(5) -0.003(3) 0.013(3) 0.001(3)
C36F 0.095(7) 0.089(6) 0.093(7) 0.004(4) 0.014(4) 0.001(4)
O30F 0.114(9) 0.102(9) 0.106(8) -0.005(7) 0.011(7) -0.007(7)
O29F 0.081(5) 0.080(5) 0.080(5) 0.001(3) 0.015(4) 0.004(3)
O31F 0.071(5) 0.072(6) 0.073(5) -0.001(3) 0.006(3) 0.001(4)
C37F 0.074(5) 0.074(5) 0.073(4) 0.000(3) 0.010(3) 0.002(3)
C38F 0.073(5) 0.076(5) 0.074(6) -0.002(3) 0.009(4) 0.002(3)
O32F 0.077(7) 0.079(8) 0.084(9) -0.006(6) 0.008(6) -0.003(6)
C39F 0.074(5) 0.074(5) 0.073(6) -0.002(4) 0.011(4) 0.002(3)
O33F 0.083(9) 0.088(8) 0.080(7) -0.011(6) 0.007(6) 0.010(6)
C40F 0.071(4) 0.075(5) 0.073(5) 0.002(3) 0.010(4) 0.004(3)
C41F 0.078(5) 0.080(5) 0.078(5) -0.003(3) 0.009(4) 0.005(3)
C42F 0.091(7) 0.093(6) 0.100(7) 0.000(4) 0.015(4) -0.005(4)
O35F 0.142(10) 0.145(11) 0.116(8) 0.024(7) 0.020(6) -0.004(8)
O34F 0.076(4) 0.076(5) 0.075(6) 0.002(4) 0.012(3) 0.001(3)
O36F 0.066(4) 0.067(5) 0.063(5) 0.000(4) 0.009(3) 0.000(3)
C43F 0.067(4) 0.067(5) 0.066(5) 0.001(3) 0.010(3) -0.001(3)
C44F 0.067(5) 0.068(5) 0.066(5) 0.001(3) 0.009(3) 0.001(3)
O37F 0.072(6) 0.073(8) 0.072(8) -0.001(6) 0.003(6) -0.003(6)
C45F 0.066(5) 0.067(5) 0.066(5) 0.000(3) 0.009(3) 0.000(3)
O38F 0.074(8) 0.074(7) 0.080(8) -0.009(6) 0.006(6) 0.007(6)
C46F 0.062(5) 0.065(4) 0.060(5) 0.003(3) 0.007(3) 0.002(3)
C47F 0.071(5) 0.070(5) 0.068(5) 0.001(3) 0.009(3) 0.006(3)
C48F 0.087(6) 0.082(6) 0.086(7) 0.001(4) 0.003(4) -0.005(4)
O40F 0.115(9) 0.131(11) 0.119(10) 0.001(7) 0.030(7) -0.004(7)
O39F 0.065(5) 0.066(5) 0.066(5) 0.003(4) 0.011(3) -0.001(3)

loop_
_atom_type_symbol
_atom_type_description
_atom_type_scat_dispersion_real
_atom_type_scat_dispersion_imag
_atom_type_scat_source
C C 0.0024 0.0013 'International Tables Vol C Tables 4.2.6.8 and 6.1.1.4'
H H 0.0000 0.0000 'International Tables Vol C Tables 4.2.6.8 and 6.1.1.4'
Au Au -1.2308 7.6515 'International Tables Vol C Tables 4.2.6.8 and 6.1.1.4'
Co Co 0.3419 0.8298 'International Tables Vol C Tables 4.2.6.8 and 6.1.1.4'
N N 0.0048 0.0027 'International Tables Vol C Tables 4.2.6.8 and 6.1.1.4'
Na Na 0.0307 0.0207 'International Tables Vol C Tables 4.2.6.8 and 6.1.1.4'
O O 0.0087 0.0050 'International Tables Vol C Tables 4.2.6.8 and 6.1.1.4'
S S 0.1078 0.1035 'International Tables Vol C Tables 4.2.6.8 and 6.1.1.4'

loop_
_geom_angle_atom_site_label_1
_geom_angle_atom_site_label_2
_geom_angle_atom_site_label_3
_geom_angle
_geom_angle_site_symmetry_1
_geom_angle_site_symmetry_3
_geom_angle_publ_flag
S4 Au1 S1 174.0(2) . . ?
S4 Au1 Au2 87.44(15) . . ?
S1 Au1 Au2 98.41(16) . . ?
S4 Au1 Au3 99.88(16) . . ?
S1 Au1 Au3 84.21(16) . . ?
Au2 Au1 Au3 58.51(4) . . ?
S5 Au2 S2 177.07(19) . . ?
S5 Au2 Au3 84.25(15) . . ?
S2 Au2 Au3 98.27(14) . . ?
S5 Au2 Au1 97.42(15) . . ?
S2 Au2 Au1 85.10(15) . . ?
Au3 Au2 Au1 62.96(4) . . ?
S3 Au3 S6 174.8(2) . . ?
S3 Au3 Au2 86.42(15) . . ?
S6 Au3 Au2 98.74(16) . . ?
S3 Au3 Au1 99.48(16) . . ?
S6 Au3 Au1 83.65(16) . . ?
Au2 Au3 Au1 58.53(4) . . ?
C1 S1 Co1 102.8(7) . . ?
C1 S1 Au1 110.0(7) . . ?
Co1 S1 Au1 116.3(2) . . ?
C6 S2 Co1 100.4(7) . . ?
C6 S2 Au2 109.2(7) . . ?
Co1 S2 Au2 115.3(2) . . ?
C11 S3 Co1 103.6(7) . . ?
C11 S3 Au3 103.7(7) . . ?
Co1 S3 Au3 114.7(3) . . ?
N3 Co1 N1 89.4(7) . . ?
N3 Co1 N2 94.4(7) . . ?
N1 Co1 N2 87.4(7) . . ?
N3 Co1 S1 87.6(6) . . ?
N1 Co1 S1 85.6(5) . . ?
N2 Co1 S1 172.7(6) . . ?
N3 Co1 S3 85.0(5) . . ?
N1 Co1 S3 173.5(6) . . ?
N2 Co1 S3 89.7(5) . . ?
S1 Co1 S3 97.5(2) . . ?
N3 Co1 S2 177.9(5) . . ?
N1 Co1 S2 92.7(5) . . ?
N2 Co1 S2 86.1(5) . . ?
S1 Co1 S2 92.1(2) . . ?
S3 Co1 S2 93.0(2) . . ?
C3 C1 C4 114.8(17) . . ?
C3 C1 C2 110(2) . . ?
C4 C1 C2 107.7(17) . . ?
C3 C1 S1 107.6(15) . . ?
C4 C1 S1 101.9(15) . . ?
C2 C1 S1 115.2(14) . . ?
N1 C4 C1 112.9(16) . . ?
N1 C4 C5 110.5(16) . . ?
C1 C4 C5 113.8(18) . . ?
O2 C5 O1 129(2) . . ?
O2 C5 C4 116.9(19) . . ?
O1 C5 C4 114.1(19) . . ?
C4 N1 Co1 111.3(12) . . ?
C9 N2 Co1 109.0(13) . . ?
C14 N3 Co1 115.0(13) . . ?
C9 C6 C8 117(2) . . ?
C9 C6 C7 109.3(18) . . ?
C8 C6 C7 112.5(19) . . ?
C9 C6 S2 102.3(15) . . ?
C8 C6 S2 113.1(15) . . ?
C7 C6 S2 101.4(17) . . ?
C6 C9 N2 107.8(17) . . ?
C6 C9 C10 112.4(19) . . ?
N2 C9 C10 106.3(18) . . ?
O4 C10 O3 133(3) . . ?
O4 C10 C9 119(2) . . ?
O3 C10 C9 108(2) . . ?
C12 C11 C13 119(2) . . ?
C12 C11 C14 109(2) . . ?
C13 C11 C14 105.0(19) . . ?
C12 C11 S3 109.3(16) . . ?
C13 C11 S3 114.4(19) . . ?
C14 C11 S3 98.7(14) . . ?
N3 C14 C15 112.4(19) . . ?
N3 C14 C11 111.8(19) . . ?
C15 C14 C11 112.4(18) . . ?
O6 C15 O5 129(3) . . ?
O6 C15 C14 117(2) . . ?
O5 C15 C14 114(3) . . ?
C15 O6 Na8 124.2(17) . . ?
C16 S4 Co2 103.6(7) . . ?
C16 S4 Au1 105.2(7) . . ?
Co2 S4 Au1 113.9(3) . . ?
C21 S5 Co2 101.6(7) . . ?
C21 S5 Au2 108.1(7) . . ?
Co2 S5 Au2 116.8(2) . . ?
C26 S6 Co2 100.2(8) . . ?
C26 S6 Au3 110.1(8) . . ?
Co2 S6 Au3 117.1(3) . . ?
N4 Co2 N5 92.5(8) . . ?
N4 Co2 N6 88.2(7) . . ?
N5 Co2 N6 88.0(7) . . ?
N4 Co2 S6 90.2(6) . . ?
N5 Co2 S6 173.0(6) . . ?
N6 Co2 S6 85.6(5) . . ?
N4 Co2 S4 85.7(6) . . ?
N5 Co2 S4 90.2(5) . . ?
N6 Co2 S4 173.6(5) . . ?
S6 Co2 S4 96.5(2) . . ?
N4 Co2 S5 178.3(6) . . ?
N5 Co2 S5 86.4(5) . . ?
N6 Co2 S5 93.0(5) . . ?
S6 Co2 S5 91.1(2) . . ?
S4 Co2 S5 93.0(2) . . ?
C17 C16 C18 119(2) . . ?
C17 C16 C19 112(2) . . ?
C18 C16 C19 110(2) . . ?
C17 C16 S4 110.7(18) . . ?
C18 C16 S4 105.6(15) . . ?
C19 C16 S4 97.3(15) . . ?
N4 C19 C16 114(2) . . ?
N4 C19 C20 113.7(19) . . ?
C16 C19 C20 110.4(19) . . ?
O7 C20 O8 126(3) . . ?
O7 C20 C19 121(3) . . ?
O8 C20 C19 113(2) . . ?
C20 O7 Na5 121.0(18) . . ?
C20 O8 Na2 136.2(17) . . ?
C19 N4 Co2 115.2(14) . . ?
C24 N5 Co2 111.4(14) . . ?
C29 N6 Co2 107.5(12) . . ?
C22 C21 C23 107.7(19) . . ?
C22 C21 C24 112.1(18) . . ?
C23 C21 C24 112(2) . . ?
C22 C21 S5 110.1(18) . . ?
C23 C21 S5 115.0(15) . . ?
C24 C21 S5 100.0(14) . . ?
N5 C24 C25 110.7(19) . . ?
N5 C24 C21 108.4(16) . . ?
C25 C24 C21 111.5(18) . . ?
O10 C25 O9 124(2) . . ?
O10 C25 C24 115(2) . . ?
O9 C25 C24 120(2) . . ?
C28 C26 C29 111.4(17) . . ?
C28 C26 C27 102(2) . . ?
C29 C26 C27 112.9(17) . . ?
C28 C26 S6 109.4(16) . . ?
C29 C26 S6 102.5(16) . . ?
C27 C26 S6 118.3(14) . . ?
N6 C29 C26 107.7(17) . . ?
N6 C29 C30 105.7(17) . . ?
C26 C29 C30 108.2(18) . . ?
O12 C30 O11 124(2) . . ?
O12 C30 C29 114(2) . . ?
O11 C30 C29 121(2) . . ?
S10 Au4 S7 174.3(2) . . ?
S10 Au4 Au5 86.08(15) . . ?
S7 Au4 Au5 99.61(16) . . ?
S10 Au4 Au6 99.12(14) . . ?
S7 Au4 Au6 83.81(14) . . ?
Au5 Au4 Au6 58.28(4) . . ?
S11 Au5 S8 176.7(2) . . ?
S11 Au5 Au6 85.60(15) . . ?
S8 Au5 Au6 97.09(14) . . ?
S11 Au5 Au4 98.08(16) . . ?
S8 Au5 Au4 84.82(14) . . ?
Au6 Au5 Au4 63.40(3) . . ?
S12 Au6 S9 173.8(2) . . ?
S12 Au6 Au5 98.35(16) . . ?
S9 Au6 Au5 87.88(15) . . ?
S12 Au6 Au4 83.57(15) . . ?
S9 Au6 Au4 100.07(14) . . ?
Au5 Au6 Au4 58.32(4) . . ?
C31 S7 Co3 101.6(8) . . ?
C31 S7 Au4 107.4(8) . . ?
Co3 S7 Au4 116.1(3) . . ?
C36 S8 Co3 102.4(8) . . ?
C36 S8 Au5 110.2(8) . . ?
Co3 S8 Au5 115.3(2) . . ?
C41 S9 Co3 101.5(7) . . ?
C41 S9 Au6 106.5(8) . . ?
Co3 S9 Au6 113.1(3) . . ?
C46 S10 Co4 103.0(7) . . ?
C46 S10 Au4 105.8(8) . . ?
Co4 S10 Au4 114.8(3) . . ?
C51 S11 Co4 102.9(9) . . ?
C51 S11 Au5 109.0(8) . . ?
Co4 S11 Au5 115.0(3) . . ?
C56 S12 Co4 101.1(8) . . ?
C56 S12 Au6 110.9(9) . . ?
Co4 S12 Au6 116.8(3) . . ?
N8 Co3 N7 89.0(7) . . ?
N8 Co3 N9 92.5(8) . . ?
N7 Co3 N9 88.7(7) . . ?
N8 Co3 S7 90.8(6) . . ?
N7 Co3 S7 85.1(5) . . ?
N9 Co3 S7 172.9(5) . . ?
N8 Co3 S9 85.0(5) . . ?
N7 Co3 S9 173.4(6) . . ?
N9 Co3 S9 88.7(5) . . ?
S7 Co3 S9 97.9(2) . . ?
N8 Co3 S8 176.2(6) . . ?
N7 Co3 S8 92.4(5) . . ?
N9 Co3 S8 83.9(5) . . ?
S7 Co3 S8 92.9(2) . . ?
S9 Co3 S8 93.4(2) . . ?
C34 N7 Co3 115.5(13) . . ?
C44 N8 Co3 115.2(14) . . ?
C39 N9 Co3 110.2(14) . . ?
C33 C31 C32 112(2) . . ?
C33 C31 C34 113.2(19) . . ?
C32 C31 C34 109.4(19) . . ?
C33 C31 S7 117.3(16) . . ?
C32 C31 S7 104.8(15) . . ?
C34 C31 S7 99.0(14) . . ?
N7 C34 C35 112.9(19) . . ?
N7 C34 C31 105.2(18) . . ?
C35 C34 C31 113.2(19) . . ?
O13 C35 O14 123(2) . . ?
O13 C35 C34 117(2) . . ?
O14 C35 C34 119(2) . . ?
C37 C36 C39 113.8(19) . . ?
C37 C36 C38 108.7(18) . . ?
C39 C36 C38 112.2(19) . . ?
C37 C36 S8 108.0(16) . . ?
C39 C36 S8 101.8(15) . . ?
C38 C36 S8 112.2(16) . . ?
N9 C39 C36 113.4(19) . . ?
N9 C39 C40 112.8(19) . . ?
C36 C39 C40 110.2(19) . . ?
O15 C40 O16 130(2) . . ?
O15 C40 C39 116(2) . . ?
O16 C40 C39 114(2) . . ?
C42 C41 C44 116.9(19) . . ?
C42 C41 C43 114.9(19) . . ?
C44 C41 C43 106(2) . . ?
C42 C41 S9 111.5(17) . . ?
C44 C41 S9 101.2(15) . . ?
C43 C41 S9 105.3(15) . . ?
N8 C44 C41 110(2) . . ?
N8 C44 C45 114.0(18) . . ?
C41 C44 C45 108.5(19) . . ?
O18 C45 O17 129(2) . . ?
O18 C45 C44 118(2) . . ?
O17 C45 C44 113(2) . . ?
C50 O20 Na3 136.7(16) . . ?
C45 O18 Na9 123.5(18) . . ?
N10 Co4 N12 90.8(7) . . ?
N10 Co4 N11 95.6(7) . . ?
N12 Co4 N11 88.1(7) . . ?
N10 Co4 S10 84.0(5) . . ?
N12 Co4 S10 174.2(6) . . ?
N11 Co4 S10 90.1(5) . . ?
N10 Co4 S12 88.7(6) . . ?
N12 Co4 S12 85.2(5) . . ?
N11 Co4 S12 172.1(5) . . ?
S10 Co4 S12 97.0(2) . . ?
N10 Co4 S11 176.6(5) . . ?
N12 Co4 S11 92.2(5) . . ?
N11 Co4 S11 82.9(6) . . ?
S10 Co4 S11 93.0(2) . . ?
S12 Co4 S11 93.2(3) . . ?
C49 N10 Co4 114.1(14) . . ?
C54 N11 Co4 112.0(15) . . ?
C59 N12 Co4 111.1(14) . . ?
C47 C46 C49 110(2) . . ?
C47 C46 C48 116.2(19) . . ?
C49 C46 C48 113.0(19) . . ?
C47 C46 S10 107.7(15) . . ?
C49 C46 S10 98.7(14) . . ?
C48 C46 S10 109.4(17) . . ?
N10 C49 C46 113(2) . . ?
N10 C49 C50 107.6(18) . . ?
C46 C49 C50 109.1(18) . . ?
O19 C50 O20 128(2) . . ?
O19 C50 C49 114(2) . . ?
O20 C50 C49 117(2) . . ?
C53 C51 C54 111(2) . . ?
C53 C51 C52 108.1(19) . . ?
C54 C51 C52 111(2) . . ?
C53 C51 S11 108.8(17) . . ?
C54 C51 S11 101.0(15) . . ?
C52 C51 S11 116.6(17) . . ?
N11 C54 C51 110.5(19) . . ?
N11 C54 C55 110(2) . . ?
C51 C54 C55 114.5(19) . . ?
O21 C55 O22 124(2) . . ?
O21 C55 C54 116(2) . . ?
O22 C55 C54 120(2) . . ?
C55 O22 Na6 128.1(16) . . ?
C57 C56 C59 116(2) . . ?
C57 C56 C58 105.4(19) . . ?
C59 C56 C58 110.6(19) . . ?
C57 C56 S12 107.9(16) . . ?
C59 C56 S12 102.5(15) . . ?
C58 C56 S12 114.3(16) . . ?
N12 C59 C56 109.3(19) . . ?
N12 C59 C60 111.8(19) . . ?
C56 C59 C60 109.6(18) . . ?
O23 C60 O24 126(2) . . ?
O23 C60 C59 116(2) . . ?
O24 C60 C59 118(2) . . ?
S13 Au7 S16 173.5(2) . . ?
S13 Au7 Au8 87.66(15) . . ?
S16 Au7 Au8 98.73(15) . . ?
S13 Au7 Au9 99.68(16) . . ?
S16 Au7 Au9 84.76(15) . . ?
Au8 Au7 Au9 58.53(4) . . ?
S14 Au8 S17 176.7(2) . . ?
S14 Au8 Au9 84.72(15) . . ?
S17 Au8 Au9 98.48(14) . . ?
S14 Au8 Au7 96.62(15) . . ?
S17 Au8 Au7 85.49(15) . . ?
Au9 Au8 Au7 62.87(4) . . ?
S15 Au9 S18 173.2(2) . . ?
S15 Au9 Au8 100.24(15) . . ?
S18 Au9 Au8 86.55(15) . . ?
S15 Au9 Au7 84.46(16) . . ?
S18 Au9 Au7 99.43(16) . . ?
Au8 Au9 Au7 58.60(4) . . ?
C61 S13 Co5 100.8(9) . . ?
C61 S13 Au7 107.3(7) . . ?
Co5 S13 Au7 113.6(2) . . ?
C66 S14 Co5 104.0(7) . . ?
C66 S14 Au8 107.8(8) . . ?
Co5 S14 Au8 117.1(3) . . ?
C71 S15 Co5 100.3(7) . . ?
C71 S15 Au9 109.4(7) . . ?
Co5 S15 Au9 115.3(3) . . ?
C76 S16 Co6 100.9(7) . . ?
C76 S16 Au7 109.8(7) . . ?
Co6 S16 Au7 116.2(3) . . ?
C81 S17 Co6 100.4(7) . . ?
C81 S17 Au8 111.7(8) . . ?
Co6 S17 Au8 115.0(3) . . ?
C86 S18 Co6 100.9(8) . . ?
C86 S18 Au9 104.9(7) . . ?
Co6 S18 Au9 114.2(2) . . ?
N15 Co5 N14 89.5(7) . . ?
N15 Co5 N13 91.1(8) . . ?
N14 Co5 N13 93.8(7) . . ?
N15 Co5 S14 92.5(5) . . ?
N14 Co5 S14 84.4(5) . . ?
N13 Co5 S14 175.9(6) . . ?
N15 Co5 S13 174.7(5) . . ?
N14 Co5 S13 88.8(6) . . ?
N13 Co5 S13 83.9(6) . . ?
S14 Co5 S13 92.4(2) . . ?
N15 Co5 S15 84.9(5) . . ?
N14 Co5 S15 173.8(6) . . ?
N13 Co5 S15 88.9(5) . . ?
S14 Co5 S15 93.2(2) . . ?
S13 Co5 S15 97.0(2) . . ?
C64 N13 Co5 115.0(14) . . ?
C69 N14 Co5 113.2(12) . . ?
C74 N15 Co5 113.8(14) . . ?
C64 C61 C62 115(2) . . ?
C64 C61 C63 111.7(18) . . ?
C62 C61 C63 113.8(19) . . ?
C64 C61 S13 101.0(15) . . ?
C62 C61 S13 109.7(14) . . ?
C63 C61 S13 104.4(15) . . ?
N13 C64 C61 112.1(18) . . ?
N13 C64 C65 110(2) . . ?
C61 C64 C65 109.7(19) . . ?
O26 C65 O25 126(2) . . ?
O26 C65 C64 120(2) . . ?
O25 C65 C64 114(2) . . ?
C65 O25 Na10 127.4(15) . . ?
C68 C66 C67 116(2) . . ?
C68 C66 C69 109.7(18) . . ?
C67 C66 C69 109.2(19) . . ?
C68 C66 S14 113.3(16) . . ?
C67 C66 S14 107.4(15) . . ?
C69 C66 S14 100.4(15) . . ?
N14 C69 C66 110.6(18) . . ?
N14 C69 C70 110.1(16) . . ?
C66 C69 C70 117.0(19) . . ?
O27 C70 O28 128(2) . . ?
O27 C70 C69 111.7(19) . . ?
O28 C70 C69 119(2) . . ?
C72 C71 C73 112.9(18) . . ?
C72 C71 C74 112.7(18) . . ?
C73 C71 C74 111.2(18) . . ?
C72 C71 S15 104.0(16) . . ?
C73 C71 S15 113.1(16) . . ?
C74 C71 S15 102.2(14) . . ?
C75 C74 N15 111.2(18) . . ?
C75 C74 C71 113.9(18) . . ?
N15 C74 C71 106.7(17) . . ?
O29 C75 O30 123(2) . . ?
O29 C75 C74 118(2) . . ?
O30 C75 C74 119(2) . . ?
N18 Co6 N16 88.3(8) . . ?
N18 Co6 N17 96.2(7) . . ?
N16 Co6 N17 88.3(7) . . ?
N18 Co6 S16 86.8(5) . . ?
N16 Co6 S16 84.6(5) . . ?
N17 Co6 S16 172.2(6) . . ?
N18 Co6 S17 179.1(6) . . ?
N16 Co6 S17 92.4(5) . . ?
N17 Co6 S17 84.3(5) . . ?
S16 Co6 S17 92.8(2) . . ?
N18 Co6 S18 85.8(6) . . ?
N16 Co6 S18 173.8(5) . . ?
N17 Co6 S18 90.4(6) . . ?
S16 Co6 S18 97.0(2) . . ?
S17 Co6 S18 93.4(2) . . ?
C79 N16 Co6 112.7(15) . . ?
C84 N17 Co6 113.1(11) . . ?
C89 N18 Co6 113.2(13) . . ?
C77 C76 C78 109.3(18) . . ?
C77 C76 C79 113.3(18) . . ?
C78 C76 C79 113.4(18) . . ?
C77 C76 S16 114.5(16) . . ?
C78 C76 S16 105.6(15) . . ?
C79 C76 S16 100.3(15) . . ?
N16 C79 C76 108.8(19) . . ?
N16 C79 C80 112.0(19) . . ?
C76 C79 C80 107.7(18) . . ?
O32 C80 O31 128(3) . . ?
O32 C80 C79 117(2) . . ?
O31 C80 C79 114(2) . . ?
C84 C81 C83 112.0(18) . . ?
C84 C81 C82 107.7(17) . . ?
C83 C81 C82 108.8(17) . . ?
C84 C81 S17 107.1(15) . . ?
C83 C81 S17 107.8(14) . . ?
C82 C81 S17 113.4(15) . . ?
C81 C84 N17 111.1(18) . . ?
C81 C84 C85 115.6(19) . . ?
N17 C84 C85 113.8(16) . . ?
O33 C85 O34 128(2) . . ?
O33 C85 C84 117(2) . . ?
O34 C85 C84 115(2) . . ?
C88 C86 C89 114(2) . . ?
C88 C86 C87 118(2) . . ?
C89 C86 C87 107.5(16) . . ?
C88 C86 S18 112.0(14) . . ?
C89 C86 S18 100.3(14) . . ?
C87 C86 S18 103.1(14) . . ?
N18 C89 C90 113(2) . . ?
N18 C89 C86 107.7(16) . . ?
C90 C89 C86 110.2(19) . . ?
O35 C90 O36 122(2) . . ?
O35 C90 C89 120(2) . . ?
O36 C90 C89 117(2) . . ?
C90 O35 Na7 122.3(16) . . ?
C90 O36 Na4 132.0(16) . . ?
O40 Na1 O37 81.1(9) . . ?
O40 Na1 O42 90.6(10) . . ?
O37 Na1 O42 171.1(11) . . ?
O40 Na1 O38 171.4(10) . . ?
O37 Na1 O38 97.6(9) . . ?
O42 Na1 O38 91.1(10) . . ?
O40 Na1 O39 91.7(9) . . ?
O37 Na1 O39 93.3(8) . . ?
O42 Na1 O39 83.7(8) . . ?
O38 Na1 O39 96.9(8) . . ?
O40 Na1 O41 88.5(9) . . ?
O37 Na1 O41 97.9(9) . . ?
O42 Na1 O41 85.1(9) . . ?
O38 Na1 O41 83.2(9) . . ?
O39 Na1 O41 168.8(9) . . ?
O40 Na1 Na2 101.9(7) . . ?
O37 Na1 Na2 42.2(6) . . ?
O42 Na1 Na2 144.3(8) . . ?
O38 Na1 Na2 72.1(6) . . ?
O39 Na1 Na2 128.4(6) . . ?
O41 Na1 Na2 62.3(6) . . ?
O40 Na1 Na4 57.9(7) . . ?
O37 Na1 Na4 69.4(7) . . ?
O42 Na1 Na4 103.4(8) . . ?
O38 Na1 Na4 129.7(7) . . ?
O39 Na1 Na4 39.6(6) . . ?
O41 Na1 Na4 145.0(8) . . ?
Na2 Na1 Na4 111.6(4) . . ?
O40 Na1 Na3 142.7(7) . . ?
O37 Na1 Na3 131.5(7) . . ?
O42 Na1 Na3 55.4(7) . . ?
O38 Na1 Na3 42.7(6) . . ?
O39 Na1 Na3 71.6(6) . . ?
O41 Na1 Na3 101.8(8) . . ?
Na2 Na1 Na3 114.7(5) . . ?
Na4 Na1 Na3 111.0(4) . . ?
Na1 O37 Na2 103.8(9) . . ?
Na1 O38 Na3 103.6(8) . . ?
Na1 O39 Na4 107.1(8) . . ?
O8 Na2 O37 118.5(8) . . ?
O8 Na2 O43 80.9(7) . . ?
O37 Na2 O43 132.1(8) . . ?
O8 Na2 Na1 90.7(6) . . ?
O37 Na2 Na1 34.0(5) . . ?
O43 Na2 Na1 112.5(6) . . ?
O20 Na3 O38 121.1(8) . . ?
O20 Na3 Na1 94.0(6) . . ?
O38 Na3 Na1 33.7(5) . . ?
O39 Na4 O36 122.6(7) . . ?
O39 Na4 O46 133.3(8) . . ?
O36 Na4 O46 74.0(6) . . ?
O39 Na4 Na1 33.4(4) . . ?
O36 Na4 Na1 95.4(5) . . ?
O46 Na4 Na1 111.5(6) . . ?
O47 Na5 O7 115.5(11) . . ?
O47 Na5 O49 98.1(10) . . ?
O7 Na5 O49 113.2(9) . . ?
O47 Na5 O48 98.6(12) . . ?
O7 Na5 O48 114.3(10) . . ?
O49 Na5 O48 115.2(10) . . ?
O51 Na6 O22 138.8(8) . . ?
O51 Na6 O50 109.7(8) . . ?
O22 Na6 O50 109.7(8) . . ?
O53 Na7 O52 102.2(11) . . ?
O53 Na7 O35 113.5(11) . . ?
O52 Na7 O35 111.6(7) . . ?
O53 Na7 O54 97.4(11) . . ?
O52 Na7 O54 117.1(9) . . ?
O35 Na7 O54 113.7(9) . . ?
O56 Na8 O55 97.6(9) . . ?
O56 Na8 O6 112.0(10) . . ?
O55 Na8 O6 114.9(9) . . ?
O56 Na8 O57 92.7(11) . . ?
O55 Na8 O57 117.8(10) . . ?
O6 Na8 O57 117.1(10) . . ?
O18 Na9 O60 116.1(7) . . ?
O18 Na9 O58 112.2(8) . . ?
O60 Na9 O58 94.5(7) . . ?
O18 Na9 O59 115.3(8) . . ?
O60 Na9 O59 119.0(8) . . ?
O58 Na9 O59 94.9(8) . . ?
O25 Na10 O61 114.3(9) . . ?
O25 Na10 O62 113.1(7) . . ?
O61 Na10 O62 95.7(9) . . ?
O25 Na10 O63 118.9(9) . 3_455 ?
O61 Na10 O63 97.6(10) . 3_455 ?
O62 Na10 O63 113.9(9) . 3_455 ?
C46A O1A C1A 116.4(15) . . ?
O4A C1A O1A 109.3(15) . . ?
O4A C1A C2A 110.4(15) . . ?
O1A C1A C2A 108.0(14) . . ?
O2A C2A C1A 112.0(14) . . ?
O2A C2A C3A 107.0(14) . . ?
C1A C2A C3A 112.8(14) . . ?
O3A C3A C2A 108.8(15) . . ?
O3A C3A C4A 108.7(15) . . ?
C2A C3A C4A 106.5(14) . . ?
O6A C4A C3A 105.0(15) . . ?
O6A C4A C5A 104.5(16) . . ?
C3A C4A C5A 107.7(14) . . ?
O4A C5A C6A 107.6(15) . . ?
O4A C5A C4A 105.2(14) . . ?
C6A C5A C4A 112.5(16) . . ?
O5A C6A C5A 106.8(16) . . ?
C1A O4A C5A 118.1(14) . . ?
C7A O6A C4A 110.8(15) . . ?
O6A C7A O9A 107.9(14) . . ?
O6A C7A C8A 108.9(15) . . ?
O9A C7A C8A 108.7(12) . . ?
O7A C8A C7A 108.6(13) . . ?
O7A C8A C9A 107.5(14) . . ?
C7A C8A C9A 114.6(13) . . ?
O8A C9A C8A 110.1(15) . . ?
O8A C9A C10A 104.7(14) . . ?
C8A C9A C10A 106.6(14) . . ?
O11A C10A C9A 106.3(15) . . ?
O11A C10A C11A 114.4(16) . . ?
C9A C10A C11A 108.1(13) . . ?
O9A C11A C12A 109.6(14) . . ?
O9A C11A C10A 111.0(11) . . ?
C12A C11A C10A 115.6(15) . . ?
O10A C12A C11A 110.4(15) . . ?
C7A O9A C11A 117.5(11) . . ?
C10A O11A C13A 117.8(18) . . ?
O14A C13A O11A 108.6(17) . . ?
O14A C13A C14A 113.8(17) . . ?
O11A C13A C14A 105.5(16) . . ?
O12A C14A C13A 113.2(17) . . ?
O12A C14A C15A 105.0(17) . . ?
C13A C14A C15A 108.7(16) . . ?
O13A C15A C16A 106.5(17) . . ?
O13A C15A C14A 102.7(16) . . ?
C16A C15A C14A 104.9(17) . . ?
O16A C16A C15A 103.2(19) . . ?
O16A C16A C17A 109.2(19) . . ?
C15A C16A C17A 113.8(17) . . ?
O14A C17A C16A 107.6(17) . . ?
O14A C17A C18A 106.5(18) . . ?
C16A C17A C18A 115.9(18) . . ?
O15A C18A C17A 113.2(18) . . ?
C13A O14A C17A 116.7(16) . . ?
C19A O16A C16A 113(2) . . ?
O19A C19A O16A 110.7(16) . . ?
O19A C19A C20A 108.9(15) . . ?
O16A C19A C20A 105.3(16) . . ?
O17A C20A C19A 112.5(15) . . ?
O17A C20A C21A 109.7(16) . . ?
C19A C20A C21A 110.7(15) . . ?
O18A C21A C22A 109.9(15) . . ?
O18A C21A C20A 110.2(16) . . ?
C22A C21A C20A 111.0(16) . . ?
O21A C22A C21A 110.3(18) . . ?
O21A C22A C23A 111.1(18) . . ?
C21A C22A C23A 110.4(15) . . ?
O19A C23A C22A 106.9(16) . . ?
O19A C23A C24A 107.9(17) . . ?
C22A C23A C24A 113.5(17) . . ?
O20A C24A C23A 106.9(16) . . ?
C19A O19A C23A 114.8(15) . . ?
C22A O21A C25A 118.4(18) . . ?
O24A C25A O21A 111.2(15) . . ?
O24A C25A C26A 109.4(15) . . ?
O21A C25A C26A 106.5(15) . . ?
O22A C26A C25A 108.5(14) . . ?
O22A C26A C27A 109.4(15) . . ?
C25A C26A C27A 109.5(14) . . ?
O23A C27A C28A 109.0(16) . . ?
O23A C27A C26A 106.3(15) . . ?
C28A C27A C26A 105.5(14) . . ?
O26A C28A C29A 111.3(17) . . ?
O26A C28A C27A 106.2(16) . . ?
C29A C28A C27A 110.9(15) . . ?
O24A C29A C28A 107.5(15) . . ?
O24A C29A C30A 107.9(15) . . ?
C28A C29A C30A 112.9(16) . . ?
O25A C30A C29A 107.4(14) . . ?
C25A O24A C29A 114.8(14) . . ?
C28A O26A C31A 119.7(17) . . ?
O29A C31A O26A 111.3(16) . . ?
O29A C31A C32A 110.4(15) . . ?
O26A C31A C32A 111.5(16) . . ?
O27A C32A C31A 110.5(15) . . ?
O27A C32A C33A 108.0(15) . . ?
C31A C32A C33A 110.6(15) . . ?
O28A C33A C34A 105.7(16) . . ?
O28A C33A C32A 107.4(15) . . ?
C34A C33A C32A 102.4(14) . . ?
C35A C34A O31A 105.4(17) . . ?
C35A C34A C33A 110.2(15) . . ?
O31A C34A C33A 100.2(15) . . ?
O29A C35A C36A 106.4(15) . . ?
O29A C35A C34A 106.7(16) . . ?
C36A C35A C34A 116.2(17) . . ?
O30A C36A C35A 109.5(17) . . ?
C31A O29A C35A 114.9(14) . . ?
C37A O31A C34A 111.0(16) . . ?
O34A C37A O31A 111.0(16) . . ?
O34A C37A C38A 113.2(15) . . ?
O31A C37A C38A 107.0(15) . . ?
O32A C38A C37A 113.7(15) . . ?
O32A C38A C39A 108.7(15) . . ?
C37A C38A C39A 111.7(15) . . ?
O33A C39A C38A 107.2(15) . . ?
O33A C39A C40A 110.2(15) . . ?
C38A C39A C40A 103.8(14) . . ?
C41A C40A O36A 104.1(16) . . ?
C41A C40A C39A 105.6(14) . . ?
O36A C40A C39A 100.3(15) . . ?
O34A C41A C42A 109.2(16) . . ?
O34A C41A C40A 104.9(16) . . ?
C42A C41A C40A 114.5(16) . . ?
O35A C42A C41A 108.7(16) . . ?
C37A O34A C41A 112.9(15) . . ?
C43A O36A C40A 112.5(16) . . ?
O39A C43A O36A 108.4(14) . . ?
O39A C43A C44A 108.4(14) . . ?
O36A C43A C44A 107.8(14) . . ?
O37A C44A C43A 105.1(13) . . ?
O37A C44A C45A 109.2(14) . . ?
C43A C44A C45A 111.1(14) . . ?
O38A C45A C44A 112.4(14) . . ?
O38A C45A C46A 107.0(13) . . ?
C44A C45A C46A 105.8(14) . . ?
O1A C46A C47A 109.8(16) . . ?
O1A C46A C45A 104.2(14) . . ?
C47A C46A C45A 111.3(14) . . ?
O39A C47A C46A 108.3(15) . . ?
O39A C47A C48A 103.2(15) . . ?
C46A C47A C48A 112.5(15) . . ?
O40A C48A C47A 105.9(15) . . ?
C43A O39A C47A 113.5(13) . . ?
C1B O1B C46B 109.7(15) . . ?
O4B C1B O1B 111.1(15) . . ?
O4B C1B C2B 112.4(14) . . ?
O1B C1B C2B 107.1(15) . . ?
O2B C2B C1B 113.9(14) . . ?
O2B C2B C3B 110.5(15) . . ?
C1B C2B C3B 112.5(14) . . ?
O3B C3B C4B 110.4(14) . . ?
O3B C3B C2B 108.4(14) . . ?
C4B C3B C2B 106.9(14) . . ?
O6B C4B C3B 103.7(15) . . ?
O6B C4B C5B 112.0(16) . . ?
C3B C4B C5B 108.6(13) . . ?
O4B C5B C6B 108.5(15) . . ?
O4B C5B C4B 106.4(14) . . ?
C6B C5B C4B 116.3(15) . . ?
O5B C6B C5B 108.9(16) . . ?
C1B O4B C5B 111.9(13) . . ?
C4B O6B C7B 117.3(16) . . ?
O9B C7B O6B 109.1(14) . . ?
O9B C7B C8B 108.6(14) . . ?
O6B C7B C8B 108.8(14) . . ?
O7B C8B C7B 107.9(14) . . ?
O7B C8B C9B 109.7(15) . . ?
C7B C8B C9B 109.4(15) . . ?
O8B C9B C8B 110.5(15) . . ?
O8B C9B C10B 108.3(15) . . ?
C8B C9B C10B 106.6(15) . . ?
O11B C10B C11B 110.2(18) . . ?
O11B C10B C9B 103.2(15) . . ?
C11B C10B C9B 107.7(15) . . ?
O9B C11B C10B 102.4(16) . . ?
O9B C11B C12B 110.8(17) . . ?
C10B C11B C12B 118.9(17) . . ?
O10B C12B C11B 105.2(17) . . ?
C7B O9B C11B 111.4(15) . . ?
C10B O11B C13B 116.4(16) . . ?
O14B C13B O11B 106.2(15) . . ?
O14B C13B C14B 109.8(15) . . ?
O11B C13B C14B 108.7(15) . . ?
C13B C14B O12B 108.4(14) . . ?
C13B C14B C15B 114.6(15) . . ?
O12B C14B C15B 109.7(15) . . ?
O13B C15B C16B 111.0(16) . . ?
O13B C15B C14B 111.4(15) . . ?
C16B C15B C14B 109.3(15) . . ?
O16B C16B C15B 104.8(16) . . ?
O16B C16B C17B 107.6(17) . . ?
C15B C16B C17B 108.6(15) . . ?
O14B C17B C16B 109.2(16) . . ?
O14B C17B C18B 105.8(15) . . ?
C16B C17B C18B 113.1(16) . . ?
O15B C18B C17B 108.3(16) . . ?
C13B O14B C17B 117.3(14) . . ?
C19B O16B C16B 113.5(17) . . ?
O19B C19B O16B 110.5(18) . . ?
O19B C19B C20B 109.8(16) . . ?
O16B C19B C20B 110.3(17) . . ?
O17B C20B C19B 115.0(17) . . ?
O17B C20B C21B 107.2(16) . . ?
C19B C20B C21B 110.4(16) . . ?
O18B C21B C22B 110.4(18) . . ?
O18B C21B C20B 105.9(16) . . ?
C22B C21B C20B 108.6(17) . . ?
C21B C22B C23B 108.2(17) . . ?
C21B C22B O21B 106(2) . . ?
C23B C22B O21B 100(2) . . ?
O19B C23B C22B 107.1(17) . . ?
O19B C23B C24B 104.5(17) . . ?
C22B C23B C24B 114.0(18) . . ?
O20B C24B C23B 110.3(18) . . ?
C19B O19B C23B 117.9(16) . . ?
C25B O21B C22B 107(2) . . ?
O24B C25B O21B 109.6(18) . . ?
O24B C25B C26B 108.3(17) . . ?
O21B C25B C26B 108.1(18) . . ?
O22B C26B C25B 111.5(17) . . ?
O22B C26B C27B 110.1(18) . . ?
C25B C26B C27B 112.3(17) . . ?
O23B C27B C28B 109.3(18) . . ?
O23B C27B C26B 105.2(17) . . ?
C28B C27B C26B 107.9(18) . . ?
O26B C28B C29B 115(2) . . ?
O26B C28B C27B 103.6(19) . . ?
C29B C28B C27B 110.3(17) . . ?
O24B C29B C28B 104.6(18) . . ?
O24B C29B C30B 103.5(18) . . ?
C28B C29B C30B 113.7(18) . . ?
O25B C30B C29B 110.1(18) . . ?
C25B O24B C29B 113.4(17) . . ?
C31B O26B C28B 117(2) . . ?
O29B C31B O26B 108.8(17) . . ?
O29B C31B C32B 108.8(16) . . ?
O26B C31B C32B 106.3(17) . . ?
O27B C32B C31B 107.9(16) . . ?
O27B C32B C33B 105.2(17) . . ?
C31B C32B C33B 113.5(17) . . ?
O28B C33B C34B 108.5(17) . . ?
O28B C33B C32B 109.1(18) . . ?
C34B C33B C32B 105.2(17) . . ?
O31B C34B C35B 111.3(19) . . ?
O31B C34B C33B 106.9(18) . . ?
C35B C34B C33B 112.2(16) . . ?
O29B C35B C34B 107.2(17) . . ?
O29B C35B C36B 107.4(17) . . ?
C34B C35B C36B 120.2(18) . . ?
O30B C36B C35B 107.1(17) . . ?
C31B O29B C35B 116.4(16) . . ?
C34B O31B C37B 116.5(19) . . ?
O34B C37B O31B 111.6(16) . . ?
O34B C37B C38B 114.5(16) . . ?
O31B C37B C38B 105.8(16) . . ?
O32B C38B C37B 111.1(15) . . ?
O32B C38B C39B 108.9(16) . . ?
C37B C38B C39B 112.4(16) . . ?
O33B C39B C38B 110.0(17) . . ?
O33B C39B C40B 111.3(17) . . ?
C38B C39B C40B 105.1(15) . . ?
O36B C40B C41B 108.8(18) . . ?
O36B C40B C39B 101.8(16) . . ?
C41B C40B C39B 115.2(16) . . ?
O34B C41B C40B 109.3(16) . . ?
O34B C41B C42B 107.9(15) . . ?
C40B C41B C42B 114.4(17) . . ?
O35B C42B C41B 108.2(15) . . ?
C37B O34B C41B 114.0(14) . . ?
C40B O36B C43B 117.3(17) . . ?
O39B C43B O36B 109.5(16) . . ?
O39B C43B C44B 110.3(15) . . ?
O36B C43B C44B 109.2(16) . . ?
O37B C44B C43B 109.1(15) . . ?
O37B C44B C45B 109.3(15) . . ?
C43B C44B C45B 113.1(15) . . ?
O38B C45B C46B 109.6(16) . . ?
O38B C45B C44B 111.3(16) . . ?
C46B C45B C44B 105.8(14) . . ?
C47B C46B O1B 108.1(16) . . ?
C47B C46B C45B 110.1(15) . . ?
O1B C46B C45B 103.8(15) . . ?
O39B C47B C46B 107.4(16) . . ?
O39B C47B C48B 107.7(15) . . ?
C46B C47B C48B 115.7(17) . . ?
O40B C48B C47B 105.6(17) . . ?
C43B O39B C47B 114.7(14) . . ?
C1C O1C C46C 115.3(15) . . ?
O4C C1C O1C 110.6(14) . . ?
O4C C1C C2C 110.3(14) . . ?
O1C C1C C2C 109.3(15) . . ?
O2C C2C C1C 110.1(14) . . ?
O2C C2C C3C 110.1(14) . . ?
C1C C2C C3C 113.5(14) . . ?
O3C C3C C4C 113.3(15) . . ?
O3C C3C C2C 111.0(15) . . ?
C4C C3C C2C 107.1(14) . . ?
O6C C4C C3C 105.1(15) . . ?
O6C C4C C5C 106.2(15) . . ?
C3C C4C C5C 109.1(14) . . ?
O4C C5C C4C 107.9(15) . . ?
O4C C5C C6C 106.6(15) . . ?
C4C C5C C6C 110.9(15) . . ?
O5C C6C C5C 105.9(16) . . ?
C1C O4C C5C 115.0(14) . . ?
C7C O6C C4C 115.0(15) . . ?
O9C C7C O6C 112.3(15) . . ?
O9C C7C C8C 110.1(14) . . ?
O6C C7C C8C 110.2(15) . . ?
O7C C8C C7C 110.6(15) . . ?
O7C C8C C9C 110.4(14) . . ?
C7C C8C C9C 110.0(15) . . ?
O8C C9C C10C 107.4(16) . . ?
O8C C9C C8C 109.4(16) . . ?
C10C C9C C8C 104.7(15) . . ?
C11C C10C C9C 107.2(15) . . ?
C11C C10C O11C 106.4(17) . . ?
C9C C10C O11C 104.8(16) . . ?
O9C C11C C10C 105.7(15) . . ?
O9C C11C C12C 105.6(14) . . ?
C10C C11C C12C 116.0(16) . . ?
O10C C12C C11C 111.3(15) . . ?
C7C O9C C11C 113.2(13) . . ?
C13C O11C C10C 112.1(16) . . ?
O14C C13C O11C 106.1(16) . . ?
O14C C13C C14C 112.7(16) . . ?
O11C C13C C14C 106.5(15) . . ?
O12C C14C C13C 110.5(16) . . ?
O12C C14C C15C 103.7(15) . . ?
C13C C14C C15C 108.6(16) . . ?
O13C C15C C16C 110.7(17) . . ?
O13C C15C C14C 108.0(17) . . ?
C16C C15C C14C 107.9(16) . . ?
O16C C16C C15C 108.7(17) . . ?
O16C C16C C17C 111.0(19) . . ?
C15C C16C C17C 112.3(16) . . ?
O14C C17C C16C 108.7(17) . . ?
O14C C17C C18C 104.3(16) . . ?
C16C C17C C18C 111.4(17) . . ?
O15C C18C C17C 111.6(17) . . ?
C13C O14C C17C 115.5(15) . . ?
C19C O16C C16C 123.0(18) . . ?
O19C C19C O16C 111.6(18) . . ?
O19C C19C C20C 116.4(18) . . ?
O16C C19C C20C 105.0(16) . . ?
O17C C20C C19C 115.6(16) . . ?
O17C C20C C21C 107.9(16) . . ?
C19C C20C C21C 111.0(15) . . ?
O18C C21C C22C 109.8(17) . . ?
O18C C21C C20C 108.8(16) . . ?
C22C C21C C20C 105.2(16) . . ?
O21C C22C C23C 111.4(18) . . ?
O21C C22C C21C 106.8(17) . . ?
C23C C22C C21C 110.1(16) . . ?
O19C C23C C22C 110.1(18) . . ?
O19C C23C C24C 104.9(17) . . ?
C22C C23C C24C 118.0(18) . . ?
O20C C24C C23C 104.8(18) . . ?
C19C O19C C23C 112.3(18) . . ?
C25C O21C C22C 116.9(18) . . ?
O24C C25C O21C 109.3(17) . . ?
O24C C25C C26C 115.4(17) . . ?
O21C C25C C26C 109.3(17) . . ?
O22C C26C C25C 114.3(17) . . ?
O22C C26C C27C 110.2(17) . . ?
C25C C26C C27C 108.0(16) . . ?
O23C C27C C28C 113.3(18) . . ?
O23C C27C C26C 112.2(17) . . ?
C28C C27C C26C 107.9(17) . . ?
O26C C28C C29C 106.3(19) . . ?
O26C C28C C27C 102.1(18) . . ?
C29C C28C C27C 109.6(17) . . ?
O24C C29C C28C 105.7(17) . . ?
O24C C29C C30C 103.4(17) . . ?
C28C C29C C30C 110.4(18) . . ?
O25C C30C C29C 102.4(17) . . ?
C25C O24C C29C 113.8(16) . . ?
C31C O26C C28C 112.7(19) . . ?
O29C C31C O26C 108.0(17) . . ?
O29C C31C C32C 111.1(17) . . ?
O26C C31C C32C 106.7(18) . . ?
O27C C32C C31C 113.6(16) . . ?
O27C C32C C33C 108.1(17) . . ?
C31C C32C C33C 115.4(17) . . ?
O28C C33C C32C 108.4(17) . . ?
O28C C33C C34C 110.5(18) . . ?
C32C C33C C34C 105.8(17) . . ?
C35C C34C O31C 106.0(19) . . ?
C35C C34C C33C 112.1(17) . . ?
O31C C34C C33C 100.1(19) . . ?
O29C C35C C34C 105.5(17) . . ?
O29C C35C C36C 103.3(17) . . ?
C34C C35C C36C 111.4(18) . . ?
O30C C36C C35C 108.2(18) . . ?
C31C O29C C35C 114.3(17) . . ?
C37C O31C C34C 108.3(18) . . ?
O34C C37C O31C 109.3(15) . . ?
O34C C37C C38C 110.3(15) . . ?
O31C C37C C38C 106.8(16) . . ?
O32C C38C C37C 111.2(16) . . ?
O32C C38C C39C 103.6(15) . . ?
C37C C38C C39C 112.5(15) . . ?
O33C C39C C40C 110.0(15) . . ?
O33C C39C C38C 108.6(14) . . ?
C40C C39C C38C 105.3(15) . . ?
O36C C40C C41C 113.6(16) . . ?
O36C C40C C39C 104.5(16) . . ?
C41C C40C C39C 108.6(15) . . ?
O34C C41C C40C 107.9(15) . . ?
O34C C41C C42C 106.4(16) . . ?
C40C C41C C42C 115.4(16) . . ?
O35C C42C C41C 109.9(16) . . ?
C37C O34C C41C 114.9(16) . . ?
C43C O36C C40C 115.5(17) . . ?
O39C C43C O36C 110.4(14) . . ?
O39C C43C C44C 108.2(14) . . ?
O36C C43C C44C 108.7(15) . . ?
O37C C44C C43C 107.2(13) . . ?
O37C C44C C45C 108.9(14) . . ?
C43C C44C C45C 109.2(14) . . ?
O38C C45C C44C 113.0(15) . . ?
O38C C45C C46C 106.3(14) . . ?
C44C C45C C46C 104.2(14) . . ?
O1C C46C C47C 104.3(15) . . ?
O1C C46C C45C 104.0(15) . . ?
C47C C46C C45C 108.5(14) . . ?
O39C C47C C46C 104.5(15) . . ?
O39C C47C C48C 101.8(16) . . ?
C46C C47C C48C 109.9(16) . . ?
O40C C48C C47C 101.9(16) . . ?
C43C O39C C47C 113.6(14) . . ?
C1D O1D C46D 112.2(16) . . ?
O4D C1D O1D 111.8(14) . . ?
O4D C1D C2D 110.5(14) . . ?
O1D C1D C2D 106.3(15) . . ?
O2D C2D C1D 113.0(14) . . ?
O2D C2D C3D 108.6(14) . . ?
C1D C2D C3D 114.6(14) . . ?
O3D C3D C2D 108.3(13) . . ?
O3D C3D C4D 109.7(14) . . ?
C2D C3D C4D 104.2(14) . . ?
O6D C4D C5D 114.1(14) . . ?
O6D C4D C3D 103.4(14) . . ?
C5D C4D C3D 110.3(14) . . ?
O4D C5D C4D 108.3(13) . . ?
O4D C5D C6D 107.3(14) . . ?
C4D C5D C6D 117.9(15) . . ?
O5D C6D C5D 108.5(14) . . ?
C1D O4D C5D 115.5(14) . . ?
C7D O6D C4D 116.3(15) . . ?
O9D C7D O6D 112.1(14) . . ?
O9D C7D C8D 109.4(14) . . ?
O6D C7D C8D 107.6(14) . . ?
O7D C8D C7D 107.4(13) . . ?
O7D C8D C9D 111.2(14) . . ?
C7D C8D C9D 107.4(13) . . ?
O8D C9D C10D 110.9(14) . . ?
O8D C9D C8D 111.5(14) . . ?
C10D C9D C8D 108.1(14) . . ?
O11D C10D C9D 106.2(15) . . ?
O11D C10D C11D 110.7(15) . . ?
C9D C10D C11D 112.5(14) . . ?
O9D C11D C10D 107.2(15) . . ?
O9D C11D C12D 103.7(15) . . ?
C10D C11D C12D 111.0(15) . . ?
O10D C12D C11D 106.8(16) . . ?
C7D O9D C11D 114.2(14) . . ?
C10D O11D C13D 116.0(15) . . ?
O14D C13D O11D 111.6(14) . . ?
O14D C13D C14D 109.0(14) . . ?
O11D C13D C14D 108.7(15) . . ?
O12D C14D C13D 112.9(14) . . ?
O12D C14D C15D 109.5(14) . . ?
C13D C14D C15D 111.0(14) . . ?
O13D C15D C16D 111.0(15) . . ?
O13D C15D C14D 108.4(15) . . ?
C16D C15D C14D 108.2(14) . . ?
O16D C16D C15D 106.0(16) . . ?
O16D C16D C17D 107.2(16) . . ?
C15D C16D C17D 107.8(14) . . ?
O14D C17D C18D 107.9(16) . . ?
O14D C17D C16D 104.0(15) . . ?
C18D C17D C16D 112.0(15) . . ?
O15D C18D C17D 110.4(16) . . ?
C13D O14D C17D 115.4(14) . . ?
C16D O16D C19D 115.2(16) . . ?
O19D C19D O16D 111.2(15) . . ?
O19D C19D C20D 111.3(15) . . ?
O16D C19D C20D 109.4(15) . . ?
O17D C20D C19D 111.7(15) . . ?
O17D C20D C21D 109.4(15) . . ?
C19D C20D C21D 110.6(15) . . ?
O18D C21D C22D 107.7(16) . . ?
O18D C21D C20D 106.1(16) . . ?
C22D C21D C20D 104.5(15) . . ?
O21D C22D C23D 106.2(17) . . ?
O21D C22D C21D 105.4(16) . . ?
C23D C22D C21D 108.1(15) . . ?
O19D C23D C24D 105.5(15) . . ?
O19D C23D C22D 106.1(16) . . ?
C24D C23D C22D 119.2(17) . . ?
O20D C24D C23D 105.4(15) . . ?
C19D O19D C23D 113.3(14) . . ?
C25D O21D C22D 114.9(17) . . ?
O24D C25D O21D 106.7(16) . . ?
O24D C25D C26D 109.1(16) . . ?
O21D C25D C26D 107.3(16) . . ?
O22D C26D C25D 109.0(16) . . ?
O22D C26D C27D 104.0(16) . . ?
C25D C26D C27D 110.6(16) . . ?
O23D C27D C28D 110.5(17) . . ?
O23D C27D C26D 110.0(17) . . ?
C28D C27D C26D 105.9(16) . . ?
O26D C28D C27D 104.1(17) . . ?
O26D C28D C29D 105.1(18) . . ?
C27D C28D C29D 108.6(16) . . ?
O24D C29D C28D 106.8(17) . . ?
O24D C29D C30D 105.8(16) . . ?
C28D C29D C30D 110.1(17) . . ?
O25D C30D C29D 111.1(18) . . ?
C25D O24D C29D 115.4(15) . . ?
C31D O26D C28D 114.9(17) . . ?
O29D C31D O26D 109.2(16) . . ?
O29D C31D C32D 107.7(15) . . ?
O26D C31D C32D 110.3(16) . . ?
O27D C32D C31D 111.2(15) . . ?
O27D C32D C33D 107.2(15) . . ?
C31D C32D C33D 112.0(15) . . ?
O28D C33D C34D 107.6(15) . . ?
O28D C33D C32D 110.2(15) . . ?
C34D C33D C32D 108.9(15) . . ?
O31D C34D C33D 108.7(16) . . ?
O31D C34D C35D 110.8(17) . . ?
C33D C34D C35D 106.6(15) . . ?
O29D C35D C34D 106.1(15) . . ?
O29D C35D C36D 106.7(16) . . ?
C34D C35D C36D 112.3(16) . . ?
O30D C36D C35D 106.5(16) . . ?
C31D O29D C35D 119.0(15) . . ?
C34D O31D C37D 112.3(16) . . ?
O34D C37D O31D 108.3(16) . . ?
O34D C37D C38D 110.2(15) . . ?
O31D C37D C38D 106.9(15) . . ?
O32D C38D C37D 111.2(15) . . ?
O32D C38D C39D 106.1(15) . . ?
C37D C38D C39D 112.8(15) . . ?
O33D C39D C40D 109.1(16) . . ?
O33D C39D C38D 110.0(15) . . ?
C40D C39D C38D 107.0(15) . . ?
C41D C40D O36D 110.4(17) . . ?
C41D C40D C39D 112.5(16) . . ?
O36D C40D C39D 106.0(16) . . ?
O34D C41D C40D 108.3(16) . . ?
O34D C41D C42D 105.6(16) . . ?
C40D C41D C42D 115.4(17) . . ?
O35D C42D C41D 102.6(17) . . ?
C37D O34D C41D 116.2(15) . . ?
C43D O36D C40D 118.5(17) . . ?
O39D C43D O36D 108.6(16) . . ?
O39D C43D C44D 110.0(15) . . ?
O36D C43D C44D 108.3(16) . . ?
O37D C44D C43D 109.4(15) . . ?
O37D C44D C45D 107.5(16) . . ?
C43D C44D C45D 109.5(15) . . ?
O38D C45D C46D 110.1(15) . . ?
O38D C45D C44D 108.0(15) . . ?
C46D C45D C44D 107.2(16) . . ?
O1D C46D C47D 108.6(16) . . ?
O1D C46D C45D 102.9(17) . . ?
C47D C46D C45D 110.7(15) . . ?
O39D C47D C46D 106.5(15) . . ?
O39D C47D C48D 107.0(16) . . ?
C46D C47D C48D 115.5(16) . . ?
O40D C48D C47D 110.5(17) . . ?
C43D O39D C47D 116.3(15) . . ?
C1E O1E C46E 114.1(15) . . ?
O4E C1E O1E 109.1(15) . . ?
O4E C1E C2E 111.0(14) . . ?
O1E C1E C2E 107.0(15) . . ?
O2E C2E C1E 110.8(14) . . ?
O2E C2E C3E 108.5(15) . . ?
C1E C2E C3E 114.1(14) . . ?
O3E C3E C2E 108.5(15) . . ?
O3E C3E C4E 109.2(15) . . ?
C2E C3E C4E 108.7(15) . . ?
O6E C4E C3E 110.3(16) . . ?
O6E C4E C5E 109.3(16) . . ?
C3E C4E C5E 110.7(14) . . ?
O4E C5E C6E 107.2(15) . . ?
O4E C5E C4E 109.3(14) . . ?
C6E C5E C4E 113.3(15) . . ?
O5E C6E C5E 107.1(16) . . ?
C1E O4E C5E 115.6(14) . . ?
C4E O6E C7E 116.8(16) . . ?
O9E C7E O6E 111.4(14) . . ?
O9E C7E C8E 110.1(13) . . ?
O6E C7E C8E 106.4(14) . . ?
O7E C8E C7E 110.3(14) . . ?
O7E C8E C9E 109.9(15) . . ?
C7E C8E C9E 110.2(14) . . ?
O8E C9E C8E 108.4(14) . . ?
O8E C9E C10E 106.1(14) . . ?
C8E C9E C10E 104.2(14) . . ?
O11E C10E C11E 108.8(15) . . ?
O11E C10E C9E 106.2(15) . . ?
C11E C10E C9E 107.9(14) . . ?
O9E C11E C10E 105.6(14) . . ?
O9E C11E C12E 105.3(14) . . ?
C10E C11E C12E 115.1(15) . . ?
O10E C12E C11E 110.7(15) . . ?
C7E O9E C11E 115.2(13) . . ?
C13E O11E C10E 119.1(16) . . ?
O14E C13E O11E 110.5(15) . . ?
O14E C13E C14E 111.1(15) . . ?
O11E C13E C14E 106.9(16) . . ?
O12E C14E C13E 113.1(15) . . ?
O12E C14E C15E 107.4(15) . . ?
C13E C14E C15E 110.6(15) . . ?
O13E C15E C16E 111.9(16) . . ?
O13E C15E C14E 107.3(15) . . ?
C16E C15E C14E 106.4(15) . . ?
O16E C16E C17E 110.5(16) . . ?
O16E C16E C15E 106.4(17) . . ?
C17E C16E C15E 110.7(15) . . ?
O14E C17E C16E 108.4(15) . . ?
O14E C17E C18E 102.6(15) . . ?
C16E C17E C18E 112.6(16) . . ?
O15E C18E C17E 108.3(16) . . ?
C13E O14E C17E 115.7(15) . . ?
C16E O16E C19E 118.0(17) . . ?
O19E C19E O16E 111.8(15) . . ?
O19E C19E C20E 112.7(14) . . ?
O16E C19E C20E 110.6(16) . . ?
O17E C20E C19E 112.7(14) . . ?
O17E C20E C21E 108.5(15) . . ?
C19E C20E C21E 110.5(15) . . ?
O18E C21E C20E 108.9(15) . . ?
O18E C21E C22E 109.4(15) . . ?
C20E C21E C22E 107.7(15) . . ?
O21E C22E C23E 110.3(16) . . ?
O21E C22E C21E 107.2(16) . . ?
C23E C22E C21E 110.5(15) . . ?
O19E C23E C22E 108.6(15) . . ?
O19E C23E C24E 106.8(15) . . ?
C22E C23E C24E 120.0(16) . . ?
O20E C24E C23E 108.1(15) . . ?
C19E O19E C23E 112.8(14) . . ?
C25E O21E C22E 118.9(17) . . ?
O24E C25E O21E 109.3(15) . . ?
O24E C25E C26E 110.7(15) . . ?
O21E C25E C26E 108.8(16) . . ?
O22E C26E C25E 109.9(15) . . ?
O22E C26E C27E 111.6(16) . . ?
C25E C26E C27E 112.9(15) . . ?
O23E C27E C28E 110.6(16) . . ?
O23E C27E C26E 110.8(17) . . ?
C28E C27E C26E 106.2(16) . . ?
O26E C28E C27E 109.4(18) . . ?
O26E C28E C29E 109.6(17) . . ?
C27E C28E C29E 115.5(16) . . ?
O24E C29E C28E 105.6(16) . . ?
O24E C29E C30E 106.4(16) . . ?
C28E C29E C30E 111.5(16) . . ?
O25E C30E C29E 104.7(16) . . ?
C25E O24E C29E 115.1(15) . . ?
C28E O26E C31E 122.8(19) . . ?
O29E C31E O26E 107.5(16) . . ?
O29E C31E C32E 113.8(17) . . ?
O26E C31E C32E 109.4(17) . . ?
O27E C32E C31E 109.0(17) . . ?
O27E C32E C33E 105.2(17) . . ?
C31E C32E C33E 110.3(17) . . ?
O28E C33E C34E 115.9(19) . . ?
O28E C33E C32E 110.2(17) . . ?
C34E C33E C32E 103.3(16) . . ?
C33E C34E C35E 110.8(17) . . ?
C33E C34E O31E 103.0(18) . . ?
C35E C34E O31E 104.6(17) . . ?
O29E C35E C36E 103.5(17) . . ?
O29E C35E C34E 103.2(16) . . ?
C36E C35E C34E 119.4(18) . . ?
O30E C36E C35E 106.5(18) . . ?
C31E O29E C35E 114.1(16) . . ?
C37E O31E C34E 111.1(16) . . ?
O34E C37E O31E 110.2(16) . . ?
O34E C37E C38E 113.1(15) . . ?
O31E C37E C38E 106.9(15) . . ?
O32E C38E C37E 111.9(15) . . ?
O32E C38E C39E 109.6(15) . . ?
C37E C38E C39E 109.9(15) . . ?
O33E C39E C38E 104.9(15) . . ?
O33E C39E C40E 108.9(15) . . ?
C38E C39E C40E 106.5(14) . . ?
O36E C40E C41E 111.9(16) . . ?
O36E C40E C39E 106.0(15) . . ?
C41E C40E C39E 109.9(15) . . ?
O34E C41E C40E 106.6(15) . . ?
O34E C41E C42E 109.9(15) . . ?
C40E C41E C42E 115.4(16) . . ?
O35E C42E C41E 107.5(17) . . ?
C37E O34E C41E 114.2(14) . . ?
C43E O36E C40E 119.9(15) . . ?
O39E C43E O36E 111.9(14) . . ?
O39E C43E C44E 110.3(14) . . ?
O36E C43E C44E 110.2(14) . . ?
O37E C44E C43E 109.4(14) . . ?
O37E C44E C45E 107.3(14) . . ?
C43E C44E C45E 109.9(14) . . ?
O38E C45E C44E 115.7(15) . . ?
O38E C45E C46E 108.9(14) . . ?
C44E C45E C46E 102.7(14) . . ?
O1E C46E C47E 105.2(15) . . ?
O1E C46E C45E 102.7(14) . . ?
C47E C46E C45E 111.7(15) . . ?
O39E C47E C46E 104.7(14) . . ?
O39E C47E C48E 102.1(15) . . ?
C46E C47E C48E 110.3(16) . . ?
O40E C48E C47E 105.5(16) . . ?
C43E O39E C47E 112.2(14) . . ?
C1F O1F C46F 109.9(16) . . ?
O4F C1F O1F 110.6(15) . . ?
O4F C1F C2F 108.3(15) . . ?
O1F C1F C2F 104.7(15) . . ?
O2F C2F C1F 106.1(14) . . ?
O2F C2F C3F 109.4(16) . . ?
C1F C2F C3F 112.4(15) . . ?
O3F C3F C2F 107.4(15) . . ?
O3F C3F C4F 105.9(15) . . ?
C2F C3F C4F 103.8(15) . . ?
C5F C4F O6F 105.2(15) . . ?
C5F C4F C3F 105.3(14) . . ?
O6F C4F C3F 101.3(15) . . ?
O4F C5F C4F 108.2(15) . . ?
O4F C5F C6F 107.8(16) . . ?
C4F C5F C6F 115.6(16) . . ?
O5F C6F C5F 107.2(15) . . ?
C1F O4F C5F 114.8(15) . . ?
C7F O6F C4F 107.2(14) . . ?
O9F C7F O6F 110.2(14) . . ?
O9F C7F C8F 112.7(14) . . ?
O6F C7F C8F 107.4(14) . . ?
O7F C8F C9F 108.9(14) . . ?
O7F C8F C7F 112.4(14) . . ?
C9F C8F C7F 113.2(15) . . ?
O8F C9F C8F 110.7(15) . . ?
O8F C9F C10F 109.5(14) . . ?
C8F C9F C10F 105.3(13) . . ?
O11F C10F C11F 109.0(15) . . ?
O11F C10F C9F 105.3(14) . . ?
C11F C10F C9F 108.0(14) . . ?
O9F C11F C10F 107.9(14) . . ?
O9F C11F C12F 106.5(14) . . ?
C10F C11F C12F 115.2(15) . . ?
O10F C12F C11F 109.1(15) . . ?
C7F O9F C11F 111.1(13) . . ?
C13F O11F C10F 117.7(14) . . ?
O14F C13F O11F 113.4(14) . . ?
O14F C13F C14F 109.4(14) . . ?
O11F C13F C14F 109.3(14) . . ?
O12F C14F C13F 107.6(13) . . ?
O12F C14F C15F 110.9(14) . . ?
C13F C14F C15F 108.2(13) . . ?
O13F C15F C16F 107.1(14) . . ?
O13F C15F C14F 111.0(14) . . ?
C16F C15F C14F 105.2(13) . . ?
O16F C16F C17F 110.0(15) . . ?
O16F C16F C15F 101.2(14) . . ?
C17F C16F C15F 109.8(14) . . ?
O14F C17F C16F 107.0(14) . . ?
O14F C17F C18F 102.8(15) . . ?
C16F C17F C18F 108.4(15) . . ?
O15F C18F C17F 108.8(17) . . ?
C13F O14F C17F 110.7(14) . . ?
C19F O16F C16F 114.2(14) . . ?
O19F C19F O16F 109.9(15) . . ?
O19F C19F C20F 110.8(14) . . ?
O16F C19F C20F 109.8(15) . . ?
O17F C20F C19F 110.6(14) . . ?
O17F C20F C21F 107.9(14) . . ?
C19F C20F C21F 112.7(14) . . ?
O18F C21F C22F 114.4(15) . . ?
O18F C21F C20F 112.2(14) . . ?
C22F C21F C20F 106.8(14) . . ?
C21F C22F O21F 104.9(15) . . ?
C21F C22F C23F 110.6(14) . . ?
O21F C22F C23F 105.9(15) . . ?
O19F C23F C22F 104.8(14) . . ?
O19F C23F C24F 104.5(15) . . ?
C22F C23F C24F 111.7(15) . . ?
O20F C24F C23F 104.9(15) . . ?
C19F O19F C23F 115.1(15) . . ?
C25F O21F C22F 114.9(15) . . ?
O24F C25F O21F 110.8(15) . . ?
O24F C25F C26F 110.8(15) . . ?
O21F C25F C26F 107.2(15) . . ?
O22F C26F C25F 113.7(15) . . ?
O22F C26F C27F 108.8(16) . . ?
C25F C26F C27F 113.2(15) . . ?
O23F C27F C28F 105.8(16) . . ?
O23F C27F C26F 108.8(15) . . ?
C28F C27F C26F 105.3(15) . . ?
O26F C28F C29F 108.9(17) . . ?
O26F C28F C27F 106.5(17) . . ?
C29F C28F C27F 108.8(15) . . ?
O24F C29F C28F 107.1(15) . . ?
O24F C29F C30F 105.8(15) . . ?
C28F C29F C30F 115.4(17) . . ?
O25F C30F C29F 111.8(16) . . ?
C25F O24F C29F 117.6(15) . . ?
C28F O26F C31F 116.8(18) . . ?
O29F C31F O26F 107.7(17) . . ?
O29F C31F C32F 109.5(17) . . ?
O26F C31F C32F 106.2(17) . . ?
O27F C32F C31F 111.4(17) . . ?
O27F C32F C33F 106.2(17) . . ?
C31F C32F C33F 113.2(17) . . ?
O28F C33F C34F 109.0(19) . . ?
O28F C33F C32F 107.0(18) . . ?
C34F C33F C32F 103.8(17) . . ?
O31F C34F C33F 103.5(19) . . ?
O31F C34F C35F 109.6(19) . . ?
C33F C34F C35F 111.4(17) . . ?
O29F C35F C34F 107.9(17) . . ?
O29F C35F C36F 102.6(18) . . ?
C34F C35F C36F 111.2(18) . . ?
O30F C36F C35F 105.6(18) . . ?
C31F O29F C35F 115.0(17) . . ?
C37F O31F C34F 116.8(19) . . ?
O34F C37F O31F 107.3(17) . . ?
O34F C37F C38F 112.4(17) . . ?
O31F C37F C38F 110.2(18) . . ?
O32F C38F C37F 111.2(16) . . ?
O32F C38F C39F 106.9(17) . . ?
C37F C38F C39F 110.6(16) . . ?
O33F C39F C40F 109.9(18) . . ?
O33F C39F C38F 104.4(16) . . ?
C40F C39F C38F 106.8(17) . . ?
O36F C40F C39F 105.1(19) . . ?
O36F C40F C41F 110.4(19) . . ?
C39F C40F C41F 110.4(17) . . ?
O34F C41F C40F 105.8(17) . . ?
O34F C41F C42F 104.3(17) . . ?
C40F C41F C42F 115.3(18) . . ?
O35F C42F C41F 105.1(18) . . ?
C37F O34F C41F 113.6(17) . . ?
C40F O36F C43F 115.5(19) . . ?
O39F C43F O36F 110.6(16) . . ?
O39F C43F C44F 112.4(16) . . ?
O36F C43F C44F 109.4(16) . . ?
O37F C44F C43F 108.7(15) . . ?
O37F C44F C45F 108.1(16) . . ?
C43F C44F C45F 111.0(16) . . ?
O38F C45F C46F 110.7(17) . . ?
O38F C45F C44F 108.1(17) . . ?
C46F C45F C44F 107.6(16) . . ?
O1F C46F C47F 111.4(19) . . ?
O1F C46F C45F 96.7(17) . . ?
C47F C46F C45F 109.9(16) . . ?
O39F C47F C46F 105.1(17) . . ?
O39F C47F C48F 105.6(17) . . ?
C46F C47F C48F 119.9(17) . . ?
O40F C48F C47F 103.3(17) . . ?
C43F O39F C47F 115.0(16) . . ?

loop_
_geom_bond_atom_site_label_1
_geom_bond_atom_site_label_2
_geom_bond_distance
_geom_bond_site_symmetry_2
_geom_bond_publ_flag
Au1 S4 2.274(6) . ?
Au1 S1 2.295(5) . ?
Au1 Au2 2.9594(16) . ?
Au1 Au3 3.0906(16) . ?
Au2 S5 2.271(5) . ?
Au2 S2 2.276(5) . ?
Au2 Au3 2.9586(17) . ?
Au3 S3 2.256(6) . ?
Au3 S6 2.273(5) . ?
S1 C1 1.82(2) . ?
S1 Co1 2.229(7) . ?
S2 C6 1.87(2) . ?
S2 Co1 2.270(6) . ?
S3 C11 1.93(2) . ?
S3 Co1 2.243(6) . ?
Co1 N3 1.986(17) . ?
Co1 N1 2.006(16) . ?
Co1 N2 2.035(18) . ?
C1 C3 1.51(3) . ?
C1 C4 1.52(3) . ?
C1 C2 1.59(3) . ?
C4 N1 1.48(3) . ?
C4 C5 1.62(3) . ?
C5 O2 1.25(2) . ?
C5 O1 1.25(2) . ?
N2 C9 1.60(3) . ?
N3 C14 1.46(3) . ?
C6 C9 1.49(3) . ?
C6 C8 1.49(3) . ?
C6 C7 1.53(3) . ?
C9 C10 1.64(3) . ?
C10 O4 1.21(3) . ?
C10 O3 1.21(3) . ?
C11 C12 1.44(3) . ?
C11 C13 1.44(3) . ?
C11 C14 1.59(3) . ?
C14 C15 1.57(3) . ?
C15 O6 1.22(3) . ?
C15 O5 1.25(3) . ?
O6 Na8 2.72(2) . ?
S4 C16 1.90(2) . ?
S4 Co2 2.259(6) . ?
S5 C21 1.90(2) . ?
S5 Co2 2.268(6) . ?
S6 C26 1.77(2) . ?
S6 Co2 2.243(7) . ?
Co2 N4 1.914(18) . ?
Co2 N5 2.014(17) . ?
Co2 N6 2.056(17) . ?
C16 C17 1.48(3) . ?
C16 C18 1.52(3) . ?
C16 C19 1.59(3) . ?
C19 N4 1.47(3) . ?
C19 C20 1.61(3) . ?
C20 O7 1.21(3) . ?
C20 O8 1.37(3) . ?
O7 Na5 2.67(3) . ?
O8 Na2 2.66(2) . ?
N5 C24 1.54(3) . ?
N6 C29 1.44(3) . ?
C21 C22 1.46(3) . ?
C21 C23 1.48(3) . ?
C21 C24 1.59(3) . ?
C24 C25 1.54(3) . ?
C25 O10 1.18(2) . ?
C25 O9 1.27(3) . ?
C26 C28 1.49(3) . ?
C26 C29 1.57(3) . ?
C26 C27 1.59(3) . ?
C29 C30 1.65(3) . ?
C30 O12 1.25(3) . ?
C30 O11 1.30(3) . ?
Au4 S10 2.258(7) . ?
Au4 S7 2.270(6) . ?
Au4 Au5 2.9571(18) . ?
Au4 Au6 3.1071(12) . ?
Au5 S11 2.294(6) . ?
Au5 S8 2.317(6) . ?
Au5 Au6 2.9559(15) . ?
Au6 S12 2.266(6) . ?
Au6 S9 2.274(6) . ?
S7 C31 1.93(2) . ?
S7 Co3 2.250(7) . ?
S8 C36 1.85(2) . ?
S8 Co3 2.261(6) . ?
S9 C41 1.85(2) . ?
S9 Co3 2.251(6) . ?
S10 C46 1.90(2) . ?
S10 Co4 2.235(6) . ?
S11 C51 1.78(2) . ?
S11 Co4 2.240(7) . ?
S12 C56 1.81(2) . ?
S12 Co4 2.236(7) . ?
Co3 N8 1.953(18) . ?
Co3 N7 2.000(16) . ?
Co3 N9 2.092(18) . ?
N7 C34 1.49(3) . ?
N8 C44 1.45(3) . ?
N9 C39 1.45(3) . ?
C31 C33 1.44(3) . ?
C31 C32 1.47(3) . ?
C31 C34 1.64(3) . ?
C34 C35 1.51(3) . ?
C35 O13 1.21(3) . ?
C35 O14 1.27(3) . ?
C36 C37 1.45(3) . ?
C36 C39 1.49(3) . ?
C36 C38 1.57(3) . ?
C39 C40 1.58(3) . ?
C40 O15 1.19(2) . ?
C40 O16 1.31(3) . ?
C41 C42 1.51(3) . ?
C41 C44 1.55(3) . ?
C41 C43 1.61(3) . ?
C44 C45 1.65(3) . ?
C45 O18 1.15(3) . ?
C45 O17 1.36(3) . ?
O19 C50 1.22(3) . ?
O20 C50 1.23(2) . ?
O20 Na3 2.71(2) . ?
O18 Na9 2.71(2) . ?
Co4 N10 1.978(17) . ?
Co4 N12 2.030(16) . ?
Co4 N11 2.038(18) . ?
N10 C49 1.41(2) . ?
N11 C54 1.40(3) . ?
N12 C59 1.39(3) . ?
C46 C47 1.53(3) . ?
C46 C49 1.54(3) . ?
C46 C48 1.55(3) . ?
C49 C50 1.63(3) . ?
C51 C53 1.49(3) . ?
C51 C54 1.54(3) . ?
C51 C52 1.57(3) . ?
C54 C55 1.62(3) . ?
C55 O21 1.22(3) . ?
C55 O22 1.32(3) . ?
O22 Na6 2.74(2) . ?
C56 C57 1.45(3) . ?
C56 C59 1.59(3) . ?
C56 C58 1.62(3) . ?
C59 C60 1.62(3) . ?
C60 O23 1.28(3) . ?
C60 O24 1.28(3) . ?
Au7 S13 2.277(5) . ?
Au7 S16 2.282(6) . ?
Au7 Au8 2.9548(18) . ?
Au7 Au9 3.0811(15) . ?
Au8 S14 2.288(6) . ?
Au8 S17 2.305(6) . ?
Au8 Au9 2.9527(16) . ?
Au9 S15 2.271(6) . ?
Au9 S18 2.282(6) . ?
S13 C61 1.91(2) . ?
S13 Co5 2.254(7) . ?
S14 C66 1.84(2) . ?
S14 Co5 2.244(6) . ?
S15 C71 1.87(2) . ?
S15 Co5 2.262(6) . ?
S16 C76 1.89(2) . ?
S16 Co6 2.248(6) . ?
S17 C81 1.81(2) . ?
S17 Co6 2.248(6) . ?
S18 C86 1.89(2) . ?
S18 Co6 2.259(7) . ?
Co5 N15 1.971(19) . ?
Co5 N14 1.998(16) . ?
Co5 N13 1.999(16) . ?
N13 C64 1.41(3) . ?
N14 C69 1.50(3) . ?
N15 C74 1.51(3) . ?
C61 C64 1.50(3) . ?
C61 C62 1.55(3) . ?
C61 C63 1.59(3) . ?
C64 C65 1.57(3) . ?
C65 O26 1.24(3) . ?
C65 O25 1.25(3) . ?
O25 Na10 2.64(2) . ?
C66 C68 1.50(3) . ?
C66 C67 1.50(3) . ?
C66 C69 1.56(3) . ?
C69 C70 1.57(3) . ?
C70 O27 1.28(3) . ?
C70 O28 1.30(3) . ?
C71 C72 1.47(3) . ?
C71 C73 1.51(3) . ?
C71 C74 1.53(3) . ?
C74 C75 1.50(3) . ?
C75 O29 1.28(3) . ?
C75 O30 1.32(2) . ?
Co6 N18 1.961(16) . ?
Co6 N16 2.036(19) . ?
Co6 N17 2.037(16) . ?
N16 C79 1.43(3) . ?
N17 C84 1.46(2) . ?
N18 C89 1.50(3) . ?
C76 C77 1.52(3) . ?
C76 C78 1.55(3) . ?
C76 C79 1.56(3) . ?
C79 C80 1.60(3) . ?
C80 O32 1.22(2) . ?
C80 O31 1.25(3) . ?
C81 C84 1.44(3) . ?
C81 C83 1.55(3) . ?
C81 C82 1.67(3) . ?
C84 C85 1.58(3) . ?
C85 O33 1.16(3) . ?
C85 O34 1.29(2) . ?
C86 C88 1.44(3) . ?
C86 C89 1.57(3) . ?
C86 C87 1.60(3) . ?
C89 C90 1.52(3) . ?
C90 O35 1.22(3) . ?
C90 O36 1.27(3) . ?
O35 Na7 2.71(2) . ?
O36 Na4 2.81(2) . ?
Na1 O40 2.21(3) . ?
Na1 O37 2.23(2) . ?
Na1 O42 2.26(2) . ?
Na1 O38 2.27(3) . ?
Na1 O39 2.28(2) . ?
Na1 O41 2.29(2) . ?
Na1 Na2 3.869(18) . ?
Na1 Na4 3.97(2) . ?
Na1 Na3 3.97(2) . ?
O37 Na2 2.68(2) . ?
O38 Na3 2.77(2) . ?
O39 Na4 2.64(2) . ?
Na2 O43 2.92(3) . ?
Na4 O46 2.89(3) . ?
Na5 O47 2.47(4) . ?
Na5 O49 2.72(3) . ?
Na5 O48 2.79(4) . ?
Na6 O51 2.69(2) . ?
Na6 O50 2.74(3) . ?
O52 Na7 2.66(3) . ?
Na7 O53 2.35(4) . ?
Na7 O54 2.76(3) . ?
Na8 O56 2.57(3) . ?
Na8 O55 2.67(3) . ?
Na8 O57 2.87(4) . ?
Na9 O60 2.75(2) . ?
Na9 O58 2.76(2) . ?
Na9 O59 2.82(3) . ?
Na10 O61 2.64(3) . ?
Na10 O62 2.71(2) . ?
Na10 O63 2.72(3) 3_455 ?
O1A C46A 1.41(2) . ?
O1A C1A 1.457(16) . ?
C1A O4A 1.384(15) . ?
C1A C2A 1.477(16) . ?
C2A O2A 1.461(16) . ?
C2A C3A 1.533(16) . ?
C3A O3A 1.430(16) . ?
C3A C4A 1.536(17) . ?
C4A O6A 1.46(2) . ?
C4A C5A 1.547(17) . ?
C5A O4A 1.455(16) . ?
C5A C6A 1.542(17) . ?
C6A O5A 1.438(17) . ?
O6A C7A 1.432(16) . ?
C7A O9A 1.433(10) . ?
C7A C8A 1.516(11) . ?
C8A O7A 1.452(16) . ?
C8A C9A 1.539(11) . ?
C9A O8A 1.447(16) . ?
C9A C10A 1.541(12) . ?
C10A O11A 1.42(2) . ?
C10A C11A 1.546(11) . ?
C11A O9A 1.454(10) . ?
C11A C12A 1.500(16) . ?
C12A O10A 1.436(17) . ?
O11A C13A 1.468(17) . ?
C13A O14A 1.391(16) . ?
C13A C14A 1.486(17) . ?
C14A O12A 1.461(17) . ?
C14A C15A 1.561(18) . ?
C15A O13A 1.466(17) . ?
C15A C16A 1.513(17) . ?
C16A O16A 1.47(3) . ?
C16A C17A 1.514(17) . ?
C17A O14A 1.451(17) . ?
C17A C18A 1.531(17) . ?
C18A O15A 1.432(17) . ?
O16A C19A 1.454(17) . ?
C19A O19A 1.419(16) . ?
C19A C20A 1.505(16) . ?
C20A O17A 1.452(16) . ?
C20A C21A 1.523(17) . ?
C21A O18A 1.446(16) . ?
C21A C22A 1.518(17) . ?
C22A O21A 1.39(3) . ?
C22A C23A 1.527(17) . ?
C23A O19A 1.464(17) . ?
C23A C24A 1.567(17) . ?
C24A O20A 1.427(17) . ?
O21A C25A 1.440(16) . ?
C25A O24A 1.397(15) . ?
C25A C26A 1.518(16) . ?
C26A O22A 1.465(16) . ?
C26A C27A 1.557(17) . ?
C27A O23A 1.412(16) . ?
C27A C28A 1.523(17) . ?
C28A O26A 1.39(2) . ?
C28A C29A 1.496(17) . ?
C29A O24A 1.458(16) . ?
C29A C30A 1.529(16) . ?
C30A O25A 1.461(16) . ?
O26A C31A 1.450(17) . ?
C31A O29A 1.384(15) . ?
C31A C32A 1.496(16) . ?
C32A O27A 1.455(16) . ?
C32A C33A 1.577(17) . ?
C33A O28A 1.433(17) . ?
C33A C34A 1.552(17) . ?
C34A C35A 1.538(17) . ?
C34A O31A 1.54(3) . ?
C35A O29A 1.449(16) . ?
C35A C36A 1.536(16) . ?
C36A O30A 1.430(17) . ?
O31A C37A 1.449(17) . ?
C37A O34A 1.391(15) . ?
C37A C38A 1.504(16) . ?
C38A O32A 1.441(16) . ?
C38A C39A 1.557(17) . ?
C39A O33A 1.458(16) . ?
C39A C40A 1.562(17) . ?
C40A C41A 1.528(17) . ?
C40A O36A 1.53(3) . ?
C41A O34A 1.448(17) . ?
C41A C42A 1.523(16) . ?
C42A O35A 1.436(17) . ?
O36A C43A 1.436(16) . ?
C43A O39A 1.387(15) . ?
C43A C44A 1.518(16) . ?
C44A O37A 1.473(15) . ?
C44A C45A 1.527(16) . ?
C45A O38A 1.480(15) . ?
C45A C46A 1.534(16) . ?
C46A C47A 1.523(16) . ?
C47A O39A 1.468(16) . ?
C47A C48A 1.530(16) . ?
C48A O40A 1.465(17) . ?
O1B C1B 1.441(16) . ?
O1B C46B 1.54(2) . ?
C1B O4B 1.392(15) . ?
C1B C2B 1.506(16) . ?
C2B O2B 1.425(15) . ?
C2B C3B 1.525(17) . ?
C3B O3B 1.430(15) . ?
C3B C4B 1.519(16) . ?
C4B O6B 1.44(2) . ?
C4B C5B 1.542(16) . ?
C5B O4B 1.454(16) . ?
C5B C6B 1.530(16) . ?
C6B O5B 1.415(17) . ?
O6B C7B 1.462(16) . ?
C7B O9B 1.403(15) . ?
C7B C8B 1.485(16) . ?
C8B O7B 1.461(16) . ?
C8B C9B 1.532(17) . ?
C9B O8B 1.451(16) . ?
C9B C10B 1.541(17) . ?
C10B O11B 1.45(3) . ?
C10B C11B 1.515(17) . ?
C11B O9B 1.433(17) . ?
C11B C12B 1.538(17) . ?
C12B O10B 1.397(18) . ?
O11B C13B 1.453(16) . ?
C13B O14B 1.406(15) . ?
C13B C14B 1.497(16) . ?
C14B O12B 1.499(16) . ?
C14B C15B 1.522(17) . ?
C15B O13B 1.439(16) . ?
C15B C16B 1.500(17) . ?
C16B O16B 1.50(3) . ?
C16B C17B 1.504(17) . ?
C17B O14B 1.464(16) . ?
C17B C18B 1.551(17) . ?
C18B O15B 1.442(16) . ?
O16B C19B 1.439(17) . ?
C19B O19B 1.376(16) . ?
C19B C20B 1.497(17) . ?
C20B O17B 1.458(17) . ?
C20B C21B 1.558(17) . ?
C21B O18B 1.458(17) . ?
C21B C22B 1.516(18) . ?
C22B C23B 1.526(18) . ?
C22B O21B 1.54(3) . ?
C23B O19B 1.462(17) . ?
C23B C24B 1.569(17) . ?
C24B O20B 1.437(18) . ?
O21B C25B 1.460(18) . ?
C25B O24B 1.389(16) . ?
C25B C26B 1.498(17) . ?
C26B O22B 1.449(17) . ?
C26B C27B 1.552(18) . ?
C27B O23B 1.448(17) . ?
C27B C28B 1.510(17) . ?
C28B O26B 1.48(3) . ?
C28B C29B 1.506(18) . ?
C29B O24B 1.462(18) . ?
C29B C30B 1.536(18) . ?
C30B O25B 1.444(17) . ?
O26B C31B 1.457(17) . ?
C31B O29B 1.409(16) . ?
C31B C32B 1.488(17) . ?
C32B O27B 1.477(16) . ?
C32B C33B 1.524(18) . ?
C33B O28B 1.442(17) . ?
C33B C34B 1.514(17) . ?
C34B O31B 1.43(3) . ?
C34B C35B 1.505(17) . ?
C35B O29B 1.459(17) . ?
C35B C36B 1.543(17) . ?
C36B O30B 1.419(18) . ?
O31B C37B 1.460(17) . ?
C37B O34B 1.388(15) . ?
C37B C38B 1.500(17) . ?
C38B O32B 1.460(16) . ?
C38B C39B 1.524(17) . ?
C39B O33B 1.434(17) . ?
C39B C40B 1.534(17) . ?
C40B O36B 1.43(3) . ?
C40B C41B 1.509(17) . ?
C41B O34B 1.448(16) . ?
C41B C42B 1.517(16) . ?
C42B O35B 1.451(17) . ?
O36B C43B 1.448(17) . ?
C43B O39B 1.403(16) . ?
C43B C44B 1.503(17) . ?
C44B O37B 1.451(16) . ?
C44B C45B 1.559(17) . ?
C45B O38B 1.439(16) . ?
C45B C46B 1.543(17) . ?
C46B C47B 1.527(17) . ?
C47B O39B 1.454(16) . ?
C47B C48B 1.532(17) . ?
C48B O40B 1.448(18) . ?
O1C C1C 1.426(15) . ?
O1C C46C 1.48(2) . ?
C1C O4C 1.368(15) . ?
C1C C2C 1.488(16) . ?
C2C O2C 1.462(15) . ?
C2C C3C 1.531(16) . ?
C3C O3C 1.440(16) . ?
C3C C4C 1.508(16) . ?
C4C O6C 1.46(2) . ?
C4C C5C 1.510(17) . ?
C5C O4C 1.448(16) . ?
C5C C6C 1.531(16) . ?
C6C O5C 1.444(17) . ?
O6C C7C 1.430(16) . ?
C7C O9C 1.411(15) . ?
C7C C8C 1.492(16) . ?
C8C O7C 1.458(15) . ?
C8C C9C 1.537(17) . ?
C9C O8C 1.441(17) . ?
C9C C10C 1.529(17) . ?
C10C C11C 1.527(17) . ?
C10C O11C 1.54(3) . ?
C11C O9C 1.436(16) . ?
C11C C12C 1.547(16) . ?
C12C O10C 1.409(16) . ?
O11C C13C 1.466(17) . ?
C13C O14C 1.383(16) . ?
C13C C14C 1.514(17) . ?
C14C O12C 1.462(16) . ?
C14C C15C 1.546(17) . ?
C15C O13C 1.456(17) . ?
C15C C16C 1.528(17) . ?
C16C O16C 1.45(3) . ?
C16C C17C 1.538(17) . ?
C17C O14C 1.441(17) . ?
C17C C18C 1.557(17) . ?
C18C O15C 1.445(17) . ?
O16C C19C 1.446(17) . ?
C19C O19C 1.383(17) . ?
C19C C20C 1.507(16) . ?
C20C O17C 1.457(16) . ?
C20C C21C 1.533(17) . ?
C21C O18C 1.462(16) . ?
C21C C22C 1.530(17) . ?
C22C O21C 1.51(3) . ?
C22C C23C 1.530(17) . ?
C23C O19C 1.444(17) . ?
C23C C24C 1.549(17) . ?
C24C O20C 1.442(18) . ?
O21C C25C 1.429(17) . ?
C25C O24C 1.400(16) . ?
C25C C26C 1.480(17) . ?
C26C O22C 1.461(17) . ?
C26C C27C 1.552(17) . ?
C27C O23C 1.421(16) . ?
C27C C28C 1.529(18) . ?
C28C O26C 1.49(3) . ?
C28C C29C 1.522(17) . ?
C29C O24C 1.463(17) . ?
C29C C30C 1.555(17) . ?
C30C O25C 1.438(18) . ?
O26C C31C 1.439(18) . ?
C31C O29C 1.391(16) . ?
C31C C32C 1.481(17) . ?
C32C O27C 1.457(17) . ?
C32C C33C 1.537(18) . ?
C33C O28C 1.427(17) . ?
C33C C34C 1.548(18) . ?
C34C C35C 1.520(17) . ?
C34C O31C 1.55(3) . ?
C35C O29C 1.474(17) . ?
C35C C36C 1.540(18) . ?
C36C O30C 1.461(18) . ?
O31C C37C 1.463(17) . ?
C37C O34C 1.387(16) . ?
C37C C38C 1.489(17) . ?
C38C O32C 1.447(17) . ?
C38C C39C 1.550(17) . ?
C39C O33C 1.449(16) . ?
C39C C40C 1.531(17) . ?
C40C O36C 1.47(2) . ?
C40C C41C 1.514(17) . ?
C41C O34C 1.449(16) . ?
C41C C42C 1.535(17) . ?
C42C O35C 1.417(17) . ?
O36C C43C 1.437(16) . ?
C43C O39C 1.390(15) . ?
C43C C44C 1.509(16) . ?
C44C O37C 1.461(15) . ?
C44C C45C 1.520(16) . ?
C45C O38C 1.429(16) . ?
C45C C46C 1.543(16) . ?
C46C C47C 1.535(17) . ?
C47C O39C 1.462(16) . ?
C47C C48C 1.557(17) . ?
C48C O40C 1.470(17) . ?
O1D C1D 1.444(16) . ?
O1D C46D 1.48(3) . ?
C1D O4D 1.402(15) . ?
C1D C2D 1.500(16) . ?
C2D O2D 1.452(15) . ?
C2D C3D 1.536(16) . ?
C3D O3D 1.451(15) . ?
C3D C4D 1.550(16) . ?
C4D O6D 1.46(2) . ?
C4D C5D 1.509(16) . ?
C5D O4D 1.465(15) . ?
C5D C6D 1.516(16) . ?
C6D O5D 1.421(16) . ?
O6D C7D 1.437(16) . ?
C7D O9D 1.390(15) . ?
C7D C8D 1.519(16) . ?
C8D O7D 1.457(15) . ?
C8D C9D 1.540(16) . ?
C9D O8D 1.435(15) . ?
C9D C10D 1.521(16) . ?
C10D O11D 1.43(2) . ?
C10D C11D 1.524(17) . ?
C11D O9D 1.446(16) . ?
C11D C12D 1.543(17) . ?
C12D O10D 1.430(17) . ?
O11D C13D 1.440(16) . ?
C13D O14D 1.398(15) . ?
C13D C14D 1.485(16) . ?
C14D O12D 1.478(15) . ?
C14D C15D 1.534(17) . ?
C15D O13D 1.436(16) . ?
C15D C16D 1.518(16) . ?
C16D O16D 1.42(2) . ?
C16D C17D 1.534(17) . ?
C17D O14D 1.434(16) . ?
C17D C18D 1.532(16) . ?
C18D O15D 1.431(16) . ?
O16D C19D 1.449(16) . ?
C19D O19D 1.410(15) . ?
C19D C20D 1.497(16) . ?
C20D O17D 1.444(15) . ?
C20D C21D 1.554(17) . ?
C21D O18D 1.456(17) . ?
C21D C22D 1.554(17) . ?
C22D O21D 1.49(3) . ?
C22D C23D 1.518(17) . ?
C23D O19D 1.444(16) . ?
C23D C24D 1.515(16) . ?
C24D O20D 1.458(16) . ?
O21D C25D 1.443(17) . ?
C25D O24D 1.400(16) . ?
C25D C26D 1.512(17) . ?
C26D O22D 1.471(17) . ?
C26D C27D 1.543(17) . ?
C27D O23D 1.442(17) . ?
C27D C28D 1.513(17) . ?
C28D O26D 1.47(3) . ?
C28D C29D 1.534(17) . ?
C29D O24D 1.467(17) . ?
C29D C30D 1.561(17) . ?
C30D O25D 1.431(17) . ?
O26D C31D 1.433(16) . ?
C31D O29D 1.394(16) . ?
C31D C32D 1.484(16) . ?
C32D O27D 1.447(16) . ?
C32D C33D 1.543(17) . ?
C33D O28D 1.443(16) . ?
C33D C34D 1.520(17) . ?
C34D O31D 1.43(2) . ?
C34D C35D 1.538(17) . ?
C35D O29D 1.456(16) . ?
C35D C36D 1.550(17) . ?
C36D O30D 1.475(17) . ?
O31D C37D 1.456(17) . ?
C37D O34D 1.396(16) . ?
C37D C38D 1.513(16) . ?
C38D O32D 1.440(16) . ?
C38D C39D 1.537(17) . ?
C39D O33D 1.434(16) . ?
C39D C40D 1.522(17) . ?
C40D C41D 1.497(17) . ?
C40D O36D 1.51(3) . ?
C41D O34D 1.451(16) . ?
C41D C42D 1.543(17) . ?
C42D O35D 1.445(17) . ?
O36D C43D 1.447(17) . ?
C43D O39D 1.419(16) . ?
C43D C44D 1.508(16) . ?
C44D O37D 1.479(16) . ?
C44D C45D 1.539(17) . ?
C45D O38D 1.470(16) . ?
C45D C46D 1.526(17) . ?
C46D C47D 1.518(17) . ?
C47D O39D 1.452(16) . ?
C47D C48D 1.538(17) . ?
C48D O40D 1.448(17) . ?
O1E C1E 1.453(16) . ?
O1E C46E 1.51(2) . ?
C1E O4E 1.373(15) . ?
C1E C2E 1.509(16) . ?
C2E O2E 1.490(16) . ?
C2E C3E 1.518(17) . ?
C3E O3E 1.452(15) . ?
C3E C4E 1.528(17) . ?
C4E O6E 1.37(2) . ?
C4E C5E 1.536(16) . ?
C5E O4E 1.463(16) . ?
C5E C6E 1.522(17) . ?
C6E O5E 1.468(16) . ?
O6E C7E 1.448(15) . ?
C7E O9E 1.415(15) . ?
C7E C8E 1.509(16) . ?
C8E O7E 1.463(16) . ?
C8E C9E 1.532(16) . ?
C9E O8E 1.483(16) . ?
C9E C10E 1.548(17) . ?
C10E O11E 1.48(2) . ?
C10E C11E 1.533(16) . ?
C11E O9E 1.442(15) . ?
C11E C12E 1.543(16) . ?
C12E O10E 1.435(16) . ?
O11E C13E 1.440(16) . ?
C13E O14E 1.392(16) . ?
C13E C14E 1.489(16) . ?
C14E O12E 1.466(16) . ?
C14E C15E 1.557(17) . ?
C15E O13E 1.461(16) . ?
C15E C16E 1.539(17) . ?
C16E O16E 1.39(2) . ?
C16E C17E 1.521(17) . ?
C17E O14E 1.465(16) . ?
C17E C18E 1.549(17) . ?
C18E O15E 1.445(17) . ?
O16E C19E 1.434(16) . ?
C19E O19E 1.407(15) . ?
C19E C20E 1.491(16) . ?
C20E O17E 1.459(16) . ?
C20E C21E 1.528(17) . ?
C21E O18E 1.432(16) . ?
C21E C22E 1.534(17) . ?
C22E O21E 1.44(2) . ?
C22E C23E 1.496(17) . ?
C23E O19E 1.472(16) . ?
C23E C24E 1.506(16) . ?
C24E O20E 1.451(17) . ?
O21E C25E 1.441(16) . ?
C25E O24E 1.399(15) . ?
C25E C26E 1.501(17) . ?
C26E O22E 1.437(16) . ?
C26E C27E 1.534(17) . ?
C27E O23E 1.427(16) . ?
C27E C28E 1.491(17) . ?
C28E O26E 1.43(3) . ?
C28E C29E 1.522(17) . ?
C29E O24E 1.456(16) . ?
C29E C30E 1.533(17) . ?
C30E O25E 1.465(17) . ?
O26E C31E 1.470(17) . ?
C31E O29E 1.373(16) . ?
C31E C32E 1.489(17) . ?
C32E O27E 1.486(17) . ?
C32E C33E 1.566(18) . ?
C33E O28E 1.444(17) . ?
C33E C34E 1.530(17) . ?
C34E C35E 1.535(17) . ?
C34E O31E 1.57(3) . ?
C35E O29E 1.486(17) . ?
C35E C36E 1.534(17) . ?
C36E O30E 1.458(18) . ?
O31E C37E 1.440(16) . ?
C37E O34E 1.401(16) . ?
C37E C38E 1.506(16) . ?
C38E O32E 1.452(16) . ?
C38E C39E 1.539(17) . ?
C39E O33E 1.439(16) . ?
C39E C40E 1.544(17) . ?
C40E O36E 1.46(2) . ?
C40E C41E 1.527(17) . ?
C41E O34E 1.442(16) . ?
C41E C42E 1.530(17) . ?
C42E O35E 1.435(17) . ?
O36E C43E 1.442(16) . ?
C43E O39E 1.405(15) . ?
C43E C44E 1.494(16) . ?
C44E O37E 1.464(16) . ?
C44E C45E 1.504(16) . ?
C45E O38E 1.444(15) . ?
C45E C46E 1.547(17) . ?
C46E C47E 1.524(17) . ?
C47E O39E 1.453(16) . ?
C47E C48E 1.540(17) . ?
C48E O40E 1.455(17) . ?
O1F C1F 1.442(16) . ?
O1F C46F 1.51(3) . ?
C1F O4F 1.413(16) . ?
C1F C2F 1.517(17) . ?
C2F O2F 1.463(16) . ?
C2F C3F 1.549(17) . ?
C3F O3F 1.449(16) . ?
C3F C4F 1.569(17) . ?
C4F C5F 1.532(17) . ?
C4F O6F 1.55(3) . ?
C5F O4F 1.457(16) . ?
C5F C6F 1.541(16) . ?
C6F O5F 1.459(16) . ?
O6F C7F 1.434(16) . ?
C7F O9F 1.395(15) . ?
C7F C8F 1.513(16) . ?
C8F O7F 1.435(16) . ?
C8F C9F 1.513(16) . ?
C9F O8F 1.437(16) . ?
C9F C10F 1.552(16) . ?
C10F O11F 1.45(2) . ?
C10F C11F 1.519(17) . ?
C11F O9F 1.471(15) . ?
C11F C12F 1.535(16) . ?
C12F O10F 1.431(16) . ?
O11F C13F 1.432(16) . ?
C13F O14F 1.389(15) . ?
C13F C14F 1.503(16) . ?
C14F O12F 1.461(15) . ?
C14F C15F 1.548(16) . ?
C15F O13F 1.448(15) . ?
C15F C16F 1.542(17) . ?
C16F O16F 1.46(2) . ?
C16F C17F 1.532(16) . ?
C17F O14F 1.464(16) . ?
C17F C18F 1.542(17) . ?
C18F O15F 1.418(17) . ?
O16F C19F 1.442(16) . ?
C19F O19F 1.388(15) . ?
C19F C20F 1.476(16) . ?
C20F O17F 1.469(16) . ?
C20F C21F 1.542(16) . ?
C21F O18F 1.429(15) . ?
C21F C22F 1.510(16) . ?
C22F O21F 1.51(2) . ?
C22F C23F 1.518(16) . ?
C23F O19F 1.456(16) . ?
C23F C24F 1.561(17) . ?
C24F O20F 1.443(16) . ?
O21F C25F 1.447(16) . ?
C25F O24F 1.378(16) . ?
C25F C26F 1.479(16) . ?
C26F O22F 1.458(16) . ?
C26F C27F 1.543(17) . ?
C27F O23F 1.450(16) . ?
C27F C28F 1.536(17) . ?
C28F O26F 1.42(3) . ?
C28F C29F 1.516(17) . ?
C29F O24F 1.437(16) . ?
C29F C30F 1.525(16) . ?
C30F O25F 1.447(16) . ?
O26F C31F 1.469(17) . ?
C31F O29F 1.390(17) . ?
C31F C32F 1.487(17) . ?
C32F O27F 1.473(17) . ?
C32F C33F 1.549(18) . ?
C33F O28F 1.462(17) . ?
C33F C34F 1.522(18) . ?
C34F O31F 1.48(3) . ?
C34F C35F 1.524(17) . ?
C35F O29F 1.476(17) . ?
C35F C36F 1.552(18) . ?
C36F O30F 1.441(18) . ?
O31F C37F 1.416(17) . ?
C37F O34F 1.375(16) . ?
C37F C38F 1.514(17) . ?
C38F O32F 1.446(17) . ?
C38F C39F 1.540(17) . ?
C39F O33F 1.447(17) . ?
C39F C40F 1.529(18) . ?
C40F O36F 1.43(3) . ?
C40F C41F 1.532(18) . ?
C41F O34F 1.483(17) . ?
C41F C42F 1.550(17) . ?
C42F O35F 1.437(18) . ?
O36F C43F 1.477(17) . ?
C43F O39F 1.379(16) . ?
C43F C44F 1.491(17) . ?
C44F O37F 1.483(16) . ?
C44F C45F 1.541(17) . ?
C45F O38F 1.425(17) . ?
C45F C46F 1.521(17) . ?
C46F C47F 1.512(17) . ?
C47F O39F 1.448(17) . ?
C47F C48F 1.531(17) . ?
C48F O40F 1.447(17) . ?

loop_
_geom_torsion_atom_site_label_1
_geom_torsion_atom_site_label_2
_geom_torsion_atom_site_label_3
_geom_torsion_atom_site_label_4
_geom_torsion
_geom_torsion_site_symmetry_1
_geom_torsion_site_symmetry_2
_geom_torsion_site_symmetry_3
_geom_torsion_site_symmetry_4
_geom_torsion_publ_flag
Co1 S1 C1 C3 -153.2(14) . . . . ?
Au1 S1 C1 C3 82.3(15) . . . . ?
Co1 S1 C1 C4 -32.1(14) . . . . ?
Au1 S1 C1 C4 -156.6(11) . . . . ?
Co1 S1 C1 C2 84.1(16) . . . . ?
Au1 S1 C1 C2 -40.4(17) . . . . ?
C3 C1 C4 N1 170.3(19) . . . . ?
C2 C1 C4 N1 -67(2) . . . . ?
S1 C1 C4 N1 54(2) . . . . ?
C3 C1 C4 C5 -63(3) . . . . ?
C2 C1 C4 C5 60(2) . . . . ?
S1 C1 C4 C5 -178.6(15) . . . . ?
N1 C4 C5 O2 33(3) . . . . ?
C1 C4 C5 O2 -95(2) . . . . ?
N1 C4 C5 O1 -147(2) . . . . ?
C1 C4 C5 O1 85(2) . . . . ?
C1 C4 N1 Co1 -52(2) . . . . ?
C5 C4 N1 Co1 179.1(13) . . . . ?
Co1 S2 C6 C9 -39.0(16) . . . . ?
Au2 S2 C6 C9 -160.6(13) . . . . ?
Co1 S2 C6 C8 87.5(16) . . . . ?
Au2 S2 C6 C8 -34.1(18) . . . . ?
Co1 S2 C6 C7 -151.9(12) . . . . ?
Au2 S2 C6 C7 86.5(13) . . . . ?
C8 C6 C9 N2 -62(3) . . . . ?
C7 C6 C9 N2 168.9(19) . . . . ?
S2 C6 C9 N2 62(2) . . . . ?
C8 C6 C9 C10 55(3) . . . . ?
C7 C6 C9 C10 -74(3) . . . . ?
S2 C6 C9 C10 178.8(16) . . . . ?
Co1 N2 C9 C6 -58(2) . . . . ?
Co1 N2 C9 C10 -178.9(13) . . . . ?
C6 C9 C10 O4 -104(3) . . . . ?
N2 C9 C10 O4 14(3) . . . . ?
C6 C9 C10 O3 78(3) . . . . ?
N2 C9 C10 O3 -164.7(18) . . . . ?
Co1 N3 C14 C15 177.2(14) . . . . ?
Co1 N3 C14 C11 -55(2) . . . . ?
C12 C11 C14 N3 166.2(19) . . . . ?
C13 C11 C14 N3 -66(2) . . . . ?
S3 C11 C14 N3 52(2) . . . . ?
C12 C11 C14 C15 -66(3) . . . . ?
C13 C11 C14 C15 62(3) . . . . ?
S3 C11 C14 C15 179.8(18) . . . . ?
N3 C14 C15 O6 -148(2) . . . . ?
C11 C14 C15 O6 85(3) . . . . ?
N3 C14 C15 O5 38(3) . . . . ?
C11 C14 C15 O5 -89(3) . . . . ?
O5 C15 O6 Na8 -168.2(19) . . . . ?
C14 C15 O6 Na8 18(3) . . . . ?
Co2 S4 C16 C17 86.9(16) . . . . ?
Au1 S4 C16 C17 -33.0(18) . . . . ?
Co2 S4 C16 C18 -143.3(13) . . . . ?
Au1 S4 C16 C18 96.9(15) . . . . ?
Co2 S4 C16 C19 -30.3(16) . . . . ?
Au1 S4 C16 C19 -150.2(13) . . . . ?
C17 C16 C19 N4 -65(3) . . . . ?
C18 C16 C19 N4 161.0(19) . . . . ?
S4 C16 C19 N4 51(2) . . . . ?
C17 C16 C19 C20 65(3) . . . . ?
C18 C16 C19 C20 -69(3) . . . . ?
S4 C16 C19 C20 -179.0(19) . . . . ?
N4 C19 C20 O7 -151(2) . . . . ?
C16 C19 C20 O7 79(3) . . . . ?
N4 C19 C20 O8 37(3) . . . . ?
C16 C19 C20 O8 -93(3) . . . . ?
O8 C20 O7 Na5 -164.5(18) . . . . ?
C19 C20 O7 Na5 24(3) . . . . ?
O7 C20 O8 Na2 -175.0(18) . . . . ?
C19 C20 O8 Na2 -3(3) . . . . ?
C16 C19 N4 Co2 -53(2) . . . . ?
C20 C19 N4 Co2 179.3(15) . . . . ?
Co2 N5 C24 C25 179.5(14) . . . . ?
Co2 N5 C24 C21 -58(2) . . . . ?
C22 C21 C24 N5 176(2) . . . . ?
C23 C21 C24 N5 -63(2) . . . . ?
S5 C21 C24 N5 59(2) . . . . ?
C22 C21 C24 C25 -62(3) . . . . ?
C23 C21 C24 C25 59(3) . . . . ?
S5 C21 C24 C25 -178.9(17) . . . . ?
N5 C24 C25 O10 -168.0(18) . . . . ?
C21 C24 C25 O10 71(3) . . . . ?
N5 C24 C25 O9 19(3) . . . . ?
C21 C24 C25 O9 -102(2) . . . . ?
Co2 S6 C26 C28 -154.8(15) . . . . ?
Au3 S6 C26 C28 81.2(16) . . . . ?
Co2 S6 C26 C29 -36.4(14) . . . . ?
Au3 S6 C26 C29 -160.4(11) . . . . ?
Co2 S6 C26 C27 88.5(16) . . . . ?
Au3 S6 C26 C27 -35.5(18) . . . . ?
Co2 N6 C29 C26 -60(2) . . . . ?
Co2 N6 C29 C30 -175.6(13) . . . . ?
C28 C26 C29 N6 -178.4(19) . . . . ?
C27 C26 C29 N6 -64(2) . . . . ?
S6 C26 C29 N6 64.6(19) . . . . ?
C28 C26 C29 C30 -65(2) . . . . ?
C27 C26 C29 C30 50(2) . . . . ?
S6 C26 C29 C30 178.5(14) . . . . ?
N6 C29 C30 O12 -151(2) . . . . ?
C26 C29 C30 O12 94(2) . . . . ?
N6 C29 C30 O11 23(3) . . . . ?
C26 C29 C30 O11 -92(2) . . . . ?
Co3 N7 C34 C35 177.5(16) . . . . ?
Co3 N7 C34 C31 -58.6(19) . . . . ?
C33 C31 C34 N7 -66(2) . . . . ?
C32 C31 C34 N7 167.9(17) . . . . ?
S7 C31 C34 N7 58.6(16) . . . . ?
C33 C31 C34 C35 57(3) . . . . ?
C32 C31 C34 C35 -68(2) . . . . ?
S7 C31 C34 C35 -177.7(16) . . . . ?
N7 C34 C35 O13 -156(2) . . . . ?
C31 C34 C35 O13 85(3) . . . . ?
N7 C34 C35 O14 36(3) . . . . ?
C31 C34 C35 O14 -84(3) . . . . ?
Co3 S8 C36 C37 -152.7(14) . . . . ?
Au5 S8 C36 C37 84.1(15) . . . . ?
Co3 S8 C36 C39 -32.6(14) . . . . ?
Au5 S8 C36 C39 -155.7(12) . . . . ?
Co3 S8 C36 C38 87.5(16) . . . . ?
Au5 S8 C36 C38 -35.6(17) . . . . ?
Co3 N9 C39 C36 -56(2) . . . . ?
Co3 N9 C39 C40 178.2(15) . . . . ?
C37 C36 C39 N9 173.6(18) . . . . ?
C38 C36 C39 N9 -62(2) . . . . ?
S8 C36 C39 N9 58(2) . . . . ?
C37 C36 C39 C40 -59(3) . . . . ?
C38 C36 C39 C40 65(2) . . . . ?
S8 C36 C39 C40 -174.9(14) . . . . ?
N9 C39 C40 O15 -162(2) . . . . ?
C36 C39 C40 O15 70(3) . . . . ?
N9 C39 C40 O16 16(3) . . . . ?
C36 C39 C40 O16 -111(2) . . . . ?
Co3 S9 C41 C42 92.1(16) . . . . ?
Au6 S9 C41 C42 -26.5(17) . . . . ?
Co3 S9 C41 C44 -32.9(15) . . . . ?
Au6 S9 C41 C44 -151.5(12) . . . . ?
Co3 S9 C41 C43 -142.7(14) . . . . ?
Au6 S9 C41 C43 98.8(15) . . . . ?
Co3 N8 C44 C41 -54(2) . . . . ?
Co3 N8 C44 C45 -175.9(16) . . . . ?
C42 C41 C44 N8 -67(3) . . . . ?
C43 C41 C44 N8 163.6(17) . . . . ?
S9 C41 C44 N8 54(2) . . . . ?
C42 C41 C44 C45 58(3) . . . . ?
C43 C41 C44 C45 -71(2) . . . . ?
S9 C41 C44 C45 179.7(15) . . . . ?
N8 C44 C45 O18 -145(2) . . . . ?
C41 C44 C45 O18 91(3) . . . . ?
N8 C44 C45 O17 36(3) . . . . ?
C41 C44 C45 O17 -88(2) . . . . ?
O17 C45 O18 Na9 -168.1(19) . . . . ?
C44 C45 O18 Na9 13(3) . . . . ?
Co4 S10 C46 C47 -143.8(15) . . . . ?
Au4 S10 C46 C47 95.4(16) . . . . ?
Co4 S10 C46 C49 -29.2(14) . . . . ?
Au4 S10 C46 C49 -150.0(12) . . . . ?
Co4 S10 C46 C48 89.0(15) . . . . ?
Au4 S10 C46 C48 -31.8(16) . . . . ?
Co4 N10 C49 C46 -58(2) . . . . ?
Co4 N10 C49 C50 -178.5(15) . . . . ?
C47 C46 C49 N10 166.8(18) . . . . ?
C48 C46 C49 N10 -61(3) . . . . ?
S10 C46 C49 N10 54(2) . . . . ?
C47 C46 C49 C50 -74(2) . . . . ?
C48 C46 C49 C50 58(2) . . . . ?
S10 C46 C49 C50 173.6(15) . . . . ?
Na3 O20 C50 O19 -180.0(18) . . . . ?
Na3 O20 C50 C49 -11(3) . . . . ?
N10 C49 C50 O19 -153(2) . . . . ?
C46 C49 C50 O19 84(3) . . . . ?
N10 C49 C50 O20 36(3) . . . . ?
C46 C49 C50 O20 -86(2) . . . . ?
Co4 S11 C51 C53 -152.0(15) . . . . ?
Au5 S11 C51 C53 85.5(16) . . . . ?
Co4 S11 C51 C54 -34.8(14) . . . . ?
Au5 S11 C51 C54 -157.3(12) . . . . ?
Co4 S11 C51 C52 85.5(18) . . . . ?
Au5 S11 C51 C52 -37(2) . . . . ?
Co4 N11 C54 C51 -57(2) . . . . ?
Co4 N11 C54 C55 176.3(14) . . . . ?
C53 C51 C54 N11 174.4(18) . . . . ?
C52 C51 C54 N11 -65(2) . . . . ?
S11 C51 C54 N11 59(2) . . . . ?
C53 C51 C54 C55 -61(3) . . . . ?
C52 C51 C54 C55 59(2) . . . . ?
S11 C51 C54 C55 -176.5(15) . . . . ?
N11 C54 C55 O21 -167(2) . . . . ?
C51 C54 C55 O21 68(3) . . . . ?
N11 C54 C55 O22 23(3) . . . . ?
C51 C54 C55 O22 -102(3) . . . . ?
O21 C55 O22 Na6 -164.9(18) . . . . ?
C54 C55 O22 Na6 5(3) . . . . ?
Co4 S12 C56 C57 -154.9(16) . . . . ?
Au6 S12 C56 C57 80.6(18) . . . . ?
Co4 S12 C56 C59 -31.5(14) . . . . ?
Au6 S12 C56 C59 -156.0(12) . . . . ?
Co4 S12 C56 C58 88.2(17) . . . . ?
Au6 S12 C56 C58 -36.3(19) . . . . ?
Co4 N12 C59 C56 -58(2) . . . . ?
Co4 N12 C59 C60 -179.4(15) . . . . ?
C57 C56 C59 N12 175.9(19) . . . . ?
C58 C56 C59 N12 -64(2) . . . . ?
S12 C56 C59 N12 58.4(19) . . . . ?
C57 C56 C59 C60 -61(3) . . . . ?
C58 C56 C59 C60 59(2) . . . . ?
S12 C56 C59 C60 -178.8(15) . . . . ?
N12 C59 C60 O23 27(3) . . . . ?
C56 C59 C60 O23 -94(2) . . . . ?
N12 C59 C60 O24 -152(2) . . . . ?
C56 C59 C60 O24 87(3) . . . . ?
Co5 N13 C64 C61 -56(2) . . . . ?
Co5 N13 C64 C65 -178.3(14) . . . . ?
C62 C61 C64 N13 -63(2) . . . . ?
C63 C61 C64 N13 165.5(18) . . . . ?
S13 C61 C64 N13 55(2) . . . . ?
C62 C61 C64 C65 59(3) . . . . ?
C63 C61 C64 C65 -72(2) . . . . ?
S13 C61 C64 C65 177.3(15) . . . . ?
N13 C64 C65 O26 37(3) . . . . ?
C61 C64 C65 O26 -86(3) . . . . ?
N13 C64 C65 O25 -148(2) . . . . ?
C61 C64 C65 O25 88(3) . . . . ?
O26 C65 O25 Na10 -169(2) . . . . ?
C64 C65 O25 Na10 17(3) . . . . ?
Co5 S14 C66 C68 83.5(16) . . . . ?
Au8 S14 C66 C68 -41.5(17) . . . . ?
Co5 S14 C66 C67 -147.5(14) . . . . ?
Au8 S14 C66 C67 87.5(16) . . . . ?
Co5 S14 C66 C69 -33.4(15) . . . . ?
Au8 S14 C66 C69 -158.4(12) . . . . ?
Co5 N14 C69 C66 -54(2) . . . . ?
Co5 N14 C69 C70 174.9(15) . . . . ?
C68 C66 C69 N14 -65(2) . . . . ?
C67 C66 C69 N14 167.5(18) . . . . ?
S14 C66 C69 N14 54.8(19) . . . . ?
C68 C66 C69 C70 62(3) . . . . ?
C67 C66 C69 C70 -65(3) . . . . ?
S14 C66 C69 C70 -178.1(17) . . . . ?
N14 C69 C70 O27 -166(2) . . . . ?
C66 C69 C70 O27 67(3) . . . . ?
N14 C69 C70 O28 27(3) . . . . ?
C66 C69 C70 O28 -101(3) . . . . ?
Co5 S15 C71 C72 -153.7(13) . . . . ?
Au9 S15 C71 C72 84.7(14) . . . . ?
Co5 S15 C71 C73 83.5(14) . . . . ?
Au9 S15 C71 C73 -38.1(16) . . . . ?
Co5 S15 C71 C74 -36.2(14) . . . . ?
Au9 S15 C71 C74 -157.8(11) . . . . ?
Co5 N15 C74 C75 177.3(13) . . . . ?
Co5 N15 C74 C71 -58.1(19) . . . . ?
C72 C71 C74 C75 -67(3) . . . . ?
C73 C71 C74 C75 60(2) . . . . ?
S15 C71 C74 C75 -178.5(16) . . . . ?
C72 C71 C74 N15 169.6(19) . . . . ?
C73 C71 C74 N15 -63(2) . . . . ?
S15 C71 C74 N15 58.5(18) . . . . ?
N15 C74 C75 O29 -153.4(18) . . . . ?
C71 C74 C75 O29 86(2) . . . . ?
N15 C74 C75 O30 29(3) . . . . ?
C71 C74 C75 O30 -91(2) . . . . ?
Co6 S16 C76 C77 86.0(15) . . . . ?
Au7 S16 C76 C77 -37.2(17) . . . . ?
Co6 S16 C76 C78 -153.7(12) . . . . ?
Au7 S16 C76 C78 83.1(14) . . . . ?
Co6 S16 C76 C79 -35.7(14) . . . . ?
Au7 S16 C76 C79 -158.8(11) . . . . ?
Co6 N16 C79 C76 -59(2) . . . . ?
Co6 N16 C79 C80 -177.5(13) . . . . ?
C77 C76 C79 N16 -63(3) . . . . ?
C78 C76 C79 N16 172.1(19) . . . . ?
S16 C76 C79 N16 59.9(19) . . . . ?
C77 C76 C79 C80 59(2) . . . . ?
C78 C76 C79 C80 -66(2) . . . . ?
S16 C76 C79 C80 -178.4(15) . . . . ?
N16 C79 C80 O32 23(3) . . . . ?
C76 C79 C80 O32 -97(2) . . . . ?
N16 C79 C80 O31 -146.5(19) . . . . ?
C76 C79 C80 O31 94(2) . . . . ?
Co6 S17 C81 C84 -32.6(16) . . . . ?
Au8 S17 C81 C84 -155.0(14) . . . . ?
Co6 S17 C81 C83 -153.4(13) . . . . ?
Au8 S17 C81 C83 84.3(15) . . . . ?
Co6 S17 C81 C82 86.1(14) . . . . ?
Au8 S17 C81 C82 -36.3(15) . . . . ?
C83 C81 C84 N17 171.5(17) . . . . ?
C82 C81 C84 N17 -69(2) . . . . ?
S17 C81 C84 N17 53(2) . . . . ?
C83 C81 C84 C85 -57(3) . . . . ?
C82 C81 C84 C85 63(2) . . . . ?
S17 C81 C84 C85 -175.0(16) . . . . ?
Co6 N17 C84 C81 -50(2) . . . . ?
Co6 N17 C84 C85 177.7(16) . . . . ?
C81 C84 C85 O33 73(3) . . . . ?
N17 C84 C85 O33 -157(2) . . . . ?
C81 C84 C85 O34 -110(2) . . . . ?
N17 C84 C85 O34 20(3) . . . . ?
Co6 S18 C86 C88 87.3(18) . . . . ?
Au9 S18 C86 C88 -31.6(19) . . . . ?
Co6 S18 C86 C89 -34.1(14) . . . . ?
Au9 S18 C86 C89 -153.1(12) . . . . ?
Co6 S18 C86 C87 -145.0(12) . . . . ?
Au9 S18 C86 C87 96.0(13) . . . . ?
Co6 N18 C89 C90 178.7(15) . . . . ?
Co6 N18 C89 C86 -59.3(19) . . . . ?
C88 C86 C89 N18 -62(2) . . . . ?
C87 C86 C89 N18 165.2(17) . . . . ?
S18 C86 C89 N18 57.8(18) . . . . ?
C88 C86 C89 C90 62(2) . . . . ?
C87 C86 C89 C90 -71(2) . . . . ?
S18 C86 C89 C90 -178.3(16) . . . . ?
N18 C89 C90 O35 -153(2) . . . . ?
C86 C89 C90 O35 86(3) . . . . ?
N18 C89 C90 O36 39(3) . . . . ?
C86 C89 C90 O36 -82(3) . . . . ?
O36 C90 O35 Na7 -173.8(19) . . . . ?
C89 C90 O35 Na7 18(3) . . . . ?
O35 C90 O36 Na4 173.9(17) . . . . ?
C89 C90 O36 Na4 -18(3) . . . . ?
C46A O1A C1A O4A 118.0(16) . . . . ?
C46A O1A C1A C2A -121.9(15) . . . . ?
O4A C1A C2A O2A 172.4(15) . . . . ?
O1A C1A C2A O2A 53(2) . . . . ?
O4A C1A C2A C3A 52(2) . . . . ?
O1A C1A C2A C3A -68(2) . . . . ?
O2A C2A C3A O3A 63(2) . . . . ?
C1A C2A C3A O3A -173.5(16) . . . . ?
O2A C2A C3A C4A 179.9(16) . . . . ?
C1A C2A C3A C4A -57(2) . . . . ?
O3A C3A C4A O6A -70(2) . . . . ?
C2A C3A C4A O6A 172.6(16) . . . . ?
O3A C3A C4A C5A 178.7(16) . . . . ?
C2A C3A C4A C5A 62(2) . . . . ?
O6A C4A C5A O4A -173.1(15) . . . . ?
C3A C4A C5A O4A -62(2) . . . . ?
O6A C4A C5A C6A 70(2) . . . . ?
C3A C4A C5A C6A -178.7(18) . . . . ?
O4A C5A C6A O5A 71(2) . . . . ?
C4A C5A C6A O5A -173.3(19) . . . . ?
O1A C1A O4A C5A 63(2) . . . . ?
C2A C1A O4A C5A -56(2) . . . . ?
C6A C5A O4A C1A -178.8(16) . . . . ?
C4A C5A O4A C1A 61(2) . . . . ?
C3A C4A O6A C7A 110.6(16) . . . . ?
C5A C4A O6A C7A -136.1(15) . . . . ?
C4A O6A C7A O9A 102.9(14) . . . . ?
C4A O6A C7A C8A -139.2(13) . . . . ?
O6A C7A C8A O7A 55.5(18) . . . . ?
O9A C7A C8A O7A 172.9(15) . . . . ?
O6A C7A C8A C9A -64.7(19) . . . . ?
O9A C7A C8A C9A 53(2) . . . . ?
O7A C8A C9A O8A 68(2) . . . . ?
C7A C8A C9A O8A -171.4(17) . . . . ?
O7A C8A C9A C10A -179.2(17) . . . . ?
C7A C8A C9A C10A -58(2) . . . . ?
O8A C9A C10A O11A -62(2) . . . . ?
C8A C9A C10A O11A -178.7(17) . . . . ?
O8A C9A C10A C11A 174.8(17) . . . . ?
C8A C9A C10A C11A 58(2) . . . . ?
O11A C10A C11A O9A -175.8(17) . . . . ?
C9A C10A C11A O9A -58(2) . . . . ?
O11A C10A C11A C12A 59(2) . . . . ?
C9A C10A C11A C12A 176.8(17) . . . . ?
O9A C11A C12A O10A -59(2) . . . . ?
C10A C11A C12A O10A 68(2) . . . . ?
O6A C7A O9A C11A 66.9(18) . . . . ?
C8A C7A O9A C11A -51(2) . . . . ?
C12A C11A O9A C7A -175.3(16) . . . . ?
C10A C11A O9A C7A 56(2) . . . . ?
C9A C10A O11A C13A 135.3(17) . . . . ?
C11A C10A O11A C13A -106(2) . . . . ?
C10A O11A C13A O14A 106.1(19) . . . . ?
C10A O11A C13A C14A -131.6(17) . . . . ?
O14A C13A C14A O12A 173(2) . . . . ?
O11A C13A C14A O12A 54(2) . . . . ?
O14A C13A C14A C15A 57(2) . . . . ?
O11A C13A C14A C15A -62(2) . . . . ?
O12A C14A C15A O13A 70(2) . . . . ?
C13A C14A C15A O13A -168.7(18) . . . . ?
O12A C14A C15A C16A -178.9(19) . . . . ?
C13A C14A C15A C16A -57(2) . . . . ?
O13A C15A C16A O16A -73(2) . . . . ?
C14A C15A C16A O16A 178.3(18) . . . . ?
O13A C15A C16A C17A 169(2) . . . . ?
C14A C15A C16A C17A 60(3) . . . . ?
O16A C16A C17A O14A -171(2) . . . . ?
C15A C16A C17A O14A -56(3) . . . . ?
O16A C16A C17A C18A 71(3) . . . . ?
C15A C16A C17A C18A -175(2) . . . . ?
O14A C17A C18A O15A 73(3) . . . . ?
C16A C17A C18A O15A -168(2) . . . . ?
O11A C13A O14A C17A 62(2) . . . . ?
C14A C13A O14A C17A -55(3) . . . . ?
C16A C17A O14A C13A 51(3) . . . . ?
C18A C17A O14A C13A 176.2(18) . . . . ?
C15A C16A O16A C19A 132.4(18) . . . . ?
C17A C16A O16A C19A -106(2) . . . . ?
C16A O16A C19A O19A 116.1(18) . . . . ?
C16A O16A C19A C20A -126.4(16) . . . . ?
O19A C19A C20A O17A 178.5(18) . . . . ?
O16A C19A C20A O17A 60(2) . . . . ?
O19A C19A C20A C21A 55(2) . . . . ?
O16A C19A C20A C21A -63(2) . . . . ?
O17A C20A C21A O18A 60(2) . . . . ?
C19A C20A C21A O18A -174.9(17) . . . . ?
O17A C20A C21A C22A -177.6(18) . . . . ?
C19A C20A C21A C22A -53(2) . . . . ?
O18A C21A C22A O21A -61(3) . . . . ?
C20A C21A C22A O21A 177.1(18) . . . . ?
O18A C21A C22A C23A 176(2) . . . . ?
C20A C21A C22A C23A 54(3) . . . . ?
O21A C22A C23A O19A -178.8(17) . . . . ?
C21A C22A C23A O19A -56(2) . . . . ?
O21A C22A C23A C24A 62(3) . . . . ?
C21A C22A C23A C24A -175(2) . . . . ?
O19A C23A C24A O20A -57(3) . . . . ?
C22A C23A C24A O20A 62(3) . . . . ?
O16A C19A O19A C23A 52(2) . . . . ?
C20A C19A O19A C23A -63(2) . . . . ?
C22A C23A O19A C19A 63(2) . . . . ?
C24A C23A O19A C19A -174.6(16) . . . . ?
C21A C22A O21A C25A 113(2) . . . . ?
C23A C22A O21A C25A -124.0(19) . . . . ?
C22A O21A C25A O24A 106.7(19) . . . . ?
C22A O21A C25A C26A -134.2(16) . . . . ?
O24A C25A C26A O22A 177.9(15) . . . . ?
O21A C25A C26A O22A 57.6(19) . . . . ?
O24A C25A C26A C27A 59(2) . . . . ?
O21A C25A C26A C27A -62(2) . . . . ?
O22A C26A C27A O23A 67(2) . . . . ?
C25A C26A C27A O23A -173.8(15) . . . . ?
O22A C26A C27A C28A -177.0(17) . . . . ?
C25A C26A C27A C28A -58(2) . . . . ?
O23A C27A C28A O26A -65(2) . . . . ?
C26A C27A C28A O26A -178.5(18) . . . . ?
O23A C27A C28A C29A 174.2(18) . . . . ?
C26A C27A C28A C29A 60(2) . . . . ?
O26A C28A C29A O24A -178.2(17) . . . . ?
C27A C28A C29A O24A -60(2) . . . . ?
O26A C28A C29A C30A 63(2) . . . . ?
C27A C28A C29A C30A -179.0(17) . . . . ?
O24A C29A C30A O25A -58(2) . . . . ?
C28A C29A C30A O25A 61(2) . . . . ?
O21A C25A O24A C29A 57(2) . . . . ?
C26A C25A O24A C29A -60(2) . . . . ?
C28A C29A O24A C25A 61(2) . . . . ?
C30A C29A O24A C25A -177.3(16) . . . . ?
C29A C28A O26A C31A -100(2) . . . . ?
C27A C28A O26A C31A 138.8(17) . . . . ?
C28A O26A C31A O29A 133.7(18) . . . . ?
C28A O26A C31A C32A -102.5(19) . . . . ?
O29A C31A C32A O27A 179.3(17) . . . . ?
O26A C31A C32A O27A 55(2) . . . . ?
O29A C31A C32A C33A 60(2) . . . . ?
O26A C31A C32A C33A -64(2) . . . . ?
O27A C32A C33A O28A 68(2) . . . . ?
C31A C32A C33A O28A -170.6(16) . . . . ?
O27A C32A C33A C34A 179.4(18) . . . . ?
C31A C32A C33A C34A -60(2) . . . . ?
O28A C33A C34A C35A 174.0(18) . . . . ?
C32A C33A C34A C35A 62(2) . . . . ?
O28A C33A C34A O31A -75.3(19) . . . . ?
C32A C33A C34A O31A 172.4(16) . . . . ?
O31A C34A C35A O29A -169.5(15) . . . . ?
C33A C34A C35A O29A -62(2) . . . . ?
O31A C34A C35A C36A 72(2) . . . . ?
C33A C34A C35A C36A 179.4(18) . . . . ?
O29A C35A C36A O30A -65(2) . . . . ?
C34A C35A C36A O30A 54(3) . . . . ?
O26A C31A O29A C35A 64(2) . . . . ?
C32A C31A O29A C35A -60(2) . . . . ?
C36A C35A O29A C31A -174.8(18) . . . . ?
C34A C35A O29A C31A 60(2) . . . . ?
C35A C34A O31A C37A -123.9(17) . . . . ?
C33A C34A O31A C37A 121.6(17) . . . . ?
C34A O31A C37A O34A 87.3(19) . . . . ?
C34A O31A C37A C38A -148.8(15) . . . . ?
O34A C37A C38A O32A 173.9(19) . . . . ?
O31A C37A C38A O32A 51(2) . . . . ?
O34A C37A C38A C39A 50(2) . . . . ?
O31A C37A C38A C39A -72(2) . . . . ?
O32A C38A C39A O33A 62(2) . . . . ?
C37A C38A C39A O33A -171.3(16) . . . . ?
O32A C38A C39A C40A 179.0(17) . . . . ?
C37A C38A C39A C40A -55(2) . . . . ?
O33A C39A C40A C41A -179.8(17) . . . . ?
C38A C39A C40A C41A 66(2) . . . . ?
O33A C39A C40A O36A -72(2) . . . . ?
C38A C39A C40A O36A 173.7(16) . . . . ?
O36A C40A C41A O34A -176.8(15) . . . . ?
C39A C40A C41A O34A -72(2) . . . . ?
O36A C40A C41A C42A 64(2) . . . . ?
C39A C40A C41A C42A 168.7(18) . . . . ?
O34A C41A C42A O35A -70(2) . . . . ?
C40A C41A C42A O35A 48(3) . . . . ?
O31A C37A O34A C41A 64(2) . . . . ?
C38A C37A O34A C41A -56(2) . . . . ?
C42A C41A O34A C37A -170.5(16) . . . . ?
C40A C41A O34A C37A 66(2) . . . . ?
C41A C40A O36A C43A -114.2(16) . . . . ?
C39A C40A O36A C43A 136.7(14) . . . . ?
C40A O36A C43A O39A 113.4(15) . . . . ?
C40A O36A C43A C44A -129.4(14) . . . . ?
O39A C43A C44A O37A 179.8(15) . . . . ?
O36A C43A C44A O37A 62.6(18) . . . . ?
O39A C43A C44A C45A 61.8(19) . . . . ?
O36A C43A C44A C45A -55.4(19) . . . . ?
O37A C44A C45A O38A 70.3(19) . . . . ?
C43A C44A C45A O38A -174.3(14) . . . . ?
O37A C44A C45A C46A -173.3(14) . . . . ?
C43A C44A C45A C46A -57.9(18) . . . . ?
C1A O1A C46A C47A -103.5(17) . . . . ?
C1A O1A C46A C45A 137.3(14) . . . . ?
O38A C45A C46A O1A -65.4(19) . . . . ?
C44A C45A C46A O1A 174.6(14) . . . . ?
O38A C45A C46A C47A 176.3(17) . . . . ?
C44A C45A C46A C47A 56(2) . . . . ?
O1A C46A C47A O39A -171.8(14) . . . . ?
C45A C46A C47A O39A -57(2) . . . . ?
O1A C46A C47A C48A 75(2) . . . . ?
C45A C46A C47A C48A -170.3(17) . . . . ?
O39A C47A C48A O40A -56(2) . . . . ?
C46A C47A C48A O40A 61(2) . . . . ?
O36A C43A O39A C47A 54.1(19) . . . . ?
C44A C43A O39A C47A -62.7(19) . . . . ?
C46A C47A O39A C43A 60.9(19) . . . . ?
C48A C47A O39A C43A -179.7(14) . . . . ?
C46B O1B C1B O4B 85.1(18) . . . . ?
C46B O1B C1B C2B -151.7(13) . . . . ?
O4B C1B C2B O2B 179.2(17) . . . . ?
O1B C1B C2B O2B 57(2) . . . . ?
O4B C1B C2B C3B 52(2) . . . . ?
O1B C1B C2B C3B -69.9(19) . . . . ?
O2B C2B C3B O3B 60(2) . . . . ?
C1B C2B C3B O3B -171.4(15) . . . . ?
O2B C2B C3B C4B 179.2(16) . . . . ?
C1B C2B C3B C4B -52(2) . . . . ?
O3B C3B C4B O6B -64(2) . . . . ?
C2B C3B C4B O6B 178.4(16) . . . . ?
O3B C3B C4B C5B 177.0(17) . . . . ?
C2B C3B C4B C5B 59(2) . . . . ?
O6B C4B C5B O4B -179.2(15) . . . . ?
C3B C4B C5B O4B -65(2) . . . . ?
O6B C4B C5B C6B 60(2) . . . . ?
C3B C4B C5B C6B 173.7(18) . . . . ?
O4B C5B C6B O5B -69(2) . . . . ?
C4B C5B C6B O5B 51(3) . . . . ?
O1B C1B O4B C5B 61.3(19) . . . . ?
C2B C1B O4B C5B -59(2) . . . . ?
C6B C5B O4B C1B -169.5(15) . . . . ?
C4B C5B O4B C1B 64.7(19) . . . . ?
C3B C4B O6B C7B 139.2(15) . . . . ?
C5B C4B O6B C7B -103.9(18) . . . . ?
C4B O6B C7B O9B 112.2(17) . . . . ?
C4B O6B C7B C8B -129.5(16) . . . . ?
O9B C7B C8B O7B 177.1(16) . . . . ?
O6B C7B C8B O7B 58.6(19) . . . . ?
O9B C7B C8B C9B 58(2) . . . . ?
O6B C7B C8B C9B -60.7(19) . . . . ?
O7B C8B C9B O8B 69(2) . . . . ?
C7B C8B C9B O8B -172.7(16) . . . . ?
O7B C8B C9B C10B -173.4(15) . . . . ?
C7B C8B C9B C10B -55(2) . . . . ?
O8B C9B C10B O11B -63(2) . . . . ?
C8B C9B C10B O11B 177.9(16) . . . . ?
O8B C9B C10B C11B -179.8(18) . . . . ?
C8B C9B C10B C11B 61(2) . . . . ?
O11B C10B C11B O9B -179.1(15) . . . . ?
C9B C10B C11B O9B -67(2) . . . . ?
O11B C10B C11B C12B 58(3) . . . . ?
C9B C10B C11B C12B 170(2) . . . . ?
O9B C11B C12B O10B -70(3) . . . . ?
C10B C11B C12B O10B 48(3) . . . . ?
O6B C7B O9B C11B 50(2) . . . . ?
C8B C7B O9B C11B -69(2) . . . . ?
C10B C11B O9B C7B 72.1(19) . . . . ?
C12B C11B O9B C7B -160.0(16) . . . . ?
C11B C10B O11B C13B -111.4(18) . . . . ?
C9B C10B O11B C13B 133.8(16) . . . . ?
C10B O11B C13B O14B 111.7(17) . . . . ?
C10B O11B C13B C14B -130.2(16) . . . . ?
O14B C13B C14B O12B 170.6(16) . . . . ?
O11B C13B C14B O12B 55(2) . . . . ?
O14B C13B C14B C15B 48(2) . . . . ?
O11B C13B C14B C15B -68(2) . . . . ?
C13B C14B C15B O13B -176.0(17) . . . . ?
O12B C14B C15B O13B 62(2) . . . . ?
C13B C14B C15B C16B -53(2) . . . . ?
O12B C14B C15B C16B -175.1(17) . . . . ?
O13B C15B C16B O16B -65(2) . . . . ?
C14B C15B C16B O16B 172.2(18) . . . . ?
O13B C15B C16B C17B -179.4(18) . . . . ?
C14B C15B C16B C17B 57(2) . . . . ?
O16B C16B C17B O14B -172.1(17) . . . . ?
C15B C16B C17B O14B -59(2) . . . . ?
O16B C16B C17B C18B 70(2) . . . . ?
C15B C16B C17B C18B -176.7(19) . . . . ?
O14B C17B C18B O15B 60(2) . . . . ?
C16B C17B C18B O15B 179.4(19) . . . . ?
O11B C13B O14B C17B 66(2) . . . . ?
C14B C13B O14B C17B -51(2) . . . . ?
C16B C17B O14B C13B 58(2) . . . . ?
C18B C17B O14B C13B -179.5(16) . . . . ?
C15B C16B O16B C19B 112.0(19) . . . . ?
C17B C16B O16B C19B -132.5(18) . . . . ?
C16B O16B C19B O19B 101.4(19) . . . . ?
C16B O16B C19B C20B -137.0(16) . . . . ?
O19B C19B C20B O17B 175(2) . . . . ?
O16B C19B C20B O17B 53(3) . . . . ?
O19B C19B C20B C21B 53(3) . . . . ?
O16B C19B C20B C21B -69(2) . . . . ?
O17B C20B C21B O18B 59(2) . . . . ?
C19B C20B C21B O18B -175(2) . . . . ?
O17B C20B C21B C22B 177(2) . . . . ?
C19B C20B C21B C22B -57(3) . . . . ?
O18B C21B C22B C23B 175(2) . . . . ?
C20B C21B C22B C23B 60(3) . . . . ?
O18B C21B C22B O21B -79(2) . . . . ?
C20B C21B C22B O21B 165.8(19) . . . . ?
C21B C22B C23B O19B -59(3) . . . . ?
O21B C22B C23B O19B -168.8(18) . . . . ?
C21B C22B C23B C24B -174(2) . . . . ?
O21B C22B C23B C24B 76(2) . . . . ?
O19B C23B C24B O20B -60(3) . . . . ?
C22B C23B C24B O20B 57(3) . . . . ?
O16B C19B O19B C23B 64(2) . . . . ?
C20B C19B O19B C23B -58(3) . . . . ?
C22B C23B O19B C19B 61(3) . . . . ?
C24B C23B O19B C19B -178.0(19) . . . . ?
C21B C22B O21B C25B 128.4(18) . . . . ?
C23B C22B O21B C25B -119.5(19) . . . . ?
C22B O21B C25B O24B 117.4(19) . . . . ?
C22B O21B C25B C26B -124.7(17) . . . . ?
O24B C25B C26B O22B 178(2) . . . . ?
O21B C25B C26B O22B 59(3) . . . . ?
O24B C25B C26B C27B 54(3) . . . . ?
O21B C25B C26B C27B -65(2) . . . . ?
O22B C26B C27B O23B 68(2) . . . . ?
C25B C26B C27B O23B -167(2) . . . . ?
O22B C26B C27B C28B -176(2) . . . . ?
C25B C26B C27B C28B -51(3) . . . . ?
O23B C27B C28B O26B -67(3) . . . . ?
C26B C27B C28B O26B 179(2) . . . . ?
O23B C27B C28B C29B 170(2) . . . . ?
C26B C27B C28B C29B 56(3) . . . . ?
O26B C28B C29B O24B -180(2) . . . . ?
C27B C28B C29B O24B -63(3) . . . . ?
O26B C28B C29B C30B 68(3) . . . . ?
C27B C28B C29B C30B -175(2) . . . . ?
O24B C29B C30B O25B 78(3) . . . . ?
C28B C29B C30B O25B -169(3) . . . . ?
O21B C25B O24B C29B 53(2) . . . . ?
C26B C25B O24B C29B -65(2) . . . . ?
C28B C29B O24B C25B 69(2) . . . . ?
C30B C29B O24B C25B -171.6(18) . . . . ?
C29B C28B O26B C31B -106(2) . . . . ?
C27B C28B O26B C31B 133(2) . . . . ?
C28B O26B C31B O29B 112(2) . . . . ?
C28B O26B C31B C32B -131.3(18) . . . . ?
O29B C31B C32B O27B 172.3(19) . . . . ?
O26B C31B C32B O27B 55(2) . . . . ?
O29B C31B C32B C33B 56(2) . . . . ?
O26B C31B C32B C33B -61(2) . . . . ?
O27B C32B C33B O28B 69(2) . . . . ?
C31B C32B C33B O28B -173.2(18) . . . . ?
O27B C32B C33B C34B -174.6(18) . . . . ?
C31B C32B C33B C34B -57(2) . . . . ?
O28B C33B C34B O31B -63(3) . . . . ?
C32B C33B C34B O31B -179.7(19) . . . . ?
O28B C33B C34B C35B 175(2) . . . . ?
C32B C33B C34B C35B 58(3) . . . . ?
O31B C34B C35B O29B -177.9(18) . . . . ?
C33B C34B C35B O29B -58(3) . . . . ?
O31B C34B C35B C36B 59(3) . . . . ?
C33B C34B C35B C36B 179(2) . . . . ?
O29B C35B C36B O30B -66(3) . . . . ?
C34B C35B C36B O30B 57(3) . . . . ?
O26B C31B O29B C35B 59(2) . . . . ?
C32B C31B O29B C35B -57(2) . . . . ?
C34B C35B O29B C31B 58(2) . . . . ?
C36B C35B O29B C31B -171.6(18) . . . . ?
C35B C34B O31B C37B -111(2) . . . . ?
C33B C34B O31B C37B 126.6(19) . . . . ?
C34B O31B C37B O34B 98(2) . . . . ?
C34B O31B C37B C38B -136.7(17) . . . . ?
O34B C37B C38B O32B 177.5(17) . . . . ?
O31B C37B C38B O32B 54(2) . . . . ?
O34B C37B C38B C39B 55(2) . . . . ?
O31B C37B C38B C39B -68(2) . . . . ?
O32B C38B C39B O33B 65(2) . . . . ?
C37B C38B C39B O33B -171.3(17) . . . . ?
O32B C38B C39B C40B -174.9(18) . . . . ?
C37B C38B C39B C40B -51(2) . . . . ?
O33B C39B C40B O36B -69(2) . . . . ?
C38B C39B C40B O36B 171.7(19) . . . . ?
O33B C39B C40B C41B 173(2) . . . . ?
C38B C39B C40B C41B 54(3) . . . . ?
O36B C40B C41B O34B -168.7(17) . . . . ?
C39B C40B C41B O34B -55(3) . . . . ?
O36B C40B C41B C42B 70(2) . . . . ?
C39B C40B C41B C42B -176.3(19) . . . . ?
O34B C41B C42B O35B -62(2) . . . . ?
C40B C41B C42B O35B 60(3) . . . . ?
O31B C37B O34B C41B 65(2) . . . . ?
C38B C37B O34B C41B -55(2) . . . . ?
C40B C41B O34B C37B 53(2) . . . . ?
C42B C41B O34B C37B 178.2(16) . . . . ?
C41B C40B O36B C43B -99(2) . . . . ?
C39B C40B O36B C43B 138.5(17) . . . . ?
C40B O36B C43B O39B 120.8(19) . . . . ?
C40B O36B C43B C44B -118.3(18) . . . . ?
O39B C43B C44B O37B 175.7(17) . . . . ?
O36B C43B C44B O37B 55(2) . . . . ?
O39B C43B C44B C45B 54(2) . . . . ?
O36B C43B C44B C45B -67(2) . . . . ?
O37B C44B C45B O38B 66(2) . . . . ?
C43B C44B C45B O38B -172.6(17) . . . . ?
O37B C44B C45B C46B -175.3(18) . . . . ?
C43B C44B C45B C46B -54(2) . . . . ?
C1B O1B C46B C47B -132.4(16) . . . . ?
C1B O1B C46B C45B 110.8(17) . . . . ?
O38B C45B C46B C47B 177.6(17) . . . . ?
C44B C45B C46B C47B 57(2) . . . . ?
O38B C45B C46B O1B -67(2) . . . . ?
C44B C45B C46B O1B 173.0(17) . . . . ?
O1B C46B C47B O39B -174.4(15) . . . . ?
C45B C46B C47B O39B -62(2) . . . . ?
O1B C46B C47B C48B 65(2) . . . . ?
C45B C46B C47B C48B 178.0(18) . . . . ?
O39B C47B C48B O40B -67(2) . . . . ?
C46B C47B C48B O40B 53(3) . . . . ?
O36B C43B O39B C47B 62(2) . . . . ?
C44B C43B O39B C47B -59(2) . . . . ?
C46B C47B O39B C43B 63(2) . . . . ?
C48B C47B O39B C43B -172.2(17) . . . . ?
C46C O1C C1C O4C 120.7(16) . . . . ?
C46C O1C C1C C2C -117.7(16) . . . . ?
O4C C1C C2C O2C 176.4(15) . . . . ?
O1C C1C C2C O2C 54.6(19) . . . . ?
O4C C1C C2C C3C 52(2) . . . . ?
O1C C1C C2C C3C -69.4(19) . . . . ?
O2C C2C C3C O3C 59(2) . . . . ?
C1C C2C C3C O3C -177.2(15) . . . . ?
O2C C2C C3C C4C -177.0(16) . . . . ?
C1C C2C C3C C4C -53(2) . . . . ?
O3C C3C C4C O6C -67(2) . . . . ?
C2C C3C C4C O6C 170.6(16) . . . . ?
O3C C3C C4C C5C 179.7(17) . . . . ?
C2C C3C C4C C5C 57(2) . . . . ?
O6C C4C C5C O4C -173.9(14) . . . . ?
C3C C4C C5C O4C -61(2) . . . . ?
O6C C4C C5C C6C 70(2) . . . . ?
C3C C4C C5C C6C -177.5(18) . . . . ?
O4C C5C C6C O5C 69(2) . . . . ?
C4C C5C C6C O5C -174.1(19) . . . . ?
O1C C1C O4C C5C 64(2) . . . . ?
C2C C1C O4C C5C -57(2) . . . . ?
C4C C5C O4C C1C 63(2) . . . . ?
C6C C5C O4C C1C -178.3(15) . . . . ?
C3C C4C O6C C7C 112.5(17) . . . . ?
C5C C4C O6C C7C -132.0(16) . . . . ?
C4C O6C C7C O9C 104.6(17) . . . . ?
C4C O6C C7C C8C -132.2(15) . . . . ?
O9C C7C C8C O7C 179.5(16) . . . . ?
O6C C7C C8C O7C 55(2) . . . . ?
O9C C7C C8C C9C 57(2) . . . . ?
O6C C7C C8C C9C -67.3(19) . . . . ?
O7C C8C C9C O8C 63(2) . . . . ?
C7C C8C C9C O8C -174.4(17) . . . . ?
O7C C8C C9C C10C 178.0(17) . . . . ?
C7C C8C C9C C10C -60(2) . . . . ?
O8C C9C C10C C11C -179.4(18) . . . . ?
C8C C9C C10C C11C 64(2) . . . . ?
O8C C9C C10C O11C -67(2) . . . . ?
C8C C9C C10C O11C 177.2(16) . . . . ?
C9C C10C C11C O9C -66(2) . . . . ?
O11C C10C C11C O9C -178.2(14) . . . . ?
C9C C10C C11C C12C 176.9(17) . . . . ?
O11C C10C C11C C12C 65(2) . . . . ?
O9C C11C C12C O10C -64(2) . . . . ?
C10C C11C C12C O10C 53(2) . . . . ?
O6C C7C O9C C11C 63(2) . . . . ?
C8C C7C O9C C11C -61(2) . . . . ?
C10C C11C O9C C7C 64.6(19) . . . . ?
C12C C11C O9C C7C -171.9(16) . . . . ?
C11C C10C O11C C13C -117.1(17) . . . . ?
C9C C10C O11C C13C 129.6(18) . . . . ?
C10C O11C C13C O14C 113.6(17) . . . . ?
C10C O11C C13C C14C -126.1(16) . . . . ?
O14C C13C C14C O12C 170.8(17) . . . . ?
O11C C13C C14C O12C 55(2) . . . . ?
O14C C13C C14C C15C 58(2) . . . . ?
O11C C13C C14C C15C -58(2) . . . . ?
O12C C14C C15C O13C 68(2) . . . . ?
C13C C14C C15C O13C -174.7(17) . . . . ?
O12C C14C C15C C16C -172.6(18) . . . . ?
C13C C14C C15C C16C -55(2) . . . . ?
O13C C15C C16C O16C -63(3) . . . . ?
C14C C15C C16C O16C 178.7(19) . . . . ?
O13C C15C C16C C17C 173(2) . . . . ?
C14C C15C C16C C17C 56(3) . . . . ?
O16C C16C C17C O14C -175.8(18) . . . . ?
C15C C16C C17C O14C -54(3) . . . . ?
O16C C16C C17C C18C 70(3) . . . . ?
C15C C16C C17C C18C -168(2) . . . . ?
O14C C17C C18C O15C 74(3) . . . . ?
C16C C17C C18C O15C -169(2) . . . . ?
O11C C13C O14C C17C 57(2) . . . . ?
C14C C13C O14C C17C -60(2) . . . . ?
C16C C17C O14C C13C 56(2) . . . . ?
C18C C17C O14C C13C 174.5(17) . . . . ?
C15C C16C O16C C19C 133.1(19) . . . . ?
C17C C16C O16C C19C -103(2) . . . . ?
C16C O16C C19C O19C 113(2) . . . . ?
C16C O16C C19C C20C -120(2) . . . . ?
O19C C19C C20C O17C 176(2) . . . . ?
O16C C19C C20C O17C 52(2) . . . . ?
O19C C19C C20C C21C 53(3) . . . . ?
O16C C19C C20C C21C -71(2) . . . . ?
O17C C20C C21C O18C 61(2) . . . . ?
C19C C20C C21C O18C -171.6(18) . . . . ?
O17C C20C C21C C22C 178.3(17) . . . . ?
C19C C20C C21C C22C -54(2) . . . . ?
O18C C21C C22C O21C -62(2) . . . . ?
C20C C21C C22C O21C -179.0(17) . . . . ?
O18C C21C C22C C23C 176.8(19) . . . . ?
C20C C21C C22C C23C 60(2) . . . . ?
O21C C22C C23C O19C 179.9(19) . . . . ?
C21C C22C C23C O19C -62(3) . . . . ?
O21C C22C C23C C24C 60(3) . . . . ?
C21C C22C C23C C24C 178(2) . . . . ?
O19C C23C C24C O20C -71(3) . . . . ?
C22C C23C C24C O20C 52(3) . . . . ?
O16C C19C O19C C23C 68(3) . . . . ?
C20C C19C O19C C23C -53(3) . . . . ?
C22C C23C O19C C19C 56(3) . . . . ?
C24C C23C O19C C19C -176(2) . . . . ?
C23C C22C O21C C25C -108(2) . . . . ?
C21C C22C O21C C25C 131.6(19) . . . . ?
C22C O21C C25C O24C 100(2) . . . . ?
C22C O21C C25C C26C -132.6(18) . . . . ?
O24C C25C C26C O22C 176.2(19) . . . . ?
O21C C25C C26C O22C 53(2) . . . . ?
O24C C25C C26C C27C 53(3) . . . . ?
O21C C25C C26C C27C -70(2) . . . . ?
O22C C26C C27C O23C 55(3) . . . . ?
C25C C26C C27C O23C -180(2) . . . . ?
O22C C26C C27C C28C -179.7(19) . . . . ?
C25C C26C C27C C28C -54(2) . . . . ?
O23C C27C C28C O26C -61(3) . . . . ?
C26C C27C C28C O26C 174.4(19) . . . . ?
O23C C27C C28C C29C -173(2) . . . . ?
C26C C27C C28C C29C 62(3) . . . . ?
O26C C28C C29C O24C -172.2(18) . . . . ?
C27C C28C C29C O24C -63(2) . . . . ?
O26C C28C C29C C30C 77(2) . . . . ?
C27C C28C C29C C30C -174(2) . . . . ?
O24C C29C C30C O25C -63(2) . . . . ?
C28C C29C C30C O25C 50(3) . . . . ?
O21C C25C O24C C29C 66(2) . . . . ?
C26C C25C O24C C29C -58(3) . . . . ?
C28C C29C O24C C25C 60(2) . . . . ?
C30C C29C O24C C25C 175.7(17) . . . . ?
C29C C28C O26C C31C -110(2) . . . . ?
C27C C28C O26C C31C 135.1(18) . . . . ?
C28C O26C C31C O29C 119.3(18) . . . . ?
C28C O26C C31C C32C -121.2(18) . . . . ?
O29C C31C C32C O27C 178(2) . . . . ?
O26C C31C C32C O27C 60(3) . . . . ?
O29C C31C C32C C33C 52(3) . . . . ?
O26C C31C C32C C33C -66(2) . . . . ?
O27C C32C C33C O28C 64(3) . . . . ?
C31C C32C C33C O28C -167(2) . . . . ?
O27C C32C C33C C34C -177(2) . . . . ?
C31C C32C C33C C34C -49(3) . . . . ?
O28C C33C C34C C35C 172(2) . . . . ?
C32C C33C C34C C35C 55(3) . . . . ?
O28C C33C C34C O31C -76(2) . . . . ?
C32C C33C C34C O31C 166.8(18) . . . . ?
O31C C34C C35C O29C -169.6(18) . . . . ?
C33C C34C C35C O29C -61(3) . . . . ?
O31C C34C C35C C36C 79(2) . . . . ?
C33C C34C C35C C36C -173(2) . . . . ?
O29C C35C C36C O30C -63(3) . . . . ?
C34C C35C C36C O30C 50(3) . . . . ?
O26C C31C O29C C35C 58(2) . . . . ?
C32C C31C O29C C35C -59(3) . . . . ?
C34C C35C O29C C31C 63(2) . . . . ?
C36C C35C O29C C31C -179.5(18) . . . . ?
C35C C34C O31C C37C -130.2(18) . . . . ?
C33C C34C O31C C37C 113.2(18) . . . . ?
C34C O31C C37C O34C 89.0(19) . . . . ?
C34C O31C C37C C38C -151.7(15) . . . . ?
O34C C37C C38C O32C 170.3(17) . . . . ?
O31C C37C C38C O32C 52(2) . . . . ?
O34C C37C C38C C39C 55(2) . . . . ?
O31C C37C C38C C39C -64(2) . . . . ?
O32C C38C C39C O33C 66(2) . . . . ?
C37C C38C C39C O33C -174.1(16) . . . . ?
O32C C38C C39C C40C -176.5(16) . . . . ?
C37C C38C C39C C40C -56(2) . . . . ?
O33C C39C C40C O36C -62(2) . . . . ?
C38C C39C C40C O36C -178.6(16) . . . . ?
O33C C39C C40C C41C 176.8(17) . . . . ?
C38C C39C C40C C41C 60(2) . . . . ?
O36C C40C C41C O34C -178.4(17) . . . . ?
C39C C40C C41C O34C -63(2) . . . . ?
O36C C40C C41C C42C 63(2) . . . . ?
C39C C40C C41C C42C 178.6(18) . . . . ?
O34C C41C C42C O35C -69(2) . . . . ?
C40C C41C C42C O35C 51(3) . . . . ?
O31C C37C O34C C41C 60(2) . . . . ?
C38C C37C O34C C41C -57(2) . . . . ?
C40C C41C O34C C37C 62(2) . . . . ?
C42C C41C O34C C37C -173.7(16) . . . . ?
C41C C40C O36C C43C -107.5(19) . . . . ?
C39C C40C O36C C43C 134.3(16) . . . . ?
C40C O36C C43C O39C 111.3(17) . . . . ?
C40C O36C C43C C44C -130.2(16) . . . . ?
O39C C43C C44C O37C -179.9(14) . . . . ?
O36C C43C C44C O37C 60.2(18) . . . . ?
O39C C43C C44C C45C 62.3(19) . . . . ?
O36C C43C C44C C45C -57.6(18) . . . . ?
O37C C44C C45C O38C 66(2) . . . . ?
C43C C44C C45C O38C -176.8(15) . . . . ?
O37C C44C C45C C46C -178.7(15) . . . . ?
C43C C44C C45C C46C -61.9(18) . . . . ?
C1C O1C C46C C47C -110.7(16) . . . . ?
C1C O1C C46C C45C 135.6(15) . . . . ?
O38C C45C C46C O1C -65.9(19) . . . . ?
C44C C45C C46C O1C 174.6(14) . . . . ?
O38C C45C C46C C47C -176.5(17) . . . . ?
C44C C45C C46C C47C 64(2) . . . . ?
O1C C46C C47C O39C -173.7(14) . . . . ?
C45C C46C C47C O39C -63(2) . . . . ?
O1C C46C C47C C48C 78(2) . . . . ?
C45C C46C C47C C48C -171.9(18) . . . . ?
O39C C47C C48C O40C 73(2) . . . . ?
C46C C47C C48C O40C -176(2) . . . . ?
O36C C43C O39C C47C 54(2) . . . . ?
C44C C43C O39C C47C -64.5(19) . . . . ?
C46C C47C O39C C43C 65(2) . . . . ?
C48C C47C O39C C43C 179.1(15) . . . . ?
C46D O1D C1D O4D 85.6(18) . . . . ?
C46D O1D C1D C2D -153.8(14) . . . . ?
O4D C1D C2D O2D 178.5(15) . . . . ?
O1D C1D C2D O2D 57(2) . . . . ?
O4D C1D C2D C3D 53(2) . . . . ?
O1D C1D C2D C3D -68.1(19) . . . . ?
O2D C2D C3D O3D 60.4(19) . . . . ?
C1D C2D C3D O3D -172.2(15) . . . . ?
O2D C2D C3D C4D 177.1(14) . . . . ?
C1D C2D C3D C4D -55.5(19) . . . . ?
O3D C3D C4D O6D -62.5(18) . . . . ?
C2D C3D C4D O6D -178.3(14) . . . . ?
O3D C3D C4D C5D 175.1(15) . . . . ?
C2D C3D C4D C5D 59.3(19) . . . . ?
O6D C4D C5D O4D -177.3(14) . . . . ?
C3D C4D C5D O4D -61(2) . . . . ?
O6D C4D C5D C6D 61(2) . . . . ?
C3D C4D C5D C6D 176.6(16) . . . . ?
O4D C5D C6D O5D -74(2) . . . . ?
C4D C5D C6D O5D 48(2) . . . . ?
O1D C1D O4D C5D 64.4(19) . . . . ?
C2D C1D O4D C5D -54(2) . . . . ?
C4D C5D O4D C1D 58.8(19) . . . . ?
C6D C5D O4D C1D -172.9(14) . . . . ?
C5D C4D O6D C7D -105.0(18) . . . . ?
C3D C4D O6D C7D 135.1(15) . . . . ?
C4D O6D C7D O9D 109.3(16) . . . . ?
C4D O6D C7D C8D -130.4(14) . . . . ?
O9D C7D C8D O7D -178.3(14) . . . . ?
O6D C7D C8D O7D 59.7(18) . . . . ?
O9D C7D C8D C9D 62.1(19) . . . . ?
O6D C7D C8D C9D -59.9(17) . . . . ?
O7D C8D C9D O8D 64(2) . . . . ?
C7D C8D C9D O8D -178.8(15) . . . . ?
O7D C8D C9D C10D -173.8(15) . . . . ?
C7D C8D C9D C10D -56.6(19) . . . . ?
O8D C9D C10D O11D -61(2) . . . . ?
C8D C9D C10D O11D 176.5(15) . . . . ?
O8D C9D C10D C11D 177.7(17) . . . . ?
C8D C9D C10D C11D 55(2) . . . . ?
O11D C10D C11D O9D -172.9(15) . . . . ?
C9D C10D C11D O9D -54(2) . . . . ?
O11D C10D C11D C12D 75(2) . . . . ?
C9D C10D C11D C12D -166.8(18) . . . . ?
O9D C11D C12D O10D 61(2) . . . . ?
C10D C11D C12D O10D 176(2) . . . . ?
O6D C7D O9D C11D 53(2) . . . . ?
C8D C7D O9D C11D -66.2(19) . . . . ?
C10D C11D O9D C7D 60(2) . . . . ?
C12D C11D O9D C7D 177.7(15) . . . . ?
C9D C10D O11D C13D 133.2(16) . . . . ?
C11D C10D O11D C13D -104.3(18) . . . . ?
C10D O11D C13D O14D 121.6(16) . . . . ?
C10D O11D C13D C14D -118.2(16) . . . . ?
O14D C13D C14D O12D 176.8(15) . . . . ?
O11D C13D C14D O12D 55(2) . . . . ?
O14D C13D C14D C15D 54(2) . . . . ?
O11D C13D C14D C15D -68.3(18) . . . . ?
O12D C14D C15D O13D 59(2) . . . . ?
C13D C14D C15D O13D -175.3(15) . . . . ?
O12D C14D C15D C16D 179.9(15) . . . . ?
C13D C14D C15D C16D -55(2) . . . . ?
O13D C15D C16D O16D -66(2) . . . . ?
C14D C15D C16D O16D 174.8(16) . . . . ?
O13D C15D C16D C17D 179.0(17) . . . . ?
C14D C15D C16D C17D 60(2) . . . . ?
O16D C16D C17D O14D -177.4(14) . . . . ?
C15D C16D C17D O14D -64(2) . . . . ?
O16D C16D C17D C18D 66(2) . . . . ?
C15D C16D C17D C18D -179.9(18) . . . . ?
O14D C17D C18D O15D 69(2) . . . . ?
C16D C17D C18D O15D -177.6(19) . . . . ?
O11D C13D O14D C17D 57(2) . . . . ?
C14D C13D O14D C17D -63(2) . . . . ?
C18D C17D O14D C13D -173.6(15) . . . . ?
C16D C17D O14D C13D 67(2) . . . . ?
C15D C16D O16D C19D 112.4(17) . . . . ?
C17D C16D O16D C19D -132.6(16) . . . . ?
C16D O16D C19D O19D 104.7(18) . . . . ?
C16D O16D C19D C20D -132.0(16) . . . . ?
O19D C19D C20D O17D 177.9(16) . . . . ?
O16D C19D C20D O17D 55(2) . . . . ?
O19D C19D C20D C21D 56(2) . . . . ?
O16D C19D C20D C21D -67.5(19) . . . . ?
O17D C20D C21D O18D 66(2) . . . . ?
C19D C20D C21D O18D -170.6(16) . . . . ?
O17D C20D C21D C22D 179.6(18) . . . . ?
C19D C20D C21D C22D -57(2) . . . . ?
O18D C21D C22D O21D -71(2) . . . . ?
C20D C21D C22D O21D 176.1(17) . . . . ?
O18D C21D C22D C23D 175.5(18) . . . . ?
C20D C21D C22D C23D 63(2) . . . . ?
O21D C22D C23D O19D -178.9(15) . . . . ?
C21D C22D C23D O19D -66(2) . . . . ?
O21D C22D C23D C24D 62(2) . . . . ?
C21D C22D C23D C24D 175.1(18) . . . . ?
O19D C23D C24D O20D -61(2) . . . . ?
C22D C23D C24D O20D 58(2) . . . . ?
O16D C19D O19D C23D 63(2) . . . . ?
C20D C19D O19D C23D -60(2) . . . . ?
C24D C23D O19D C19D -168.4(16) . . . . ?
C22D C23D O19D C19D 64(2) . . . . ?
C23D C22D O21D C25D -115.7(19) . . . . ?
C21D C22D O21D C25D 129.7(18) . . . . ?
C22D O21D C25D O24D 114.6(18) . . . . ?
C22D O21D C25D C26D -128.6(17) . . . . ?
O24D C25D C26D O22D 170.8(18) . . . . ?
O21D C25D C26D O22D 56(2) . . . . ?
O24D C25D C26D C27D 57(2) . . . . ?
O21D C25D C26D C27D -58(2) . . . . ?
O22D C26D C27D O23D 64(2) . . . . ?
C25D C26D C27D O23D -179.5(18) . . . . ?
O22D C26D C27D C28D -176.9(19) . . . . ?
C25D C26D C27D C28D -60(2) . . . . ?
O23D C27D C28D O26D -67(2) . . . . ?
C26D C27D C28D O26D 174.1(18) . . . . ?
O23D C27D C28D C29D -178.3(19) . . . . ?
C26D C27D C28D C29D 63(2) . . . . ?
O26D C28D C29D O24D -172.5(16) . . . . ?
C27D C28D C29D O24D -62(2) . . . . ?
O26D C28D C29D C30D 73(2) . . . . ?
C27D C28D C29D C30D -176(2) . . . . ?
O24D C29D C30D O25D 52(3) . . . . ?
C28D C29D C30D O25D 167(2) . . . . ?
O21D C25D O24D C29D 57(2) . . . . ?
C26D C25D O24D C29D -59(2) . . . . ?
C28D C29D O24D C25D 61(2) . . . . ?
C30D C29D O24D C25D 178.3(18) . . . . ?
C27D C28D O26D C31D 131.7(18) . . . . ?
C29D C28D O26D C31D -114.3(19) . . . . ?
C28D O26D C31D O29D 119.0(18) . . . . ?
C28D O26D C31D C32D -122.8(18) . . . . ?
O29D C31D C32D O27D 172.2(16) . . . . ?
O26D C31D C32D O27D 53(2) . . . . ?
O29D C31D C32D C33D 52(2) . . . . ?
O26D C31D C32D C33D -67(2) . . . . ?
O27D C32D C33D O28D 62(2) . . . . ?
C31D C32D C33D O28D -175.5(17) . . . . ?
O27D C32D C33D C34D -179.9(17) . . . . ?
C31D C32D C33D C34D -58(2) . . . . ?
O28D C33D C34D O31D -61(2) . . . . ?
C32D C33D C34D O31D 179.8(16) . . . . ?
O28D C33D C34D C35D 179.7(17) . . . . ?
C32D C33D C34D C35D 60(2) . . . . ?
O31D C34D C35D O29D -177.9(16) . . . . ?
C33D C34D C35D O29D -60(2) . . . . ?
O31D C34D C35D C36D 66(2) . . . . ?
C33D C34D C35D C36D -175.9(18) . . . . ?
O29D C35D C36D O30D -68(2) . . . . ?
C34D C35D C36D O30D 48(2) . . . . ?
O26D C31D O29D C35D 62(2) . . . . ?
C32D C31D O29D C35D -58(2) . . . . ?
C34D C35D O29D C31D 63(2) . . . . ?
C36D C35D O29D C31D -177.3(16) . . . . ?
C33D C34D O31D C37D 130.8(17) . . . . ?
C35D C34D O31D C37D -112.4(19) . . . . ?
C34D O31D C37D O34D 109.9(18) . . . . ?
C34D O31D C37D C38D -131.4(16) . . . . ?
O34D C37D C38D O32D 172.2(16) . . . . ?
O31D C37D C38D O32D 55(2) . . . . ?
O34D C37D C38D C39D 53(2) . . . . ?
O31D C37D C38D C39D -64(2) . . . . ?
O32D C38D C39D O33D 67(2) . . . . ?
C37D C38D C39D O33D -170.7(17) . . . . ?
O32D C38D C39D C40D -174.2(17) . . . . ?
C37D C38D C39D C40D -52(2) . . . . ?
O33D C39D C40D C41D 174.2(18) . . . . ?
C38D C39D C40D C41D 55(2) . . . . ?
O33D C39D C40D O36D -65(2) . . . . ?
C38D C39D C40D O36D 176.1(17) . . . . ?
O36D C40D C41D O34D -175.6(18) . . . . ?
C39D C40D C41D O34D -57(3) . . . . ?
O36D C40D C41D C42D 66(3) . . . . ?
C39D C40D C41D C42D -175.4(19) . . . . ?
O34D C41D C42D O35D -68(2) . . . . ?
C40D C41D C42D O35D 52(3) . . . . ?
O31D C37D O34D C41D 60(2) . . . . ?
C38D C37D O34D C41D -57(2) . . . . ?
C40D C41D O34D C37D 59(2) . . . . ?
C42D C41D O34D C37D -176.9(16) . . . . ?
C41D C40D O36D C43D -99(2) . . . . ?
C39D C40D O36D C43D 138.4(17) . . . . ?
C40D O36D C43D O39D 114.6(18) . . . . ?
C40D O36D C43D C44D -126.0(17) . . . . ?
O39D C43D C44D O37D 173.8(17) . . . . ?
O36D C43D C44D O37D 55(2) . . . . ?
O39D C43D C44D C45D 56(2) . . . . ?
O36D C43D C44D C45D -62(2) . . . . ?
O37D C44D C45D O38D 65(2) . . . . ?
C43D C44D C45D O38D -176.3(16) . . . . ?
O37D C44D C45D C46D -176.3(17) . . . . ?
C43D C44D C45D C46D -58(2) . . . . ?
C1D O1D C46D C47D -126.1(17) . . . . ?
C1D O1D C46D C45D 116.5(17) . . . . ?
O38D C45D C46D O1D -66(2) . . . . ?
C44D C45D C46D O1D 176.3(16) . . . . ?
O38D C45D C46D C47D 177.6(18) . . . . ?
C44D C45D C46D C47D 60(2) . . . . ?
O1D C46D C47D O39D -171.2(17) . . . . ?
C45D C46D C47D O39D -59(2) . . . . ?
O1D C46D C47D C48D 70(2) . . . . ?
C45D C46D C47D C48D -177.5(19) . . . . ?
O39D C47D C48D O40D -66(2) . . . . ?
C46D C47D C48D O40D 52(3) . . . . ?
O36D C43D O39D C47D 59(2) . . . . ?
C44D C43D O39D C47D -59(2) . . . . ?
C46D C47D O39D C43D 59(2) . . . . ?
C48D C47D O39D C43D -176.7(16) . . . . ?
C46E O1E C1E O4E 118.0(16) . . . . ?
C46E O1E C1E C2E -121.8(15) . . . . ?
O4E C1E C2E O2E 175.2(16) . . . . ?
O1E C1E C2E O2E 56(2) . . . . ?
O4E C1E C2E C3E 52(2) . . . . ?
O1E C1E C2E C3E -67(2) . . . . ?
O2E C2E C3E O3E 66(2) . . . . ?
C1E C2E C3E O3E -169.4(17) . . . . ?
O2E C2E C3E C4E -174.9(16) . . . . ?
C1E C2E C3E C4E -51(2) . . . . ?
O3E C3E C4E O6E -68(2) . . . . ?
C2E C3E C4E O6E 173.5(16) . . . . ?
O3E C3E C4E C5E 170.5(17) . . . . ?
C2E C3E C4E C5E 52(2) . . . . ?
O6E C4E C5E O4E -177.2(17) . . . . ?
C3E C4E C5E O4E -55(2) . . . . ?
O6E C4E C5E C6E 63(2) . . . . ?
C3E C4E C5E C6E -175.0(19) . . . . ?
O4E C5E C6E O5E 69(2) . . . . ?
C4E C5E C6E O5E -170.6(18) . . . . ?
O1E C1E O4E C5E 61(2) . . . . ?
C2E C1E O4E C5E -56(2) . . . . ?
C6E C5E O4E C1E -177.8(15) . . . . ?
C4E C5E O4E C1E 59(2) . . . . ?
C3E C4E O6E C7E 112.2(18) . . . . ?
C5E C4E O6E C7E -125.9(18) . . . . ?
C4E O6E C7E O9E 108.6(17) . . . . ?
C4E O6E C7E C8E -131.5(16) . . . . ?
O9E C7E C8E O7E 178.2(15) . . . . ?
O6E C7E C8E O7E 57.4(19) . . . . ?
O9E C7E C8E C9E 57(2) . . . . ?
O6E C7E C8E C9E -64.2(18) . . . . ?
O7E C8E C9E O8E 65(2) . . . . ?
C7E C8E C9E O8E -173.0(15) . . . . ?
O7E C8E C9E C10E 177.9(15) . . . . ?
C7E C8E C9E C10E -60.4(19) . . . . ?
O8E C9E C10E O11E -63.9(19) . . . . ?
C8E C9E C10E O11E -178.2(14) . . . . ?
O8E C9E C10E C11E 179.6(16) . . . . ?
C8E C9E C10E C11E 65.3(19) . . . . ?
O11E C10E C11E O9E -179.6(14) . . . . ?
C9E C10E C11E O9E -64.9(19) . . . . ?
O11E C10E C11E C12E 65(2) . . . . ?
C9E C10E C11E C12E 179.4(16) . . . . ?
O9E C11E C12E O10E -60(2) . . . . ?
C10E C11E C12E O10E 56(2) . . . . ?
O6E C7E O9E C11E 59.5(19) . . . . ?
C8E C7E O9E C11E -58.3(19) . . . . ?
C10E C11E O9E C7E 62.0(18) . . . . ?
C12E C11E O9E C7E -175.7(14) . . . . ?
C11E C10E O11E C13E -113.6(18) . . . . ?
C9E C10E O11E C13E 130.5(17) . . . . ?
C10E O11E C13E O14E 112.9(18) . . . . ?
C10E O11E C13E C14E -126.0(16) . . . . ?
O14E C13E C14E O12E 177.7(16) . . . . ?
O11E C13E C14E O12E 57(2) . . . . ?
O14E C13E C14E C15E 57(2) . . . . ?
O11E C13E C14E C15E -63(2) . . . . ?
O12E C14E C15E O13E 59(2) . . . . ?
C13E C14E C15E O13E -176.8(17) . . . . ?
O12E C14E C15E C16E 179.2(16) . . . . ?
C13E C14E C15E C16E -57(2) . . . . ?
O13E C15E C16E O16E -65(2) . . . . ?
C14E C15E C16E O16E 177.9(16) . . . . ?
O13E C15E C16E C17E 174.6(17) . . . . ?
C14E C15E C16E C17E 58(2) . . . . ?
O16E C16E C17E O14E -174.6(16) . . . . ?
C15E C16E C17E O14E -57(2) . . . . ?
O16E C16E C17E C18E 73(2) . . . . ?
C15E C16E C17E C18E -169.7(18) . . . . ?
O14E C17E C18E O15E 68(2) . . . . ?
C16E C17E C18E O15E -176.2(17) . . . . ?
O11E C13E O14E C17E 60(2) . . . . ?
C14E C13E O14E C17E -58(2) . . . . ?
C16E C17E O14E C13E 57(2) . . . . ?
C18E C17E O14E C13E 176.7(15) . . . . ?
C17E C16E O16E C19E -107(2) . . . . ?
C15E C16E O16E C19E 132.8(17) . . . . ?
C16E O16E C19E O19E 115.0(18) . . . . ?
C16E O16E C19E C20E -118.5(18) . . . . ?
O19E C19E C20E O17E 177.3(16) . . . . ?
O16E C19E C20E O17E 51(2) . . . . ?
O19E C19E C20E C21E 56(2) . . . . ?
O16E C19E C20E C21E -70(2) . . . . ?
O17E C20E C21E O18E 63(2) . . . . ?
C19E C20E C21E O18E -172.8(17) . . . . ?
O17E C20E C21E C22E -178.3(16) . . . . ?
C19E C20E C21E C22E -54(2) . . . . ?
O18E C21E C22E O21E -64(2) . . . . ?
C20E C21E C22E O21E 178.0(16) . . . . ?
O18E C21E C22E C23E 176.0(18) . . . . ?
C20E C21E C22E C23E 58(2) . . . . ?
O21E C22E C23E O19E -177.7(16) . . . . ?
C21E C22E C23E O19E -59(2) . . . . ?
O21E C22E C23E C24E 59(3) . . . . ?
C21E C22E C23E C24E 177.5(18) . . . . ?
O19E C23E C24E O20E -65(2) . . . . ?
C22E C23E C24E O20E 58(3) . . . . ?
O16E C19E O19E C23E 67(2) . . . . ?
C20E C19E O19E C23E -58(2) . . . . ?
C22E C23E O19E C19E 59(2) . . . . ?
C24E C23E O19E C19E -169.9(15) . . . . ?
C23E C22E O21E C25E -109(2) . . . . ?
C21E C22E O21E C25E 130.4(18) . . . . ?
C22E O21E C25E O24E 108.8(19) . . . . ?
C22E O21E C25E C26E -130.1(17) . . . . ?
O24E C25E C26E O22E 179.7(17) . . . . ?
O21E C25E C26E O22E 60(2) . . . . ?
O24E C25E C26E C27E 54(2) . . . . ?
O21E C25E C26E C27E -66(2) . . . . ?
O22E C26E C27E O23E 65(2) . . . . ?
C25E C26E C27E O23E -171.0(17) . . . . ?
O22E C26E C27E C28E -175.2(18) . . . . ?
C25E C26E C27E C28E -51(2) . . . . ?
O23E C27E C28E O26E -61(3) . . . . ?
C26E C27E C28E O26E 178.8(19) . . . . ?
O23E C27E C28E C29E 175(2) . . . . ?
C26E C27E C28E C29E 55(3) . . . . ?
O26E C28E C29E O24E 178.2(17) . . . . ?
C27E C28E C29E O24E -58(3) . . . . ?
O26E C28E C29E C30E 63(3) . . . . ?
C27E C28E C29E C30E -173(2) . . . . ?
O24E C29E C30E O25E 71(2) . . . . ?
C28E C29E C30E O25E -174(2) . . . . ?
O21E C25E O24E C29E 60(2) . . . . ?
C26E C25E O24E C29E -60(2) . . . . ?
C28E C29E O24E C25E 59(2) . . . . ?
C30E C29E O24E C25E 177.6(16) . . . . ?
C27E C28E O26E C31E 130(2) . . . . ?
C29E C28E O26E C31E -103(2) . . . . ?
C28E O26E C31E O29E 108(2) . . . . ?
C28E O26E C31E C32E -128(2) . . . . ?
O29E C31E C32E O27E 170.1(18) . . . . ?
O26E C31E C32E O27E 50(2) . . . . ?
O29E C31E C32E C33E 55(2) . . . . ?
O26E C31E C32E C33E -65(2) . . . . ?
O27E C32E C33E O28E 62(2) . . . . ?
C31E C32E C33E O28E 179.9(19) . . . . ?
O27E C32E C33E C34E -173.1(19) . . . . ?
C31E C32E C33E C34E -56(2) . . . . ?
O28E C33E C34E C35E -175(2) . . . . ?
C32E C33E C34E C35E 65(2) . . . . ?
O28E C33E C34E O31E -63(3) . . . . ?
C32E C33E C34E O31E 176.0(17) . . . . ?
C33E C34E C35E O29E -66(2) . . . . ?
O31E C34E C35E O29E -176.4(16) . . . . ?
C33E C34E C35E C36E 180(2) . . . . ?
O31E C34E C35E C36E 70(3) . . . . ?
O29E C35E C36E O30E -71(2) . . . . ?
C34E C35E C36E O30E 43(3) . . . . ?
O26E C31E O29E C35E 63(2) . . . . ?
C32E C31E O29E C35E -59(2) . . . . ?
C36E C35E O29E C31E -173.7(18) . . . . ?
C34E C35E O29E C31E 61(2) . . . . ?
C33E C34E O31E C37E 115.9(19) . . . . ?
C35E C34E O31E C37E -128.2(18) . . . . ?
C34E O31E C37E O34E 95.6(19) . . . . ?
C34E O31E C37E C38E -141.2(16) . . . . ?
O34E C37E C38E O32E 176.1(17) . . . . ?
O31E C37E C38E O32E 55(2) . . . . ?
O34E C37E C38E C39E 54(2) . . . . ?
O31E C37E C38E C39E -67(2) . . . . ?
O32E C38E C39E O33E 67(2) . . . . ?
C37E C38E C39E O33E -170.0(16) . . . . ?
O32E C38E C39E C40E -177.9(17) . . . . ?
C37E C38E C39E C40E -55(2) . . . . ?
O33E C39E C40E O36E -66(2) . . . . ?
C38E C39E C40E O36E -178.3(16) . . . . ?
O33E C39E C40E C41E 173.2(16) . . . . ?
C38E C39E C40E C41E 61(2) . . . . ?
O36E C40E C41E O34E -179.8(15) . . . . ?
C39E C40E C41E O34E -62(2) . . . . ?
O36E C40E C41E C42E 58(2) . . . . ?
C39E C40E C41E C42E 175.4(17) . . . . ?
O34E C41E C42E O35E -69(2) . . . . ?
C40E C41E C42E O35E 51(2) . . . . ?
O31E C37E O34E C41E 61(2) . . . . ?
C38E C37E O34E C41E -58(2) . . . . ?
C40E C41E O34E C37E 61(2) . . . . ?
C42E C41E O34E C37E -173.5(16) . . . . ?
C41E C40E O36E C43E -107.6(19) . . . . ?
C39E C40E O36E C43E 132.7(17) . . . . ?
C40E O36E C43E O39E 110.5(18) . . . . ?
C40E O36E C43E C44E -126.3(17) . . . . ?
O39E C43E C44E O37E -179.4(15) . . . . ?
O36E C43E C44E O37E 56.5(19) . . . . ?
O39E C43E C44E C45E 63(2) . . . . ?
O36E C43E C44E C45E -61.0(19) . . . . ?
O37E C44E C45E O38E 63(2) . . . . ?
C43E C44E C45E O38E -178.4(16) . . . . ?
O37E C44E C45E C46E -178.8(15) . . . . ?
C43E C44E C45E C46E -60.0(19) . . . . ?
C1E O1E C46E C47E -110.4(17) . . . . ?
C1E O1E C46E C45E 132.6(16) . . . . ?
O38E C45E C46E O1E -61.8(19) . . . . ?
C44E C45E C46E O1E 175.0(14) . . . . ?
O38E C45E C46E C47E -174.2(16) . . . . ?
C44E C45E C46E C47E 63(2) . . . . ?
O1E C46E C47E O39E -173.4(15) . . . . ?
C45E C46E C47E O39E -63(2) . . . . ?
O1E C46E C47E C48E 77(2) . . . . ?
C45E C46E C47E C48E -171.9(18) . . . . ?
O39E C47E C48E O40E 65(2) . . . . ?
C46E C47E C48E O40E 176.0(18) . . . . ?
O36E C43E O39E C47E 59.8(19) . . . . ?
C44E C43E O39E C47E -63.3(19) . . . . ?
C46E C47E O39E C43E 61(2) . . . . ?
C48E C47E O39E C43E 176.5(15) . . . . ?
C46F O1F C1F O4F 110.0(18) . . . . ?
C46F O1F C1F C2F -133.6(16) . . . . ?
O4F C1F C2F O2F 176.0(16) . . . . ?
O1F C1F C2F O2F 58.0(19) . . . . ?
O4F C1F C2F C3F 56(2) . . . . ?
O1F C1F C2F C3F -61.6(19) . . . . ?
O2F C2F C3F O3F 69(2) . . . . ?
C1F C2F C3F O3F -173.3(15) . . . . ?
O2F C2F C3F C4F -179.0(16) . . . . ?
C1F C2F C3F C4F -61.4(19) . . . . ?
O3F C3F C4F C5F 177.0(16) . . . . ?
C2F C3F C4F C5F 64(2) . . . . ?
O3F C3F C4F O6F -73.7(18) . . . . ?
C2F C3F C4F O6F 173.3(15) . . . . ?
O6F C4F C5F O4F -172.2(14) . . . . ?
C3F C4F C5F O4F -66(2) . . . . ?
O6F C4F C5F C6F 67(2) . . . . ?
C3F C4F C5F C6F 173.4(17) . . . . ?
O4F C5F C6F O5F -66(2) . . . . ?
C4F C5F C6F O5F 55(2) . . . . ?
O1F C1F O4F C5F 58(2) . . . . ?
C2F C1F O4F C5F -57(2) . . . . ?
C4F C5F O4F C1F 64(2) . . . . ?
C6F C5F O4F C1F -170.5(16) . . . . ?
C5F C4F O6F C7F -130.1(15) . . . . ?
C3F C4F O6F C7F 120.5(15) . . . . ?
C4F O6F C7F O9F 84.6(17) . . . . ?
C4F O6F C7F C8F -152.3(14) . . . . ?
O9F C7F C8F O7F 177.4(15) . . . . ?
O6F C7F C8F O7F 56(2) . . . . ?
O9F C7F C8F C9F 54(2) . . . . ?
O6F C7F C8F C9F -68.0(19) . . . . ?
O7F C8F C9F O8F 62(2) . . . . ?
C7F C8F C9F O8F -172.1(15) . . . . ?
O7F C8F C9F C10F -179.7(16) . . . . ?
C7F C8F C9F C10F -54(2) . . . . ?
O8F C9F C10F O11F -64.1(19) . . . . ?
C8F C9F C10F O11F 176.8(15) . . . . ?
O8F C9F C10F C11F 179.6(15) . . . . ?
C8F C9F C10F C11F 61(2) . . . . ?
O11F C10F C11F O9F 179.9(14) . . . . ?
C9F C10F C11F O9F -66.2(19) . . . . ?
O11F C10F C11F C12F 61(2) . . . . ?
C9F C10F C11F C12F 175.0(15) . . . . ?
O9F C11F C12F O10F -68.2(19) . . . . ?
C10F C11F C12F O10F 51(2) . . . . ?
O6F C7F O9F C11F 63.4(18) . . . . ?
C8F C7F O9F C11F -56(2) . . . . ?
C10F C11F O9F C7F 63.7(18) . . . . ?
C12F C11F O9F C7F -172.1(14) . . . . ?
C11F C10F O11F C13F -110.9(17) . . . . ?
C9F C10F O11F C13F 133.5(16) . . . . ?
C10F O11F C13F O14F 111.1(17) . . . . ?
C10F O11F C13F C14F -126.6(16) . . . . ?
O14F C13F C14F O12F -175.3(14) . . . . ?
O11F C13F C14F O12F 60.0(18) . . . . ?
O14F C13F C14F C15F 64.8(19) . . . . ?
O11F C13F C14F C15F -59.9(18) . . . . ?
O12F C14F C15F O13F 67.4(19) . . . . ?
C13F C14F C15F O13F -174.9(15) . . . . ?
O12F C14F C15F C16F -177.1(14) . . . . ?
C13F C14F C15F C16F -59.4(18) . . . . ?
O13F C15F C16F O16F -66.5(17) . . . . ?
C14F C15F C16F O16F 175.3(14) . . . . ?
O13F C15F C16F C17F 177.2(15) . . . . ?
C14F C15F C16F C17F 59(2) . . . . ?
O16F C16F C17F O14F -171.2(15) . . . . ?
C15F C16F C17F O14F -61(2) . . . . ?
O16F C16F C17F C18F 79(2) . . . . ?
C15F C16F C17F C18F -170.9(17) . . . . ?
O14F C17F C18F O15F 68(2) . . . . ?
C16F C17F C18F O15F -179.1(19) . . . . ?
O11F C13F O14F C17F 54.9(19) . . . . ?
C14F C13F O14F C17F -67.3(18) . . . . ?
C16F C17F O14F C13F 64.2(19) . . . . ?
C18F C17F O14F C13F 178.3(15) . . . . ?
C17F C16F O16F C19F -106.5(17) . . . . ?
C15F C16F O16F C19F 137.4(15) . . . . ?
C16F O16F C19F O19F 115.7(16) . . . . ?
C16F O16F C19F C20F -122.2(16) . . . . ?
O19F C19F C20F O17F 172.9(15) . . . . ?
O16F C19F C20F O17F 51(2) . . . . ?
O19F C19F C20F C21F 52(2) . . . . ?
O16F C19F C20F C21F -70(2) . . . . ?
O17F C20F C21F O18F 59(2) . . . . ?
C19F C20F C21F O18F -178.2(17) . . . . ?
O17F C20F C21F C22F -174.4(15) . . . . ?
C19F C20F C21F C22F -52(2) . . . . ?
O18F C21F C22F O21F -63(2) . . . . ?
C20F C21F C22F O21F 172.2(14) . . . . ?
O18F C21F C22F C23F -176.8(17) . . . . ?
C20F C21F C22F C23F 58(2) . . . . ?
C21F C22F C23F O19F -63(2) . . . . ?
O21F C22F C23F O19F -175.8(15) . . . . ?
C21F C22F C23F C24F -175.3(18) . . . . ?
O21F C22F C23F C24F 72(2) . . . . ?
O19F C23F C24F O20F 70(2) . . . . ?
C22F C23F C24F O20F -176.9(18) . . . . ?
O16F C19F O19F C23F 62.1(19) . . . . ?
C20F C19F O19F C23F -60(2) . . . . ?
C22F C23F O19F C19F 64(2) . . . . ?
C24F C23F O19F C19F -178.7(14) . . . . ?
C21F C22F O21F C25F 108.0(18) . . . . ?
C23F C22F O21F C25F -134.9(17) . . . . ?
C22F O21F C25F O24F 103.7(18) . . . . ?
C22F O21F C25F C26F -135.4(16) . . . . ?
O24F C25F C26F O22F 176.4(17) . . . . ?
O21F C25F C26F O22F 55(2) . . . . ?
O24F C25F C26F C27F 52(2) . . . . ?
O21F C25F C26F C27F -69(2) . . . . ?
O22F C26F C27F O23F 64(2) . . . . ?
C25F C26F C27F O23F -168.6(17) . . . . ?
O22F C26F C27F C28F 177.0(17) . . . . ?
C25F C26F C27F C28F -56(2) . . . . ?
O23F C27F C28F O26F -67(2) . . . . ?
C26F C27F C28F O26F 177.6(16) . . . . ?
O23F C27F C28F C29F 175.5(17) . . . . ?
C26F C27F C28F C29F 60(2) . . . . ?
O26F C28F C29F O24F -177.4(17) . . . . ?
C27F C28F C29F O24F -62(2) . . . . ?
O26F C28F C29F C30F 65(2) . . . . ?
C27F C28F C29F C30F -179.3(18) . . . . ?
O24F C29F C30F O25F -55(2) . . . . ?
C28F C29F C30F O25F 63(2) . . . . ?
O21F C25F O24F C29F 64(2) . . . . ?
C26F C25F O24F C29F -54(2) . . . . ?
C28F C29F O24F C25F 60(2) . . . . ?
C30F C29F O24F C25F -176.5(16) . . . . ?
C29F C28F O26F C31F -115(2) . . . . ?
C27F C28F O26F C31F 127.8(19) . . . . ?
C28F O26F C31F O29F 112(2) . . . . ?
C28F O26F C31F C32F -130.7(18) . . . . ?
O29F C31F C32F O27F 178.2(19) . . . . ?
O26F C31F C32F O27F 62(2) . . . . ?
O29F C31F C32F C33F 59(2) . . . . ?
O26F C31F C32F C33F -57(2) . . . . ?
O27F C32F C33F O28F 64(2) . . . . ?
C31F C32F C33F O28F -174(2) . . . . ?
O27F C32F C33F C34F 179(2) . . . . ?
C31F C32F C33F C34F -58(2) . . . . ?
O28F C33F C34F O31F -70(2) . . . . ?
C32F C33F C34F O31F 176.3(18) . . . . ?
O28F C33F C34F C35F 172(2) . . . . ?
C32F C33F C34F C35F 59(3) . . . . ?
O31F C34F C35F O29F -172.9(19) . . . . ?
C33F C34F C35F O29F -59(3) . . . . ?
O31F C34F C35F C36F 75(3) . . . . ?
C33F C34F C35F C36F -171(2) . . . . ?
O29F C35F C36F O30F 78(3) . . . . ?
C34F C35F C36F O30F -167(2) . . . . ?
O26F C31F O29F C35F 57(2) . . . . ?
C32F C31F O29F C35F -58(2) . . . . ?
C34F C35F O29F C31F 58(3) . . . . ?
C36F C35F O29F C31F 175.6(18) . . . . ?
C33F C34F O31F C37F 132(2) . . . . ?
C35F C34F O31F C37F -109(2) . . . . ?
C34F O31F C37F O34F 114(2) . . . . ?
C34F O31F C37F C38F -123(2) . . . . ?
O34F C37F C38F O32F 173.7(19) . . . . ?
O31F C37F C38F O32F 54(2) . . . . ?
O34F C37F C38F C39F 55(2) . . . . ?
O31F C37F C38F C39F -65(2) . . . . ?
O32F C38F C39F O33F 69(2) . . . . ?
C37F C38F C39F O33F -170.2(19) . . . . ?
O32F C38F C39F C40F -175.0(19) . . . . ?
C37F C38F C39F C40F -54(2) . . . . ?
O33F C39F C40F O36F -69(2) . . . . ?
C38F C39F C40F O36F 178.6(18) . . . . ?
O33F C39F C40F C41F 172(2) . . . . ?
C38F C39F C40F C41F 60(3) . . . . ?
O36F C40F C41F O34F -177.6(18) . . . . ?
C39F C40F C41F O34F -62(3) . . . . ?
O36F C40F C41F C42F 68(3) . . . . ?
C39F C40F C41F C42F -177(2) . . . . ?
O34F C41F C42F O35F -64(3) . . . . ?
C40F C41F C42F O35F 51(3) . . . . ?
O31F C37F O34F C41F 61(2) . . . . ?
C38F C37F O34F C41F -60(2) . . . . ?
C40F C41F O34F C37F 62(2) . . . . ?
C42F C41F O34F C37F -175.8(18) . . . . ?
C39F C40F O36F C43F 127(2) . . . . ?
C41F C40F O36F C43F -114(2) . . . . ?
C40F O36F C43F O39F 108(2) . . . . ?
C40F O36F C43F C44F -127.6(19) . . . . ?
O39F C43F C44F O37F 169.8(18) . . . . ?
O36F C43F C44F O37F 47(2) . . . . ?
O39F C43F C44F C45F 51(2) . . . . ?
O36F C43F C44F C45F -72(2) . . . . ?
O37F C44F C45F O38F 70(2) . . . . ?
C43F C44F C45F O38F -170.8(18) . . . . ?
O37F C44F C45F C46F -170.4(18) . . . . ?
C43F C44F C45F C46F -51(2) . . . . ?
C1F O1F C46F C47F -102(2) . . . . ?
C1F O1F C46F C45F 143.4(16) . . . . ?
O38F C45F C46F O1F -67(2) . . . . ?
C44F C45F C46F O1F 175.0(17) . . . . ?
O38F C45F C46F C47F 177(2) . . . . ?
C44F C45F C46F C47F 59(2) . . . . ?
O1F C46F C47F O39F -169.2(16) . . . . ?
C45F C46F C47F O39F -63(2) . . . . ?
O1F C46F C47F C48F 72(3) . . . . ?
C45F C46F C47F C48F 178(2) . . . . ?
O39F C47F C48F O40F -85(2) . . . . ?
C46F C47F C48F O40F 33(3) . . . . ?
O36F C43F O39F C47F 63(2) . . . . ?
C44F C43F O39F C47F -59(2) . . . . ?
C46F C47F O39F C43F 64(2) . . . . ?
C48F C47F O39F C43F -168.6(17) . . . . ?
